data_4117960
loop_
_publ_author_name
'G\"ulay Bozoklu'
'Christelle Gateau'
'Daniel Imbert'
'Jacques P\'ecaut'
'Koen Robeyns'
'Yaroslav Filinchuk'
'Farah Memon'
'Gilles Muller'
'Marinella Mazzanti'

_publ_section_title
;
 Metal-Controlled Diastereoselective Self-Assembly and Circularly
 Polarized Luminescence of a Chiral Heptanuclear Europium Wheel
;
_journal_name_full 'Journal of the American Chemical Society'
_journal_page_first 8372
_journal_page_last 8375
_journal_paper_doi 10.1021/ja3020814
_journal_volume 134
_journal_year 2012
_chemical_absolute_configuration rmad
_chemical_formula_sum 'C246.25 H168 Eu7 F18.75 N36 O54.75 S6.25'
_chemical_formula_weight 6127.51
_chemical_name_systematic
; 
 ? 
;
_space_group_IT_number 5
_symmetry_cell_setting monoclinic
_symmetry_space_group_name_Hall 'C 2y'
_symmetry_space_group_name_H-M 'C 1 2 1'
_atom_sites_solution_hydrogens geom
_atom_sites_solution_primary direct
_atom_sites_solution_secondary difmap
_audit_creation_method SHELXL-97
_cell_angle_alpha 90.00
_cell_angle_beta 92.945(2)
_cell_angle_gamma 90.00
_cell_formula_units_Z 8
_cell_length_a 45.7446(11)
_cell_length_b 31.0966(5)
_cell_length_c 45.7325(11)
_cell_measurement_temperature 100(2)
_cell_volume 64969(2)
_computing_cell_refinement 'CrysAlis (Oxford Diffraction, 2006)'
_computing_data_collection 'MAR345 control software (MAR, 2002)'
_computing_data_reduction 'CrysAlis (Oxford Diffraction, 2006)'
_computing_structure_refinement 'SHELXL-97 (Sheldrick, 1997)'
_computing_structure_solution 'SHELXS-97 (Sheldrick, 1990)'
_diffrn_ambient_temperature 100(1)
_diffrn_detector_area_resol_mean 6.67
_diffrn_measured_fraction_theta_full 0.972
_diffrn_measured_fraction_theta_max 0.972
_diffrn_measurement_device_type 'MAR345 Image plate'
_diffrn_measurement_method \f-scan
_diffrn_radiation_monochromator 'Si (111)'
_diffrn_radiation_source 'Beamline BM1A, SNBL, ESRF, Grenoble, France'
_diffrn_radiation_type synchrotron
_diffrn_radiation_wavelength 0.70093
_diffrn_reflns_av_R_equivalents 0.0477
_diffrn_reflns_av_sigmaI/netI 0.0684
_diffrn_reflns_limit_h_max 35
_diffrn_reflns_limit_h_min -35
_diffrn_reflns_limit_k_max 23
_diffrn_reflns_limit_k_min -23
_diffrn_reflns_limit_l_max 35
_diffrn_reflns_limit_l_min -35
_diffrn_reflns_number 62696
_diffrn_reflns_theta_full 15.65
_diffrn_reflns_theta_max 15.65
_diffrn_reflns_theta_min 4.02
_diffrn_standards_interval_count 0
_diffrn_standards_interval_time 0
_diffrn_standards_number 0
_exptl_absorpt_coefficient_mu 1.447
_exptl_absorpt_correction_T_max 1.00000
_exptl_absorpt_correction_T_min 0.55453
_exptl_absorpt_correction_type multi-scan
_exptl_absorpt_process_details 'ABSPACK in CrysAlisPro'
_exptl_crystal_density_diffrn 1.253
_exptl_crystal_F_000 24362
_refine_diff_density_max 1.126
_refine_diff_density_min -0.795
_refine_diff_density_rms 0.125
_refine_ls_abs_structure_details 'Flack H D (1983), Acta Cryst. A39, 876-881'
_refine_ls_abs_structure_Flack 0.050(18)
_refine_ls_extinction_method none
_refine_ls_goodness_of_fit_ref 1.013
_refine_ls_hydrogen_treatment mixed
_refine_ls_matrix_type full
_refine_ls_number_parameters 2559
_refine_ls_number_reflns 29668
_refine_ls_number_restraints 2094
_refine_ls_restrained_S_all 0.990
_refine_ls_R_factor_all 0.1119
_refine_ls_R_factor_gt 0.0975
_refine_ls_shift/su_max 0.001
_refine_ls_shift/su_mean 0.000
_refine_ls_structure_factor_coef Fsqd
_refine_ls_weighting_details 'calc w=1/[\s^2^(Fo^2^)+(0.2500P)^2^+0.0000P] where P=(Fo^2^+2Fc^2^)/3'
_refine_ls_weighting_scheme calc
_refine_ls_wR_factor_gt 0.2698
_refine_ls_wR_factor_ref 0.2913
_reflns_number_gt 24620
_reflns_number_total 29668
_reflns_threshold_expression >2sigma(I)
_cod_data_source_file ja3020814_si_001.cif
_cod_data_source_block eu_wheel_085bh_3_100k-last_inverted
_cod_original_sg_symbol_H-M 'C 2'
_cod_database_code 4117960

loop_
_symmetry_equiv_pos_as_xyz
'x, y, z'
'-x, y, -z'
'x+1/2, y+1/2, z'
'-x+1/2, y+1/2, -z'

loop_
_atom_site_label
_atom_site_type_symbol
_atom_site_fract_x
_atom_site_fract_y
_atom_site_fract_z
_atom_site_U_iso_or_equiv
_atom_site_adp_type
_atom_site_occupancy
_atom_site_symmetry_multiplicity
_atom_site_calc_flag
_atom_site_refinement_flags
Eu1 Eu -0.73243(4) -0.25002(11) -0.14931(4) 0.0991(6) Uani 1 1 d .
Eu2 Eu -0.78572(5) -0.13917(11) -0.04955(3) 0.1073(7) Uani 1 1 d .
Eu3 Eu -0.86928(5) -0.22977(11) -0.14611(4) 0.1092(7) Uani 1 1 d .
Eu4 Eu -0.81299(5) -0.37433(11) -0.22457(4) 0.1211(7) Uani 1 1 d .
Eu5 Eu -0.67725(5) -0.36225(11) -0.24720(4) 0.1216(7) Uani 1 1 d .
Eu6 Eu -0.59523(5) -0.27427(12) -0.14953(4) 0.1221(7) Uani 1 1 d .
Eu7 Eu -0.65009(5) -0.12982(12) -0.07223(4) 0.1283(8) Uani 1 1 d .
N1_1 N -0.7900(5) -0.2216(7) -0.0419(5) 0.115(9) Uiso 1 1 d DU
C2_1 C -0.7739(5) -0.2457(9) -0.0597(5) 0.127(11) Uiso 1 1 d DU
C3_1 C -0.7672(5) -0.2879(8) -0.0527(6) 0.116(11) Uiso 1 1 d DU
H3_1 H -0.7559 -0.3046 -0.0654 0.139 Uiso 1 1 calc R
C4_1 C -0.7769(6) -0.3057(8) -0.0273(6) 0.145(13) Uiso 1 1 d DU
H4_1 H -0.7723 -0.3347 -0.0225 0.174 Uiso 1 1 calc R
C5_1 C -0.7933(6) -0.2816(9) -0.0090(6) 0.141(13) Uiso 1 1 d DU
H5_1 H -0.8001 -0.2935 -0.0085 0.169 Uiso 1 1 calc R
C6_1 C -0.7996(5) -0.2393(8) -0.0168(5) 0.108(10) Uiso 1 1 d DU
C7_1 C -0.8169(5) -0.2077(7) -0.0004(5) 0.102(10) Uiso 1 1 d DU
C8_1 C -0.8339(6) -0.2221(8) -0.0220(6) 0.133(12) Uiso 1 1 d DU
H8_1 H -0.8329 -0.2512 -0.0283 0.160 Uiso 1 1 calc R
C9_1 C -0.8524(6) -0.1930(10) -0.0351(6) 0.152(14) Uiso 1 1 d DU
H9_1 H -0.8640 -0.2025 -0.0504 0.183 Uiso 1 1 calc R
C10_1 C -0.8539(6) -0.1507(9) -0.0262(6) 0.144(13) Uiso 1 1 d DU
H10_1 H -0.8664 -0.1307 -0.0350 0.173 Uiso 1 1 calc R
C11_1 C -0.8364(6) -0.1383(7) -0.0036(5) 0.111(10) Uiso 1 1 d DU
N12_1 N -0.8186(5) -0.1660(8) -0.0091(5) 0.108(8) Uiso 1 1 d DU
C13_1 C -0.8365(9) -0.0952(8) -0.0082(8) 0.157(13) Uiso 1 1 d DU
N14_1 N -0.8211(5) -0.0825(7) -0.0288(5) 0.107(8) Uiso 1 1 d DU
C15_1 C -0.8234(6) -0.0351(8) -0.0300(5) 0.110(10) Uiso 1 1 d DU
H15_1 H -0.8055 -0.0219 -0.0203 0.132 Uiso 1 1 calc R
C16_1 C -0.8499(7) -0.0259(8) -0.0120(7) 0.129(12) Uiso 1 1 d DU
H16A_1 H -0.8676 -0.0203 -0.0249 0.154 Uiso 1 1 calc R
H16B_1 H -0.8463 -0.0009 -0.0010 0.154 Uiso 1 1 calc R
O17_1 O -0.8531(5) -0.0656(8) -0.0050(5) 0.148(9) Uiso 1 1 d DU
C18_1 C -0.8275(6) -0.0187(8) -0.0602(4) 0.126(11) Uiso 1 1 d GDU
C19_1 C -0.8116(5) -0.0169(8) -0.0687(6) 0.140(13) Uiso 1 1 d GDU
H19_1 H -0.7974 -0.0294 -0.0556 0.168 Uiso 1 1 calc R
C20_1 C -0.8167(7) -0.0341(8) -0.0966(6) 0.175(15) Uiso 1 1 d GDU
H20_1 H -0.8058 -0.0584 -0.1024 0.210 Uiso 1 1 calc R
C21_1 C -0.8376(7) -0.0158(10) -0.1159(5) 0.185(16) Uiso 1 1 d GDU
H21_1 H -0.8410 -0.0276 -0.1349 0.222 Uiso 1 1 calc R
C22_1 C -0.8535(6) -0.0198(10) -0.1074(6) 0.177(15) Uiso 1 1 d GDU
H22_1 H -0.8678 -0.0323 -0.1206 0.213 Uiso 1 1 calc R
C23_1 C -0.8484(5) -0.0370(7) -0.0795(6) 0.136(12) Uiso 1 1 d GDU
H23_1 H -0.8593 -0.0614 -0.0737 0.163 Uiso 1 1 calc R
C24_1 C -0.7626(4) -0.2234(7) -0.0851(4) 0.084(9) Uiso 1 1 d DU
O25_1 O -0.7474(5) -0.2450(7) -0.1013(5) 0.128(8) Uiso 1 1 d DU
O26_1 O -0.7690(5) -0.1830(7) -0.0890(5) 0.121(7) Uiso 1 1 d DU
N1_2 N -0.7915(5) -0.0990(7) -0.0964(5) 0.104(8) Uiso 1 1 d DU
C2_2 C -0.8104(5) -0.1137(7) -0.1172(6) 0.106(10) Uiso 1 1 d DU
C3_2 C -0.8119(6) -0.0971(9) -0.1453(6) 0.147(13) Uiso 1 1 d DU
H3_2 H -0.8256 -0.1084 -0.1596 0.176 Uiso 1 1 calc R
C4_2 C -0.7932(6) -0.0641(9) -0.1525(5) 0.126(12) Uiso 1 1 d DU
H4_2 H -0.7939 -0.0523 -0.1716 0.152 Uiso 1 1 calc R
C5_2 C -0.7736(5) -0.0488(8) -0.1309(6) 0.122(11) Uiso 1 1 d DU
H5_2 H -0.7606 -0.0261 -0.1352 0.147 Uiso 1 1 calc R
C6_2 C -0.7729(5) -0.0663(7) -0.1032(5) 0.100(9) Uiso 1 1 d DU
C7_2 C -0.7551(5) -0.0482(7) -0.0789(5) 0.090(9) Uiso 1 1 d DU
C8_2 C -0.7379(5) -0.0127(8) -0.0815(6) 0.117(11) Uiso 1 1 d DU
H8_2 H -0.7374 -0.0017 -0.0999 0.141 Uiso 1 1 calc R
C9_2 C -0.7213(5) -0.0024(8) -0.0579(7) 0.140(13) Uiso 1 1 d DU
H9_2 H -0.7093 -0.0271 -0.0597 0.168 Uiso 1 1 calc R
C10_2 C -0.7223(5) -0.0190(9) -0.0315(6) 0.133(12) Uiso 1 1 d DU
H10_2 H -0.7109 -0.0092 -0.0148 0.159 Uiso 1 1 calc R
C11_2 C -0.7397(5) -0.0542(8) -0.0296(5) 0.104(10) Uiso 1 1 d DU
N12_2 N -0.7563(5) -0.0696(7) -0.0530(5) 0.113(8) Uiso 1 1 d DU
C13_2 C -0.7447(7) -0.0758(10) -0.0024(5) 0.121(11) Uiso 1 1 d DU
N14_2 N -0.7633(6) -0.1057(8) -0.0015(5) 0.129(10) Uiso 1 1 d DU
C15_2 C -0.7660(6) -0.1125(7) -0.0342(6) 0.110(10) Uiso 1 1 d DU
H15_2 H -0.7849 -0.1000 -0.0402 0.132 Uiso 1 1 calc R
C16_2 C -0.7407(7) -0.0844(10) -0.0458(5) 0.131(12) Uiso 1 1 d DU
H16A_2 H -0.7244 -0.1025 -0.0539 0.157 Uiso 1 1 calc R
H16B_2 H -0.7472 -0.0654 -0.0615 0.157 Uiso 1 1 calc R
O17_2 O -0.7309(5) -0.0588(7) -0.0216(5) 0.133(8) Uiso 1 1 d DU
C18_2 C -0.7643(6) -0.1587(6) -0.0429(5) 0.118(11) Uiso 1 1 d GDU
C19_2 C -0.7817(5) -0.1711(8) -0.0654(5) 0.152(14) Uiso 1 1 d GDU
H19_2 H -0.7944 -0.1509 -0.0738 0.182 Uiso 1 1 calc R
C20_2 C -0.7805(6) -0.2132(9) -0.0758(5) 0.165(15) Uiso 1 1 d GDU
H20_2 H -0.7924 -0.2216 -0.0912 0.198 Uiso 1 1 calc R
C21_2 C -0.7618(7) -0.2428(6) -0.0636(6) 0.159(14) Uiso 1 1 d GDU
H21_2 H -0.7610 -0.2715 -0.0707 0.191 Uiso 1 1 calc R
C22_2 C -0.7444(6) -0.2303(7) -0.0411(6) 0.157(14) Uiso 1 1 d GDU
H22_2 H -0.7317 -0.2506 -0.0328 0.188 Uiso 1 1 calc R
C23_2 C -0.7456(5) -0.1883(8) -0.0307(5) 0.136(12) Uiso 1 1 d GDU
H23_2 H -0.7337 -0.1799 -0.0153 0.163 Uiso 1 1 calc R
C24_2 C -0.8304(4) -0.1475(6) -0.1091(5) 0.124(11) Uiso 1 1 d DU
O25_2 O -0.8472(4) -0.1660(6) -0.1264(4) 0.090(6) Uiso 1 1 d DU
O26_2 O -0.8294(5) -0.1577(7) -0.0804(5) 0.119(7) Uiso 1 1 d DU
N1_3 N -0.8474(6) -0.1934(6) -0.1899(5) 0.108(8) Uiso 1 1 d DU
C2_3 C -0.8182(5) -0.1915(7) -0.1892(5) 0.083(8) Uiso 1 1 d DU
C3_3 C -0.8036(6) -0.1686(9) -0.2099(7) 0.163(14) Uiso 1 1 d DU
H3_3 H -0.7828 -0.1673 -0.2093 0.196 Uiso 1 1 calc R
C4_3 C -0.8206(7) -0.1476(9) -0.2316(6) 0.192(17) Uiso 1 1 d DU
H4_3 H -0.8114 -0.1315 -0.2462 0.231 Uiso 1 1 calc R
C5_3 C -0.8506(7) -0.1498(8) -0.2321(6) 0.130(12) Uiso 1 1 d DU
H5_3 H -0.8620 -0.1353 -0.2470 0.156 Uiso 1 1 calc R
C6_3 C -0.8641(4) -0.1730(8) -0.2109(6) 0.111(10) Uiso 1 1 d DU
C7_3 C -0.8953(5) -0.1824(8) -0.2089(6) 0.138(12) Uiso 1 1 d DU
C8_3 C -0.9144(7) -0.1664(9) -0.2307(6) 0.162(14) Uiso 1 1 d DU
H8_3 H -0.9078 -0.1456 -0.2441 0.194 Uiso 1 1 calc R
C9_3 C -0.9429(7) -0.1809(10) -0.2330(6) 0.165(15) Uiso 1 1 d DU
H9_3 H -0.9563 -0.1704 -0.2478 0.198 Uiso 1 1 calc R
C10_3 C -0.9512(6) -0.2112(10) -0.2131(7) 0.162(14) Uiso 1 1 d DU
H10_3 H -0.9708 -0.2216 -0.2144 0.194 Uiso 1 1 calc R
C11_3 C -0.9322(6) -0.2266(7) -0.1916(6) 0.126(11) Uiso 1 1 d DU
N12_3 N -0.9037(5) -0.2123(7) -0.1892(5) 0.106(8) Uiso 1 1 d DU
C13_3 C -0.9334(8) -0.2641(10) -0.1721(8) 0.152(13) Uiso 1 1 d DU
N14_3 N -0.9160(5) -0.2758(9) -0.1506(6) 0.135(10) Uiso 1 1 d DU
C15_3 C -0.9262(7) -0.3182(10) -0.1406(6) 0.151(13) Uiso 1 1 d DU
H15_3 H -0.9137 -0.3421 -0.1475 0.181 Uiso 1 1 calc R
C16_3 C -0.9570(8) -0.3201(13) -0.1552(9) 0.204(17) Uiso 1 1 d DU
H16A_3 H -0.9719 -0.3153 -0.1406 0.245 Uiso 1 1 calc R
H16B_3 H -0.9605 -0.3484 -0.1646 0.245 Uiso 1 1 calc R
O17_3 O -0.9583(6) -0.2861(10) -0.1771(6) 0.177(10) Uiso 1 1 d DU
C18_3 C -0.9294(8) -0.3203(12) -0.1085(6) 0.207(17) Uiso 1 1 d GDU
C19_3 C -0.9142(8) -0.3532(11) -0.0939(8) 0.25(2) Uiso 1 1 d GDU
H19_3 H -0.9032 -0.3732 -0.1045 0.302 Uiso 1 1 calc R
C20_3 C -0.9151(10) -0.3569(14) -0.0636(8) 0.28(2) Uiso 1 1 d GDU
H20_3 H -0.9047 -0.3795 -0.0537 0.333 Uiso 1 1 calc R
C21_3 C -0.9312(11) -0.3277(17) -0.0480(6) 0.25(2) Uiso 1 1 d GDU
H21_3 H -0.9318 -0.3302 -0.0274 0.306 Uiso 1 1 calc R
C22_3 C -0.9464(9) -0.2947(14) -0.0626(8) 0.25(2) Uiso 1 1 d GDU
H22_3 H -0.9574 -0.2747 -0.0520 0.299 Uiso 1 1 calc R
C23_3 C -0.9455(8) -0.2910(11) -0.0929(8) 0.199(18) Uiso 1 1 d GDU
H23_3 H -0.9559 -0.2685 -0.1029 0.238 Uiso 1 1 calc R
C24_3 C -0.8013(5) -0.2153(5) -0.1668(4) 0.095(9) Uiso 1 1 d DU
O25_3 O -0.7745(4) -0.2149(6) -0.1663(4) 0.091(6) Uiso 1 1 d DU
O26_3 O -0.8183(5) -0.2360(6) -0.1483(4) 0.106(6) Uiso 1 1 d DU
N1_4 N -0.8555(5) -0.2971(7) -0.1176(6) 0.115(9) Uiso 1 1 d DU
C2_4 C -0.8427(5) -0.3283(9) -0.1330(5) 0.139(12) Uiso 1 1 d DU
C3_4 C -0.8271(5) -0.3615(8) -0.1197(6) 0.128(12) Uiso 1 1 d DU
H3_4 H -0.8184 -0.3830 -0.1312 0.154 Uiso 1 1 calc R
C4_4 C -0.8241(5) -0.3632(8) -0.0896(6) 0.114(11) Uiso 1 1 d DU
H4_4 H -0.8134 -0.3858 -0.0801 0.137 Uiso 1 1 calc R
C5_4 C -0.8370(6) -0.3319(9) -0.0738(5) 0.124(11) Uiso 1 1 d DU
H5_4 H -0.8352 -0.3330 -0.0530 0.149 Uiso 1 1 calc R
C6_4 C -0.8527(5) -0.2985(7) -0.0874(6) 0.121(11) Uiso 1 1 d DU
C7_4 C -0.8686(5) -0.2636(7) -0.0733(6) 0.112(10) Uiso 1 1 d DU
C8_4 C -0.8726(6) -0.2615(9) -0.0437(6) 0.156(14) Uiso 1 1 d DU
H8_4 H -0.8651 -0.2838 -0.0313 0.187 Uiso 1 1 calc R
C9_4 C -0.8873(6) -0.2279(10) -0.0315(5) 0.153(14) Uiso 1 1 d DU
H9_4 H -0.8899 -0.2271 -0.0110 0.184 Uiso 1 1 calc R
C10_4 C -0.8984(6) -0.1954(9) -0.0494(6) 0.135(12) Uiso 1 1 d DU
H10_4 H -0.9086 -0.1718 -0.0416 0.162 Uiso 1 1 calc R
C11_4 C -0.8940(5) -0.1985(7) -0.0790(5) 0.105(10) Uiso 1 1 d DU
N12_4 N -0.8794(5) -0.2317(8) -0.0911(5) 0.113(8) Uiso 1 1 d DU
C13_4 C -0.9062(7) -0.1683(9) -0.1007(6) 0.120(11) Uiso 1 1 d DU
N14_4 N -0.9070(5) -0.1744(7) -0.1286(6) 0.115(9) Uiso 1 1 d DU
C15_4 C -0.9214(7) -0.1362(10) -0.1429(6) 0.165(14) Uiso 1 1 d DU
H15_4 H -0.9094 -0.1245 -0.1588 0.198 Uiso 1 1 calc R
C16_4 C -0.9222(10) -0.1045(8) -0.1170(7) 0.183(16) Uiso 1 1 d DU
H16A_4 H -0.9417 -0.0909 -0.1164 0.220 Uiso 1 1 calc R
H16B_4 H -0.9073 -0.0817 -0.1188 0.220 Uiso 1 1 calc R
O17_4 O -0.9160(6) -0.1297(9) -0.0911(5) 0.169(10) Uiso 1 1 d DU
C18_4 C -0.9522(6) -0.1407(11) -0.1530(7) 0.191(16) Uiso 1 1 d GDU
C19_4 C -0.9638(7) -0.1172(10) -0.1767(7) 0.181(16) Uiso 1 1 d GDU
H19_4 H -0.9515 -0.0987 -0.1871 0.217 Uiso 1 1 calc R
C20_4 C -0.9933(7) -0.1207(12) -0.1852(7) 0.194(17) Uiso 1 1 d GDU
H20_4 H -1.0012 -0.1046 -0.2014 0.233 Uiso 1 1 calc R
C21_4 C -1.0113(6) -0.1478(14) -0.1699(10) 0.24(2) Uiso 1 1 d GDU
H21_4 H -1.0314 -0.1503 -0.1757 0.287 Uiso 1 1 calc R
C22_4 C -0.9997(8) -0.1714(13) -0.1462(10) 0.27(2) Uiso 1 1 d GDU
H22_4 H -1.0120 -0.1899 -0.1358 0.329 Uiso 1 1 calc R
C23_4 C -0.9702(9) -0.1678(12) -0.1377(7) 0.26(2) Uiso 1 1 d GDU
H23_4 H -0.9623 -0.1839 -0.1215 0.317 Uiso 1 1 calc R
C24_4 C -0.8451(4) -0.3263(8) -0.1655(5) 0.119(11) Uiso 1 1 d DU
O25_4 O -0.8350(5) -0.3540(7) -0.1812(5) 0.114(7) Uiso 1 1 d DU
O26_4 O -0.8590(5) -0.2917(7) -0.1754(5) 0.123(7) Uiso 1 1 d DU
N1_5 N -0.7995(6) -0.3093(7) -0.2549(5) 0.115(9) Uiso 1 1 d DU
C2_5 C -0.7709(6) -0.3094(8) -0.2613(5) 0.120(11) Uiso 1 1 d DU
C3_5 C -0.7591(6) -0.2748(9) -0.2753(6) 0.139(13) Uiso 1 1 d DU
H3_5 H -0.7390 -0.2751 -0.2797 0.166 Uiso 1 1 calc R
C4_5 C -0.7764(7) -0.2398(8) -0.2831(6) 0.138(13) Uiso 1 1 d DU
H4_5 H -0.7683 -0.2160 -0.2928 0.165 Uiso 1 1 calc R
C5_5 C -0.8057(6) -0.2399(8) -0.2765(6) 0.140(13) Uiso 1 1 d DU
H5_5 H -0.8179 -0.2160 -0.2816 0.168 Uiso 1 1 calc R
C6_5 C -0.8169(4) -0.2751(9) -0.2624(5) 0.113(10) Uiso 1 1 d DU
C7_5 C -0.8475(5) -0.2813(9) -0.2554(5) 0.118(11) Uiso 1 1 d DU
C8_5 C -0.8702(7) -0.2544(8) -0.2641(6) 0.142(13) Uiso 1 1 d DU
H8_5 H -0.8661 -0.2278 -0.2732 0.170 Uiso 1 1 calc R
C9_5 C -0.8988(6) -0.2654(9) -0.2598(6) 0.142(13) Uiso 1 1 d DU
H9_5 H -0.9145 -0.2468 -0.2659 0.171 Uiso 1 1 calc R
C10_5 C -0.9041(6) -0.3043(10) -0.2466(6) 0.135(12) Uiso 1 1 d DU
H10_5 H -0.9236 -0.3128 -0.2433 0.162 Uiso 1 1 calc R
C11_5 C -0.8810(7) -0.3307(8) -0.2380(6) 0.180(15) Uiso 1 1 d DU
N12_5 N -0.8523(5) -0.3195(8) -0.2423(5) 0.119(9) Uiso 1 1 d DU
C13_5 C -0.8861(9) -0.3746(9) -0.2271(9) 0.154(13) Uiso 1 1 d DU
N14_5 N -0.8676(6) -0.4050(10) -0.2212(8) 0.165(12) Uiso 1 1 d DU
C15_5 C -0.8842(8) -0.4440(10) -0.2143(8) 0.183(15) Uiso 1 1 d DU
H15_5 H -0.8840 -0.4629 -0.2320 0.220 Uiso 1 1 calc R
C16_5 C -0.9151(7) -0.4275(13) -0.2129(13) 0.226(19) Uiso 1 1 d DU
H16A_5 H -0.9208 -0.4250 -0.1924 0.272 Uiso 1 1 calc R
H16B_5 H -0.9291 -0.4468 -0.2237 0.272 Uiso 1 1 calc R
O17_5 O -0.9145(7) -0.3845(11) -0.2271(9) 0.237(14) Uiso 1 1 d DU
C18_5 C -0.8720(7) -0.4693(11) -0.1899(7) 0.212(17) Uiso 1 1 d GDU
C19_5 C -0.8713(8) -0.5139(11) -0.1910(8) 0.25(2) Uiso 1 1 d GDU
H19_5 H -0.8771 -0.5284 -0.2086 0.300 Uiso 1 1 calc R
C20_5 C -0.8621(9) -0.5373(9) -0.1663(10) 0.25(2) Uiso 1 1 d GDU
H20_5 H -0.8616 -0.5678 -0.1671 0.297 Uiso 1 1 calc R
C21_5 C -0.8537(9) -0.5161(15) -0.1405(8) 0.25(2) Uiso 1 1 d GDU
H21_5 H -0.8474 -0.5321 -0.1236 0.302 Uiso 1 1 calc R
C22_5 C -0.8544(8) -0.4714(15) -0.1394(7) 0.23(2) Uiso 1 1 d GDU
H22_5 H -0.8486 -0.4569 -0.1218 0.276 Uiso 1 1 calc R
C23_5 C -0.8636(7) -0.4480(9) -0.1641(9) 0.178(16) Uiso 1 1 d GDU
H23_5 H -0.8641 -0.4175 -0.1633 0.214 Uiso 1 1 calc R
C24_5 C -0.7510(5) -0.3473(7) -0.2572(3) 0.095(9) Uiso 1 1 d DU
O25_5 O -0.7242(5) -0.3507(7) -0.2619(5) 0.127(8) Uiso 1 1 d DU
O26_5 O -0.7671(5) -0.3801(7) -0.2469(5) 0.124(7) Uiso 1 1 d DU
N1_6 N -0.7835(5) -0.4134(9) -0.1833(5) 0.137(10) Uiso 1 1 d DU
C2_6 C -0.7680(5) -0.3880(7) -0.1632(6) 0.125(11) Uiso 1 1 d DU
C3_6 C -0.7565(6) -0.4049(10) -0.1369(6) 0.133(12) Uiso 1 1 d DU
H3_6 H -0.7459 -0.3867 -0.1234 0.160 Uiso 1 1 calc R
C4_6 C -0.7602(6) -0.4477(10) -0.1303(6) 0.154(14) Uiso 1 1 d DU
H4_6 H -0.7523 -0.4594 -0.1124 0.185 Uiso 1 1 calc R
C5_6 C -0.7756(7) -0.4729(9) -0.1503(7) 0.157(14) Uiso 1 1 d DU
H5_6 H -0.7784 -0.5025 -0.1461 0.188 Uiso 1 1 calc R
C6_6 C -0.7871(6) -0.4561(9) -0.1765(6) 0.147(13) Uiso 1 1 d DU
C7_6 C -0.8004(6) -0.4810(13) -0.2019(6) 0.183(15) Uiso 1 1 d DU
C8_6 C -0.8001(8) -0.5258(13) -0.2026(9) 0.23(2) Uiso 1 1 d DU
H8_6 H -0.7937 -0.5416 -0.1857 0.278 Uiso 1 1 calc R
C9_6 C -0.8090(9) -0.5473(10) -0.2280(11) 0.28(2) Uiso 1 1 d DU
H9_6 H -0.8088 -0.5778 -0.2284 0.334 Uiso 1 1 calc R
C10_6 C -0.8184(8) -0.5244(14) -0.2528(9) 0.25(2) Uiso 1 1 d DU
H10_6 H -0.8246 -0.5387 -0.2704 0.299 Uiso 1 1 calc R
C11_6 C -0.8183(7) -0.4801(13) -0.2511(7) 0.173(15) Uiso 1 1 d DU
N12_6 N -0.8096(6) -0.4595(8) -0.2262(8) 0.143(10) Uiso 1 1 d DU
C13_6 C -0.8313(10) -0.4490(11) -0.2711(7) 0.168(14) Uiso 1 1 d DU
N14_6 N -0.8302(7) -0.4081(9) -0.2727(5) 0.145(11) Uiso 1 1 d DU
C15_6 C -0.8483(7) -0.3939(8) -0.2992(7) 0.162(14) Uiso 1 1 d DU
H15_6 H -0.8680 -0.3839 -0.2935 0.194 Uiso 1 1 calc R
C16_6 C -0.8510(10) -0.4362(10) -0.3161(7) 0.184(16) Uiso 1 1 d DU
H16A_6 H -0.8376 -0.4363 -0.3325 0.221 Uiso 1 1 calc R
H16B_6 H -0.8713 -0.4403 -0.3242 0.221 Uiso 1 1 calc R
O17_6 O -0.8430(8) -0.4702(8) -0.2951(8) 0.206(12) Uiso 1 1 d DU
C18_6 C -0.8343(6) -0.3609(8) -0.3173(6) 0.158(13) Uiso 1 1 d GDU
C19_6 C -0.8507(5) -0.3254(10) -0.3269(6) 0.161(14) Uiso 1 1 d GDU
H19_6 H -0.8711 -0.3246 -0.3243 0.194 Uiso 1 1 calc R
C20_6 C -0.8371(8) -0.2912(8) -0.3403(7) 0.203(18) Uiso 1 1 d GDU
H20_6 H -0.8482 -0.2670 -0.3469 0.243 Uiso 1 1 calc R
C21_6 C -0.8071(8) -0.2925(9) -0.3441(7) 0.183(16) Uiso 1 1 d GDU
H21_6 H -0.7978 -0.2691 -0.3533 0.219 Uiso 1 1 calc R
C22_6 C -0.7908(5) -0.3279(11) -0.3345(7) 0.197(17) Uiso 1 1 d GDU
H22_6 H -0.7703 -0.3288 -0.3371 0.236 Uiso 1 1 calc R
C23_6 C -0.8044(6) -0.3621(9) -0.3211(6) 0.151(14) Uiso 1 1 d GDU
H23_6 H -0.7932 -0.3863 -0.3146 0.182 Uiso 1 1 calc R
C24_6 C -0.7676(3) -0.3421(7) -0.1720(5) 0.089(9) Uiso 1 1 d DU
O25_6 O -0.7544(4) -0.3167(7) -0.1546(4) 0.099(6) Uiso 1 1 d DU
O26_6 O -0.7798(4) -0.3275(6) -0.1961(4) 0.092(6) Uiso 1 1 d DU
N1_7 N -0.6774(5) -0.2833(7) -0.2583(5) 0.116(9) Uiso 1 1 d DU
C2_7 C -0.6926(5) -0.2580(8) -0.2405(4) 0.087(9) Uiso 1 1 d DU
C3_7 C -0.6964(5) -0.2150(8) -0.2460(5) 0.120(11) Uiso 1 1 d DU
H3_7 H -0.7073 -0.1981 -0.2330 0.144 Uiso 1 1 calc R
C4_7 C -0.6846(6) -0.1954(8) -0.2704(6) 0.127(12) Uiso 1 1 d DU
H4_7 H -0.6870 -0.1656 -0.2743 0.152 Uiso 1 1 calc R
C5_7 C -0.6693(6) -0.2217(9) -0.2880(5) 0.134(12) Uiso 1 1 d DU
H5_7 H -0.6609 -0.2100 -0.3048 0.160 Uiso 1 1 calc R
C6_7 C -0.6659(5) -0.2646(8) -0.2819(5) 0.119(11) Uiso 1 1 d DU
C7_7 C -0.6476(5) -0.2938(8) -0.2976(6) 0.107(10) Uiso 1 1 d DU
C8_7 C -0.6323(6) -0.2832(8) -0.3220(6) 0.147(13) Uiso 1 1 d DU
H8_7 H -0.6358 -0.2567 -0.3318 0.177 Uiso 1 1 calc R
C9_7 C -0.6118(6) -0.3119(10) -0.3319(6) 0.168(15) Uiso 1 1 d DU
H9_7 H -0.6013 -0.3047 -0.3486 0.202 Uiso 1 1 calc R
C10_7 C -0.6064(6) -0.3502(9) -0.3181(7) 0.138(13) Uiso 1 1 d DU
H10_7 H -0.5924 -0.3699 -0.3248 0.166 Uiso 1 1 calc R
C11_7 C -0.6223(6) -0.3592(8) -0.2937(6) 0.152(13) Uiso 1 1 d DU
N12_7 N -0.6426(5) -0.3313(9) -0.2837(5) 0.137(10) Uiso 1 1 d DU
C13_7 C -0.6156(7) -0.3956(9) -0.2747(7) 0.132(12) Uiso 1 1 d DU
N14_7 N -0.6315(5) -0.4105(9) -0.2547(6) 0.138(10) Uiso 1 1 d DU
C15_7 C -0.6121(6) -0.4386(9) -0.2357(6) 0.145(12) Uiso 1 1 d DU
H15_7 H -0.6037 -0.4211 -0.2190 0.174 Uiso 1 1 calc R
C16_7 C -0.5874(7) -0.4491(11) -0.2567(8) 0.170(15) Uiso 1 1 d DU
H16A_7 H -0.5910 -0.4770 -0.2667 0.204 Uiso 1 1 calc R
H16B_7 H -0.5681 -0.4501 -0.2459 0.204 Uiso 1 1 calc R
O17_7 O -0.5890(6) -0.4139(9) -0.2773(6) 0.172(10) Uiso 1 1 d DU
C18_7 C -0.6275(6) -0.4754(8) -0.2242(6) 0.155(13) Uiso 1 1 d GDU
C19_7 C -0.6239(6) -0.4882(9) -0.1951(6) 0.142(13) Uiso 1 1 d GDU
H19_7 H -0.6127 -0.4710 -0.1814 0.170 Uiso 1 1 calc R
C20_7 C -0.6367(7) -0.5261(9) -0.1859(6) 0.181(16) Uiso 1 1 d GDU
H20_7 H -0.6342 -0.5348 -0.1660 0.217 Uiso 1 1 calc R
C21_7 C -0.6530(7) -0.5513(8) -0.2058(8) 0.182(16) Uiso 1 1 d GDU
H21_7 H -0.6617 -0.5772 -0.1995 0.219 Uiso 1 1 calc R
C22_7 C -0.6566(7) -0.5385(10) -0.2349(8) 0.214(19) Uiso 1 1 d GDU
H22_7 H -0.6678 -0.5557 -0.2485 0.256 Uiso 1 1 calc R
C23_7 C -0.6439(7) -0.5006(11) -0.2441(5) 0.209(18) Uiso 1 1 d GDU
H23_7 H -0.6463 -0.4919 -0.2640 0.251 Uiso 1 1 calc R
C24_7 C -0.7042(3) -0.2766(8) -0.2143(5) 0.126(11) Uiso 1 1 d DU
O25_7 O -0.7177(4) -0.2567(7) -0.1962(5) 0.111(7) Uiso 1 1 d DU
O26_7 O -0.6991(4) -0.3175(7) -0.2112(4) 0.106(7) Uiso 1 1 d DU
N1_8 N -0.6740(5) -0.4034(8) -0.2003(5) 0.119(9) Uiso 1 1 d DU
C2_8 C -0.6588(5) -0.3858(7) -0.1768(6) 0.130(11) Uiso 1 1 d DU
C3_8 C -0.6600(6) -0.3999(9) -0.1483(6) 0.139(13) Uiso 1 1 d DU
H3_8 H -0.6490 -0.3866 -0.1326 0.167 Uiso 1 1 calc R
C4_8 C -0.6783(7) -0.4351(9) -0.1440(6) 0.147(13) Uiso 1 1 d DU
H4_8 H -0.6801 -0.4465 -0.1249 0.177 Uiso 1 1 calc R
C5_8 C -0.6935(6) -0.4529(8) -0.1674(7) 0.160(14) Uiso 1 1 d DU
H5_8 H -0.7059 -0.4768 -0.1642 0.192 Uiso 1 1 calc R
C6_8 C -0.6916(5) -0.4374(8) -0.1957(6) 0.124(11) Uiso 1 1 d DU
C7_8 C -0.7082(6) -0.4555(10) -0.2207(6) 0.141(12) Uiso 1 1 d DU
C8_8 C -0.7262(7) -0.4910(10) -0.2197(7) 0.160(14) Uiso 1 1 d DU
H8_8 H -0.7290 -0.5054 -0.2018 0.192 Uiso 1 1 calc R
C9_8 C -0.7400(6) -0.5047(9) -0.2456(8) 0.167(15) Uiso 1 1 d DU
H9_8 H -0.7525 -0.5291 -0.2457 0.200 Uiso 1 1 calc R
C10_8 C -0.7357(7) -0.4833(11) -0.2713(7) 0.182(16) Uiso 1 1 d DU
H10_8 H -0.7453 -0.4930 -0.2890 0.218 Uiso 1 1 calc R
C11_8 C -0.7176(7) -0.4480(10) -0.2718(6) 0.155(13) Uiso 1 1 d DU
N12_8 N -0.7037(5) -0.4339(8) -0.2459(7) 0.135(10) Uiso 1 1 d DU
C13_8 C -0.7089(8) -0.4260(11) -0.2983(6) 0.137(12) Uiso 1 1 d DU
N14_8 N -0.6908(6) -0.3953(10) -0.2996(6) 0.149(11) Uiso 1 1 d DU
C15_8 C -0.6899(7) -0.3828(12) -0.3309(7) 0.192(16) Uiso 1 1 d DU
H15_8 H -0.6887 -0.3509 -0.3331 0.231 Uiso 1 1 calc R
C16_8 C -0.7192(7) -0.4002(13) -0.3436(6) 0.166(15) Uiso 1 1 d DU
H16A_8 H -0.7167 -0.4145 -0.3626 0.200 Uiso 1 1 calc R
H16B_8 H -0.7336 -0.3767 -0.3464 0.200 Uiso 1 1 calc R
O17_8 O -0.7284(6) -0.4306(9) -0.3221(7) 0.175(10) Uiso 1 1 d DU
C18_8 C -0.6657(8) -0.4045(14) -0.3449(8) 0.25(2) Uiso 1 1 d GDU
C19_8 C -0.6550(10) -0.3857(13) -0.3698(8) 0.27(2) Uiso 1 1 d GDU
H19_8 H -0.6645 -0.3612 -0.3783 0.325 Uiso 1 1 calc R
C20_8 C -0.6305(10) -0.4028(17) -0.3823(9) 0.27(2) Uiso 1 1 d GDU
H20_8 H -0.6233 -0.3899 -0.3994 0.326 Uiso 1 1 calc R
C21_8 C -0.6166(8) -0.4386(18) -0.3699(12) 0.29(3) Uiso 1 1 d GDU
H21_8 H -0.5999 -0.4503 -0.3785 0.347 Uiso 1 1 calc R
C22_8 C -0.6273(10) -0.4574(14) -0.3450(12) 0.31(3) Uiso 1 1 d GDU
H22_8 H -0.6178 -0.4819 -0.3365 0.372 Uiso 1 1 calc R
C23_8 C -0.6518(10) -0.4403(14) -0.3325(8) 0.25(2) Uiso 1 1 d GDU
H23_8 H -0.6590 -0.4531 -0.3155 0.301 Uiso 1 1 calc R
C24_8 C -0.6384(4) -0.3516(6) -0.1850(5) 0.092(9) Uiso 1 1 d DU
O25_8 O -0.6210(5) -0.3354(7) -0.1661(5) 0.115(7) Uiso 1 1 d DU
O26_8 O -0.6393(5) -0.3389(6) -0.2128(5) 0.108(7) Uiso 1 1 d DU
N1_9 N -0.6183(6) -0.3060(7) -0.1037(5) 0.124(9) Uiso 1 1 d DU
C2_9 C -0.6480(6) -0.3087(7) -0.1049(5) 0.106(10) Uiso 1 1 d DU
C3_9 C -0.6624(5) -0.3354(8) -0.0871(5) 0.107(10) Uiso 1 1 d DU
H3_9 H -0.6831 -0.3364 -0.0885 0.129 Uiso 1 1 calc R
C4_9 C -0.6471(6) -0.3610(7) -0.0668(5) 0.113(10) Uiso 1 1 d DU
H4_9 H -0.6571 -0.3798 -0.0543 0.135 Uiso 1 1 calc R
C5_9 C -0.6173(6) -0.3584(8) -0.0654(5) 0.125(11) Uiso 1 1 d DU
H5_9 H -0.6061 -0.3756 -0.0517 0.150 Uiso 1 1 calc R
C6_9 C -0.6033(4) -0.3313(8) -0.0837(6) 0.122(11) Uiso 1 1 d DU
C7_9 C -0.5723(5) -0.3217(9) -0.0836(7) 0.130(11) Uiso 1 1 d DU
C8_9 C -0.5538(8) -0.3409(9) -0.0623(6) 0.177(16) Uiso 1 1 d DU
H8_9 H -0.5613 -0.3590 -0.0477 0.212 Uiso 1 1 calc R
C9_9 C -0.5243(7) -0.3327(10) -0.0631(7) 0.183(16) Uiso 1 1 d DU
H9_9 H -0.5111 -0.3454 -0.0488 0.220 Uiso 1 1 calc R
C10_9 C -0.5134(6) -0.3065(10) -0.0842(8) 0.175(15) Uiso 1 1 d DU
H10_9 H -0.4930 -0.3010 -0.0845 0.210 Uiso 1 1 calc R
C11_9 C -0.5326(7) -0.2882(8) -0.1049(6) 0.122(11) Uiso 1 1 d DU
N12_9 N -0.5616(6) -0.2962(8) -0.1041(5) 0.138(10) Uiso 1 1 d DU
C13_9 C -0.5229(7) -0.2616(10) -0.1288(7) 0.132(12) Uiso 1 1 d DU
N14_9 N -0.5408(5) -0.2466(10) -0.1483(7) 0.157(11) Uiso 1 1 d DU
C15_9 C -0.5241(6) -0.2229(9) -0.1704(6) 0.152(13) Uiso 1 1 d DU
H15_9 H -0.5219 -0.2430 -0.1872 0.183 Uiso 1 1 calc R
C16_9 C -0.4941(6) -0.2184(12) -0.1550(8) 0.164(14) Uiso 1 1 d DU
H16A_9 H -0.4908 -0.1886 -0.1479 0.197 Uiso 1 1 calc R
H16B_9 H -0.4785 -0.2260 -0.1683 0.197 Uiso 1 1 calc R
O17_9 O -0.4943(5) -0.2484(8) -0.1305(5) 0.150(9) Uiso 1 1 d DU
C18_9 C -0.5367(6) -0.1828(7) -0.1826(6) 0.153(13) Uiso 1 1 d GDU
C19_9 C -0.5384(6) -0.1757(9) -0.2126(6) 0.155(14) Uiso 1 1 d GDU
H19_9 H -0.5317 -0.1970 -0.2255 0.185 Uiso 1 1 calc R
C20_9 C -0.5500(7) -0.1373(10) -0.2237(5) 0.183(16) Uiso 1 1 d GDU
H20_9 H -0.5512 -0.1325 -0.2443 0.219 Uiso 1 1 calc R
C21_9 C -0.5598(7) -0.1061(8) -0.2048(8) 0.205(18) Uiso 1 1 d GDU
H21_9 H -0.5677 -0.0799 -0.2125 0.246 Uiso 1 1 calc R
C22_9 C -0.5580(6) -0.1132(8) -0.1748(7) 0.159(14) Uiso 1 1 d GDU
H22_9 H -0.5647 -0.0918 -0.1619 0.191 Uiso 1 1 calc R
C23_9 C -0.5465(6) -0.1515(10) -0.1637(5) 0.160(14) Uiso 1 1 d GDU
H23_9 H -0.5453 -0.1564 -0.1431 0.192 Uiso 1 1 calc R
C24_9 C -0.6630(6) -0.2841(6) -0.1282(4) 0.100(10) Uiso 1 1 d DU
O25_9 O -0.6896(5) -0.2865(7) -0.1301(5) 0.111(7) Uiso 1 1 d DU
O26_9 O -0.6468(5) -0.2615(7) -0.1451(5) 0.129(8) Uiso 1 1 d DU
N1_10 N -0.6093(4) -0.2052(7) -0.1778(5) 0.107(8) Uiso 1 1 d DU
C2_10 C -0.6201(5) -0.1728(8) -0.1615(5) 0.108(10) Uiso 1 1 d DU
C3_10 C -0.6328(6) -0.1379(8) -0.1750(6) 0.147(13) Uiso 1 1 d DU
H3_10 H -0.6404 -0.1152 -0.1637 0.177 Uiso 1 1 calc R
C4_10 C -0.6347(5) -0.1357(8) -0.2055(6) 0.138(12) Uiso 1 1 d DU
H4_10 H -0.6436 -0.1115 -0.2150 0.166 Uiso 1 1 calc R
C5_10 C -0.6238(5) -0.1687(9) -0.2220(5) 0.110(10) Uiso 1 1 d DU
H5_10 H -0.6249 -0.1677 -0.2428 0.132 Uiso 1 1 calc R
C6_10 C -0.6112(5) -0.2029(7) -0.2073(6) 0.119(11) Uiso 1 1 d DU
C7_10 C -0.5984(5) -0.2387(7) -0.2232(6) 0.122(11) Uiso 1 1 d DU
C8_10 C -0.5939(6) -0.2402(8) -0.2531(6) 0.131(12) Uiso 1 1 d DU
H8_10 H -0.6010 -0.2178 -0.2657 0.157 Uiso 1 1 calc R
C9_10 C -0.5792(6) -0.2745(10) -0.2642(5) 0.148(13) Uiso 1 1 d DU
H9_10 H -0.5761 -0.2754 -0.2846 0.177 Uiso 1 1 calc R
C10_10 C -0.5687(6) -0.3072(9) -0.2470(7) 0.129(12) Uiso 1 1 d DU
H10_10 H -0.5585 -0.3309 -0.2547 0.155 Uiso 1 1 calc R
C11_10 C -0.5738(5) -0.3041(8) -0.2172(6) 0.149(13) Uiso 1 1 d DU
N12_10 N -0.5883(5) -0.2705(8) -0.2059(5) 0.115(9) Uiso 1 1 d DU
C13_10 C -0.5592(9) -0.3371(11) -0.1992(7) 0.163(14) Uiso 1 1 d DU
N14_10 N -0.5598(7) -0.3373(9) -0.1715(6) 0.168(12) Uiso 1 1 d DU
C15_10 C -0.5393(7) -0.3716(10) -0.1598(5) 0.157(13) Uiso 1 1 d DU
H15_10 H -0.5210 -0.3571 -0.1521 0.188 Uiso 1 1 calc R
C16_10 C -0.5322(9) -0.3951(11) -0.1879(7) 0.176(15) Uiso 1 1 d DU
H16A_10 H -0.5405 -0.4245 -0.1880 0.212 Uiso 1 1 calc R
H16B_10 H -0.5107 -0.3972 -0.1894 0.212 Uiso 1 1 calc R
O17_10 O -0.5449(6) -0.3707(9) -0.2119(5) 0.158(9) Uiso 1 1 d DU
C18_10 C -0.5493(7) -0.3996(9) -0.1369(5) 0.143(12) Uiso 1 1 d GDU
C19_10 C -0.5282(6) -0.4100(10) -0.1151(7) 0.181(16) Uiso 1 1 d GDU
H19_10 H -0.5087 -0.4000 -0.1163 0.217 Uiso 1 1 calc R
C20_10 C -0.5358(8) -0.4351(11) -0.0914(6) 0.23(2) Uiso 1 1 d GDU
H20_10 H -0.5214 -0.4422 -0.0765 0.279 Uiso 1 1 calc R
C21_10 C -0.5643(9) -0.4497(10) -0.0896(7) 0.216(19) Uiso 1 1 d GDU
H21_10 H -0.5695 -0.4669 -0.0735 0.260 Uiso 1 1 calc R
C22_10 C -0.5854(7) -0.4393(10) -0.1115(8) 0.201(18) Uiso 1 1 d GDU
H22_10 H -0.6049 -0.4493 -0.1103 0.242 Uiso 1 1 calc R
C23_10 C -0.5778(6) -0.4142(10) -0.1351(6) 0.165(15) Uiso 1 1 d GDU
H23_10 H -0.5922 -0.4071 -0.1501 0.198 Uiso 1 1 calc R
C24_10 C -0.6146(4) -0.1785(7) -0.1298(5) 0.118(11) Uiso 1 1 d DU
O25_10 O -0.6241(5) -0.1492(7) -0.1147(5) 0.121(7) Uiso 1 1 d DU
O26_10 O -0.6006(4) -0.2127(7) -0.1196(4) 0.105(6) Uiso 1 1 d DU
N1_11 N -0.6646(6) -0.1935(8) -0.0419(5) 0.135(10) Uiso 1 1 d DU
C2_11 C -0.6933(6) -0.1994(8) -0.0361(5) 0.107(10) Uiso 1 1 d DU
C3_11 C -0.7035(5) -0.2372(9) -0.0250(5) 0.110(10) Uiso 1 1 d DU
H3_11 H -0.7236 -0.2407 -0.0211 0.132 Uiso 1 1 calc R
C4_11 C -0.6838(7) -0.2698(8) -0.0199(5) 0.138(13) Uiso 1 1 d DU
H4_11 H -0.6903 -0.2963 -0.0122 0.166 Uiso 1 1 calc R
C5_11 C -0.6548(6) -0.2647(9) -0.0256(6) 0.138(13) Uiso 1 1 d DU
H5_11 H -0.6413 -0.2876 -0.0219 0.166 Uiso 1 1 calc R
C6_11 C -0.6452(5) -0.2261(10) -0.0367(6) 0.152(13) Uiso 1 1 d DU
C7_11 C -0.6141(6) -0.2158(12) -0.0388(7) 0.167(14) Uiso 1 1 d DU
C8_11 C -0.5914(9) -0.2452(10) -0.0333(8) 0.217(19) Uiso 1 1 d DU
H8_11 H -0.5954 -0.2725 -0.0252 0.261 Uiso 1 1 calc R
C9_11 C -0.5632(8) -0.2345(12) -0.0395(8) 0.193(17) Uiso 1 1 d DU
H9_11 H -0.5477 -0.2544 -0.0358 0.231 Uiso 1 1 calc R
C10_11 C -0.5574(7) -0.1949(13) -0.0513(8) 0.199(18) Uiso 1 1 d DU
H10_11 H -0.5381 -0.1872 -0.0557 0.238 Uiso 1 1 calc R
C11_11 C -0.5806(9) -0.1663(8) -0.0566(7) 0.162(14) Uiso 1 1 d DU
N12_11 N -0.6081(7) -0.1771(10) -0.0504(6) 0.160(12) Uiso 1 1 d DU
C13_11 C -0.5756(8) -0.1239(9) -0.0691(9) 0.158(14) Uiso 1 1 d DU
N14_11 N -0.5951(6) -0.0957(11) -0.0680(8) 0.183(13) Uiso 1 1 d DU
C15_11 C -0.5832(8) -0.0544(10) -0.0791(8) 0.237(19) Uiso 1 1 d DU
H15_11 H -0.5964 -0.0425 -0.0952 0.284 Uiso 1 1 calc R
C16_11 C -0.5537(8) -0.0702(11) -0.0911(10) 0.195(17) Uiso 1 1 d DU
H16A_11 H -0.5377 -0.0496 -0.0862 0.234 Uiso 1 1 calc R
H16B_11 H -0.5555 -0.0739 -0.1126 0.234 Uiso 1 1 calc R
O17_11 O -0.5484(6) -0.1112(9) -0.0765(7) 0.174(10) Uiso 1 1 d DU
C18_11 C -0.5790(9) -0.0225(11) -0.0549(8) 0.26(2) Uiso 1 1 d GDU
C19_11 C -0.5746(9) -0.0380(10) -0.0265(9) 0.26(2) Uiso 1 1 d GDU
H19_11 H -0.5749 -0.0681 -0.0229 0.306 Uiso 1 1 calc R
C20_11 C -0.5697(8) -0.0095(14) -0.0034(7) 0.22(2) Uiso 1 1 d GDU
H20_11 H -0.5667 -0.0201 -0.0160 0.268 Uiso 1 1 calc R
C21_11 C -0.5692(7) -0.0345(13) -0.0087(8) 0.196(17) Uiso 1 1 d GDU
H21_11 H -0.5659 -0.0540 -0.0071 0.235 Uiso 1 1 calc R
C22_11 C -0.5736(8) -0.0500(9) -0.0371(9) 0.211(19) Uiso 1 1 d GDU
H22_11 H -0.5732 -0.0801 -0.0407 0.253 Uiso 1 1 calc R
C23_11 C -0.5784(8) -0.0215(11) -0.0602(7) 0.24(2) Uiso 1 1 d GDU
H23_11 H -0.5814 -0.0321 -0.0796 0.286 Uiso 1 1 calc R
C24_11 C -0.7124(6) -0.1621(7) -0.0431(3) 0.093(9) Uiso 1 1 d DU
O25_11 O -0.7386(5) -0.1605(7) -0.0395(5) 0.127(8) Uiso 1 1 d DU
O26_11 O -0.6981(5) -0.1287(8) -0.0542(5) 0.131(8) Uiso 1 1 d DU
N1_12 N -0.6763(5) -0.0914(9) -0.1152(5) 0.123(9) Uiso 1 1 d DU
C2_12 C -0.6914(5) -0.1151(7) -0.1357(6) 0.124(11) Uiso 1 1 d DU
C3_12 C -0.7056(5) -0.0981(9) -0.1601(6) 0.122(11) Uiso 1 1 d DU
H3_12 H -0.7160 -0.1157 -0.1741 0.146 Uiso 1 1 calc R
C4_12 C -0.7040(6) -0.0535(10) -0.1635(6) 0.167(15) Uiso 1 1 d DU
H4_12 H -0.7134 -0.0400 -0.1801 0.200 Uiso 1 1 calc R
C5_12 C -0.6886(6) -0.0294(8) -0.1426(6) 0.126(11) Uiso 1 1 d DU
H5_12 H -0.6875 -0.0009 -0.1449 0.151 Uiso 1 1 calc R
C6_12 C -0.6750(5) -0.0484(9) -0.1188(5) 0.133(12) Uiso 1 1 d DU
C7_12 C -0.6632(5) -0.0243(11) -0.0933(6) 0.140(12) Uiso 1 1 d DU
C8_12 C -0.6587(7) -0.0191(11) -0.0944(7) 0.171(15) Uiso 1 1 d DU
H8_12 H -0.6634 -0.0347 -0.1119 0.206 Uiso 1 1 calc R
C9_12 C -0.6474(7) -0.0402(9) -0.0697(9) 0.190(17) Uiso 1 1 d DU
H9_12 H -0.6441 -0.0703 -0.0697 0.228 Uiso 1 1 calc R
C10_12 C -0.6412(7) -0.0153(12) -0.0449(7) 0.201(18) Uiso 1 1 d DU
H10_12 H -0.6333 -0.0286 -0.0275 0.242 Uiso 1 1 calc R
C11_12 C -0.6461(7) -0.0281(11) -0.0451(6) 0.179(15) Uiso 1 1 d DU
N12_12 N -0.6572(6) -0.0486(8) -0.0697(7) 0.136(10) Uiso 1 1 d DU
C13_12 C -0.6471(10) -0.0560(11) -0.0191(6) 0.156(13) Uiso 1 1 d DU
N14_12 N -0.6470(8) -0.0970(9) -0.0187(5) 0.162(12) Uiso 1 1 d DU
C15_12 C -0.6526(8) -0.1110(8) -0.0115(7) 0.167(14) Uiso 1 1 d DU
H15_12 H -0.6738 -0.1178 -0.0131 0.201 Uiso 1 1 calc R
C16_12 C -0.6445(11) -0.0706(10) -0.0291(6) 0.193(17) Uiso 1 1 d DU
H16A_12 H -0.6238 -0.0714 -0.0365 0.231 Uiso 1 1 calc R
H16B_12 H -0.6572 -0.0671 -0.0458 0.231 Uiso 1 1 calc R
O17_12 O -0.6496(7) -0.0358(7) -0.0071(7) 0.184(11) Uiso 1 1 d DU
C18_12 C -0.6346(7) -0.1485(9) -0.0205(7) 0.168(14) Uiso 1 1 d GDU
C19_12 C -0.6458(7) -0.1876(11) -0.0295(8) 0.210(19) Uiso 1 1 d GDU
H19_12 H -0.6664 -0.1912 -0.0306 0.252 Uiso 1 1 calc R
C20_12 C -0.6270(10) -0.2214(9) -0.0368(9) 0.26(2) Uiso 1 1 d GDU
H20_12 H -0.6346 -0.2481 -0.0430 0.316 Uiso 1 1 calc R
C21_12 C -0.5969(9) -0.2160(12) -0.0352(9) 0.24(2) Uiso 1 1 d GDU
H21_12 H -0.5840 -0.2391 -0.0403 0.288 Uiso 1 1 calc R
C22_12 C -0.5857(6) -0.1769(15) -0.0262(9) 0.24(2) Uiso 1 1 d GDU
H22_12 H -0.5652 -0.1733 -0.0251 0.289 Uiso 1 1 calc R
C23_12 C -0.6046(8) -0.1431(10) -0.0188(8) 0.211(18) Uiso 1 1 d GDU
H23_12 H -0.5970 -0.1164 -0.0127 0.253 Uiso 1 1 calc R
C24_12 C -0.6933(4) -0.1596(7) -0.1275(5) 0.096(9) Uiso 1 1 d DU
O25_12 O -0.7082(4) -0.1839(6) -0.1441(4) 0.096(6) Uiso 1 1 d DU
O26_12 O -0.6800(4) -0.1740(6) -0.1034(4) 0.088(6) Uiso 1 1 d DU
Eu51_12 Eu -0.24252(5) -0.41722(11) -0.35486(4) 0.1156(7) Uani 1 1 d .
Eu52_12 Eu -0.11132(6) -0.36946(12) -0.33772(5) 0.1538(10) Uani 1 1 d .
Eu53_12 Eu -0.14982(5) -0.52006(12) -0.42388(4) 0.1355(8) Uani 1 1 d .
Eu54_12 Eu -0.28521(5) -0.53222(11) -0.46107(4) 0.1193(7) Uani 1 1 d .
Eu55_12 Eu -0.37717(5) -0.46371(11) -0.37313(4) 0.1241(8) Uani 1 1 d .
Eu56_12 Eu -0.33690(5) -0.31209(11) -0.28862(4) 0.1293(8) Uani 1 1 d .
Eu57_12 Eu -0.20203(5) -0.29828(11) -0.24843(4) 0.1272(8) Uani 1 1 d .
N1_21 N -0.1337(7) -0.3379(8) -0.3850(6) 0.162(12) Uiso 1 1 d DU
C2_21 C -0.1631(7) -0.3431(7) -0.3887(6) 0.116(11) Uiso 1 1 d DU
C3_21 C -0.1783(6) -0.3231(9) -0.4113(7) 0.148(13) Uiso 1 1 d DU
H3_21 H -0.1989 -0.3271 -0.4137 0.178 Uiso 1 1 calc R
C4_21 C -0.1644(8) -0.2973(10) -0.4310(6) 0.168(15) Uiso 1 1 d DU
H4_21 H -0.1749 -0.2834 -0.4467 0.202 Uiso 1 1 calc R
C5_21 C -0.1346(8) -0.2927(9) -0.4266(7) 0.170(15) Uiso 1 1 d DU
H5_21 H -0.1243 -0.2753 -0.4397 0.204 Uiso 1 1 calc R
C6_21 C -0.1196(5) -0.3130(10) -0.4037(7) 0.143(12) Uiso 1 1 d DU
C7_21 C -0.0877(5) -0.3175(10) -0.3989(8) 0.159(14) Uiso 1 1 d DU
C8_21 C -0.0691(10) -0.2994(10) -0.4195(7) 0.217(19) Uiso 1 1 d DU
H8_21 H -0.0771 -0.2840 -0.4360 0.260 Uiso 1 1 calc R
C9_21 C -0.0393(9) -0.3044(11) -0.4154(8) 0.197(17) Uiso 1 1 d DU
H9_21 H -0.0268 -0.2923 -0.4292 0.236 Uiso 1 1 calc R
C10_21 C -0.0274(7) -0.3266(13) -0.3917(10) 0.217(19) Uiso 1 1 d DU
H10_21 H -0.0069 -0.3301 -0.3888 0.260 Uiso 1 1 calc R
C11_21 C -0.0464(9) -0.3437(11) -0.3722(7) 0.206(17) Uiso 1 1 d DU
N12_21 N -0.0760(8) -0.3390(9) -0.3759(7) 0.161(12) Uiso 1 1 d DU
C13_21 C -0.0386(10) -0.3670(15) -0.3457(9) 0.198(16) Uiso 1 1 d DU
N14_21 N -0.0559(6) -0.3853(12) -0.3285(9) 0.200(14) Uiso 1 1 d DU
C15_21 C -0.0374(8) -0.4075(11) -0.3060(8) 0.185(15) Uiso 1 1 d DU
H15_21 H -0.0359 -0.3880 -0.2886 0.223 Uiso 1 1 calc R
C16_21 C -0.0073(7) -0.4072(17) -0.3191(11) 0.24(2) Uiso 1 1 d DU
H16A_21 H -0.0022 -0.4360 -0.3264 0.285 Uiso 1 1 calc R
H16B_21 H -0.0081 -0.3979 -0.3044 0.285 Uiso 1 1 calc R
O17_21 O -0.0102(8) -0.3766(13) -0.3428(8) 0.233(14) Uiso 1 1 d DU
C18_21 C -0.0477(7) -0.4488(8) -0.2956(7) 0.172(15) Uiso 1 1 d GDU
C19_21 C -0.0469(7) -0.4574(9) -0.2657(6) 0.176(15) Uiso 1 1 d GDU
H19_21 H -0.0419 -0.4353 -0.2521 0.211 Uiso 1 1 calc R
C20_21 C -0.0534(7) -0.4984(11) -0.2558(6) 0.168(15) Uiso 1 1 d GDU
H20_21 H -0.0528 -0.5043 -0.2354 0.202 Uiso 1 1 calc R
C21_21 C -0.0607(7) -0.5309(8) -0.2758(9) 0.225(19) Uiso 1 1 d GDU
H21_21 H -0.0651 -0.5589 -0.2691 0.270 Uiso 1 1 calc R
C22_21 C -0.0615(7) -0.5223(10) -0.3057(8) 0.209(18) Uiso 1 1 d GDU
H22_21 H -0.0665 -0.5444 -0.3193 0.251 Uiso 1 1 calc R
C23_21 C -0.0550(7) -0.4813(11) -0.3156(5) 0.178(16) Uiso 1 1 d GDU
H23_21 H -0.0555 -0.4754 -0.3360 0.214 Uiso 1 1 calc R
C24_21 C -0.1801(5) -0.3713(6) -0.3689(4) 0.096(9) Uiso 1 1 d DU
O25_21 O -0.2074(5) -0.3734(6) -0.3709(4) 0.103(6) Uiso 1 1 d DU
O26_21 O -0.1611(5) -0.3913(8) -0.3508(5) 0.133(8) Uiso 1 1 d DU
N1_22 N -0.1199(5) -0.4402(8) -0.3127(7) 0.157(11) Uiso 1 1 d DU
C2_22 C -0.1255(5) -0.4745(10) -0.3306(5) 0.125(11) Uiso 1 1 d DU
C3_22 C -0.1346(6) -0.5141(9) -0.3200(6) 0.136(12) Uiso 1 1 d DU
H3_22 H -0.1383 -0.5375 -0.3329 0.163 Uiso 1 1 calc R
C4_22 C -0.1381(6) -0.5186(8) -0.2902(7) 0.141(13) Uiso 1 1 d DU
H4_22 H -0.1443 -0.5452 -0.2823 0.169 Uiso 1 1 calc R
C5_22 C -0.1325(6) -0.4841(9) -0.2723(5) 0.116(11) Uiso 1 1 d DU
H5_22 H -0.1349 -0.4867 -0.2519 0.139 Uiso 1 1 calc R
C6_22 C -0.1235(6) -0.4457(8) -0.2835(6) 0.147(13) Uiso 1 1 d DU
C7_22 C -0.1122(6) -0.4083(9) -0.2664(8) 0.169(14) Uiso 1 1 d DU
C8_22 C -0.1100(7) -0.4085(10) -0.2358(8) 0.168(15) Uiso 1 1 d DU
H8_22 H -0.1155 -0.4332 -0.2252 0.201 Uiso 1 1 calc R
C9_22 C -0.0996(7) -0.3723(12) -0.2212(6) 0.167(15) Uiso 1 1 d DU
H9_22 H -0.0979 -0.3719 -0.2004 0.201 Uiso 1 1 calc R
C10_22 C -0.0918(7) -0.3369(10) -0.2370(9) 0.188(17) Uiso 1 1 d DU
H10_22 H -0.0847 -0.3118 -0.2271 0.226 Uiso 1 1 calc R
C11_22 C -0.0942(7) -0.3378(10) -0.2675(9) 0.195(16) Uiso 1 1 d DU
N12_22 N -0.1046(7) -0.3737(13) -0.2820(6) 0.194(14) Uiso 1 1 d DU
C13_22 C -0.0825(13) -0.3022(12) -0.2842(9) 0.219(18) Uiso 1 1 d DU
N14_22 N -0.0856(12) -0.2989(11) -0.3124(9) 0.258(19) Uiso 1 1 d DU
C15_22 C -0.0723(10) -0.2565(14) -0.3214(7) 0.225(18) Uiso 1 1 d DU
H15_22 H -0.0512 -0.2609 -0.3253 0.270 Uiso 1 1 calc R
C16_22 C -0.0748(13) -0.2318(10) -0.2924(9) 0.223(19) Uiso 1 1 d DU
H16A_22 H -0.0929 -0.2142 -0.2930 0.268 Uiso 1 1 calc R
H16B_22 H -0.0577 -0.2126 -0.2888 0.268 Uiso 1 1 calc R
O17_22 O -0.0756(9) -0.2641(13) -0.2699(6) 0.224(14) Uiso 1 1 d DU
C18_22 C -0.0869(11) -0.2336(15) -0.3465(9) 0.29(2) Uiso 1 1 d GDU
C19_22 C -0.0694(11) -0.2204(18) -0.3687(11) 0.38(3) Uiso 1 1 d GDU
H19_22 H -0.0492 -0.2273 -0.3679 0.455 Uiso 1 1 calc R
C20_22 C -0.0815(16) -0.1970(18) -0.3923(9) 0.35(3) Uiso 1 1 d GDU
H20_22 H -0.0696 -0.1880 -0.4075 0.416 Uiso 1 1 calc R
C21_22 C -0.1112(17) -0.1869(18) -0.3935(11) 0.37(3) Uiso 1 1 d GDU
H21_22 H -0.1195 -0.1710 -0.4096 0.444 Uiso 1 1 calc R
C22_22 C -0.1287(12) -0.2002(19) -0.3712(15) 0.34(3) Uiso 1 1 d GDU
H22_22 H -0.1489 -0.1933 -0.3721 0.403 Uiso 1 1 calc R
C23_22 C -0.1166(11) -0.2235(17) -0.3477(11) 0.32(3) Uiso 1 1 d GDU
H23_22 H -0.1285 -0.2326 -0.3325 0.385 Uiso 1 1 calc R
C24_22 C -0.1196(4) -0.4676(8) -0.3621(6) 0.138(12) Uiso 1 1 d DU
O25_22 O -0.1265(5) -0.4953(8) -0.3798(6) 0.134(8) Uiso 1 1 d DU
O26_22 O -0.1068(5) -0.4304(8) -0.3687(5) 0.132(8) Uiso 1 1 d DU
N1_23 N -0.1742(5) -0.5644(9) -0.3848(5) 0.133(10) Uiso 1 1 d DU
C2_23 C -0.1903(5) -0.5430(7) -0.3654(6) 0.109(10) Uiso 1 1 d DU
C3_23 C -0.2022(6) -0.5628(10) -0.3419(6) 0.147(13) Uiso 1 1 d DU
H3_23 H -0.2134 -0.5473 -0.3286 0.176 Uiso 1 1 calc R
C4_23 C -0.1971(7) -0.6066(10) -0.3386(6) 0.187(16) Uiso 1 1 d DU
H4_23 H -0.2049 -0.6214 -0.3226 0.224 Uiso 1 1 calc R
C5_23 C -0.1809(7) -0.6290(9) -0.3582(7) 0.152(13) Uiso 1 1 d DU
H5_23 H -0.1777 -0.6590 -0.3557 0.182 Uiso 1 1 calc R
C6_23 C -0.1694(5) -0.6073(9) -0.3814(6) 0.130(12) Uiso 1 1 d DU
C7_23 C -0.1521(5) -0.6275(9) -0.4039(5) 0.129(11) Uiso 1 1 d DU
C8_23 C -0.1460(6) -0.6711(9) -0.4057(6) 0.132(12) Uiso 1 1 d DU
H8_23 H -0.1476 -0.6891 -0.3890 0.159 Uiso 1 1 calc R
C9_23 C -0.1374(6) -0.6881(8) -0.4318(7) 0.152(14) Uiso 1 1 d DU
H9_23 H -0.1331 -0.7179 -0.4333 0.183 Uiso 1 1 calc R
C10_23 C -0.1351(7) -0.6618(11) -0.4554(6) 0.185(16) Uiso 1 1 d DU
H10_23 H -0.1292 -0.6729 -0.4735 0.222 Uiso 1 1 calc R
C11_23 C -0.1415(6) -0.6186(10) -0.4527(6) 0.169(14) Uiso 1 1 d DU
N12_23 N -0.1499(5) -0.6010(7) -0.4272(7) 0.133(10) Uiso 1 1 d DU
C13_23 C -0.1420(9) -0.5902(10) -0.4776(6) 0.141(12) Uiso 1 1 d DU
N14_23 N -0.1416(7) -0.5494(9) -0.4761(5) 0.153(11) Uiso 1 1 d DU
C15_23 C -0.1457(8) -0.5333(8) -0.5074(8) 0.206(16) Uiso 1 1 d DU
H15_23 H -0.1667 -0.5253 -0.5117 0.247 Uiso 1 1 calc R
C16_23 C -0.1382(11) -0.5734(10) -0.5247(6) 0.176(15) Uiso 1 1 d DU
H16A_23 H -0.1188 -0.5703 -0.5330 0.212 Uiso 1 1 calc R
H16B_23 H -0.1530 -0.5781 -0.5410 0.212 Uiso 1 1 calc R
O17_23 O -0.1382(6) -0.6084(7) -0.5046(6) 0.168(10) Uiso 1 1 d DU
C18_23 C -0.1267(8) -0.4966(9) -0.5136(7) 0.197(17) Uiso 1 1 d GDU
C19_23 C -0.1376(6) -0.4574(10) -0.5237(7) 0.196(17) Uiso 1 1 d GDU
H19_23 H -0.1581 -0.4537 -0.5274 0.235 Uiso 1 1 calc R
C20_23 C -0.1186(9) -0.4235(8) -0.5284(7) 0.195(17) Uiso 1 1 d GDU
H20_23 H -0.1261 -0.3967 -0.5354 0.234 Uiso 1 1 calc R
C21_23 C -0.0887(8) -0.4289(11) -0.5230(8) 0.202(18) Uiso 1 1 d GDU
H21_23 H -0.0757 -0.4057 -0.5262 0.243 Uiso 1 1 calc R
C22_23 C -0.0777(6) -0.4681(14) -0.5129(8) 0.24(2) Uiso 1 1 d GDU
H22_23 H -0.0572 -0.4718 -0.5092 0.293 Uiso 1 1 calc R
C23_23 C -0.0967(8) -0.5020(10) -0.5082(8) 0.210(18) Uiso 1 1 d GDU
H23_23 H -0.0892 -0.5288 -0.5013 0.252 Uiso 1 1 calc R
C24_23 C -0.1969(4) -0.4984(7) -0.3723(5) 0.118(11) Uiso 1 1 d DU
O25_23 O -0.2130(5) -0.4754(7) -0.3578(5) 0.108(7) Uiso 1 1 d DU
O26_23 O -0.1851(5) -0.4808(7) -0.3956(5) 0.115(7) Uiso 1 1 d DU
N1_24 N -0.1680(6) -0.4580(7) -0.4547(5) 0.110(8) Uiso 1 1 d DU
C2_24 C -0.1970(6) -0.4567(8) -0.4631(5) 0.126(11) Uiso 1 1 d DU
C3_24 C -0.2095(6) -0.4199(10) -0.4754(6) 0.145(13) Uiso 1 1 d DU
H3_24 H -0.2298 -0.4197 -0.4811 0.174 Uiso 1 1 calc R
C4_24 C -0.1931(7) -0.3838(9) -0.4795(6) 0.166(15) Uiso 1 1 d DU
H4_24 H -0.2018 -0.3586 -0.4879 0.199 Uiso 1 1 calc R
C5_24 C -0.1634(7) -0.3850(9) -0.4709(7) 0.183(16) Uiso 1 1 d DU
H5_24 H -0.1514 -0.3604 -0.4735 0.220 Uiso 1 1 calc R
C6_24 C -0.1515(5) -0.4221(10) -0.4587(6) 0.142(12) Uiso 1 1 d DU
C7_24 C -0.1196(5) -0.4263(11) -0.4511(6) 0.138(12) Uiso 1 1 d DU
C8_24 C -0.1000(8) -0.3930(9) -0.4546(7) 0.186(16) Uiso 1 1 d DU
H8_24 H -0.1062 -0.3666 -0.4633 0.223 Uiso 1 1 calc R
C9_24 C -0.0711(7) -0.3990(10) -0.4451(7) 0.167(15) Uiso 1 1 d DU
H9_24 H -0.0574 -0.3764 -0.4473 0.200 Uiso 1 1 calc R
C10_24 C -0.0618(6) -0.4371(12) -0.4324(7) 0.199(17) Uiso 1 1 d DU
H10_24 H -0.0419 -0.4412 -0.4259 0.239 Uiso 1 1 calc R
C11_24 C -0.0825(7) -0.4693(8) -0.4294(6) 0.152(13) Uiso 1 1 d DU
N12_24 N -0.1106(6) -0.4632(8) -0.4389(5) 0.126(9) Uiso 1 1 d DU
C13_24 C -0.0785(8) -0.5128(9) -0.4183(8) 0.146(13) Uiso 1 1 d DU
N14_24 N -0.0950(6) -0.5454(10) -0.4174(8) 0.178(13) Uiso 1 1 d DU
C15_24 C -0.0770(8) -0.5824(9) -0.4069(8) 0.182(15) Uiso 1 1 d DU
H15_24 H -0.0878 -0.5969 -0.3912 0.219 Uiso 1 1 calc R
C16_24 C -0.0504(7) -0.5586(11) -0.3918(9) 0.176(15) Uiso 1 1 d DU
H16A_24 H -0.0319 -0.5740 -0.3951 0.211 Uiso 1 1 calc R
H16B_24 H -0.0527 -0.5557 -0.3705 0.211 Uiso 1 1 calc R
O17_24 O -0.0508(6) -0.5172(9) -0.4058(7) 0.184(11) Uiso 1 1 d DU
C18_24 C -0.0687(8) -0.6156(10) -0.4277(8) 0.191(16) Uiso 1 1 d GDU
C19_24 C -0.0682(9) -0.6570(12) -0.4161(8) 0.26(2) Uiso 1 1 d GDU
H19_24 H -0.0710 -0.6613 -0.3959 0.317 Uiso 1 1 calc R
C20_24 C -0.0635(10) -0.6920(9) -0.4342(12) 0.30(3) Uiso 1 1 d GDU
H20_24 H -0.0632 -0.7203 -0.4263 0.359 Uiso 1 1 calc R
C21_24 C -0.0594(10) -0.6857(13) -0.4638(11) 0.27(2) Uiso 1 1 d GDU
H21_24 H -0.0562 -0.7096 -0.4761 0.328 Uiso 1 1 calc R
C22_24 C -0.0599(9) -0.6443(17) -0.4753(7) 0.26(2) Uiso 1 1 d GDU
H22_24 H -0.0571 -0.6400 -0.4956 0.307 Uiso 1 1 calc R
C23_24 C -0.0646(8) -0.6093(12) -0.4573(8) 0.22(2) Uiso 1 1 d GDU
H23_24 H -0.0649 -0.5810 -0.4652 0.267 Uiso 1 1 calc R
C24_24 C -0.2120(6) -0.4986(7) -0.4601(3) 0.102(10) Uiso 1 1 d DU
O25_24 O -0.2378(6) -0.4994(8) -0.4683(5) 0.137(8) Uiso 1 1 d DU
O26_24 O -0.1945(5) -0.5292(7) -0.4486(4) 0.111(7) Uiso 1 1 d DU
N1_25 N -0.2867(6) -0.5760(8) -0.4140(5) 0.122(9) Uiso 1 1 d DU
C2_25 C -0.3073(5) -0.5624(7) -0.3955(6) 0.122(11) Uiso 1 1 d DU
C3_25 C -0.3087(6) -0.5790(9) -0.3677(6) 0.152(14) Uiso 1 1 d DU
H3_25 H -0.3232 -0.5693 -0.3550 0.182 Uiso 1 1 calc R
C4_25 C -0.2888(7) -0.6101(9) -0.3587(6) 0.154(14) Uiso 1 1 d DU
H4_25 H -0.2894 -0.6221 -0.3397 0.185 Uiso 1 1 calc R
C5_25 C -0.2678(6) -0.6240(8) -0.3775(7) 0.143(13) Uiso 1 1 d DU
H5_25 H -0.2539 -0.6453 -0.3714 0.172 Uiso 1 1 calc R
C6_25 C -0.2673(5) -0.6062(8) -0.4052(6) 0.128(11) Uiso 1 1 d DU
C7_25 C -0.2481(5) -0.6211(9) -0.4275(5) 0.128(11) Uiso 1 1 d DU
C8_25 C -0.2287(7) -0.6542(9) -0.4223(6) 0.160(14) Uiso 1 1 d DU
H8_25 H -0.2274 -0.6684 -0.4038 0.192 Uiso 1 1 calc R
C9_25 C -0.2108(6) -0.6668(9) -0.4446(7) 0.185(16) Uiso 1 1 d DU
H9_25 H -0.1970 -0.6895 -0.4421 0.222 Uiso 1 1 calc R
C10_25 C -0.2141(6) -0.6444(9) -0.4705(6) 0.128(12) Uiso 1 1 d DU
H10_25 H -0.2021 -0.6522 -0.4861 0.154 Uiso 1 1 calc R
C11_25 C -0.2332(6) -0.6123(8) -0.4750(5) 0.124(11) Uiso 1 1 d DU
N12_25 N -0.2512(5) -0.5990(7) -0.4536(6) 0.114(9) Uiso 1 1 d DU
C13_25 C -0.2401(7) -0.5907(10) -0.5030(5) 0.120(11) Uiso 1 1 d DU
N14_25 N -0.2619(6) -0.5662(9) -0.5100(5) 0.131(10) Uiso 1 1 d DU
C15_25 C -0.2615(7) -0.5554(10) -0.5421(7) 0.164(14) Uiso 1 1 d DU
H15_25 H -0.2753 -0.5747 -0.5536 0.197 Uiso 1 1 calc R
C16_25 C -0.2294(8) -0.5685(13) -0.5475(7) 0.174(15) Uiso 1 1 d DU
H16A_25 H -0.2161 -0.5434 -0.5455 0.209 Uiso 1 1 calc R
H16B_25 H -0.2279 -0.5811 -0.5672 0.209 Uiso 1 1 calc R
O17_25 O -0.2222(5) -0.6000(9) -0.5251(6) 0.167(10) Uiso 1 1 d DU
C18_25 C -0.2674(8) -0.5104(9) -0.5502(7) 0.192(16) Uiso 1 1 d GDU
C19_25 C -0.2878(7) -0.5003(11) -0.5728(7) 0.222(19) Uiso 1 1 d GDU
H19_25 H -0.2988 -0.5224 -0.5824 0.266 Uiso 1 1 calc R
C20_25 C -0.2919(8) -0.4577(13) -0.5813(8) 0.23(2) Uiso 1 1 d GDU
H20_25 H -0.3058 -0.4508 -0.5967 0.278 Uiso 1 1 calc R
C21_25 C -0.2757(10) -0.4252(9) -0.5672(9) 0.24(2) Uiso 1 1 d GDU
H21_25 H -0.2786 -0.3961 -0.5730 0.291 Uiso 1 1 calc R
C22_25 C -0.2554(9) -0.4353(11) -0.5446(9) 0.213(19) Uiso 1 1 d GDU
H22_25 H -0.2443 -0.4132 -0.5350 0.256 Uiso 1 1 calc R
C23_25 C -0.2512(7) -0.4779(13) -0.5361(7) 0.221(19) Uiso 1 1 d GDU
H23_25 H -0.2373 -0.4848 -0.5207 0.265 Uiso 1 1 calc R
C24_25 C -0.3308(5) -0.5341(6) -0.4066(6) 0.129(11) Uiso 1 1 d DU
O25_25 O -0.3509(5) -0.5212(7) -0.3923(5) 0.124(7) Uiso 1 1 d DU
O26_25 O -0.3285(5) -0.5230(7) -0.4348(5) 0.121(7) Uiso 1 1 d DU
N1_26 N -0.2969(6) -0.4536(8) -0.4682(7) 0.155(11) Uiso 1 1 d DU
C2_26 C -0.2830(5) -0.4258(10) -0.4493(5) 0.130(12) Uiso 1 1 d DU
C3_26 C -0.2820(6) -0.3821(10) -0.4539(7) 0.141(13) Uiso 1 1 d DU
H3_26 H -0.2721 -0.3636 -0.4402 0.169 Uiso 1 1 calc R
C4_26 C -0.2958(7) -0.3661(9) -0.4790(8) 0.164(14) Uiso 1 1 d DU
H4_26 H -0.2955 -0.3360 -0.4828 0.197 Uiso 1 1 calc R
C5_26 C -0.3102(7) -0.3934(12) -0.4988(7) 0.198(17) Uiso 1 1 d DU
H5_26 H -0.3197 -0.3823 -0.5161 0.238 Uiso 1 1 calc R
C6_26 C -0.3106(6) -0.4373(10) -0.4931(6) 0.152(13) Uiso 1 1 d DU
C7_26 C -0.3240(5) -0.4694(8) -0.5127(6) 0.131(12) Uiso 1 1 d DU
C8_26 C -0.3417(6) -0.4565(9) -0.5367(6) 0.157(14) Uiso 1 1 d DU
H8_26 H -0.3428 -0.4273 -0.5427 0.188 Uiso 1 1 calc R
C9_26 C -0.3578(6) -0.4880(10) -0.5515(6) 0.145(13) Uiso 1 1 d DU
H9_26 H -0.3701 -0.4805 -0.5680 0.174 Uiso 1 1 calc R
C10_26 C -0.3561(6) -0.5299(10) -0.5426(6) 0.147(13) Uiso 1 1 d DU
H10_26 H -0.3672 -0.5513 -0.5529 0.176 Uiso 1 1 calc R
C11_26 C -0.3383(6) -0.5415(7) -0.5187(6) 0.117(11) Uiso 1 1 d DU
N12_26 N -0.3222(5) -0.5104(9) -0.5039(5) 0.115(9) Uiso 1 1 d DU
C13_26 C -0.3327(8) -0.5843(7) -0.5060(7) 0.132(12) Uiso 1 1 d DU
N14_26 N -0.3134(6) -0.5958(8) -0.4863(6) 0.135(10) Uiso 1 1 d DU
C15_26 C -0.3143(7) -0.6433(9) -0.4839(5) 0.146(12) Uiso 1 1 d DU
H15_26 H -0.2957 -0.6553 -0.4909 0.175 Uiso 1 1 calc R
C16_26 C -0.3394(8) -0.6558(8) -0.5055(7) 0.148(13) Uiso 1 1 d DU
H16A_26 H -0.3569 -0.6646 -0.4951 0.177 Uiso 1 1 calc R
H16B_26 H -0.3335 -0.6797 -0.5182 0.177 Uiso 1 1 calc R
O17_26 O -0.3452(6) -0.6172(9) -0.5225(5) 0.162(9) Uiso 1 1 d DU
C18_26 C -0.3195(6) -0.6622(8) -0.4551(5) 0.138(12) Uiso 1 1 d GDU
C19_26 C -0.2995(6) -0.6932(9) -0.4452(6) 0.154(14) Uiso 1 1 d GDU
H19_26 H -0.2853 -0.7037 -0.4578 0.185 Uiso 1 1 calc R
C20_26 C -0.3002(7) -0.7088(9) -0.4167(7) 0.215(18) Uiso 1 1 d GDU
H20_26 H -0.2865 -0.7300 -0.4100 0.258 Uiso 1 1 calc R
C21_26 C -0.3209(8) -0.6933(10) -0.3982(5) 0.171(15) Uiso 1 1 d GDU
H21_26 H -0.3214 -0.7040 -0.3787 0.206 Uiso 1 1 calc R
C22_26 C -0.3410(6) -0.6623(10) -0.4081(6) 0.165(15) Uiso 1 1 d GDU
H22_26 H -0.3552 -0.6518 -0.3954 0.198 Uiso 1 1 calc R
C23_26 C -0.3403(6) -0.6467(8) -0.4365(6) 0.146(13) Uiso 1 1 d GDU
H23_26 H -0.3540 -0.6255 -0.4433 0.175 Uiso 1 1 calc R
C24_26 C -0.2696(4) -0.4447(9) -0.4228(5) 0.125(11) Uiso 1 1 d DU
O25_26 O -0.2563(5) -0.4215(8) -0.4047(5) 0.130(8) Uiso 1 1 d DU
O26_26 O -0.2719(5) -0.4857(7) -0.4191(5) 0.118(7) Uiso 1 1 d DU
N1_27 N -0.3507(6) -0.4943(7) -0.3277(5) 0.138(10) Uiso 1 1 d DU
C2_27 C -0.3212(7) -0.4906(7) -0.3251(6) 0.135(12) Uiso 1 1 d DU
C3_27 C -0.3057(6) -0.5110(9) -0.3017(7) 0.134(12) Uiso 1 1 d DU
H3_27 H -0.2850 -0.5086 -0.2997 0.161 Uiso 1 1 calc R
C4_27 C -0.3206(7) -0.5345(8) -0.2815(6) 0.142(13) Uiso 1 1 d DU
H4_27 H -0.3101 -0.5483 -0.2657 0.171 Uiso 1 1 calc R
C5_27 C -0.3505(7) -0.5381(9) -0.2844(6) 0.139(13) Uiso 1 1 d DU
H5_27 H -0.3608 -0.5542 -0.2706 0.166 Uiso 1 1 calc R
C6_27 C -0.3653(5) -0.5179(9) -0.3075(7) 0.138(12) Uiso 1 1 d DU
C7_27 C -0.3969(5) -0.5157(11) -0.3104(8) 0.185(15) Uiso 1 1 d DU
C8_27 C -0.4147(10) -0.5354(11) -0.2907(8) 0.24(2) Uiso 1 1 d DU
H8_27 H -0.4067 -0.5550 -0.2765 0.292 Uiso 1 1 calc R
C9_27 C -0.4443(10) -0.5259(13) -0.2920(8) 0.23(2) Uiso 1 1 d DU
H9_27 H -0.4570 -0.5389 -0.2788 0.279 Uiso 1 1 calc R
C10_27 C -0.4551(7) -0.4971(13) -0.3130(10) 0.22(2) Uiso 1 1 d DU
H10_27 H -0.4753 -0.4902 -0.3142 0.267 Uiso 1 1 calc R
C11_27 C -0.4364(8) -0.4786(9) -0.3320(7) 0.172(15) Uiso 1 1 d DU
N12_27 N -0.4073(7) -0.4876(9) -0.3309(6) 0.141(10) Uiso 1 1 d DU
C13_27 C -0.4456(8) -0.4415(12) -0.3490(9) 0.170(14) Uiso 1 1 d DU
N14_27 N -0.4295(6) -0.4271(11) -0.3690(7) 0.167(12) Uiso 1 1 d DU
C15_27 C -0.4451(8) -0.3888(12) -0.3819(6) 0.190(16) Uiso 1 1 d DU
H15_27 H -0.4355 -0.3622 -0.3737 0.228 Uiso 1 1 calc R
C16_27 C -0.4757(7) -0.3924(14) -0.3701(9) 0.190(17) Uiso 1 1 d DU
H16A_27 H -0.4901 -0.4026 -0.3855 0.229 Uiso 1 1 calc R
H16B_27 H -0.4823 -0.3643 -0.3627 0.229 Uiso 1 1 calc R
O17_27 O -0.4722(6) -0.4239(10) -0.3462(6) 0.176(10) Uiso 1 1 d DU
C18_27 C -0.4452(8) -0.3866(12) -0.4140(6) 0.206(17) Uiso 1 1 d GDU
C19_27 C -0.4344(8) -0.3496(11) -0.4266(8) 0.26(2) Uiso 1 1 d GDU
H19_27 H -0.4255 -0.3279 -0.4145 0.308 Uiso 1 1 calc R
C20_27 C -0.4365(9) -0.3442(12) -0.4568(9) 0.24(2) Uiso 1 1 d GDU
H20_27 H -0.4291 -0.3189 -0.4653 0.288 Uiso 1 1 calc R
C21_27 C -0.4495(10) -0.3760(16) -0.4744(6) 0.25(2) Uiso 1 1 d GDU
H21_27 H -0.4510 -0.3723 -0.4951 0.305 Uiso 1 1 calc R
C22_27 C -0.4603(8) -0.4131(13) -0.4619(8) 0.23(2) Uiso 1 1 d GDU
H22_27 H -0.4692 -0.4348 -0.4740 0.276 Uiso 1 1 calc R
C23_27 C -0.4582(7) -0.4184(10) -0.4317(9) 0.196(17) Uiso 1 1 d GDU
H23_27 H -0.4655 -0.4437 -0.4231 0.235 Uiso 1 1 calc R
C24_27 C -0.3076(5) -0.4632(5) -0.3477(4) 0.082(8) Uiso 1 1 d DU
O25_27 O -0.2811(5) -0.4604(6) -0.3438(4) 0.098(6) Uiso 1 1 d DU
O26_27 O -0.3272(5) -0.4478(7) -0.3671(5) 0.124(7) Uiso 1 1 d DU
N1_28 N -0.3709(4) -0.3935(7) -0.4009(5) 0.100(8) Uiso 1 1 d DU
C2_28 C -0.3607(5) -0.3604(9) -0.3843(5) 0.109(10) Uiso 1 1 d DU
C3_28 C -0.3507(6) -0.3232(8) -0.3968(7) 0.142(13) Uiso 1 1 d DU
H3_28 H -0.3436 -0.3000 -0.3849 0.171 Uiso 1 1 calc R
C4_28 C -0.3513(6) -0.3205(9) -0.4271(7) 0.167(15) Uiso 1 1 d DU
H4_28 H -0.3444 -0.2952 -0.4361 0.200 Uiso 1 1 calc R
C5_28 C -0.3616(7) -0.3539(11) -0.4441(6) 0.181(16) Uiso 1 1 d DU
H5_28 H -0.3620 -0.3519 -0.4648 0.217 Uiso 1 1 calc R
C6_28 C -0.3715(5) -0.3907(8) -0.4307(6) 0.126(11) Uiso 1 1 d DU
C7_28 C -0.3823(5) -0.4291(8) -0.4458(7) 0.126(11) Uiso 1 1 d DU
C8_28 C -0.3865(6) -0.4327(10) -0.4760(7) 0.148(13) Uiso 1 1 d DU
H8_28 H -0.3820 -0.4093 -0.4883 0.178 Uiso 1 1 calc R
C9_28 C -0.3972(6) -0.4705(11) -0.4879(6) 0.164(15) Uiso 1 1 d DU
H9_28 H -0.3999 -0.4726 -0.5086 0.197 Uiso 1 1 calc R
C10_28 C -0.4040(6) -0.5050(10) -0.4712(8) 0.187(16) Uiso 1 1 d DU
H10_28 H -0.4113 -0.5311 -0.4795 0.224 Uiso 1 1 calc R
C11_28 C -0.3993(6) -0.4995(8) -0.4410(7) 0.131(12) Uiso 1 1 d DU
N12_28 N -0.3888(5) -0.4625(10) -0.4284(5) 0.144(10) Uiso 1 1 d DU
C13_28 C -0.4115(10) -0.5310(10) -0.4216(7) 0.168(14) Uiso 1 1 d DU
N14_28 N -0.4121(8) -0.5236(9) -0.3946(8) 0.178(13) Uiso 1 1 d DU
C15_28 C -0.4224(9) -0.5639(13) -0.3815(7) 0.231(19) Uiso 1 1 d DU
H15_28 H -0.4085 -0.5700 -0.3645 0.277 Uiso 1 1 calc R
C16_28 C -0.4160(11) -0.5976(8) -0.4049(8) 0.205(18) Uiso 1 1 d DU
H16A_28 H -0.4316 -0.6197 -0.4065 0.246 Uiso 1 1 calc R
H16B_28 H -0.3969 -0.6118 -0.4005 0.246 Uiso 1 1 calc R
O17_28 O -0.4155(7) -0.5710(10) -0.4320(6) 0.177(11) Uiso 1 1 d DU
C18_28 C -0.4517(9) -0.5611(16) -0.3696(10) 0.30(2) Uiso 1 1 d GDU
C19_28 C -0.4598(12) -0.5897(17) -0.3481(11) 0.33(3) Uiso 1 1 d GDU
H19_28 H -0.4452 -0.6056 -0.3372 0.398 Uiso 1 1 calc R
C20_28 C -0.4891(14) -0.595(2) -0.3425(13) 0.36(3) Uiso 1 1 d GDU
H20_28 H -0.4946 -0.6145 -0.3277 0.435 Uiso 1 1 calc R
C21_28 C -0.5104(9) -0.572(2) -0.3584(17) 0.38(3) Uiso 1 1 d GDU
H21_28 H -0.5305 -0.5752 -0.3545 0.456 Uiso 1 1 calc R
C22_28 C -0.5024(11) -0.543(2) -0.3799(15) 0.37(3) Uiso 1 1 d GDU
H22_28 H -0.5169 -0.5271 -0.3908 0.448 Uiso 1 1 calc R
C23_28 C -0.4730(13) -0.5378(16) -0.3855(11) 0.33(3) Uiso 1 1 d GDU
H23_28 H -0.4675 -0.5183 -0.4003 0.397 Uiso 1 1 calc R
C24_28 C -0.3630(3) -0.3646(8) -0.3518(5) 0.118(11) Uiso 1 1 d DU
O25_28 O -0.3547(5) -0.3353(8) -0.3361(5) 0.127(8) Uiso 1 1 d DU
O26_28 O -0.3742(5) -0.4017(7) -0.3425(5) 0.125(8) Uiso 1 1 d DU
N1_29 N -0.3107(5) -0.2690(9) -0.3255(5) 0.117(9) Uiso 1 1 d DU
C2_29 C -0.2936(5) -0.2889(7) -0.3441(6) 0.110(10) Uiso 1 1 d DU
C3_29 C -0.2818(6) -0.2695(10) -0.3685(6) 0.142(13) Uiso 1 1 d DU
H3_29 H -0.2698 -0.2852 -0.3810 0.170 Uiso 1 1 calc R
C4_29 C -0.2882(7) -0.2268(10) -0.3736(6) 0.165(14) Uiso 1 1 d DU
H4_29 H -0.2807 -0.2122 -0.3899 0.197 Uiso 1 1 calc R
C5_29 C -0.3058(7) -0.2057(9) -0.3548(7) 0.182(16) Uiso 1 1 d DU
H5_29 H -0.3104 -0.1762 -0.3581 0.218 Uiso 1 1 calc R
C6_29 C -0.3167(6) -0.2264(9) -0.3312(6) 0.162(14) Uiso 1 1 d DU
C7_29 C -0.3347(6) -0.2041(13) -0.3106(7) 0.181(15) Uiso 1 1 d DU
C8_29 C -0.3414(8) -0.1605(12) -0.3122(7) 0.193(17) Uiso 1 1 d DU
H8_29 H -0.3368 -0.1440 -0.3288 0.232 Uiso 1 1 calc R
C9_29 C -0.3549(8) -0.1417(9) -0.2890(9) 0.196(17) Uiso 1 1 d DU
H9_29 H -0.3597 -0.1120 -0.2897 0.236 Uiso 1 1 calc R
C10_29 C -0.3615(7) -0.1658(13) -0.2650(7) 0.180(16) Uiso 1 1 d DU
H10_29 H -0.3708 -0.1528 -0.2491 0.216 Uiso 1 1 calc R
C11_29 C -0.3545(7) -0.2090(12) -0.2640(7) 0.196(16) Uiso 1 1 d DU
N12_29 N -0.3412(7) -0.2283(9) -0.2866(9) 0.183(13) Uiso 1 1 d DU
C13_29 C -0.3621(10) -0.2401(11) -0.2419(8) 0.165(14) Uiso 1 1 d DU
N14_29 N -0.3593(7) -0.2805(10) -0.2429(6) 0.159(12) Uiso 1 1 d DU
C15_29 C -0.3741(8) -0.2989(9) -0.2175(8) 0.199(16) Uiso 1 1 d DU
H15_29 H -0.3929 -0.3127 -0.2247 0.239 Uiso 1 1 calc R
C16_29 C -0.3811(12) -0.2591(12) -0.1995(8) 0.214(18) Uiso 1 1 d DU
H16A_29 H -0.3669 -0.2556 -0.1826 0.257 Uiso 1 1 calc R
H16B_29 H -0.4012 -0.2606 -0.1924 0.257 Uiso 1 1 calc R
O17_29 O -0.3785(8) -0.2240(8) -0.2206(8) 0.208(12) Uiso 1 1 d DU
C18_29 C -0.3571(6) -0.3299(8) -0.1994(6) 0.172(15) Uiso 1 1 d GDU
C19_29 C -0.3702(5) -0.3672(10) -0.1896(7) 0.171(15) Uiso 1 1 d GDU
H19_29 H -0.3904 -0.3723 -0.1941 0.205 Uiso 1 1 calc R
C20_29 C -0.3537(8) -0.3970(8) -0.1732(7) 0.213(19) Uiso 1 1 d GDU
H20_29 H -0.3627 -0.4225 -0.1665 0.256 Uiso 1 1 calc R
C21_29 C -0.3242(8) -0.3896(10) -0.1666(7) 0.205(18) Uiso 1 1 d GDU
H21_29 H -0.3129 -0.4100 -0.1555 0.246 Uiso 1 1 calc R
C22_29 C -0.3111(5) -0.3522(11) -0.1764(7) 0.165(15) Uiso 1 1 d GDU
H22_29 H -0.2909 -0.3471 -0.1719 0.199 Uiso 1 1 calc R
C23_29 C -0.3276(6) -0.3224(8) -0.1928(6) 0.145(13) Uiso 1 1 d GDU
H23_29 H -0.3186 -0.2969 -0.1994 0.174 Uiso 1 1 calc R
C24_29 C -0.2873(4) -0.3333(7) -0.3374(4) 0.096(9) Uiso 1 1 d DU
O25_29 O -0.2706(5) -0.3555(7) -0.3514(5) 0.114(7) Uiso 1 1 d DU
O26_29 O -0.3007(5) -0.3499(7) -0.3147(5) 0.110(7) Uiso 1 1 d DU
N1_30 N -0.3179(5) -0.3710(8) -0.2567(5) 0.127(9) Uiso 1 1 d DU
C2_30 C -0.2897(5) -0.3682(7) -0.2457(5) 0.100(9) Uiso 1 1 d DU
C3_30 C -0.2762(5) -0.4018(8) -0.2306(5) 0.109(10) Uiso 1 1 d DU
H3_30 H -0.2565 -0.3991 -0.2231 0.131 Uiso 1 1 calc R
C4_30 C -0.2914(6) -0.4392(8) -0.2265(5) 0.119(11) Uiso 1 1 d DU
H4_30 H -0.2826 -0.4627 -0.2162 0.143 Uiso 1 1 calc R
C5_30 C -0.3199(6) -0.4418(8) -0.2377(6) 0.129(12) Uiso 1 1 d DU
H5_30 H -0.3307 -0.4675 -0.2351 0.154 Uiso 1 1 calc R
C6_30 C -0.3331(4) -0.4078(9) -0.2527(5) 0.110(10) Uiso 1 1 d DU
C7_30 C -0.3642(5) -0.4077(9) -0.2622(5) 0.117(11) Uiso 1 1 d DU
C8_30 C -0.3827(8) -0.4409(8) -0.2547(6) 0.163(15) Uiso 1 1 d DU
H8_30 H -0.3752 -0.4660 -0.2451 0.196 Uiso 1 1 calc R
C9_30 C -0.4124(7) -0.4362(10) -0.2618(7) 0.191(17) Uiso 1 1 d DU
H9_30 H -0.4259 -0.4581 -0.2571 0.230 Uiso 1 1 calc R
C10_30 C -0.4219(6) -0.3992(11) -0.2757(7) 0.158(14) Uiso 1 1 d DU
H10_30 H -0.4422 -0.3958 -0.2805 0.189 Uiso 1 1 calc R
C11_30 C -0.4029(6) -0.3669(8) -0.2827(5) 0.131(12) Uiso 1 1 d DU
N12_30 N -0.3736(6) -0.3717(8) -0.2757(5) 0.114(9) Uiso 1 1 d DU
C13_30 C -0.4101(8) -0.3256(9) -0.2968(9) 0.155(13) Uiso 1 1 d DU
N14_30 N -0.3955(6) -0.2919(10) -0.2994(7) 0.166(12) Uiso 1 1 d DU
C15_30 C -0.4167(8) -0.2598(10) -0.3113(10) 0.233(18) Uiso 1 1 d DU
H15_30 H -0.4212 -0.2422 -0.2938 0.279 Uiso 1 1 calc R
C16_30 C -0.4444(7) -0.2843(12) -0.3179(11) 0.196(17) Uiso 1 1 d DU
H16A_30 H -0.4489 -0.2858 -0.3392 0.235 Uiso 1 1 calc R
H16B_30 H -0.4610 -0.2704 -0.3085 0.235 Uiso 1 1 calc R
O17_30 O -0.4391(7) -0.3264(9) -0.3060(7) 0.185(11) Uiso 1 1 d DU
C18_30 C -0.4073(8) -0.2277(10) -0.3322(8) 0.25(2) Uiso 1 1 d GDU
C19_30 C -0.4123(9) -0.1848(12) -0.3254(8) 0.25(2) Uiso 1 1 d GDU
H19_30 H -0.4218 -0.1776 -0.3081 0.299 Uiso 1 1 calc R
C20_30 C -0.4034(9) -0.1525(9) -0.3440(10) 0.25(2) Uiso 1 1 d GDU
H20_30 H -0.4068 -0.1232 -0.3394 0.305 Uiso 1 1 calc R
C21_30 C -0.3895(9) -0.1631(12) -0.3693(9) 0.216(19) Uiso 1 1 d GDU
H21_30 H -0.3834 -0.1411 -0.3820 0.259 Uiso 1 1 calc R
C22_30 C -0.3844(8) -0.2060(14) -0.3761(7) 0.23(2) Uiso 1 1 d GDU
H22_30 H -0.3749 -0.2133 -0.3934 0.276 Uiso 1 1 calc R
C23_30 C -0.3934(8) -0.2383(10) -0.3575(9) 0.205(18) Uiso 1 1 d GDU
H23_30 H -0.3899 -0.2676 -0.3621 0.246 Uiso 1 1 calc R
C24_30 C -0.2747(5) -0.3260(7) -0.2486(3) 0.098(9) Uiso 1 1 d DU
O25_30 O -0.2492(5) -0.3200(7) -0.2398(5) 0.114(7) Uiso 1 1 d DU
O26_30 O -0.2927(4) -0.2975(7) -0.2615(4) 0.106(6) Uiso 1 1 d DU
N1_31 N -0.2028(6) -0.2550(8) -0.2954(5) 0.125(9) Uiso 1 1 d DU
C2_31 C -0.1853(6) -0.2687(8) -0.3166(8) 0.152(13) Uiso 1 1 d DU
C3_31 C -0.1893(8) -0.2537(11) -0.3452(7) 0.210(18) Uiso 1 1 d DU
H3_31 H -0.1770 -0.2633 -0.3600 0.252 Uiso 1 1 calc R
C4_31 C -0.2114(8) -0.2248(11) -0.3518(6) 0.184(16) Uiso 1 1 d DU
H4_31 H -0.2145 -0.2144 -0.3712 0.220 Uiso 1 1 calc R
C5_31 C -0.2294(7) -0.2106(10) -0.3301(8) 0.189(17) Uiso 1 1 d DU
H5_31 H -0.2447 -0.1905 -0.3343 0.227 Uiso 1 1 calc R
C6_31 C -0.2242(6) -0.2268(10) -0.3021(7) 0.175(15) Uiso 1 1 d DU
C7_31 C -0.2419(6) -0.2125(9) -0.2783(6) 0.160(14) Uiso 1 1 d DU
C8_31 C -0.2635(7) -0.1823(9) -0.2818(6) 0.145(13) Uiso 1 1 d DU
H8_31 H -0.2677 -0.1700 -0.3005 0.174 Uiso 1 1 calc R
C9_31 C -0.2793(6) -0.1696(9) -0.2585(8) 0.182(16) Uiso 1 1 d DU
H9_31 H -0.2943 -0.1486 -0.2608 0.218 Uiso 1 1 calc R
C10_31 C -0.2725(7) -0.1883(11) -0.2316(7) 0.168(15) Uiso 1 1 d DU
H10_31 H -0.2830 -0.1803 -0.2150 0.201 Uiso 1 1 calc R
C11_31 C -0.2507(7) -0.2184(10) -0.2290(5) 0.170(14) Uiso 1 1 d DU
N12_31 N -0.2349(5) -0.2314(8) -0.2519(7) 0.130(10) Uiso 1 1 d DU
C13_31 C -0.2421(8) -0.2400(12) -0.2019(6) 0.150(13) Uiso 1 1 d DU
N14_31 N -0.2200(5) -0.2642(9) -0.1988(5) 0.134(10) Uiso 1 1 d DU
C15_31 C -0.2175(5) -0.2779(8) -0.1670(5) 0.111(10) Uiso 1 1 d DU
H15_31 H -0.2163 -0.3100 -0.1655 0.134 Uiso 1 1 calc R
C16_31 C -0.2461(6) -0.2621(11) -0.1564(5) 0.120(11) Uiso 1 1 d DU
H16A_31 H -0.2427 -0.2445 -0.1385 0.145 Uiso 1 1 calc R
H16B_31 H -0.2588 -0.2867 -0.1517 0.145 Uiso 1 1 calc R
O17_31 O -0.2602(4) -0.2361(7) -0.1800(5) 0.127(8) Uiso 1 1 d DU
C18_31 C -0.1918(4) -0.2579(7) -0.1513(5) 0.126(11) Uiso 1 1 d GDU
C19_31 C -0.1784(5) -0.2805(6) -0.1280(5) 0.129(12) Uiso 1 1 d GDU
H19_31 H -0.1845 -0.3090 -0.1239 0.155 Uiso 1 1 calc R
C20_31 C -0.1560(5) -0.2615(8) -0.1109(4) 0.140(12) Uiso 1 1 d GDU
H20_31 H -0.1468 -0.2769 -0.0950 0.168 Uiso 1 1 calc R
C21_31 C -0.1470(5) -0.2198(8) -0.1170(5) 0.134(12) Uiso 1 1 d GDU
H21_31 H -0.1317 -0.2068 -0.1053 0.161 Uiso 1 1 calc R
C22_31 C -0.1605(5) -0.1972(6) -0.1402(5) 0.127(12) Uiso 1 1 d GDU
H22_31 H -0.1544 -0.1688 -0.1443 0.152 Uiso 1 1 calc R
C23_31 C -0.1829(5) -0.2163(7) -0.1573(4) 0.109(10) Uiso 1 1 d GDU
H23_31 H -0.1921 -0.2008 -0.1732 0.131 Uiso 1 1 calc R
C24_31 C -0.1632(5) -0.2995(6) -0.3065(6) 0.137(12) Uiso 1 1 d DU
O25_31 O -0.1447(6) -0.3164(8) -0.3223(6) 0.141(8) Uiso 1 1 d DU
O26_31 O -0.1614(5) -0.3123(8) -0.2784(5) 0.134(8) Uiso 1 1 d DU
N1_32 N -0.1965(5) -0.3769(7) -0.2381(5) 0.109(8) Uiso 1 1 d DU
C2_32 C -0.2085(5) -0.4053(8) -0.2581(5) 0.102(10) Uiso 1 1 d DU
C3_32 C -0.2072(5) -0.4490(8) -0.2531(6) 0.114(11) Uiso 1 1 d DU
H3_32 H -0.2158 -0.4681 -0.2674 0.137 Uiso 1 1 calc R
C4_32 C -0.1938(6) -0.4654(8) -0.2280(6) 0.144(13) Uiso 1 1 d DU
H4_32 H -0.1930 -0.4955 -0.2246 0.173 Uiso 1 1 calc R
C5_32 C -0.1816(6) -0.4368(10) -0.2077(6) 0.145(13) Uiso 1 1 d DU
H5_32 H -0.1721 -0.4471 -0.1901 0.174 Uiso 1 1 calc R
C6_32 C -0.1832(5) -0.3930(9) -0.2133(5) 0.132(12) Uiso 1 1 d DU
C7_32 C -0.1674(5) -0.3622(9) -0.1945(6) 0.132(11) Uiso 1 1 d DU
C8_32 C -0.1503(7) -0.3728(9) -0.1699(7) 0.159(14) Uiso 1 1 d DU
H8_32 H -0.1520 -0.4004 -0.1613 0.190 Uiso 1 1 calc R
C9_32 C -0.1307(6) -0.3430(11) -0.1578(6) 0.171(15) Uiso 1 1 d DU
H9_32 H -0.1188 -0.3498 -0.1408 0.205 Uiso 1 1 calc R
C10_32 C -0.1290(6) -0.3036(10) -0.1708(7) 0.155(14) Uiso 1 1 d DU
H10_32 H -0.1157 -0.2827 -0.1628 0.186 Uiso 1 1 calc R
C11_32 C -0.1463(7) -0.2937(8) -0.1954(7) 0.163(14) Uiso 1 1 d DU
N12_32 N -0.1656(6) -0.3227(10) -0.2075(5) 0.147(11) Uiso 1 1 d DU
C13_32 C -0.1428(9) -0.2546(10) -0.2127(8) 0.173(14) Uiso 1 1 d DU
N14_32 N -0.1600(6) -0.2437(8) -0.2343(6) 0.140(10) Uiso 1 1 d DU
C15_32 C -0.1453(7) -0.2067(10) -0.2500(6) 0.155(13) Uiso 1 1 d DU
H15_32 H -0.1346 -0.2174 -0.2671 0.185 Uiso 1 1 calc R
C16_32 C -0.1239(8) -0.1908(10) -0.2255(9) 0.181(16) Uiso 1 1 d DU
H16A_32 H -0.1319 -0.1651 -0.2159 0.218 Uiso 1 1 calc R
H16B_32 H -0.1048 -0.1833 -0.2334 0.218 Uiso 1 1 calc R
O17_32 O -0.1207(6) -0.2264(10) -0.2049(6) 0.186(11) Uiso 1 1 d DU
C18_32 C -0.1664(7) -0.1734(9) -0.2588(7) 0.180(15) Uiso 1 1 d GDU
C19_32 C -0.1678(7) -0.1610(10) -0.2880(7) 0.203(18) Uiso 1 1 d GDU
H19_32 H -0.1547 -0.1730 -0.3012 0.244 Uiso 1 1 calc R
C20_32 C -0.1885(9) -0.1309(11) -0.2980(7) 0.206(18) Uiso 1 1 d GDU
H20_32 H -0.1895 -0.1225 -0.3180 0.247 Uiso 1 1 calc R
C21_32 C -0.2078(8) -0.1133(11) -0.2787(11) 0.28(2) Uiso 1 1 d GDU
H21_32 H -0.2219 -0.0928 -0.2856 0.336 Uiso 1 1 calc R
C22_32 C -0.2063(8) -0.1257(13) -0.2495(10) 0.25(2) Uiso 1 1 d GDU
H22_32 H -0.2195 -0.1136 -0.2363 0.305 Uiso 1 1 calc R
C23_32 C -0.1857(9) -0.1557(12) -0.2395(7) 0.23(2) Uiso 1 1 d GDU
H23_32 H -0.1847 -0.1642 -0.2195 0.279 Uiso 1 1 calc R
C24_32 C -0.2207(3) -0.3848(8) -0.2851(5) 0.103(10) Uiso 1 1 d DU
O25_32 O -0.2302(5) -0.4109(7) -0.3048(5) 0.118(7) Uiso 1 1 d DU
O26_32 O -0.2213(5) -0.3438(7) -0.2878(5) 0.112(7) Uiso 1 1 d DU
S1_41 S -0.2308(2) -0.4126(3) -0.14344(18) 0.134(4) Uiso 1 1 d GU
C2_41 C -0.2442(2) -0.3861(3) -0.1119(2) 0.123(12) Uiso 1 1 d GU
F3_41 F -0.2722(2) -0.3762(5) -0.1160(3) 0.174(9) Uiso 1 1 d GU
F4_41 F -0.2298(4) -0.3501(4) -0.1061(3) 0.186(9) Uiso 1 1 d GU
F5_41 F -0.2415(3) -0.4108(5) -0.08846(18) 0.162(8) Uiso 1 1 d GU
O6_41 O -0.2353(3) -0.3816(4) -0.1663(2) 0.127(8) Uiso 1 1 d GU
O7_41 O -0.2007(2) -0.4209(5) -0.1351(3) 0.176(11) Uiso 1 1 d GU
O8_41 O -0.2488(3) -0.4501(3) -0.1465(3) 0.149(9) Uiso 1 1 d GU
S1_42 S -0.2380(5) -0.5889(7) -0.2427(5) 0.171(9) Uiso 0.50 1 d PGU
C2_42 C -0.2508(7) -0.6071(10) -0.2784(5) 0.188(16) Uiso 0.50 1 d PGU
F3_42 F -0.2509(10) -0.5756(13) -0.2977(5) 0.26(2) Uiso 0.50 1 d PGU
F4_42 F -0.2777(7) -0.6224(14) -0.2781(8) 0.221(19) Uiso 0.50 1 d PGU
F5_42 F -0.2339(10) -0.6380(11) -0.2879(6) 0.195(17) Uiso 0.50 1 d PGU
O6_42 O -0.2587(7) -0.5562(10) -0.2359(7) 0.169(16) Uiso 0.50 1 d PGU
O7_42 O -0.2392(8) -0.6267(10) -0.2250(6) 0.153(16) Uiso 0.50 1 d PGU
O8_42 O -0.2092(5) -0.5735(11) -0.2472(7) 0.154(15) Uiso 0.50 1 d PGU
S1_62 S -0.2339(4) -0.5749(6) -0.2566(4) 0.139(8) Uiso 0.50 1 d PGU
C2_62 C -0.2535(6) -0.6209(7) -0.2709(6) 0.184(17) Uiso 0.50 1 d PGU
F3_62 F -0.2814(6) -0.6118(11) -0.2768(9) 0.186(16) Uiso 0.50 1 d PGU
F4_62 F -0.2523(8) -0.6531(7) -0.2521(8) 0.211(18) Uiso 0.50 1 d PGU
F5_62 F -0.2426(9) -0.6347(10) -0.2954(7) 0.214(18) Uiso 0.50 1 d PGU
O6_62 O -0.2484(7) -0.5648(10) -0.2305(5) 0.161(16) Uiso 0.50 1 d PGU
O7_62 O -0.2046(4) -0.5904(10) -0.2518(8) 0.170(17) Uiso 0.50 1 d PGU
O8_62 O -0.2377(7) -0.5437(7) -0.2795(6) 0.118(13) Uiso 0.50 1 d PGU
S1_43 S -0.1089(2) -0.4993(4) -0.1676(3) 0.189(5) Uiso 1 1 d GU
C2_43 C -0.0718(3) -0.4800(6) -0.1648(4) 0.21(2) Uiso 1 1 d GU
F3_43 F -0.0534(3) -0.5091(8) -0.1740(6) 0.298(18) Uiso 1 1 d GU
F4_43 F -0.0636(4) -0.4705(8) -0.1374(5) 0.293(17) Uiso 1 1 d GU
F5_43 F -0.0687(4) -0.4449(7) -0.1806(6) 0.266(15) Uiso 1 1 d GU
O6_43 O -0.1081(4) -0.5365(5) -0.1492(4) 0.159(9) Uiso 1 1 d GU
O7_43 O -0.1254(3) -0.4641(6) -0.1570(5) 0.247(16) Uiso 1 1 d GU
O8_43 O -0.1138(4) -0.5080(7) -0.1982(3) 0.264(18) Uiso 1 1 d GU
S1_44 S -0.7155(3) -0.2511(4) -0.3595(2) 0.179(5) Uiso 1 1 d GU
C2_44 C -0.7271(3) -0.2795(5) -0.3922(3) 0.29(3) Uiso 1 1 d GU
F3_44 F -0.7105(5) -0.3134(5) -0.3963(4) 0.255(14) Uiso 1 1 d GU
F4_44 F -0.7258(5) -0.2546(7) -0.4156(2) 0.208(11) Uiso 1 1 d GU
F5_44 F -0.7544(4) -0.2931(7) -0.3911(4) 0.278(16) Uiso 1 1 d GU
O6_44 O -0.6861(3) -0.2388(6) -0.3646(4) 0.187(12) Uiso 1 1 d GU
O7_44 O -0.7358(4) -0.2161(5) -0.3585(4) 0.234(15) Uiso 1 1 d GU
O8_44 O -0.7182(5) -0.2825(6) -0.3369(3) 0.204(13) Uiso 1 1 d GU
S1_45 S -0.1025(3) -0.6476(5) -0.3232(3) 0.208(6) Uiso 1 1 d GU
C2_45 C -0.0639(3) -0.6577(8) -0.3185(5) 0.36(4) Uiso 1 1 d GU
F3_45 F -0.0520(4) -0.6629(11) -0.3440(7) 0.39(3) Uiso 1 1 d GU
F4_45 F -0.0585(5) -0.6929(10) -0.3029(7) 0.38(3) Uiso 1 1 d GU
F5_45 F -0.0502(4) -0.6255(11) -0.3049(7) 0.34(2) Uiso 1 1 d GU
O6_45 O -0.1135(5) -0.6853(6) -0.3379(6) 0.240(16) Uiso 1 1 d GU
O7_45 O -0.1114(5) -0.6428(9) -0.2938(4) 0.30(2) Uiso 1 1 d GU
O8_45 O -0.1041(5) -0.6092(6) -0.3404(5) 0.191(12) Uiso 1 1 d GU
S1_46 S -0.3747(3) -0.6485(4) -0.3199(3) 0.180(5) Uiso 1 1 d GU
C2_46 C -0.3972(4) -0.6879(5) -0.3389(4) 0.30(3) Uiso 1 1 d GU
F3_46 F -0.4022(5) -0.7212(5) -0.3220(5) 0.235(13) Uiso 1 1 d GU
F4_46 F -0.3845(6) -0.7025(7) -0.3623(4) 0.37(3) Uiso 1 1 d GU
F5_46 F -0.4228(4) -0.6716(8) -0.3478(5) 0.270(15) Uiso 1 1 d GU
O6_46 O -0.3482(3) -0.6714(6) -0.3123(5) 0.232(15) Uiso 1 1 d GU
O7_46 O -0.3717(4) -0.6153(5) -0.3412(4) 0.208(13) Uiso 1 1 d GU
O8_46 O -0.3914(4) -0.6367(6) -0.2956(4) 0.221(14) Uiso 1 1 d GU
S1_47 S -0.8842(2) -0.0458(3) -0.1999(2) 0.144(4) Uiso 1 1 d GU
C2_47 C -0.9081(3) -0.0080(4) -0.1834(3) 0.30(3) Uiso 1 1 d GU
F3_47 F -0.9163(4) -0.0228(5) -0.2020(5) 0.206(11) Uiso 1 1 d GU
F4_47 F -0.8951(5) -0.0105(6) -0.1602(4) 0.31(2) Uiso 1 1 d GU
F5_47 F -0.9320(3) -0.0269(7) -0.1749(5) 0.254(14) Uiso 1 1 d GU
O6_47 O -0.8599(3) -0.0200(5) -0.2075(4) 0.224(14) Uiso 1 1 d GU
O7_47 O -0.8778(4) -0.0763(5) -0.1770(3) 0.186(11) Uiso 1 1 d GU
O8_47 O -0.9016(4) -0.0621(5) -0.2243(3) 0.213(13) Uiso 1 1 d GU
S1_48 S -0.7347(5) -0.5996(7) -0.1701(4) 0.291(10) Uiso 1 1 d GU
C2_48 C -0.7533(7) -0.6195(11) -0.1392(6) 0.50(4) Uiso 1 1 d GU
F3_48 F -0.7790(7) -0.6005(16) -0.1371(9) 0.46(4) Uiso 1 1 d GU
F4_48 F -0.7378(11) -0.6125(16) -0.1145(4) 0.46(4) Uiso 1 1 d GU
F5_48 F -0.7580(10) -0.6613(11) -0.1413(10) 0.47(4) Uiso 1 1 d GU
O6_48 O -0.7314(7) -0.5547(7) -0.1641(7) 0.28(2) Uiso 1 1 d GU
O7_48 O -0.7080(6) -0.6235(10) -0.1691(7) 0.30(2) Uiso 1 1 d GU
O8_48 O -0.7544(7) -0.6095(12) -0.1945(5) 0.36(3) Uiso 1 1 d GU
S1_49 S -0.2635(6) -0.7007(8) -0.5540(6) 0.363(15) Uiso 1 1 d GU
C2_49 C -0.2603(6) -0.7466(7) -0.5302(5) 0.42(4) Uiso 1 1 d GU
F3_49 F -0.2846(7) -0.7530(11) -0.5165(7) 0.295(18) Uiso 1 1 d GU
F4_49 F -0.2388(7) -0.7416(12) -0.5101(7) 0.35(2) Uiso 1 1 d GU
F5_49 F -0.2549(9) -0.7819(7) -0.5451(8) 0.39(3) Uiso 1 1 d GU
O6_49 O -0.2691(10) -0.6660(7) -0.5345(9) 0.51(5) Uiso 1 1 d GU
O7_49 O -0.2357(8) -0.6988(12) -0.5669(7) 0.35(3) Uiso 1 1 d GU
O8_49 O -0.2876(8) -0.7114(13) -0.5738(7) 0.45(4) Uiso 1 1 d GU
S1_50 S -0.7286(4) -0.4048(5) -0.0531(3) 0.259(8) Uiso 1 1 d GU
C2_50 C -0.7241(6) -0.4494(7) -0.0284(5) 0.39(4) Uiso 1 1 d GU
F3_50 F -0.6962(7) -0.4558(10) -0.0206(7) 0.43(3) Uiso 1 1 d GU
F4_50 F -0.7343(8) -0.4853(5) -0.0405(8) 0.41(3) Uiso 1 1 d GU
F5_50 F -0.7382(8) -0.4430(10) -0.0043(5) 0.36(2) Uiso 1 1 d GU
O6_50 O -0.7123(5) -0.4173(8) -0.0776(4) 0.213(13) Uiso 1 1 d GU
O7_50 O -0.7596(4) -0.4026(8) -0.0589(5) 0.212(14) Uiso 1 1 d GU
O8_50 O -0.7164(6) -0.3694(6) -0.0366(5) 0.225(14) Uiso 1 1 d GU
S1_51 S -0.5596(6) -0.3379(7) -0.0219(5) 0.176(10) Uiso 0.50 1 d PGU
C2_51 C -0.5515(9) -0.3938(8) -0.0278(10) 0.37(5) Uiso 0.50 1 d PGU
F3_51 F -0.5740(12) -0.4144(10) -0.0382(12) 0.28(3) Uiso 0.50 1 d PGU
F4_51 F -0.5289(11) -0.3988(14) -0.0468(13) 0.35(4) Uiso 0.50 1 d PGU
F5_51 F -0.5449(12) -0.4130(10) -0.0032(13) 0.37(5) Uiso 0.50 1 d PGU
O6_51 O -0.5659(11) -0.3226(13) -0.0503(7) 0.31(4) Uiso 0.50 1 d PGU
O7_51 O -0.5333(7) -0.3212(11) -0.0106(9) 0.17(2) Uiso 0.50 1 d PGU
O8_51 O -0.5842(7) -0.3387(11) -0.0013(8) 0.160(19) Uiso 0.50 1 d PGU
S1_52 S -0.0044(7) -0.2661(10) -0.2871(6) 0.256(16) Uiso 0.50 1 d PGU
C2_52 C -0.0143(7) -0.2323(10) -0.3168(6) 0.22(3) Uiso 0.50 1 d PGU
F3_52 F -0.0231(10) -0.2554(14) -0.3390(7) 0.25(3) Uiso 0.50 1 d PGU
F4_52 F -0.0358(9) -0.2059(13) -0.3087(10) 0.28(3) Uiso 0.50 1 d PGU
F5_52 F -0.0081(9) -0.2087(12) -0.3267(8) 0.19(2) Uiso 0.50 1 d PGU
O6_52 O -0.0309(9) -0.2888(14) -0.2793(9) 0.25(3) Uiso 0.50 1 d PGU
O7_52 O -0.0045(11) -0.2362(14) -0.2655(7) 0.26(3) Uiso 0.50 1 d PGU
O8_52 O -0.0186(9) -0.2923(12) -0.2998(10) 0.23(3) Uiso 0.50 1 d PGU
S1_53 S -0.1272(10) -0.3419(15) -0.0225(11) 0.340(17) Uiso 0.50 1 d PGU
C2_53 C -0.1136(8) -0.3054(12) -0.0490(8) 0.29(3) Uiso 0.50 1 d PGU
F3_53 F -0.1177(13) -0.321(2) -0.0758(8) 0.36(3) Uiso 0.50 1 d PGU
F4_53 F -0.0853(8) -0.2985(12) -0.0442(9) 0.155(15) Uiso 0.50 1 d PGU
F5_53 F -0.1269(10) -0.2678(14) -0.0481(14) 0.31(3) Uiso 0.50 1 d PGU
O6_53 O -0.1105(14) -0.3802(12) -0.0264(16) 0.36(3) Uiso 0.50 1 d PGU
O7_53 O -0.1212(14) -0.320(2) -0.0048(9) 0.33(3) Uiso 0.50 1 d PGU
O8_53 O -0.1576(10) -0.346(2) -0.0310(17) 0.33(2) Uiso 0.50 1 d PGU
S1_73 S -0.1386(8) -0.3385(14) -0.0289(8) 0.305(16) Uiso 0.50 1 d PGU
C2_73 C -0.1683(6) -0.3527(10) -0.0542(6) 0.31(3) Uiso 0.50 1 d PGU
F3_73 F -0.1588(8) -0.3631(13) -0.0801(7) 0.167(16) Uiso 0.50 1 d PGU
F4_73 F -0.1869(8) -0.3204(12) -0.0581(9) 0.23(2) Uiso 0.50 1 d PGU
F5_73 F -0.1831(8) -0.3859(12) -0.0446(9) 0.21(2) Uiso 0.50 1 d PGU
O6_73 O -0.1254(10) -0.3024(15) -0.0425(12) 0.30(2) Uiso 0.50 1 d PGU
O7_73 O -0.1527(13) -0.3286(19) -0.0026(7) 0.32(2) Uiso 0.50 1 d PGU
O8_73 O -0.1209(9) -0.3765(17) -0.0275(12) 0.34(2) Uiso 0.50 1 d PGU
S1_54 S -0.2803(5) -0.0749(7) -0.3298(5) 0.168(9) Uiso 0.50 1 d PGU
C2_54 C -0.2732(8) -0.0326(10) -0.3552(8) 0.43(5) Uiso 0.50 1 d PGU
F3_54 F -0.2450(10) -0.0297(14) -0.3598(12) 0.48(6) Uiso 0.50 1 d PGU
F4_54 F -0.2818(11) -0.0051(8) -0.3453(12) 0.23(2) Uiso 0.50 1 d PGU
F5_54 F -0.2873(13) -0.0392(16) -0.3808(7) 0.44(6) Uiso 0.50 1 d PGU
O6_54 O -0.2638(9) -0.0624(12) -0.3038(7) 0.29(4) Uiso 0.50 1 d PGU
O7_54 O -0.3114(5) -0.0734(10) -0.3276(8) 0.130(15) Uiso 0.50 1 d PGU
O8_54 O -0.2697(8) -0.1125(8) -0.3438(8) 0.135(16) Uiso 0.50 1 d PGU

loop_
_atom_site_aniso_label
_atom_site_aniso_U_11
_atom_site_aniso_U_22
_atom_site_aniso_U_33
_atom_site_aniso_U_23
_atom_site_aniso_U_13
_atom_site_aniso_U_12
Eu1 0.1311(16) 0.0974(12) 0.0686(12) -0.0112(9) 0.0042(10) -0.0036(11)
Eu2 0.1573(19) 0.1095(14) 0.0557(11) -0.0039(10) 0.0116(11) -0.0105(12)
Eu3 0.1309(17) 0.1090(14) 0.0870(13) 0.0195(11) -0.0003(11) -0.0188(12)
Eu4 0.162(2) 0.1109(15) 0.0904(14) -0.0024(11) 0.0014(13) -0.0247(13)
Eu5 0.166(2) 0.1164(15) 0.0837(14) -0.0245(11) 0.0168(13) 0.0134(13)
Eu6 0.1217(17) 0.1552(18) 0.0899(14) -0.0111(12) 0.0094(12) 0.0158(13)
Eu7 0.1422(19) 0.1615(19) 0.0813(14) -0.0391(13) 0.0054(12) -0.0069(15)
Eu51_12 0.1531(18) 0.1183(15) 0.0772(13) -0.0224(11) 0.0239(12) -0.0156(13)
Eu52_12 0.166(2) 0.178(2) 0.1210(18) -0.0323(16) 0.0366(16) -0.0616(18)
Eu53_12 0.171(2) 0.1510(19) 0.0862(14) -0.0231(13) 0.0269(14) -0.0138(15)
Eu54_12 0.174(2) 0.1300(16) 0.0552(12) -0.0099(11) 0.0182(12) -0.0129(14)
Eu55_12 0.158(2) 0.1408(17) 0.0758(13) 0.0138(12) 0.0302(13) 0.0008(14)
Eu56_12 0.177(2) 0.1354(17) 0.0776(14) -0.0065(12) 0.0237(13) 0.0209(15)
Eu57_12 0.197(2) 0.1120(15) 0.0733(13) -0.0150(11) 0.0140(13) -0.0284(14)

loop_
_atom_type_symbol
_atom_type_description
_atom_type_scat_dispersion_real
_atom_type_scat_dispersion_imag
_atom_type_scat_source
C C 0.0033 0.0016 'International Tables Vol C Tables 4.2.6.8 and 6.1.1.4'
H H 0.0000 0.0000 'International Tables Vol C Tables 4.2.6.8 and 6.1.1.4'
N N 0.0061 0.0033 'International Tables Vol C Tables 4.2.6.8 and 6.1.1.4'
O O 0.0106 0.0060 'International Tables Vol C Tables 4.2.6.8 and 6.1.1.4'
F F 0.0171 0.0103 'International Tables Vol C Tables 4.2.6.8 and 6.1.1.4'
S S 0.1246 0.1234 'International Tables Vol C Tables 4.2.6.8 and 6.1.1.4'
Eu Eu -0.1578 3.6682 'International Tables Vol C Tables 4.2.6.8 and 6.1.1.4'

loop_
_geom_angle_atom_site_label_1
_geom_angle_atom_site_label_2
_geom_angle_atom_site_label_3
_geom_angle
O25_7 Eu1 O25_3 90.4(7)
O25_7 Eu1 O25_6 88.2(7)
O25_3 Eu1 O25_6 92.2(7)
O25_7 Eu1 O25_12 90.8(7)
O25_3 Eu1 O25_12 90.0(7)
O25_6 Eu1 O25_12 177.6(7)
O25_7 Eu1 O25_1 178.7(8)
O25_3 Eu1 O25_1 90.3(7)
O25_6 Eu1 O25_1 90.6(7)
O25_12 Eu1 O25_1 90.4(7)
O25_7 Eu1 O25_9 91.5(7)
O25_3 Eu1 O25_9 178.1(7)
O25_6 Eu1 O25_9 87.6(7)
O25_12 Eu1 O25_9 90.3(7)
O25_1 Eu1 O25_9 87.8(8)
O25_11 Eu2 O26_1 69.8(8)
O25_11 Eu2 O26_2 141.4(8)
O26_1 Eu2 O26_2 73.7(7)
O25_11 Eu2 N1_2 112.2(8)
O26_1 Eu2 N1_2 70.3(7)
O26_2 Eu2 N1_2 64.9(7)
O25_11 Eu2 N12_2 76.3(8)
O26_1 Eu2 N12_2 104.1(7)
O26_2 Eu2 N12_2 125.3(8)
N1_2 Eu2 N12_2 63.5(8)
O25_11 Eu2 N12_1 109.9(8)
O26_1 Eu2 N12_1 124.9(7)
O26_2 Eu2 N12_1 81.3(7)
N1_2 Eu2 N12_1 137.8(7)
N12_2 Eu2 N12_1 130.2(7)
O25_11 Eu2 N14_1 136.2(8)
O26_1 Eu2 N14_1 151.6(8)
O26_2 Eu2 N14_1 82.2(8)
N1_2 Eu2 N14_1 86.2(7)
N12_2 Eu2 N14_1 77.8(7)
N12_1 Eu2 N14_1 64.0(7)
O25_11 Eu2 N1_1 76.3(7)
O26_1 Eu2 N1_1 64.8(7)
O26_2 Eu2 N1_1 77.3(7)
N1_2 Eu2 N1_1 127.5(8)
N12_2 Eu2 N1_1 152.6(7)
N12_1 Eu2 N1_1 62.1(8)
N14_1 Eu2 N1_1 124.4(7)
O25_11 Eu2 N14_2 68.0(8)
O26_1 Eu2 N14_2 137.7(8)
O26_2 Eu2 N14_2 147.8(8)
N1_2 Eu2 N14_2 124.7(8)
N12_2 Eu2 N14_2 63.4(7)
N12_1 Eu2 N14_2 73.4(7)
N14_1 Eu2 N14_2 69.0(8)
N1_1 Eu2 N14_2 106.9(7)
O26_3 Eu3 O25_2 71.5(6)
O26_3 Eu3 O26_4 71.8(7)
O25_2 Eu3 O26_4 141.8(7)
O26_3 Eu3 N12_3 124.5(8)
O25_2 Eu3 N12_3 110.6(7)
O26_4 Eu3 N12_3 82.5(7)
O26_3 Eu3 N1_3 64.6(8)
O25_2 Eu3 N1_3 75.6(6)
O26_4 Eu3 N1_3 79.7(7)
N12_3 Eu3 N1_3 62.9(8)
O26_3 Eu3 N1_4 74.5(7)
O25_2 Eu3 N1_4 113.9(7)
O26_4 Eu3 N1_4 64.8(8)
N12_3 Eu3 N1_4 135.3(8)
N1_3 Eu3 N1_4 132.4(8)
O26_3 Eu3 N12_4 105.6(7)
O25_2 Eu3 N12_4 75.2(7)
O26_4 Eu3 N12_4 125.1(8)
N12_3 Eu3 N12_4 129.1(8)
N1_3 Eu3 N12_4 150.8(7)
N1_4 Eu3 N12_4 62.0(8)
O26_3 Eu3 N14_3 140.7(8)
O25_2 Eu3 N14_3 145.9(8)
O26_4 Eu3 N14_3 72.3(9)
N12_3 Eu3 N14_3 64.8(8)
N1_3 Eu3 N14_3 122.9(8)
N1_4 Eu3 N14_3 76.4(8)
N12_4 Eu3 N14_3 82.8(8)
O26_3 Eu3 N14_4 138.3(7)
O25_2 Eu3 N14_4 66.8(7)
O26_4 Eu3 N14_4 148.8(8)
N12_3 Eu3 N14_4 72.5(7)
N1_3 Eu3 N14_4 104.1(8)
N1_4 Eu3 N14_4 122.8(8)
N12_4 Eu3 N14_4 63.8(8)
N14_3 Eu3 N14_4 80.3(9)
O25_4 Eu4 O26_5 143.5(8)
O25_4 Eu4 O26_6 70.8(7)
O26_5 Eu4 O26_6 74.7(7)
O25_4 Eu4 N14_6 135.8(9)
O26_5 Eu4 N14_6 80.6(9)
O26_6 Eu4 N14_6 150.7(8)
O25_4 Eu4 N1_5 111.9(7)
O26_5 Eu4 N1_5 65.4(8)
O26_6 Eu4 N1_5 69.8(7)
N14_6 Eu4 N1_5 85.8(8)
O25_4 Eu4 N1_6 74.9(7)
O26_5 Eu4 N1_6 80.7(8)
O26_6 Eu4 N1_6 66.4(8)
N14_6 Eu4 N1_6 124.9(9)
N1_5 Eu4 N1_6 130.1(8)
O25_4 Eu4 N12_5 76.5(8)
O26_5 Eu4 N12_5 122.0(8)
O26_6 Eu4 N12_5 100.3(7)
N14_6 Eu4 N12_5 79.6(9)
N1_5 Eu4 N12_5 59.2(8)
N1_6 Eu4 N12_5 151.1(8)
O25_4 Eu4 N12_6 108.6(9)
O26_5 Eu4 N12_6 81.9(8)
O26_6 Eu4 N12_6 125.2(9)
N14_6 Eu4 N12_6 65.0(10)
N1_5 Eu4 N12_6 139.5(9)
N1_6 Eu4 N12_6 61.3(10)
N12_5 Eu4 N12_6 133.7(9)
O25_4 Eu4 N14_5 66.9(9)
O26_5 Eu4 N14_5 147.0(9)
O26_6 Eu4 N14_5 137.6(9)
N14_6 Eu4 N14_5 69.7(10)
N1_5 Eu4 N14_5 124.4(9)
N1_6 Eu4 N14_5 104.2(9)
N12_5 Eu4 N14_5 67.5(9)
N12_6 Eu4 N14_5 72.7(9)
O25_4 Eu4 C13_6 129.7(10)
O26_5 Eu4 C13_6 82.4(10)
O26_6 Eu4 C13_6 156.3(9)
N14_6 Eu4 C13_6 21.5(6)
N1_5 Eu4 C13_6 105.9(7)
N1_6 Eu4 C13_6 104.6(8)
N12_5 Eu4 C13_6 96.6(8)
N12_6 Eu4 C13_6 43.7(9)
N14_5 Eu4 C13_6 64.7(11)
O25_4 Eu4 C24_6 65.2(6)
O26_5 Eu4 C24_6 78.3(6)
O26_6 Eu4 C24_6 20.4(5)
N14_6 Eu4 C24_6 158.4(8)
N1_5 Eu4 C24_6 89.7(6)
N1_6 Eu4 C24_6 46.5(7)
N12_5 Eu4 C24_6 115.9(6)
N12_6 Eu4 C24_6 107.0(9)
N14_5 Eu4 C24_6 128.9(8)
C13_6 Eu4 C24_6 147.4(7)
O25_5 Eu5 O26_8 143.0(8)
O25_5 Eu5 O26_7 71.8(7)
O26_8 Eu5 O26_7 71.9(7)
O25_5 Eu5 N1_8 110.7(8)
O26_8 Eu5 N1_8 65.3(8)
O26_7 Eu5 N1_8 73.6(7)
O25_5 Eu5 N1_7 77.9(8)
O26_8 Eu5 N1_7 80.3(7)
O26_7 Eu5 N1_7 64.9(7)
N1_8 Eu5 N1_7 132.5(8)
O25_5 Eu5 N12_8 72.4(8)
O26_8 Eu5 N12_8 125.5(9)
O26_7 Eu5 N12_8 106.0(8)
N1_8 Eu5 N12_8 62.4(9)
N1_7 Eu5 N12_8 150.3(8)
O25_5 Eu5 N12_7 111.2(8)
O26_8 Eu5 N12_7 82.0(7)
O26_7 Eu5 N12_7 121.5(8)
N1_8 Eu5 N12_7 138.1(8)
N1_7 Eu5 N12_7 59.5(8)
N12_8 Eu5 N12_7 131.3(9)
O25_5 Eu5 N14_7 144.3(9)
O26_8 Eu5 N14_7 72.7(8)
O26_7 Eu5 N14_7 141.7(8)
N1_8 Eu5 N14_7 78.8(8)
N1_7 Eu5 N14_7 122.0(8)
N12_8 Eu5 N14_7 83.3(8)
N12_7 Eu5 N14_7 66.6(8)
O25_5 Eu5 N14_8 67.4(8)
O26_8 Eu5 N14_8 147.0(8)
O26_7 Eu5 N14_8 139.0(8)
N1_8 Eu5 N14_8 125.3(9)
N1_7 Eu5 N14_8 101.4(9)
N12_8 Eu5 N14_8 65.8(10)
N12_7 Eu5 N14_8 71.3(8)
N14_7 Eu5 N14_8 79.0(9)
O25_8 Eu6 O26_10 140.9(7)
O25_8 Eu6 O26_9 71.5(7)
O26_10 Eu6 O26_9 71.9(7)
O25_8 Eu6 N1_10 114.0(7)
O26_10 Eu6 N1_10 65.5(7)
O26_9 Eu6 N1_10 71.5(7)
O25_8 Eu6 N1_9 74.5(7)
O26_10 Eu6 N1_9 77.4(7)
O26_9 Eu6 N1_9 63.5(8)
N1_10 Eu6 N1_9 128.5(8)
O25_8 Eu6 N12_9 108.1(8)
O26_10 Eu6 N12_9 80.0(7)
O26_9 Eu6 N12_9 121.0(9)
N1_10 Eu6 N12_9 137.7(8)
N1_9 Eu6 N12_9 60.3(9)
O25_8 Eu6 N12_10 78.6(7)
O26_10 Eu6 N12_10 123.6(7)
O26_9 Eu6 N12_10 104.1(8)
N1_10 Eu6 N12_10 60.5(8)
N1_9 Eu6 N12_10 152.8(7)
N12_9 Eu6 N12_10 134.4(8)
O25_8 Eu6 N14_9 137.1(9)
O26_10 Eu6 N14_9 81.3(9)
O26_9 Eu6 N14_9 150.8(9)
N1_10 Eu6 N14_9 87.2(7)
N1_9 Eu6 N14_9 122.1(9)
N12_9 Eu6 N14_9 63.2(9)
N12_10 Eu6 N14_9 81.1(8)
O25_8 Eu6 N14_10 66.5(9)
O26_10 Eu6 N14_10 149.5(9)
O26_9 Eu6 N14_10 137.8(9)
N1_10 Eu6 N14_10 123.1(8)
N1_9 Eu6 N14_10 107.2(8)
N12_9 Eu6 N14_10 76.8(8)
N12_10 Eu6 N14_10 64.6(8)
N14_9 Eu6 N14_10 70.6(10)
O25_8 Eu6 C24_10 134.0(6)
O26_10 Eu6 C24_10 20.4(5)
O26_9 Eu6 C24_10 62.8(6)
N1_10 Eu6 C24_10 46.2(6)
N1_9 Eu6 C24_10 89.8(6)
N12_9 Eu6 C24_10 100.2(6)
N12_10 Eu6 C24_10 106.3(7)
N14_9 Eu6 C24_10 88.0(7)
N14_10 Eu6 C24_10 157.6(8)
O26_12 Eu7 O26_11 72.7(7)
O26_12 Eu7 O25_10 70.3(7)
O26_11 Eu7 O25_10 141.7(8)
O26_12 Eu7 N1_11 73.4(7)
O26_11 Eu7 N1_11 63.2(8)
O25_10 Eu7 N1_11 113.6(8)
O26_12 Eu7 N1_12 64.7(7)
O26_11 Eu7 N1_12 81.7(7)
O25_10 Eu7 N1_12 74.2(7)
N1_11 Eu7 N1_12 131.7(8)
O26_12 Eu7 N12_12 122.1(8)
O26_11 Eu7 N12_12 81.2(8)
O25_10 Eu7 N12_12 110.7(8)
N1_11 Eu7 N12_12 135.6(9)
N1_12 Eu7 N12_12 60.9(9)
O26_12 Eu7 N12_11 107.3(8)
O26_11 Eu7 N12_11 123.6(10)
O25_10 Eu7 N12_11 77.4(9)
N1_11 Eu7 N12_11 63.3(10)
N1_12 Eu7 N12_11 151.5(8)
N12_12 Eu7 N12_11 129.9(10)
O26_12 Eu7 N14_12 141.5(9)
O26_11 Eu7 N14_12 71.4(9)
O25_10 Eu7 N14_12 146.9(9)
N1_11 Eu7 N14_12 78.4(8)
N1_12 Eu7 N14_12 122.2(9)
N12_12 Eu7 N14_12 65.0(10)
N12_11 Eu7 N14_12 81.8(9)
O26_12 Eu7 N14_11 140.5(8)
O26_11 Eu7 N14_11 146.3(9)
O25_10 Eu7 N14_11 70.3(9)
N1_11 Eu7 N14_11 122.2(10)
N1_12 Eu7 N14_11 105.6(10)
N12_12 Eu7 N14_11 74.4(9)
N12_11 Eu7 N14_11 61.9(11)
N14_12 Eu7 N14_11 77.3(11)
O26_12 Eu7 C24_12 19.8(5)
O26_11 Eu7 C24_12 74.9(6)
O25_10 Eu7 C24_12 67.0(6)
N1_11 Eu7 C24_12 92.1(7)
N1_12 Eu7 C24_12 45.0(7)
N12_12 Eu7 C24_12 104.0(8)
N12_11 Eu7 C24_12 123.2(7)
N14_12 Eu7 C24_12 145.7(8)
N14_11 Eu7 C24_12 133.3(8)
C2_1 N1_1 C6_1 119.3(16)
C2_1 N1_1 Eu2 114.7(16)
C6_1 N1_1 Eu2 123.0(15)
N1_1 C2_1 C3_1 120.6(16)
N1_1 C2_1 C24_1 116(2)
C3_1 C2_1 C24_1 123(2)
C4_1 C3_1 C2_1 119.8(17)
C4_1 C3_1 H3_1 120.1
C2_1 C3_1 H3_1 120.1
C5_1 C4_1 C3_1 120.1(18)
C5_1 C4_1 H4_1 119.9
C3_1 C4_1 H4_1 119.9
C4_1 C5_1 C6_1 118.2(17)
C4_1 C5_1 H5_1 120.9
C6_1 C5_1 H5_1 120.9
N1_1 C6_1 C5_1 121.9(16)
N1_1 C6_1 C7_1 111(2)
C5_1 C6_1 C7_1 127(2)
N12_1 C7_1 C8_1 119.8(16)
N12_1 C7_1 C6_1 121(2)
C8_1 C7_1 C6_1 119(2)
C9_1 C8_1 C7_1 118.8(17)
C9_1 C8_1 H8_1 120.6
C7_1 C8_1 H8_1 120.6
C10_1 C9_1 C8_1 121.0(18)
C10_1 C9_1 H9_1 119.5
C8_1 C9_1 H9_1 119.5
C9_1 C10_1 C11_1 117.4(17)
C9_1 C10_1 H10_1 121.3
C11_1 C10_1 H10_1 121.3
N12_1 C11_1 C10_1 121.9(16)
N12_1 C11_1 C13_1 115(2)
C10_1 C11_1 C13_1 123(2)
C11_1 N12_1 C7_1 121.1(16)
C11_1 N12_1 Eu2 119.4(16)
C7_1 N12_1 Eu2 119.4(16)
N14_1 C13_1 O17_1 117.9(17)
N14_1 C13_1 C11_1 125(2)
O17_1 C13_1 C11_1 117(2)
C13_1 N14_1 C15_1 107.2(15)
C13_1 N14_1 Eu2 116.2(16)
C15_1 N14_1 Eu2 134.8(15)
C18_1 C15_1 N14_1 112.7(19)
C18_1 C15_1 C16_1 112(2)
N14_1 C15_1 C16_1 102.9(14)
C18_1 C15_1 H15_1 109.7
N14_1 C15_1 H15_1 109.7
C16_1 C15_1 H15_1 109.7
O17_1 C16_1 C15_1 103.4(13)
O17_1 C16_1 H16A_1 111.1
C15_1 C16_1 H16A_1 111.1
O17_1 C16_1 H16B_1 111.1
C15_1 C16_1 H16B_1 111.1
H16A_1 C16_1 H16B_1 109.0
C13_1 O17_1 C16_1 105.1(14)
C19_1 C18_1 C23_1 120.0
C19_1 C18_1 C15_1 119.6(18)
C23_1 C18_1 C15_1 120.3(18)
C18_1 C19_1 C20_1 120.0
C18_1 C19_1 H19_1 120.0
C20_1 C19_1 H19_1 120.0
C21_1 C20_1 C19_1 120.0
C21_1 C20_1 H20_1 120.0
C19_1 C20_1 H20_1 120.0
C20_1 C21_1 C22_1 120.0
C20_1 C21_1 H21_1 120.0
C22_1 C21_1 H21_1 120.0
C21_1 C22_1 C23_1 120.0
C21_1 C22_1 H22_1 120.0
C23_1 C22_1 H22_1 120.0
C22_1 C23_1 C18_1 120.0
C22_1 C23_1 H23_1 120.0
C18_1 C23_1 H23_1 120.0
O25_1 C24_1 O26_1 125(2)
O25_1 C24_1 C2_1 117(2)
O26_1 C24_1 C2_1 118(2)
C24_1 O25_1 Eu1 143.0(18)
C24_1 O26_1 Eu2 121.4(17)
C2_2 N1_2 C6_2 118.5(16)
C2_2 N1_2 Eu2 118.7(16)
C6_2 N1_2 Eu2 122.0(16)
N1_2 C2_2 C3_2 122.4(17)
N1_2 C2_2 C24_2 117(2)
C3_2 C2_2 C24_2 120(2)
C2_2 C3_2 C4_2 119.6(17)
C2_2 C3_2 H3_2 120.2
C4_2 C3_2 H3_2 120.2
C5_2 C4_2 C3_2 118.1(17)
C5_2 C4_2 H4_2 120.9
C3_2 C4_2 H4_2 120.9
C6_2 C5_2 C4_2 120.2(17)
C6_2 C5_2 H5_2 119.9
C4_2 C5_2 H5_2 119.9
N1_2 C6_2 C5_2 121.2(16)
N1_2 C6_2 C7_2 116(2)
C5_2 C6_2 C7_2 122(2)
N12_2 C7_2 C8_2 121.3(16)
N12_2 C7_2 C6_2 115(2)
C8_2 C7_2 C6_2 123(2)
C7_2 C8_2 C9_2 120.4(17)
C7_2 C8_2 H8_2 119.8
C9_2 C8_2 H8_2 119.8
C8_2 C9_2 C10_2 118.8(17)
C8_2 C9_2 H9_2 120.6
C10_2 C9_2 H9_2 120.6
C11_2 C10_2 C9_2 119.2(17)
C11_2 C10_2 H10_2 120.4
C9_2 C10_2 H10_2 120.4
C10_2 C11_2 N12_2 122.5(16)
C10_2 C11_2 C13_2 123(2)
N12_2 C11_2 C13_2 114(2)
C7_2 N12_2 C11_2 117.7(15)
C7_2 N12_2 Eu2 120.8(16)
C11_2 N12_2 Eu2 121.4(16)
N14_2 C13_2 O17_2 117.1(16)
N14_2 C13_2 C11_2 127(2)
O17_2 C13_2 C11_2 116(2)
C13_2 N14_2 C15_2 109.1(15)
C13_2 N14_2 Eu2 112.4(16)
C15_2 N14_2 Eu2 138.5(14)
C18_2 C15_2 N14_2 112.9(19)
C18_2 C15_2 C16_2 116(2)
N14_2 C15_2 C16_2 99.5(13)
C18_2 C15_2 H15_2 109.5
N14_2 C15_2 H15_2 109.5
C16_2 C15_2 H15_2 109.5
O17_2 C16_2 C15_2 107.9(14)
O17_2 C16_2 H16A_2 110.1
C15_2 C16_2 H16A_2 110.1
O17_2 C16_2 H16B_2 110.1
C15_2 C16_2 H16B_2 110.1
H16A_2 C16_2 H16B_2 108.4
C13_2 O17_2 C16_2 104.9(13)
C19_2 C18_2 C23_2 120.0
C19_2 C18_2 C15_2 116.2(17)
C23_2 C18_2 C15_2 123.7(17)
C20_2 C19_2 C18_2 120.0
C20_2 C19_2 H19_2 120.0
C18_2 C19_2 H19_2 120.0
C21_2 C20_2 C19_2 120.0
C21_2 C20_2 H20_2 120.0
C19_2 C20_2 H20_2 120.0
C20_2 C21_2 C22_2 120.0
C20_2 C21_2 H21_2 120.0
C22_2 C21_2 H21_2 120.0
C23_2 C22_2 C21_2 120.0
C23_2 C22_2 H22_2 120.0
C21_2 C22_2 H22_2 120.0
C22_2 C23_2 C18_2 120.0
C22_2 C23_2 H23_2 120.0
C18_2 C23_2 H23_2 120.0
O25_2 C24_2 O26_2 121(2)
O25_2 C24_2 C2_2 124(2)
O26_2 C24_2 C2_2 115(2)
C24_2 O25_2 Eu3 151.6(14)
C24_2 O26_2 Eu2 119.4(16)
C2_3 N1_3 C6_3 121.5(16)
C2_3 N1_3 Eu3 115.8(16)
C6_3 N1_3 Eu3 122.3(17)
N1_3 C2_3 C3_3 121.7(17)
N1_3 C2_3 C24_3 119(2)
C3_3 C2_3 C24_3 119(2)
C2_3 C3_3 C4_3 117.1(17)
C2_3 C3_3 H3_3 121.5
C4_3 C3_3 H3_3 121.5
C5_3 C4_3 C3_3 120.8(18)
C5_3 C4_3 H4_3 119.6
C3_3 C4_3 H4_3 119.6
C4_3 C5_3 C6_3 119.9(17)
C4_3 C5_3 H5_3 120.1
C6_3 C5_3 H5_3 120.1
N1_3 C6_3 C5_3 119.1(16)
N1_3 C6_3 C7_3 112(2)
C5_3 C6_3 C7_3 129(3)
N12_3 C7_3 C8_3 122.3(17)
N12_3 C7_3 C6_3 119(3)
C8_3 C7_3 C6_3 117(3)
C9_3 C8_3 C7_3 119.6(18)
C9_3 C8_3 H8_3 120.2
C7_3 C8_3 H8_3 120.2
C10_3 C9_3 C8_3 118.0(18)
C10_3 C9_3 H9_3 121.0
C8_3 C9_3 H9_3 121.0
C11_3 C10_3 C9_3 121.7(18)
C11_3 C10_3 H10_3 119.1
C9_3 C10_3 H10_3 119.1
C10_3 C11_3 N12_3 120.7(17)
C10_3 C11_3 C13_3 132(3)
N12_3 C11_3 C13_3 106(2)
C7_3 N12_3 C11_3 117.7(16)
C7_3 N12_3 Eu3 118.6(18)
C11_3 N12_3 Eu3 123.0(17)
N14_3 C13_3 O17_3 118.2(18)
N14_3 C13_3 C11_3 130(3)
O17_3 C13_3 C11_3 111(3)
C13_3 N14_3 C15_3 107.2(16)
C13_3 N14_3 Eu3 112.5(18)
C15_3 N14_3 Eu3 138.3(18)
N14_3 C15_3 C18_3 113(2)
N14_3 C15_3 C16_3 101.4(15)
C18_3 C15_3 C16_3 107(3)
N14_3 C15_3 H15_3 111.5
C18_3 C15_3 H15_3 111.5
C16_3 C15_3 H15_3 111.5
O17_3 C16_3 C15_3 106.3(15)
O17_3 C16_3 H16A_3 110.5
C15_3 C16_3 H16A_3 110.5
O17_3 C16_3 H16B_3 110.5
C15_3 C16_3 H16B_3 110.5
H16A_3 C16_3 H16B_3 108.7
C13_3 O17_3 C16_3 104.3(14)
C19_3 C18_3 C23_3 120.0
C19_3 C18_3 C15_3 116(2)
C23_3 C18_3 C15_3 124(2)
C18_3 C19_3 C20_3 120.0
C18_3 C19_3 H19_3 120.0
C20_3 C19_3 H19_3 120.0
C21_3 C20_3 C19_3 120.0
C21_3 C20_3 H20_3 120.0
C19_3 C20_3 H20_3 120.0
C20_3 C21_3 C22_3 120.0
C20_3 C21_3 H21_3 120.0
C22_3 C21_3 H21_3 120.0
C21_3 C22_3 C23_3 120.0
C21_3 C22_3 H22_3 120.0
C23_3 C22_3 H22_3 120.0
C22_3 C23_3 C18_3 120.0
C22_3 C23_3 H23_3 120.0
C18_3 C23_3 H23_3 120.0
O25_3 C24_3 O26_3 127(2)
O25_3 C24_3 C2_3 120(2)
O26_3 C24_3 C2_3 113(2)
C24_3 O25_3 Eu1 144.6(16)
C24_3 O26_3 Eu3 126.6(16)
C2_4 N1_4 C6_4 118.7(16)
C2_4 N1_4 Eu3 115.4(16)
C6_4 N1_4 Eu3 123.2(16)
N1_4 C2_4 C3_4 122.3(17)
N1_4 C2_4 C24_4 119(2)
C3_4 C2_4 C24_4 119(2)
C2_4 C3_4 C4_4 119.6(17)
C2_4 C3_4 H3_4 120.2
C4_4 C3_4 H3_4 120.2
C5_4 C4_4 C3_4 118.7(17)
C5_4 C4_4 H4_4 120.7
C3_4 C4_4 H4_4 120.7
C4_4 C5_4 C6_4 121.4(17)
C4_4 C5_4 H5_4 119.3
C6_4 C5_4 H5_4 119.3
N1_4 C6_4 C5_4 119.3(16)
N1_4 C6_4 C7_4 113(2)
C5_4 C6_4 C7_4 127(2)
N12_4 C7_4 C8_4 119.5(16)
N12_4 C7_4 C6_4 116(2)
C8_4 C7_4 C6_4 124(2)
C9_4 C8_4 C7_4 121.8(18)
C9_4 C8_4 H8_4 119.1
C7_4 C8_4 H8_4 119.1
C8_4 C9_4 C10_4 119.3(18)
C8_4 C9_4 H9_4 120.3
C10_4 C9_4 H9_4 120.3
C9_4 C10_4 C11_4 117.5(17)
C9_4 C10_4 H10_4 121.2
C11_4 C10_4 H10_4 121.2
N12_4 C11_4 C10_4 123.5(16)
N12_4 C11_4 C13_4 113(2)
C10_4 C11_4 C13_4 124(2)
C11_4 N12_4 C7_4 118.5(16)
C11_4 N12_4 Eu3 119.8(16)
C7_4 N12_4 Eu3 121.6(16)
N14_4 C13_4 O17_4 117.0(17)
N14_4 C13_4 C11_4 125(2)
O17_4 C13_4 C11_4 118(3)
C13_4 N14_4 C15_4 108.0(15)
C13_4 N14_4 Eu3 114.7(18)
C15_4 N14_4 Eu3 132.6(18)
C18_4 C15_4 N14_4 117(2)
C18_4 C15_4 C16_4 104(3)
N14_4 C15_4 C16_4 101.4(14)
C18_4 C15_4 H15_4 111.2
N14_4 C15_4 H15_4 111.2
C16_4 C15_4 H15_4 111.2
O17_4 C16_4 C15_4 105.9(15)
O17_4 C16_4 H16A_4 110.6
C15_4 C16_4 H16A_4 110.6
O17_4 C16_4 H16B_4 110.6
C15_4 C16_4 H16B_4 110.6
H16A_4 C16_4 H16B_4 108.7
C13_4 O17_4 C16_4 105.7(14)
C19_4 C18_4 C23_4 120.0
C19_4 C18_4 C15_4 121(2)
C23_4 C18_4 C15_4 119(2)
C18_4 C19_4 C20_4 120.0
C18_4 C19_4 H19_4 120.0
C20_4 C19_4 H19_4 120.0
C21_4 C20_4 C19_4 120.0
C21_4 C20_4 H20_4 120.0
C19_4 C20_4 H20_4 120.0
C22_4 C21_4 C20_4 120.0
C22_4 C21_4 H21_4 120.0
C20_4 C21_4 H21_4 120.0
C21_4 C22_4 C23_4 120.0
C21_4 C22_4 H22_4 120.0
C23_4 C22_4 H22_4 120.0
C22_4 C23_4 C18_4 120.0
C22_4 C23_4 H23_4 120.0
C18_4 C23_4 H23_4 120.0
O25_4 C24_4 O26_4 124(2)
O25_4 C24_4 C2_4 123(3)
O26_4 C24_4 C2_4 113(2)
C24_4 O25_4 Eu4 150.4(17)
C24_4 O26_4 Eu3 124.5(18)
C2_5 N1_5 C6_5 120.4(16)
C2_5 N1_5 Eu4 112.2(17)
C6_5 N1_5 Eu4 127.1(17)
N1_5 C2_5 C3_5 120.4(17)
N1_5 C2_5 C24_5 125(2)
C3_5 C2_5 C24_5 115(2)
C2_5 C3_5 C4_5 120.0(17)
C2_5 C3_5 H3_5 120.0
C4_5 C3_5 H3_5 120.0
C3_5 C4_5 C5_5 119.4(17)
C3_5 C4_5 H4_5 120.3
C5_5 C4_5 H4_5 120.3
C6_5 C5_5 C4_5 119.1(17)
C6_5 C5_5 H5_5 120.4
C4_5 C5_5 H5_5 120.4
N1_5 C6_5 C5_5 120.7(16)
N1_5 C6_5 C7_5 113(2)
C5_5 C6_5 C7_5 126(2)
N12_5 C7_5 C8_5 121.5(17)
N12_5 C7_5 C6_5 113(2)
C8_5 C7_5 C6_5 125(2)
C7_5 C8_5 C9_5 121.1(18)
C7_5 C8_5 H8_5 119.5
C9_5 C8_5 H8_5 119.5
C10_5 C9_5 C8_5 118.0(17)
C10_5 C9_5 H9_5 121.0
C8_5 C9_5 H9_5 121.0
C9_5 C10_5 C11_5 119.9(17)
C9_5 C10_5 H10_5 120.0
C11_5 C10_5 H10_5 120.0
N12_5 C11_5 C10_5 121.9(17)
N12_5 C11_5 C13_5 117(3)
C10_5 C11_5 C13_5 121(3)
C7_5 N12_5 C11_5 117.5(16)
C7_5 N12_5 Eu4 126.3(18)
C11_5 N12_5 Eu4 116.2(17)
N14_5 C13_5 O17_5 117.3(18)
N14_5 C13_5 C11_5 130(3)
O17_5 C13_5 C11_5 112(3)
C13_5 N14_5 C15_5 108.1(16)
C13_5 N14_5 Eu4 109(2)
C15_5 N14_5 Eu4 142.7(19)
C18_5 C15_5 N14_5 115(2)
C18_5 C15_5 C16_5 118(3)
N14_5 C15_5 C16_5 102.8(16)
C18_5 C15_5 H15_5 106.4
N14_5 C15_5 H15_5 106.4
C16_5 C15_5 H15_5 106.4
O17_5 C16_5 C15_5 104.4(15)
O17_5 C16_5 H16A_5 110.9
C15_5 C16_5 H16A_5 110.9
O17_5 C16_5 H16B_5 110.9
C15_5 C16_5 H16B_5 110.9
H16A_5 C16_5 H16B_5 108.9
C13_5 O17_5 C16_5 104.3(15)
C19_5 C18_5 C23_5 120.0
C19_5 C18_5 C15_5 121(2)
C23_5 C18_5 C15_5 118(2)
C18_5 C19_5 C20_5 120.0
C18_5 C19_5 H19_5 120.0
C20_5 C19_5 H19_5 120.0
C21_5 C20_5 C19_5 120.0
C21_5 C20_5 H20_5 120.0
C19_5 C20_5 H20_5 120.0
C20_5 C21_5 C22_5 120.0
C20_5 C21_5 H21_5 120.0
C22_5 C21_5 H21_5 120.0
C21_5 C22_5 C23_5 120.0
C21_5 C22_5 H22_5 120.0
C23_5 C22_5 H22_5 120.0
C22_5 C23_5 C18_5 120.0
C22_5 C23_5 H23_5 120.0
C18_5 C23_5 H23_5 120.0
O25_5 C24_5 O26_5 123(2)
O25_5 C24_5 C2_5 130(2)
O26_5 C24_5 C2_5 107(2)
C24_5 O25_5 Eu5 152.5(15)
C24_5 O26_5 Eu4 126.7(17)
C6_6 N1_6 C2_6 117.6(16)
C6_6 N1_6 Eu4 124.1(18)
C2_6 N1_6 Eu4 116.8(18)
N1_6 C2_6 C3_6 121.3(17)
N1_6 C2_6 C24_6 113(2)
C3_6 C2_6 C24_6 126(2)
C4_6 C3_6 C2_6 120.6(18)
C4_6 C3_6 H3_6 119.7
C2_6 C3_6 H3_6 119.7
C5_6 C4_6 C3_6 118.0(18)
C5_6 C4_6 H4_6 121.0
C3_6 C4_6 H4_6 121.0
C4_6 C5_6 C6_6 121.4(18)
C4_6 C5_6 H5_6 119.3
C6_6 C5_6 H5_6 119.3
N1_6 C6_6 C5_6 121.0(17)
N1_6 C6_6 C7_6 112(3)
C5_6 C6_6 C7_6 127(3)
N12_6 C7_6 C8_6 118.6(18)
N12_6 C7_6 C6_6 119(4)
C8_6 C7_6 C6_6 122(4)
C9_6 C8_6 C7_6 120.1(19)
C9_6 C8_6 H8_6 120.0
C7_6 C8_6 H8_6 120.0
C8_6 C9_6 C10_6 120.3(19)
C8_6 C9_6 H9_6 119.9
C10_6 C9_6 H9_6 119.9
C11_6 C10_6 C9_6 117.7(19)
C11_6 C10_6 H10_6 121.1
C9_6 C10_6 H10_6 121.1
N12_6 C11_6 C10_6 121.5(18)
N12_6 C11_6 C13_6 108(3)
C10_6 C11_6 C13_6 129(4)
C11_6 N12_6 C7_6 121.9(18)
C11_6 N12_6 Eu4 119(2)
C7_6 N12_6 Eu4 119(2)
N14_6 C13_6 O17_6 116.7(18)
N14_6 C13_6 C11_6 134(3)
O17_6 C13_6 C11_6 109(3)
N14_6 C13_6 Eu4 46.5(14)
O17_6 C13_6 Eu4 162.4(19)
C11_6 C13_6 Eu4 89(2)
C13_6 N14_6 C15_6 108.6(16)
C13_6 N14_6 Eu4 112.0(19)
C15_6 N14_6 Eu4 135.8(19)
C18_6 C15_6 N14_6 115(2)
C18_6 C15_6 C16_6 110(3)
N14_6 C15_6 C16_6 100.6(15)
C18_6 C15_6 H15_6 110.5
N14_6 C15_6 H15_6 110.5
C16_6 C15_6 H15_6 110.5
O17_6 C16_6 C15_6 106.1(15)
O17_6 C16_6 H16A_6 110.5
C15_6 C16_6 H16A_6 110.5
O17_6 C16_6 H16B_6 110.5
C15_6 C16_6 H16B_6 110.5
H16A_6 C16_6 H16B_6 108.7
C13_6 O17_6 C16_6 104.7(14)
C19_6 C18_6 C23_6 120.0
C19_6 C18_6 C15_6 119(2)
C23_6 C18_6 C15_6 120(2)
C18_6 C19_6 C20_6 120.0
C18_6 C19_6 H19_6 120.0
C20_6 C19_6 H19_6 120.0
C21_6 C20_6 C19_6 120.0
C21_6 C20_6 H20_6 120.0
C19_6 C20_6 H20_6 120.0
C20_6 C21_6 C22_6 120.0
C20_6 C21_6 H21_6 120.0
C22_6 C21_6 H21_6 120.0
C21_6 C22_6 C23_6 120.0
C21_6 C22_6 H22_6 120.0
C23_6 C22_6 H22_6 120.0
C22_6 C23_6 C18_6 120.0
C22_6 C23_6 H23_6 120.0
C18_6 C23_6 H23_6 120.0
O25_6 C24_6 O26_6 120(2)
O25_6 C24_6 C2_6 117(2)
O26_6 C24_6 C2_6 124(2)
O25_6 C24_6 Eu4 158.6(16)
O26_6 C24_6 Eu4 41.1(12)
C2_6 C24_6 Eu4 83.5(15)
C24_6 O25_6 Eu1 145.5(17)
C24_6 O26_6 Eu4 118.6(15)
C2_7 N1_7 C6_7 117.6(16)
C2_7 N1_7 Eu5 116.4(16)
C6_7 N1_7 Eu5 125.7(16)
N1_7 C2_7 C3_7 121.6(16)
N1_7 C2_7 C24_7 119(2)
C3_7 C2_7 C24_7 119(2)
C2_7 C3_7 C4_7 121.3(17)
C2_7 C3_7 H3_7 119.4
C4_7 C3_7 H3_7 119.4
C5_7 C4_7 C3_7 116.0(17)
C5_7 C4_7 H4_7 122.0
C3_7 C4_7 H4_7 122.0
C6_7 C5_7 C4_7 121.3(17)
C6_7 C5_7 H5_7 119.4
C4_7 C5_7 H5_7 119.4
N1_7 C6_7 C5_7 122.3(16)
N1_7 C6_7 C7_7 113(2)
C5_7 C6_7 C7_7 125(2)
N12_7 C7_7 C8_7 120.6(16)
N12_7 C7_7 C6_7 113(2)
C8_7 C7_7 C6_7 125(2)
C9_7 C8_7 C7_7 119.1(17)
C9_7 C8_7 H8_7 120.4
C7_7 C8_7 H8_7 120.4
C10_7 C9_7 C8_7 121.2(18)
C10_7 C9_7 H9_7 119.4
C8_7 C9_7 H9_7 119.4
C9_7 C10_7 C11_7 117.3(17)
C9_7 C10_7 H10_7 121.4
C11_7 C10_7 H10_7 121.4
N12_7 C11_7 C10_7 122.2(17)
N12_7 C11_7 C13_7 115(3)
C10_7 C11_7 C13_7 122(3)
C7_7 N12_7 C11_7 119.6(16)
C7_7 N12_7 Eu5 122.9(18)
C11_7 N12_7 Eu5 115.8(18)
N14_7 C13_7 O17_7 117.2(17)
N14_7 C13_7 C11_7 127(3)
O17_7 C13_7 C11_7 116(3)
C13_7 N14_7 C15_7 106.4(16)
C13_7 N14_7 Eu5 111.9(17)
C15_7 N14_7 Eu5 135.8(18)
C18_7 C15_7 N14_7 113(2)
C18_7 C15_7 C16_7 116(3)
N14_7 C15_7 C16_7 101.2(15)
C18_7 C15_7 H15_7 108.9
N14_7 C15_7 H15_7 108.9
C16_7 C15_7 H15_7 108.9
O17_7 C16_7 C15_7 103.3(14)
O17_7 C16_7 H16A_7 111.1
C15_7 C16_7 H16A_7 111.1
O17_7 C16_7 H16B_7 111.1
C15_7 C16_7 H16B_7 111.1
H16A_7 C16_7 H16B_7 109.1
C13_7 O17_7 C16_7 105.9(14)
C19_7 C18_7 C23_7 120.0
C19_7 C18_7 C15_7 122(2)
C23_7 C18_7 C15_7 117(2)
C18_7 C19_7 C20_7 120.0
C18_7 C19_7 H19_7 120.0
C20_7 C19_7 H19_7 120.0
C19_7 C20_7 C21_7 120.0
C19_7 C20_7 H20_7 120.0
C21_7 C20_7 H20_7 120.0
C22_7 C21_7 C20_7 120.0
C22_7 C21_7 H21_7 120.0
C20_7 C21_7 H21_7 120.0
C21_7 C22_7 C23_7 120.0
C21_7 C22_7 H22_7 120.0
C23_7 C22_7 H22_7 120.0
C22_7 C23_7 C18_7 120.0
C22_7 C23_7 H23_7 120.0
C18_7 C23_7 H23_7 120.0
O25_7 C24_7 O26_7 121(2)
O25_7 C24_7 C2_7 125(2)
O26_7 C24_7 C2_7 114(2)
C24_7 O25_7 Eu1 149.3(18)
C24_7 O26_7 Eu5 124.7(16)
C6_8 N1_8 C2_8 118.3(16)
C6_8 N1_8 Eu5 121.7(18)
C2_8 N1_8 Eu5 118.5(17)
N1_8 C2_8 C3_8 125.1(17)
N1_8 C2_8 C24_8 113(2)
C3_8 C2_8 C24_8 122(2)
C2_8 C3_8 C4_8 115.7(17)
C2_8 C3_8 H3_8 122.1
C4_8 C3_8 H3_8 122.1
C5_8 C4_8 C3_8 119.5(18)
C5_8 C4_8 H4_8 120.2
C3_8 C4_8 H4_8 120.2
C4_8 C5_8 C6_8 122.5(18)
C4_8 C5_8 H5_8 118.8
C6_8 C5_8 H5_8 118.8
N1_8 C6_8 C5_8 118.9(17)
N1_8 C6_8 C7_8 118(3)
C5_8 C6_8 C7_8 123(3)
N12_8 C7_8 C8_8 122.9(17)
N12_8 C7_8 C6_8 112(3)
C8_8 C7_8 C6_8 125(3)
C7_8 C8_8 C9_8 117.8(18)
C7_8 C8_8 H8_8 121.1
C9_8 C8_8 H8_8 121.1
C10_8 C9_8 C8_8 120.1(18)
C10_8 C9_8 H9_8 119.9
C8_8 C9_8 H9_8 119.9
C9_8 C10_8 C11_8 121.0(18)
C9_8 C10_8 H10_8 119.5
C11_8 C10_8 H10_8 119.5
C10_8 C11_8 N12_8 119.3(17)
C10_8 C11_8 C13_8 125(3)
N12_8 C11_8 C13_8 115(3)
C7_8 N12_8 C11_8 118.9(16)
C7_8 N12_8 Eu5 123(2)
C11_8 N12_8 Eu5 117(2)
N14_8 C13_8 O17_8 116.0(18)
N14_8 C13_8 C11_8 127(3)
O17_8 C13_8 C11_8 115(3)
C13_8 N14_8 C15_8 107.0(17)
C13_8 N14_8 Eu5 112(2)
C15_8 N14_8 Eu5 139(2)
C18_8 C15_8 N14_8 111(2)
C18_8 C15_8 C16_8 110(3)
N14_8 C15_8 C16_8 102.0(15)
C18_8 C15_8 H15_8 111.2
N14_8 C15_8 H15_8 111.2
C16_8 C15_8 H15_8 111.2
O17_8 C16_8 C15_8 104.7(15)
O17_8 C16_8 H16A_8 110.8
C15_8 C16_8 H16A_8 110.8
O17_8 C16_8 H16B_8 110.8
C15_8 C16_8 H16B_8 110.8
H16A_8 C16_8 H16B_8 108.9
C13_8 O17_8 C16_8 105.7(14)
C19_8 C18_8 C23_8 120.0
C19_8 C18_8 C15_8 118(3)
C23_8 C18_8 C15_8 122(2)
C18_8 C19_8 C20_8 120.0
C18_8 C19_8 H19_8 120.0
C20_8 C19_8 H19_8 120.0
C21_8 C20_8 C19_8 120.0
C21_8 C20_8 H20_8 120.0
C19_8 C20_8 H20_8 120.0
C20_8 C21_8 C22_8 120.0
C20_8 C21_8 H21_8 120.0
C22_8 C21_8 H21_8 120.0
C23_8 C22_8 C21_8 120.0
C23_8 C22_8 H22_8 120.0
C21_8 C22_8 H22_8 120.0
C22_8 C23_8 C18_8 120.0
C22_8 C23_8 H23_8 120.0
C18_8 C23_8 H23_8 120.0
O25_8 C24_8 O26_8 122(2)
O25_8 C24_8 C2_8 120(2)
O26_8 C24_8 C2_8 118(2)
C24_8 O25_8 Eu6 147.4(17)
C24_8 O26_8 Eu5 121.6(16)
C2_9 N1_9 C6_9 117.2(16)
C2_9 N1_9 Eu6 116.1(16)
C6_9 N1_9 Eu6 123.4(17)
C3_9 C2_9 N1_9 121.7(17)
C3_9 C2_9 C24_9 123(2)
N1_9 C2_9 C24_9 116(2)
C2_9 C3_9 C4_9 120.9(17)
C2_9 C3_9 H3_9 119.6
C4_9 C3_9 H3_9 119.6
C5_9 C4_9 C3_9 117.8(17)
C5_9 C4_9 H4_9 121.1
C3_9 C4_9 H4_9 121.1
C4_9 C5_9 C6_9 120.3(17)
C4_9 C5_9 H5_9 119.9
C6_9 C5_9 H5_9 119.9
N1_9 C6_9 C5_9 122.1(17)
N1_9 C6_9 C7_9 110(3)
C5_9 C6_9 C7_9 128(3)
N12_9 C7_9 C8_9 120.9(17)
N12_9 C7_9 C6_9 121(3)
C8_9 C7_9 C6_9 118(3)
C9_9 C8_9 C7_9 117.7(18)
C9_9 C8_9 H8_9 121.2
C7_9 C8_9 H8_9 121.2
C10_9 C9_9 C8_9 121.2(19)
C10_9 C9_9 H9_9 119.4
C8_9 C9_9 H9_9 119.4
C9_9 C10_9 C11_9 119.0(18)
C9_9 C10_9 H10_9 120.5
C11_9 C10_9 H10_9 120.5
N12_9 C11_9 C10_9 119.9(17)
N12_9 C11_9 C13_9 117(3)
C10_9 C11_9 C13_9 123(3)
C7_9 N12_9 C11_9 121.3(17)
C7_9 N12_9 Eu6 119(2)
C11_9 N12_9 Eu6 118.1(19)
N14_9 C13_9 O17_9 115.6(17)
N14_9 C13_9 C11_9 122(3)
O17_9 C13_9 C11_9 122(3)
C13_9 N14_9 C15_9 109.0(15)
C13_9 N14_9 Eu6 118.1(18)
C15_9 N14_9 Eu6 131.4(17)
C18_9 C15_9 N14_9 118(2)
C18_9 C15_9 C16_9 115(2)
N14_9 C15_9 C16_9 102.2(15)
C18_9 C15_9 H15_9 106.8
N14_9 C15_9 H15_9 106.8
C16_9 C15_9 H15_9 106.8
O17_9 C16_9 C15_9 104.9(14)
O17_9 C16_9 H16A_9 110.8
C15_9 C16_9 H16A_9 110.8
O17_9 C16_9 H16B_9 110.8
C15_9 C16_9 H16B_9 110.8
H16A_9 C16_9 H16B_9 108.8
C13_9 O17_9 C16_9 106.0(14)
C19_9 C18_9 C23_9 120.0
C19_9 C18_9 C15_9 121(2)
C23_9 C18_9 C15_9 119(2)
C20_9 C19_9 C18_9 120.0
C20_9 C19_9 H19_9 120.0
C18_9 C19_9 H19_9 120.0
C21_9 C20_9 C19_9 120.0
C21_9 C20_9 H20_9 120.0
C19_9 C20_9 H20_9 120.0
C20_9 C21_9 C22_9 120.0
C20_9 C21_9 H21_9 120.0
C22_9 C21_9 H21_9 120.0
C23_9 C22_9 C21_9 120.0
C23_9 C22_9 H22_9 120.0
C21_9 C22_9 H22_9 120.0
C22_9 C23_9 C18_9 120.0
C22_9 C23_9 H23_9 120.0
C18_9 C23_9 H23_9 120.0
O25_9 C24_9 O26_9 126(2)
O25_9 C24_9 C2_9 117(2)
O26_9 C24_9 C2_9 117(2)
C24_9 O25_9 Eu1 142.6(18)
C24_9 O26_9 Eu6 123.4(18)
C6_10 N1_10 C2_10 120.1(16)
C6_10 N1_10 Eu6 123.2(16)
C2_10 N1_10 Eu6 115.7(16)
N1_10 C2_10 C3_10 120.1(17)
N1_10 C2_10 C24_10 114(2)
C3_10 C2_10 C24_10 126(2)
C2_10 C3_10 C4_10 119.5(17)
C2_10 C3_10 H3_10 120.2
C4_10 C3_10 H3_10 120.2
C5_10 C4_10 C3_10 120.2(17)
C5_10 C4_10 H4_10 119.9
C3_10 C4_10 H4_10 119.9
C6_10 C5_10 C4_10 117.6(17)
C6_10 C5_10 H5_10 121.2
C4_10 C5_10 H5_10 121.2
N1_10 C6_10 C5_10 122.5(16)
N1_10 C6_10 C7_10 117(2)
C5_10 C6_10 C7_10 121(2)
N12_10 C7_10 C8_10 119.6(16)
N12_10 C7_10 C6_10 114(2)
C8_10 C7_10 C6_10 126(2)
C9_10 C8_10 C7_10 119.3(17)
C9_10 C8_10 H8_10 120.4
C7_10 C8_10 H8_10 120.4
C10_10 C9_10 C8_10 122.1(18)
C10_10 C9_10 H9_10 119.0
C8_10 C9_10 H9_10 119.0
C9_10 C10_10 C11_10 116.3(17)
C9_10 C10_10 H10_10 121.8
C11_10 C10_10 H10_10 121.8
N12_10 C11_10 C10_10 122.3(17)
N12_10 C11_10 C13_10 123(3)
C10_10 C11_10 C13_10 114(3)
C7_10 N12_10 C11_10 120.4(16)
C7_10 N12_10 Eu6 124.3(17)
C11_10 N12_10 Eu6 115.3(17)
N14_10 C13_10 O17_10 117.0(17)
N14_10 C13_10 C11_10 122(3)
O17_10 C13_10 C11_10 120(3)
C13_10 N14_10 C15_10 108.4(16)
C13_10 N14_10 Eu6 113.7(19)
C15_10 N14_10 Eu6 137.9(17)
C18_10 C15_10 N14_10 118(2)
C18_10 C15_10 C16_10 114(3)
N14_10 C15_10 C16_10 101.3(15)
C18_10 C15_10 H15_10 107.7
N14_10 C15_10 H15_10 107.7
C16_10 C15_10 H15_10 107.7
O17_10 C16_10 C15_10 107.3(14)
O17_10 C16_10 H16A_10 110.3
C15_10 C16_10 H16A_10 110.3
O17_10 C16_10 H16B_10 110.3
C15_10 C16_10 H16B_10 110.3
H16A_10 C16_10 H16B_10 108.5
C13_10 O17_10 C16_10 105.0(14)
C19_10 C18_10 C23_10 120.0
C19_10 C18_10 C15_10 115(2)
C23_10 C18_10 C15_10 125(2)
C20_10 C19_10 C18_10 120.0
C20_10 C19_10 H19_10 120.0
C18_10 C19_10 H19_10 120.0
C19_10 C20_10 C21_10 120.0
C19_10 C20_10 H20_10 120.0
C21_10 C20_10 H20_10 120.0
C20_10 C21_10 C22_10 120.0
C20_10 C21_10 H21_10 120.0
C22_10 C21_10 H21_10 120.0
C21_10 C22_10 C23_10 120.0
C21_10 C22_10 H22_10 120.0
C23_10 C22_10 H22_10 120.0
C22_10 C23_10 C18_10 120.0
C22_10 C23_10 H23_10 120.0
C18_10 C23_10 H23_10 120.0
O25_10 C24_10 O26_10 125(2)
O25_10 C24_10 C2_10 115(2)
O26_10 C24_10 C2_10 120(2)
O25_10 C24_10 Eu6 160.0(16)
O26_10 C24_10 Eu6 39.0(12)
C2_10 C24_10 Eu6 82.7(15)
C24_10 O25_10 Eu7 147.0(16)
C24_10 O26_10 Eu6 120.6(16)
C6_11 N1_11 C2_11 119.4(17)
C6_11 N1_11 Eu7 119.7(18)
C2_11 N1_11 Eu7 119.6(18)
N1_11 C2_11 C3_11 122.4(17)
N1_11 C2_11 C24_11 115(2)
C3_11 C2_11 C24_11 123(2)
C4_11 C3_11 C2_11 117.5(17)
C4_11 C3_11 H3_11 121.2
C2_11 C3_11 H3_11 121.2
C3_11 C4_11 C5_11 121.2(18)
C3_11 C4_11 H4_11 119.4
C5_11 C4_11 H4_11 119.4
C4_11 C5_11 C6_11 119.7(17)
C4_11 C5_11 H5_11 120.1
C6_11 C5_11 H5_11 120.1
N1_11 C6_11 C5_11 119.7(17)
N1_11 C6_11 C7_11 117(3)
C5_11 C6_11 C7_11 123(3)
N12_11 C7_11 C8_11 119.3(18)
N12_11 C7_11 C6_11 116(3)
C8_11 C7_11 C6_11 124(3)
C9_11 C8_11 C7_11 120.2(19)
C9_11 C8_11 H8_11 119.9
C7_11 C8_11 H8_11 119.9
C10_11 C9_11 C8_11 119.8(19)
C10_11 C9_11 H9_11 120.1
C8_11 C9_11 H9_11 120.1
C9_11 C10_11 C11_11 118.8(18)
C9_11 C10_11 H10_11 120.6
C11_11 C10_11 H10_11 120.6
N12_11 C11_11 C10_11 120.9(18)
N12_11 C11_11 C13_11 118(3)
C10_11 C11_11 C13_11 121(3)
C7_11 N12_11 C11_11 121.1(17)
C7_11 N12_11 Eu7 120(2)
C11_11 N12_11 Eu7 117(2)
N14_11 C13_11 O17_11 117.7(19)
N14_11 C13_11 C11_11 119(3)
O17_11 C13_11 C11_11 121(3)
C13_11 N14_11 C15_11 108.5(16)
C13_11 N14_11 Eu7 112(2)
C15_11 N14_11 Eu7 131(2)
C18_11 C15_11 N14_11 111(2)
C18_11 C15_11 C16_11 113(3)
N14_11 C15_11 C16_11 100.6(15)
C18_11 C15_11 H15_11 110.7
N14_11 C15_11 H15_11 110.7
C16_11 C15_11 H15_11 110.7
O17_11 C16_11 C15_11 103.9(15)
O17_11 C16_11 H16A_11 111.0
C15_11 C16_11 H16A_11 111.0
O17_11 C16_11 H16B_11 111.0
C15_11 C16_11 H16B_11 111.0
H16A_11 C16_11 H16B_11 109.0
C13_11 O17_11 C16_11 103.7(16)
C19_11 C18_11 C23_11 120.0
C19_11 C18_11 C15_11 118(2)
C23_11 C18_11 C15_11 122(2)
C20_11 C19_11 C18_11 120.0
C20_11 C19_11 H19_11 120.0
C18_11 C19_11 H19_11 120.0
C19_11 C20_11 C21_11 120.0
C19_11 C20_11 H20_11 120.0
C21_11 C20_11 H20_11 120.0
C20_11 C21_11 C22_11 120.0
C20_11 C21_11 H21_11 120.0
C22_11 C21_11 H21_11 120.0
C23_11 C22_11 C21_11 120.0
C23_11 C22_11 H22_11 120.0
C21_11 C22_11 H22_11 120.0
C22_11 C23_11 C18_11 120.0
C22_11 C23_11 H23_11 120.0
C18_11 C23_11 H23_11 120.0
O25_11 C24_11 O26_11 121(2)
O25_11 C24_11 C2_11 125(2)
O26_11 C24_11 C2_11 113(2)
C24_11 O25_11 Eu2 155.6(19)
C24_11 O26_11 Eu7 126.4(18)
C6_12 N1_12 C2_12 118.6(16)
C6_12 N1_12 Eu7 122.5(18)
C2_12 N1_12 Eu7 118.9(18)
N1_12 C2_12 C3_12 123.9(17)
N1_12 C2_12 C24_12 112(2)
C3_12 C2_12 C24_12 124(2)
C2_12 C3_12 C4_12 116.7(17)
C2_12 C3_12 H3_12 121.6
C4_12 C3_12 H3_12 121.6
C5_12 C4_12 C3_12 119.3(18)
C5_12 C4_12 H4_12 120.3
C3_12 C4_12 H4_12 120.3
C6_12 C5_12 C4_12 121.0(18)
C6_12 C5_12 H5_12 119.5
C4_12 C5_12 H5_12 119.5
N1_12 C6_12 C5_12 120.4(17)
N1_12 C6_12 C7_12 115(3)
C5_12 C6_12 C7_12 123(3)
N12_12 C7_12 C8_12 124.3(18)
N12_12 C7_12 C6_12 114(3)
C8_12 C7_12 C6_12 122(3)
C7_12 C8_12 C9_12 119.3(18)
C7_12 C8_12 H8_12 120.4
C9_12 C8_12 H8_12 120.4
C8_12 C9_12 C10_12 117.1(18)
C8_12 C9_12 H9_12 121.5
C10_12 C9_12 H9_12 121.5
C11_12 C10_12 C9_12 121.1(19)
C11_12 C10_12 H10_12 119.5
C9_12 C10_12 H10_12 119.5
N12_12 C11_12 C10_12 121.3(18)
N12_12 C11_12 C13_12 111(3)
C10_12 C11_12 C13_12 126(3)
C7_12 N12_12 C11_12 117.0(17)
C7_12 N12_12 Eu7 123(2)
C11_12 N12_12 Eu7 117(2)
N14_12 C13_12 O17_12 116.5(18)
N14_12 C13_12 C11_12 127(3)
O17_12 C13_12 C11_12 117(3)
C13_12 N14_12 C15_12 107.8(16)
C13_12 N14_12 Eu7 111.8(19)
C15_12 N14_12 Eu7 138.1(19)
C18_12 C15_12 N14_12 112(2)
C18_12 C15_12 C16_12 113(3)
N14_12 C15_12 C16_12 101.6(16)
C18_12 C15_12 H15_12 110.1
N14_12 C15_12 H15_12 110.1
C16_12 C15_12 H15_12 110.1
O17_12 C16_12 C15_12 102.6(15)
O17_12 C16_12 H16A_12 111.3
C15_12 C16_12 H16A_12 111.3
O17_12 C16_12 H16B_12 111.3
C15_12 C16_12 H16B_12 111.3
H16A_12 C16_12 H16B_12 109.2
C13_12 O17_12 C16_12 104.0(15)
C19_12 C18_12 C23_12 120.0
C19_12 C18_12 C15_12 124(2)
C23_12 C18_12 C15_12 115(2)
C18_12 C19_12 C20_12 120.0
C18_12 C19_12 H19_12 120.0
C20_12 C19_12 H19_12 120.0
C21_12 C20_12 C19_12 120.0
C21_12 C20_12 H20_12 120.0
C19_12 C20_12 H20_12 120.0
C20_12 C21_12 C22_12 120.0
C20_12 C21_12 H21_12 120.0
C22_12 C21_12 H21_12 120.0
C23_12 C22_12 C21_12 120.0
C23_12 C22_12 H22_12 120.0
C21_12 C22_12 H22_12 120.0
C22_12 C23_12 C18_12 120.0
C22_12 C23_12 H23_12 120.0
C18_12 C23_12 H23_12 120.0
O25_12 C24_12 O26_12 121(2)
O25_12 C24_12 C2_12 117(2)
O26_12 C24_12 C2_12 121(2)
O25_12 C24_12 Eu7 159.0(17)
O26_12 C24_12 Eu7 37.7(11)
C2_12 C24_12 Eu7 83.5(16)
C24_12 O25_12 Eu1 146.4(17)
C24_12 O26_12 Eu7 122.5(15)
O25_21 Eu51_12 O25_23 91.6(7)
O25_21 Eu51_12 O25_27 173.3(8)
O25_23 Eu51_12 O25_27 90.8(7)
O25_21 Eu51_12 O25_29 85.9(7)
O25_23 Eu51_12 O25_29 177.1(8)
O25_27 Eu51_12 O25_29 91.9(7)
O25_21 Eu51_12 O25_32 97.3(7)
O25_23 Eu51_12 O25_32 90.6(8)
O25_27 Eu51_12 O25_32 89.0(7)
O25_29 Eu51_12 O25_32 88.3(8)
O25_21 Eu51_12 O25_26 83.0(8)
O25_23 Eu51_12 O25_26 91.6(8)
O25_27 Eu51_12 O25_26 90.6(8)
O25_29 Eu51_12 O25_26 89.4(8)
O25_32 Eu51_12 O25_26 177.7(8)
O25_21 Eu51_12 C24_21 15.0(6)
O25_23 Eu51_12 C24_21 79.0(6)
O25_27 Eu51_12 C24_21 169.6(6)
O25_29 Eu51_12 C24_21 98.3(6)
O25_32 Eu51_12 C24_21 89.2(6)
O25_26 Eu51_12 C24_21 91.6(7)
O25_31 Eu52_12 O26_22 143.7(9)
O25_31 Eu52_12 O26_21 70.0(8)
O26_22 Eu52_12 O26_21 75.0(8)
O25_31 Eu52_12 N1_22 110.7(9)
O26_22 Eu52_12 N1_22 66.2(9)
O26_21 Eu52_12 N1_22 72.6(8)
O25_31 Eu52_12 N1_21 75.5(9)
O26_22 Eu52_12 N1_21 81.1(8)
O26_21 Eu52_12 N1_21 64.3(9)
N1_22 Eu52_12 N1_21 131.2(10)
O25_31 Eu52_12 N12_22 77.6(10)
O26_22 Eu52_12 N12_22 122.9(10)
O26_21 Eu52_12 N12_22 107.2(10)
N1_22 Eu52_12 N12_22 61.0(11)
N1_21 Eu52_12 N12_22 153.0(10)
O25_31 Eu52_12 N14_21 136.0(11)
O26_22 Eu52_12 N14_21 80.3(11)
O26_21 Eu52_12 N14_21 152.3(11)
N1_22 Eu52_12 N14_21 86.2(9)
N1_21 Eu52_12 N14_21 124.0(11)
N12_22 Eu52_12 N14_21 76.2(11)
O25_31 Eu52_12 N12_21 112.0(9)
O26_22 Eu52_12 N12_21 79.3(8)
O26_21 Eu52_12 N12_21 122.8(10)
N1_22 Eu52_12 N12_21 137.3(9)
N1_21 Eu52_12 N12_21 61.8(11)
N12_22 Eu52_12 N12_21 129.6(11)
N14_21 Eu52_12 N12_21 63.0(11)
O25_31 Eu52_12 N14_22 65.4(13)
O26_22 Eu52_12 N14_22 147.7(13)
O26_21 Eu52_12 N14_22 135.4(13)
N1_22 Eu52_12 N14_22 125.8(11)
N1_21 Eu52_12 N14_22 101.3(11)
N12_22 Eu52_12 N14_22 65.8(12)
N14_21 Eu52_12 N14_22 71.7(15)
N12_21 Eu52_12 N14_22 73.9(12)
O25_31 Eu52_12 C24_22 133.2(7)
O26_22 Eu52_12 C24_22 20.8(6)
O26_21 Eu52_12 C24_22 64.1(6)
N1_22 Eu52_12 C24_22 47.2(8)
N1_21 Eu52_12 C24_22 92.1(7)
N12_22 Eu52_12 C24_22 107.3(10)
N14_21 Eu52_12 C24_22 88.5(9)
N12_21 Eu52_12 C24_22 100.1(7)
N14_22 Eu52_12 C24_22 159.9(11)
O26_24 Eu53_12 O25_22 144.2(8)
O26_24 Eu53_12 O26_23 74.3(7)
O25_22 Eu53_12 O26_23 70.6(8)
O26_24 Eu53_12 N1_24 63.8(8)
O25_22 Eu53_12 N1_24 110.5(8)
O26_23 Eu53_12 N1_24 72.8(7)
O26_24 Eu53_12 N12_23 81.2(8)
O25_22 Eu53_12 N12_23 112.2(9)
O26_23 Eu53_12 N12_23 122.0(8)
N1_24 Eu53_12 N12_23 137.3(9)
O26_24 Eu53_12 N1_23 82.4(7)
O25_22 Eu53_12 N1_23 76.9(8)
O26_23 Eu53_12 N1_23 64.9(8)
N1_24 Eu53_12 N1_23 131.6(8)
N12_23 Eu53_12 N1_23 60.3(9)
O26_24 Eu53_12 N14_23 70.9(9)
O25_22 Eu53_12 N14_23 144.8(9)
O26_23 Eu53_12 N14_23 142.3(9)
N1_24 Eu53_12 N14_23 79.3(8)
N12_23 Eu53_12 N14_23 66.1(9)
N1_23 Eu53_12 N14_23 122.8(9)
O26_24 Eu53_12 N12_24 123.7(9)
O25_22 Eu53_12 N12_24 73.7(8)
O26_23 Eu53_12 N12_24 106.2(8)
N1_24 Eu53_12 N12_24 63.1(9)
N12_23 Eu53_12 N12_24 130.8(9)
N1_23 Eu53_12 N12_24 150.5(8)
N14_23 Eu53_12 N12_24 82.2(8)
O26_24 Eu53_12 N14_24 146.6(9)
O25_22 Eu53_12 N14_24 67.3(9)
O26_23 Eu53_12 N14_24 137.8(9)
N1_24 Eu53_12 N14_24 125.5(10)
N12_23 Eu53_12 N14_24 73.0(9)
N1_23 Eu53_12 N14_24 102.0(10)
N14_23 Eu53_12 N14_24 79.4(11)
N12_24 Eu53_12 N14_24 64.7(10)
O26_25 Eu54_12 O25_24 141.9(8)
O26_25 Eu54_12 O26_26 73.4(7)
O25_24 Eu54_12 O26_26 70.9(7)
O26_25 Eu54_12 N1_26 76.8(8)
O25_24 Eu54_12 N1_26 76.1(8)
O26_26 Eu54_12 N1_26 64.7(9)
O26_25 Eu54_12 N1_25 65.3(8)
O25_24 Eu54_12 N1_25 113.7(8)
O26_26 Eu54_12 N1_25 70.8(7)
N1_26 Eu54_12 N1_25 127.8(9)
O26_25 Eu54_12 N14_26 84.8(8)
O25_24 Eu54_12 N14_26 133.1(8)
O26_26 Eu54_12 N14_26 153.3(8)
N1_26 Eu54_12 N14_26 125.7(10)
N1_25 Eu54_12 N14_26 86.2(8)
O26_25 Eu54_12 N12_25 122.4(8)
O25_24 Eu54_12 N12_25 79.8(8)
O26_26 Eu54_12 N12_25 104.2(7)
N1_26 Eu54_12 N12_25 155.7(8)
N1_25 Eu54_12 N12_25 60.4(8)
N14_26 Eu54_12 N12_25 74.4(8)
O26_25 Eu54_12 N12_26 79.8(7)
O25_24 Eu54_12 N12_26 109.6(8)
O26_26 Eu54_12 N12_26 123.9(8)
N1_26 Eu54_12 N12_26 61.6(9)
N1_25 Eu54_12 N12_26 136.7(8)
N14_26 Eu54_12 N12_26 65.0(8)
N12_25 Eu54_12 N12_26 131.6(8)
O26_25 Eu54_12 N14_25 145.6(8)
O25_24 Eu54_12 N14_25 70.3(8)
O26_26 Eu54_12 N14_25 140.8(8)
N1_26 Eu54_12 N14_25 110.9(8)
N1_25 Eu54_12 N14_25 120.7(8)
N14_26 Eu54_12 N14_25 63.2(9)
N12_25 Eu54_12 N14_25 62.9(8)
N12_26 Eu54_12 N14_25 75.6(7)
O26_27 Eu55_12 O25_25 71.9(8)
O26_27 Eu55_12 O26_28 74.6(8)
O25_25 Eu55_12 O26_28 145.2(8)
O26_27 Eu55_12 N1_27 63.9(9)
O25_25 Eu55_12 N1_27 77.8(8)
O26_28 Eu55_12 N1_27 79.2(8)
O26_27 Eu55_12 N12_27 122.4(10)
O25_25 Eu55_12 N12_27 111.7(9)
O26_28 Eu55_12 N12_27 78.9(8)
N1_27 Eu55_12 N12_27 61.5(11)
O26_27 Eu55_12 N1_28 75.2(7)
O25_25 Eu55_12 N1_28 113.1(7)
O26_28 Eu55_12 N1_28 66.1(8)
N1_27 Eu55_12 N1_28 132.0(8)
N12_27 Eu55_12 N1_28 135.1(9)
O26_27 Eu55_12 N12_28 105.4(8)
O25_25 Eu55_12 N12_28 74.1(8)
O26_28 Eu55_12 N12_28 124.8(9)
N1_27 Eu55_12 N12_28 151.9(8)
N12_27 Eu55_12 N12_28 131.5(10)
N1_28 Eu55_12 N12_28 61.1(9)
O26_27 Eu55_12 N14_28 140.3(9)
O25_25 Eu55_12 N14_28 68.4(9)
O26_28 Eu55_12 N14_28 144.4(9)
N1_27 Eu55_12 N14_28 107.3(10)
N12_27 Eu55_12 N14_28 74.5(10)
N1_28 Eu55_12 N14_28 120.3(10)
N12_28 Eu55_12 N14_28 63.1(10)
O26_27 Eu55_12 N14_27 140.9(10)
O25_25 Eu55_12 N14_27 146.1(10)
O26_28 Eu55_12 N14_27 68.7(10)
N1_27 Eu55_12 N14_27 119.6(9)
N12_27 Eu55_12 N14_27 63.0(10)
N1_28 Eu55_12 N14_27 78.1(8)
N12_28 Eu55_12 N14_27 85.6(9)
N14_28 Eu55_12 N14_27 78.3(11)
O26_30 Eu56_12 O25_28 141.1(7)
O26_30 Eu56_12 O26_29 76.2(7)
O25_28 Eu56_12 O26_29 67.2(7)
O26_30 Eu56_12 N1_30 64.3(8)
O25_28 Eu56_12 N1_30 114.0(8)
O26_29 Eu56_12 N1_30 72.6(7)
O26_30 Eu56_12 N1_29 79.9(7)
O25_28 Eu56_12 N1_29 72.7(8)
O26_29 Eu56_12 N1_29 64.0(8)
N1_30 Eu56_12 N1_29 128.9(8)
O26_30 Eu56_12 N14_29 82.2(9)
O25_28 Eu56_12 N14_29 136.3(9)
O26_29 Eu56_12 N14_29 155.0(9)
N1_30 Eu56_12 N14_29 86.8(8)
N1_29 Eu56_12 N14_29 124.5(9)
O26_30 Eu56_12 N12_30 124.4(8)
O25_28 Eu56_12 N12_30 78.3(8)
O26_29 Eu56_12 N12_30 103.6(7)
N1_30 Eu56_12 N12_30 63.0(8)
N1_29 Eu56_12 N12_30 151.0(7)
N14_29 Eu56_12 N12_30 78.3(9)
O26_30 Eu56_12 N12_29 81.6(8)
O25_28 Eu56_12 N12_29 108.0(10)
O26_29 Eu56_12 N12_29 124.2(10)
N1_30 Eu56_12 N12_29 137.9(10)
N1_29 Eu56_12 N12_29 62.0(10)
N14_29 Eu56_12 N12_29 63.7(11)
N12_30 Eu56_12 N12_29 130.9(10)
O26_30 Eu56_12 N14_30 147.5(9)
O25_28 Eu56_12 N14_30 68.0(9)
O26_29 Eu56_12 N14_30 135.1(9)
N1_30 Eu56_12 N14_30 125.4(9)
N1_29 Eu56_12 N14_30 104.5(9)
N14_29 Eu56_12 N14_30 68.7(11)
N12_30 Eu56_12 N14_30 64.6(8)
N12_29 Eu56_12 N14_30 72.9(9)
O25_30 Eu57_12 O26_31 143.0(8)
O25_30 Eu57_12 O26_32 69.4(7)
O26_31 Eu57_12 O26_32 74.6(7)
O25_30 Eu57_12 N1_32 76.7(7)
O26_31 Eu57_12 N1_32 81.7(7)
O26_32 Eu57_12 N1_32 66.3(7)
O25_30 Eu57_12 N1_31 109.1(8)
O26_31 Eu57_12 N1_31 65.8(9)
O26_32 Eu57_12 N1_31 72.0(7)
N1_32 Eu57_12 N1_31 132.5(8)
O25_30 Eu57_12 N12_32 111.5(8)
O26_31 Eu57_12 N12_32 82.6(8)
O26_32 Eu57_12 N12_32 124.8(8)
N1_32 Eu57_12 N12_32 61.0(9)
N1_31 Eu57_12 N12_32 139.4(9)
O25_30 Eu57_12 N12_31 72.4(8)
O26_31 Eu57_12 N12_31 125.4(9)
O26_32 Eu57_12 N12_31 103.8(8)
N1_32 Eu57_12 N12_31 149.1(7)
N1_31 Eu57_12 N12_31 62.3(9)
N12_32 Eu57_12 N12_31 130.0(9)
O25_30 Eu57_12 N14_32 145.7(8)
O26_31 Eu57_12 N14_32 71.3(9)
O26_32 Eu57_12 N14_32 142.9(8)
N1_32 Eu57_12 N14_32 121.3(8)
N1_31 Eu57_12 N14_32 81.0(8)
N12_32 Eu57_12 N14_32 64.5(9)
N12_31 Eu57_12 N14_32 84.9(8)
O25_30 Eu57_12 N14_31 68.9(8)
O26_31 Eu57_12 N14_31 146.8(8)
O26_32 Eu57_12 N14_31 138.3(8)
N1_32 Eu57_12 N14_31 105.1(8)
N1_31 Eu57_12 N14_31 121.2(9)
N12_32 Eu57_12 N14_31 73.3(8)
N12_31 Eu57_12 N14_31 61.7(9)
N14_32 Eu57_12 N14_31 77.7(9)
O25_30 Eu57_12 C24_32 68.0(6)
O26_31 Eu57_12 C24_32 75.4(6)
O26_32 Eu57_12 C24_32 19.9(5)
N1_32 Eu57_12 C24_32 46.5(7)
N1_31 Eu57_12 C24_32 90.6(7)
N12_32 Eu57_12 C24_32 106.0(8)
N12_31 Eu57_12 C24_32 120.0(7)
N14_32 Eu57_12 C24_32 146.2(7)
N14_31 Eu57_12 C24_32 132.8(7)
C6_21 N1_21 C2_21 119.5(17)
C6_21 N1_21 Eu52_12 125(2)
C2_21 N1_21 Eu52_12 114(2)
N1_21 C2_21 C3_21 120.1(17)
N1_21 C2_21 C24_21 122(3)
C3_21 C2_21 C24_21 118(3)
C2_21 C3_21 C4_21 121.6(18)
C2_21 C3_21 H3_21 119.2
C4_21 C3_21 H3_21 119.2
C5_21 C4_21 C3_21 116.9(18)
C5_21 C4_21 H4_21 121.6
C3_21 C4_21 H4_21 121.6
C4_21 C5_21 C6_21 121.0(18)
C4_21 C5_21 H5_21 119.5
C6_21 C5_21 H5_21 119.5
N1_21 C6_21 C5_21 120.8(18)
N1_21 C6_21 C7_21 111(3)
C5_21 C6_21 C7_21 128(3)
N12_21 C7_21 C8_21 119.5(18)
N12_21 C7_21 C6_21 121(3)
C8_21 C7_21 C6_21 119(3)
C9_21 C8_21 C7_21 119.4(19)
C9_21 C8_21 H8_21 120.3
C7_21 C8_21 H8_21 120.3
C8_21 C9_21 C10_21 120.8(19)
C8_21 C9_21 H9_21 119.6
C10_21 C9_21 H9_21 119.6
C9_21 C10_21 C11_21 117.9(19)
C9_21 C10_21 H10_21 121.1
C11_21 C10_21 H10_21 121.1
N12_21 C11_21 C10_21 121.9(18)
N12_21 C11_21 C13_21 111(4)
C10_21 C11_21 C13_21 127(4)
C7_21 N12_21 C11_21 120.5(18)
C7_21 N12_21 Eu52_12 118(2)
C11_21 N12_21 Eu52_12 121(2)
N14_21 C13_21 O17_21 118.1(19)
N14_21 C13_21 C11_21 127(4)
O17_21 C13_21 C11_21 113(4)
C13_21 N14_21 C15_21 106.7(17)
C13_21 N14_21 Eu52_12 117(2)
C15_21 N14_21 Eu52_12 136(2)
C18_21 C15_21 N14_21 117(3)
C18_21 C15_21 C16_21 116(3)
N14_21 C15_21 C16_21 102.8(16)
C18_21 C15_21 H15_21 106.5
N14_21 C15_21 H15_21 106.5
C16_21 C15_21 H15_21 106.5
O17_21 C16_21 C15_21 104.3(15)
O17_21 C16_21 H16A_21 110.9
C15_21 C16_21 H16A_21 110.9
O17_21 C16_21 H16B_21 110.9
C15_21 C16_21 H16B_21 110.9
H16A_21 C16_21 H16B_21 108.9
C13_21 O17_21 C16_21 106.0(15)
C19_21 C18_21 C23_21 120.0
C19_21 C18_21 C15_21 120(2)
C23_21 C18_21 C15_21 120(2)
C18_21 C19_21 C20_21 120.0
C18_21 C19_21 H19_21 120.0
C20_21 C19_21 H19_21 120.0
C19_21 C20_21 C21_21 120.0
C19_21 C20_21 H20_21 120.0
C21_21 C20_21 H20_21 120.0
C22_21 C21_21 C20_21 120.0
C22_21 C21_21 H21_21 120.0
C20_21 C21_21 H21_21 120.0
C21_21 C22_21 C23_21 120.0
C21_21 C22_21 H22_21 120.0
C23_21 C22_21 H22_21 120.0
C22_21 C23_21 C18_21 120.0
C22_21 C23_21 H23_21 120.0
C18_21 C23_21 H23_21 120.0
O25_21 C24_21 O26_21 130(2)
O25_21 C24_21 C2_21 122(3)
O26_21 C24_21 C2_21 108(2)
O25_21 C24_21 Eu51_12 27.9(12)
O26_21 C24_21 Eu51_12 102.8(16)
C2_21 C24_21 Eu51_12 148.4(19)
C24_21 O25_21 Eu51_12 137.1(17)
C24_21 O26_21 Eu52_12 126.9(18)
C2_22 N1_22 C6_22 117.4(17)
C2_22 N1_22 Eu52_12 116.1(19)
C6_22 N1_22 Eu52_12 125.8(19)
N1_22 C2_22 C3_22 122.2(17)
N1_22 C2_22 C24_22 115(3)
C3_22 C2_22 C24_22 122(2)
C4_22 C3_22 C2_22 118.9(17)
C4_22 C3_22 H3_22 120.5
C2_22 C3_22 H3_22 120.5
C5_22 C4_22 C3_22 118.6(18)
C5_22 C4_22 H4_22 120.7
C3_22 C4_22 H4_22 120.7
C6_22 C5_22 C4_22 120.9(18)
C6_22 C5_22 H5_22 119.6
C4_22 C5_22 H5_22 119.6
N1_22 C6_22 C5_22 122.0(17)
N1_22 C6_22 C7_22 111(3)
C5_22 C6_22 C7_22 126(3)
N12_22 C7_22 C8_22 121.6(18)
N12_22 C7_22 C6_22 116(3)
C8_22 C7_22 C6_22 122(3)
C9_22 C8_22 C7_22 119.1(18)
C9_22 C8_22 H8_22 120.4
C7_22 C8_22 H8_22 120.4
C8_22 C9_22 C10_22 119.5(19)
C8_22 C9_22 H9_22 120.2
C10_22 C9_22 H9_22 120.2
C9_22 C10_22 C11_22 120.0(18)
C9_22 C10_22 H10_22 120.0
C11_22 C10_22 H10_22 120.0
N12_22 C11_22 C10_22 120.5(18)
N12_22 C11_22 C13_22 120(4)
C10_22 C11_22 C13_22 120(4)
C7_22 N12_22 C11_22 119.3(18)
C7_22 N12_22 Eu52_12 123(2)
C11_22 N12_22 Eu52_12 117(2)
N14_22 C13_22 O17_22 114.4(18)
N14_22 C13_22 C11_22 124(4)
O17_22 C13_22 C11_22 119(4)
C13_22 N14_22 C15_22 108.4(19)
C13_22 N14_22 Eu52_12 112(3)
C15_22 N14_22 Eu52_12 139(2)
C18_22 C15_22 N14_22 117(3)
C18_22 C15_22 C16_22 112(3)
N14_22 C15_22 C16_22 98.7(17)
C18_22 C15_22 H15_22 109.4
N14_22 C15_22 H15_22 109.4
C16_22 C15_22 H15_22 109.4
O17_22 C16_22 C15_22 105.8(16)
O17_22 C16_22 H16A_22 110.6
C15_22 C16_22 H16A_22 110.6
O17_22 C16_22 H16B_22 110.6
C15_22 C16_22 H16B_22 110.6
H16A_22 C16_22 H16B_22 108.7
C13_22 O17_22 C16_22 105.9(15)
C19_22 C18_22 C23_22 120.0
C19_22 C18_22 C15_22 117(3)
C23_22 C18_22 C15_22 123(3)
C20_22 C19_22 C18_22 120.0
C20_22 C19_22 H19_22 120.0
C18_22 C19_22 H19_22 120.0
C19_22 C20_22 C21_22 120.0
C19_22 C20_22 H20_22 120.0
C21_22 C20_22 H20_22 120.0
C22_22 C21_22 C20_22 120.0
C22_22 C21_22 H21_22 120.0
C20_22 C21_22 H21_22 120.0
C21_22 C22_22 C23_22 120.0
C21_22 C22_22 H22_22 120.0
C23_22 C22_22 H22_22 120.0
C22_22 C23_22 C18_22 120.0
C22_22 C23_22 H23_22 120.0
C18_22 C23_22 H23_22 120.0
O25_22 C24_22 O26_22 124(3)
O25_22 C24_22 C2_22 119(3)
O26_22 C24_22 C2_22 117(3)
O25_22 C24_22 Eu52_12 155.8(17)
O26_22 C24_22 Eu52_12 39.3(13)
C2_22 C24_22 Eu52_12 80.2(16)
C24_22 O25_22 Eu53_12 153.3(17)
C24_22 O26_22 Eu52_12 119.9(18)
C2_23 N1_23 C6_23 119.9(16)
C2_23 N1_23 Eu53_12 117.5(18)
C6_23 N1_23 Eu53_12 122.3(18)
N1_23 C2_23 C3_23 122.6(17)
N1_23 C2_23 C24_23 116(2)
C3_23 C2_23 C24_23 121(2)
C2_23 C3_23 C4_23 117.1(17)
C2_23 C3_23 H3_23 121.5
C4_23 C3_23 H3_23 121.5
C5_23 C4_23 C3_23 121.2(18)
C5_23 C4_23 H4_23 119.4
C3_23 C4_23 H4_23 119.4
C4_23 C5_23 C6_23 119.2(18)
C4_23 C5_23 H5_23 120.4
C6_23 C5_23 H5_23 120.4
N1_23 C6_23 C5_23 120.0(17)
N1_23 C6_23 C7_23 115(3)
C5_23 C6_23 C7_23 125(3)
N12_23 C7_23 C8_23 121.8(17)
N12_23 C7_23 C6_23 111(3)
C8_23 C7_23 C6_23 125(3)
C9_23 C8_23 C7_23 119.3(17)
C9_23 C8_23 H8_23 120.4
C7_23 C8_23 H8_23 120.4
C10_23 C9_23 C8_23 119.4(18)
C10_23 C9_23 H9_23 120.3
C8_23 C9_23 H9_23 120.3
C9_23 C10_23 C11_23 119.3(18)
C9_23 C10_23 H10_23 120.4
C11_23 C10_23 H10_23 120.4
N12_23 C11_23 C10_23 122.7(17)
N12_23 C11_23 C13_23 116(3)
C10_23 C11_23 C13_23 121(3)
C7_23 N12_23 C11_23 117.6(16)
C7_23 N12_23 Eu53_12 124.0(19)
C11_23 N12_23 Eu53_12 117.0(19)
N14_23 C13_23 O17_23 117.1(18)
N14_23 C13_23 C11_23 125(3)
O17_23 C13_23 C11_23 117(3)
C13_23 N14_23 C15_23 106.0(16)
C13_23 N14_23 Eu53_12 113.4(18)
C15_23 N14_23 Eu53_12 137.1(19)
C18_23 C15_23 N14_23 113(2)
C18_23 C15_23 C16_23 112(3)
N14_23 C15_23 C16_23 101.5(16)
C18_23 C15_23 H15_23 109.9
N14_23 C15_23 H15_23 109.9
C16_23 C15_23 H15_23 109.9
O17_23 C16_23 C15_23 106.4(15)
O17_23 C16_23 H16A_23 110.5
C15_23 C16_23 H16A_23 110.5
O17_23 C16_23 H16B_23 110.5
C15_23 C16_23 H16B_23 110.5
H16A_23 C16_23 H16B_23 108.6
C13_23 O17_23 C16_23 105.6(14)
C19_23 C18_23 C23_23 120.0
C19_23 C18_23 C15_23 123(2)
C23_23 C18_23 C15_23 117(2)
C20_23 C19_23 C18_23 120.0
C20_23 C19_23 H19_23 120.0
C18_23 C19_23 H19_23 120.0
C19_23 C20_23 C21_23 120.0
C19_23 C20_23 H20_23 120.0
C21_23 C20_23 H20_23 120.0
C20_23 C21_23 C22_23 120.0
C20_23 C21_23 H21_23 120.0
C22_23 C21_23 H21_23 120.0
C23_23 C22_23 C21_23 120.0
C23_23 C22_23 H22_23 120.0
C21_23 C22_23 H22_23 120.0
C22_23 C23_23 C18_23 120.0
C22_23 C23_23 H23_23 120.0
C18_23 C23_23 H23_23 120.0
O25_23 C24_23 O26_23 118(2)
O25_23 C24_23 C2_23 124(2)
O26_23 C24_23 C2_23 118(2)
C24_23 O25_23 Eu51_12 149.7(18)
C24_23 O26_23 Eu53_12 121.6(17)
C6_24 N1_24 C2_24 118.1(16)
C6_24 N1_24 Eu53_12 122.5(18)
C2_24 N1_24 Eu53_12 118.2(17)
N1_24 C2_24 C3_24 121.0(17)
N1_24 C2_24 C24_24 113(2)
C3_24 C2_24 C24_24 126(3)
C4_24 C3_24 C2_24 121.1(18)
C4_24 C3_24 H3_24 119.4
C2_24 C3_24 H3_24 119.4
C3_24 C4_24 C5_24 118.2(18)
C3_24 C4_24 H4_24 120.9
C5_24 C4_24 H4_24 120.9
C6_24 C5_24 C4_24 119.5(18)
C6_24 C5_24 H5_24 120.3
C4_24 C5_24 H5_24 120.3
N1_24 C6_24 C5_24 122.1(17)
N1_24 C6_24 C7_24 116(3)
C5_24 C6_24 C7_24 122(3)
N12_24 C7_24 C8_24 120.4(17)
N12_24 C7_24 C6_24 117(3)
C8_24 C7_24 C6_24 123(3)
C9_24 C8_24 C7_24 118.4(18)
C9_24 C8_24 H8_24 120.8
C7_24 C8_24 H8_24 120.8
C10_24 C9_24 C8_24 121.4(18)
C10_24 C9_24 H9_24 119.3
C8_24 C9_24 H9_24 119.3
C9_24 C10_24 C11_24 117.6(18)
C9_24 C10_24 H10_24 121.2
C11_24 C10_24 H10_24 121.2
N12_24 C11_24 C10_24 120.7(17)
N12_24 C11_24 C13_24 110(3)
C10_24 C11_24 C13_24 129(3)
C7_24 N12_24 C11_24 121.5(17)
C7_24 N12_24 Eu53_12 119(2)
C11_24 N12_24 Eu53_12 118(2)
N14_24 C13_24 O17_24 116.5(18)
N14_24 C13_24 C11_24 134(3)
O17_24 C13_24 C11_24 110(3)
C13_24 N14_24 C15_24 108.1(17)
C13_24 N14_24 Eu53_12 109(2)
C15_24 N14_24 Eu53_12 141(2)
C18_24 C15_24 N14_24 120(2)
C18_24 C15_24 C16_24 114(3)
N14_24 C15_24 C16_24 100.6(15)
C18_24 C15_24 H15_24 107.4
N14_24 C15_24 H15_24 107.4
C16_24 C15_24 H15_24 107.4
O17_24 C16_24 C15_24 103.7(15)
O17_24 C16_24 H16A_24 111.0
C15_24 C16_24 H16A_24 111.0
O17_24 C16_24 H16B_24 111.0
C15_24 C16_24 H16B_24 111.0
H16A_24 C16_24 H16B_24 109.0
C13_24 O17_24 C16_24 105.5(15)
C19_24 C18_24 C23_24 120.0
C19_24 C18_24 C15_24 114(2)
C23_24 C18_24 C15_24 126(2)
C20_24 C19_24 C18_24 120.0
C20_24 C19_24 H19_24 120.0
C18_24 C19_24 H19_24 120.0
C19_24 C20_24 C21_24 120.0
C19_24 C20_24 H20_24 120.0
C21_24 C20_24 H20_24 120.0
C22_24 C21_24 C20_24 120.0
C22_24 C21_24 H21_24 120.0
C20_24 C21_24 H21_24 120.0
C21_24 C22_24 C23_24 120.0
C21_24 C22_24 H22_24 120.0
C23_24 C22_24 H22_24 120.0
C22_24 C23_24 C18_24 120.0
C22_24 C23_24 H23_24 120.0
C18_24 C23_24 H23_24 120.0
O25_24 C24_24 O26_24 131(3)
O25_24 C24_24 C2_24 116(2)
O26_24 C24_24 C2_24 113(2)
C24_24 O25_24 Eu54_12 145.1(19)
C24_24 O26_24 Eu53_12 127.2(17)
C6_25 N1_25 C2_25 119.8(17)
C6_25 N1_25 Eu54_12 125.7(18)
C2_25 N1_25 Eu54_12 114.0(17)
N1_25 C2_25 C3_25 121.6(17)
N1_25 C2_25 C24_25 119(3)
C3_25 C2_25 C24_25 119(2)
C2_25 C3_25 C4_25 118.4(18)
C2_25 C3_25 H3_25 120.8
C4_25 C3_25 H3_25 120.8
C3_25 C4_25 C5_25 120.2(18)
C3_25 C4_25 H4_25 119.9
C5_25 C4_25 H4_25 119.9
C6_25 C5_25 C4_25 119.0(17)
C6_25 C5_25 H5_25 120.5
C4_25 C5_25 H5_25 120.5
N1_25 C6_25 C5_25 121.1(17)
N1_25 C6_25 C7_25 115(3)
C5_25 C6_25 C7_25 124(3)
C8_25 C7_25 N12_25 124.2(17)
C8_25 C7_25 C6_25 122(3)
N12_25 C7_25 C6_25 114(3)
C7_25 C8_25 C9_25 118.7(18)
C7_25 C8_25 H8_25 120.7
C9_25 C8_25 H8_25 120.7
C10_25 C9_25 C8_25 116.5(18)
C10_25 C9_25 H9_25 121.7
C8_25 C9_25 H9_25 121.7
C11_25 C10_25 C9_25 123.4(18)
C11_25 C10_25 H10_25 118.3
C9_25 C10_25 H10_25 118.3
C10_25 C11_25 N12_25 122.0(17)
C10_25 C11_25 C13_25 126(3)
N12_25 C11_25 C13_25 112(2)
C11_25 N12_25 C7_25 115.2(15)
C11_25 N12_25 Eu54_12 121.6(17)
C7_25 N12_25 Eu54_12 123.0(17)
N14_25 C13_25 O17_25 115.6(17)
N14_25 C13_25 C11_25 128(3)
O17_25 C13_25 C11_25 116(3)
C13_25 N14_25 C15_25 109.0(15)
C13_25 N14_25 Eu54_12 110.9(19)
C15_25 N14_25 Eu54_12 137.3(16)
C18_25 C15_25 N14_25 116(2)
C18_25 C15_25 C16_25 112(3)
N14_25 C15_25 C16_25 98.8(15)
C18_25 C15_25 H15_25 109.7
N14_25 C15_25 H15_25 109.7
C16_25 C15_25 H15_25 109.7
O17_25 C16_25 C15_25 104.4(15)
O17_25 C16_25 H16A_25 110.9
C15_25 C16_25 H16A_25 110.9
O17_25 C16_25 H16B_25 110.9
C15_25 C16_25 H16B_25 110.9
H16A_25 C16_25 H16B_25 108.9
C13_25 O17_25 C16_25 104.9(15)
C19_25 C18_25 C23_25 120.0
C19_25 C18_25 C15_25 121(2)
C23_25 C18_25 C15_25 119(2)
C20_25 C19_25 C18_25 120.0
C20_25 C19_25 H19_25 120.0
C18_25 C19_25 H19_25 120.0
C19_25 C20_25 C21_25 120.0
C19_25 C20_25 H20_25 120.0
C21_25 C20_25 H20_25 120.0
C20_25 C21_25 C22_25 120.0
C20_25 C21_25 H21_25 120.0
C22_25 C21_25 H21_25 120.0
C21_25 C22_25 C23_25 120.0
C21_25 C22_25 H22_25 120.0
C23_25 C22_25 H22_25 120.0
C22_25 C23_25 C18_25 120.0
C22_25 C23_25 H23_25 120.0
C18_25 C23_25 H23_25 120.0
O25_25 C24_25 O26_25 122(2)
O25_25 C24_25 C2_25 125(3)
O26_25 C24_25 C2_25 113(2)
C24_25 O25_25 Eu55_12 149.7(15)
C24_25 O26_25 Eu54_12 123.9(17)
C2_26 N1_26 C6_26 118.2(17)
C2_26 N1_26 Eu54_12 116(2)
C6_26 N1_26 Eu54_12 124(2)
N1_26 C2_26 C3_26 123.3(18)
N1_26 C2_26 C24_26 116(3)
C3_26 C2_26 C24_26 121(3)
C2_26 C3_26 C4_26 117.9(18)
C2_26 C3_26 H3_26 121.1
C4_26 C3_26 H3_26 121.1
C3_26 C4_26 C5_26 120.4(18)
C3_26 C4_26 H4_26 119.8
C5_26 C4_26 H4_26 119.8
C4_26 C5_26 C6_26 119.4(18)
C4_26 C5_26 H5_26 120.3
C6_26 C5_26 H5_26 120.3
N1_26 C6_26 C5_26 120.8(17)
N1_26 C6_26 C7_26 115(3)
C5_26 C6_26 C7_26 124(3)
N12_26 C7_26 C8_26 122.6(17)
N12_26 C7_26 C6_26 117(3)
C8_26 C7_26 C6_26 120(3)
C9_26 C8_26 C7_26 117.1(17)
C9_26 C8_26 H8_26 121.5
C7_26 C8_26 H8_26 121.5
C10_26 C9_26 C8_26 120.7(18)
C10_26 C9_26 H9_26 119.6
C8_26 C9_26 H9_26 119.6
C9_26 C10_26 C11_26 120.5(18)
C9_26 C10_26 H10_26 119.8
C11_26 C10_26 H10_26 119.8
N12_26 C11_26 C10_26 119.3(16)
N12_26 C11_26 C13_26 111(2)
C10_26 C11_26 C13_26 129(3)
C7_26 N12_26 C11_26 119.8(16)
C7_26 N12_26 Eu54_12 120.2(18)
C11_26 N12_26 Eu54_12 119.8(17)
N14_26 C13_26 O17_26 115.4(17)
N14_26 C13_26 C11_26 129(3)
O17_26 C13_26 C11_26 114(3)
C13_26 N14_26 C15_26 108.0(15)
C13_26 N14_26 Eu54_12 114.1(18)
C15_26 N14_26 Eu54_12 137.9(17)
C18_26 C15_26 N14_26 118(2)
C18_26 C15_26 C16_26 109(2)
N14_26 C15_26 C16_26 103.2(15)
C18_26 C15_26 H15_26 108.6
N14_26 C15_26 H15_26 108.6
C16_26 C15_26 H15_26 108.6
O17_26 C16_26 C15_26 104.4(14)
O17_26 C16_26 H16A_26 110.9
C15_26 C16_26 H16A_26 110.9
O17_26 C16_26 H16B_26 110.9
C15_26 C16_26 H16B_26 110.9
H16A_26 C16_26 H16B_26 108.9
C13_26 O17_26 C16_26 105.3(14)
C19_26 C18_26 C23_26 120.0
C19_26 C18_26 C15_26 115.7(19)
C23_26 C18_26 C15_26 123.7(19)
C20_26 C19_26 C18_26 120.0
C20_26 C19_26 H19_26 120.0
C18_26 C19_26 H19_26 120.0
C19_26 C20_26 C21_26 120.0
C19_26 C20_26 H20_26 120.0
C21_26 C20_26 H20_26 120.0
C20_26 C21_26 C22_26 120.0
C20_26 C21_26 H21_26 120.0
C22_26 C21_26 H21_26 120.0
C21_26 C22_26 C23_26 120.0
C21_26 C22_26 H22_26 120.0
C23_26 C22_26 H22_26 120.0
C22_26 C23_26 C18_26 120.0
C22_26 C23_26 H23_26 120.0
C18_26 C23_26 H23_26 120.0
O25_26 C24_26 O26_26 122(3)
O25_26 C24_26 C2_26 120(3)
O26_26 C24_26 C2_26 118(3)
C24_26 O25_26 Eu51_12 142.0(19)
C24_26 O26_26 Eu54_12 119.8(18)
C2_27 N1_27 C6_27 119.9(17)
C2_27 N1_27 Eu55_12 118.2(19)
C6_27 N1_27 Eu55_12 121.6(19)
N1_27 C2_27 C3_27 119.4(16)
N1_27 C2_27 C24_27 116(3)
C3_27 C2_27 C24_27 125(3)
C4_27 C3_27 C2_27 120.0(17)
C4_27 C3_27 H3_27 120.0
C2_27 C3_27 H3_27 120.0
C5_27 C4_27 C3_27 120.3(18)
C5_27 C4_27 H4_27 119.9
C3_27 C4_27 H4_27 119.9
C4_27 C5_27 C6_27 118.9(18)
C4_27 C5_27 H5_27 120.5
C6_27 C5_27 H5_27 120.5
N1_27 C6_27 C5_27 121.6(17)
N1_27 C6_27 C7_27 115(3)
C5_27 C6_27 C7_27 123(3)
N12_27 C7_27 C8_27 122.8(18)
N12_27 C7_27 C6_27 114(3)
C8_27 C7_27 C6_27 122(4)
C9_27 C8_27 C7_27 118.9(19)
C9_27 C8_27 H8_27 120.6
C7_27 C8_27 H8_27 120.6
C8_27 C9_27 C10_27 118.7(19)
C8_27 C9_27 H9_27 120.7
C10_27 C9_27 H9_27 120.7
C11_27 C10_27 C9_27 119.9(19)
C11_27 C10_27 H10_27 120.1
C9_27 C10_27 H10_27 120.1
N12_27 C11_27 C10_27 122.1(18)
N12_27 C11_27 C13_27 116(3)
C10_27 C11_27 C13_27 120(4)
C7_27 N12_27 C11_27 117.7(17)
C7_27 N12_27 Eu55_12 122(2)
C11_27 N12_27 Eu55_12 119(2)
N14_27 C13_27 O17_27 118.7(18)
N14_27 C13_27 C11_27 120(3)
O17_27 C13_27 C11_27 121(3)
C13_27 N14_27 C15_27 106.3(16)
C13_27 N14_27 Eu55_12 117(2)
C15_27 N14_27 Eu55_12 136.3(19)
C18_27 C15_27 N14_27 114(2)
C18_27 C15_27 C16_27 114(3)
N14_27 C15_27 C16_27 103.3(16)
C18_27 C15_27 H15_27 108.5
N14_27 C15_27 H15_27 108.5
C16_27 C15_27 H15_27 108.5
O17_27 C16_27 C15_27 104.0(15)
O17_27 C16_27 H16A_27 111.0
C15_27 C16_27 H16A_27 111.0
O17_27 C16_27 H16B_27 111.0
C15_27 C16_27 H16B_27 111.0
H16A_27 C16_27 H16B_27 109.0
C13_27 O17_27 C16_27 105.4(14)
C19_27 C18_27 C23_27 120.0
C19_27 C18_27 C15_27 118(2)
C23_27 C18_27 C15_27 122(2)
C20_27 C19_27 C18_27 120.0
C20_27 C19_27 H19_27 120.0
C18_27 C19_27 H19_27 120.0
C21_27 C20_27 C19_27 120.0
C21_27 C20_27 H20_27 120.0
C19_27 C20_27 H20_27 120.0
C20_27 C21_27 C22_27 120.0
C20_27 C21_27 H21_27 120.0
C22_27 C21_27 H21_27 120.0
C21_27 C22_27 C23_27 120.0
C21_27 C22_27 H22_27 120.0
C23_27 C22_27 H22_27 120.0
C22_27 C23_27 C18_27 120.0
C22_27 C23_27 H23_27 120.0
C18_27 C23_27 H23_27 120.0
O25_27 C24_27 O26_27 135(2)
O25_27 C24_27 C2_27 112(2)
O26_27 C24_27 C2_27 112(2)
C24_27 O25_27 Eu51_12 141.2(17)
C24_27 O26_27 Eu55_12 129.1(18)
C2_28 N1_28 C6_28 120.1(16)
C2_28 N1_28 Eu55_12 114.7(16)
C6_28 N1_28 Eu55_12 123.8(16)
N1_28 C2_28 C3_28 121.4(17)
N1_28 C2_28 C24_28 117(2)
C3_28 C2_28 C24_28 122(2)
C2_28 C3_28 C4_28 118.2(17)
C2_28 C3_28 H3_28 120.9
C4_28 C3_28 H3_28 120.9
C5_28 C4_28 C3_28 120.8(18)
C5_28 C4_28 H4_28 119.6
C3_28 C4_28 H4_28 119.6
C4_28 C5_28 C6_28 119.3(18)
C4_28 C5_28 H5_28 120.3
C6_28 C5_28 H5_28 120.3
N1_28 C6_28 C5_28 120.2(17)
N1_28 C6_28 C7_28 114(3)
C5_28 C6_28 C7_28 126(3)
N12_28 C7_28 C8_28 119.9(17)
N12_28 C7_28 C6_28 116(3)
C8_28 C7_28 C6_28 124(3)
C9_28 C8_28 C7_28 119.6(18)
C9_28 C8_28 H8_28 120.2
C7_28 C8_28 H8_28 120.2
C10_28 C9_28 C8_28 122.4(19)
C10_28 C9_28 H9_28 118.8
C8_28 C9_28 H9_28 118.8
C9_28 C10_28 C11_28 115.5(18)
C9_28 C10_28 H10_28 122.2
C11_28 C10_28 H10_28 122.2
N12_28 C11_28 C10_28 123.6(17)
N12_28 C11_28 C13_28 117(3)
C10_28 C11_28 C13_28 118(3)
C7_28 N12_28 C11_28 119.0(17)
C7_28 N12_28 Eu55_12 123.6(19)
C11_28 N12_28 Eu55_12 117.1(19)
N14_28 C13_28 O17_28 120.4(19)
N14_28 C13_28 C11_28 120(3)
O17_28 C13_28 C11_28 118(3)
C13_28 N14_28 C15_28 105.5(18)
C13_28 N14_28 Eu55_12 117(3)
C15_28 N14_28 Eu55_12 131(3)
C18_28 C15_28 N14_28 115(3)
C18_28 C15_28 C16_28 120(3)
N14_28 C15_28 C16_28 102.7(16)
C18_28 C15_28 H15_28 106.0
N14_28 C15_28 H15_28 106.0
C16_28 C15_28 H15_28 106.0
O17_28 C16_28 C15_28 102.3(16)
O17_28 C16_28 H16A_28 111.3
C15_28 C16_28 H16A_28 111.3
O17_28 C16_28 H16B_28 111.3
C15_28 C16_28 H16B_28 111.3
H16A_28 C16_28 H16B_28 109.2
C13_28 O17_28 C16_28 103.2(15)
C19_28 C18_28 C23_28 120.0
C19_28 C18_28 C15_28 120(3)
C23_28 C18_28 C15_28 118(3)
C20_28 C19_28 C18_28 120.0
C20_28 C19_28 H19_28 120.0
C18_28 C19_28 H19_28 120.0
C19_28 C20_28 C21_28 120.0
C19_28 C20_28 H20_28 120.0
C21_28 C20_28 H20_28 120.0
C20_28 C21_28 C22_28 120.00(6)
C20_28 C21_28 H21_28 120.0
C22_28 C21_28 H21_28 120.0
C23_28 C22_28 C21_28 120.0
C23_28 C22_28 H22_28 120.0
C21_28 C22_28 H22_28 120.0
C22_28 C23_28 C18_28 120.0
C22_28 C23_28 H23_28 120.0
C18_28 C23_28 H23_28 120.0
O25_28 C24_28 O26_28 125(3)
O25_28 C24_28 C2_28 119(2)
O26_28 C24_28 C2_28 116(2)
C24_28 O25_28 Eu56_12 147.9(19)
C24_28 O26_28 Eu55_12 121.5(17)
C2_29 N1_29 C6_29 116.1(16)
C2_29 N1_29 Eu56_12 119.7(17)
C6_29 N1_29 Eu56_12 123.2(18)
N1_29 C2_29 C3_29 124.7(17)
N1_29 C2_29 C24_29 115(2)
C3_29 C2_29 C24_29 120(2)
C4_29 C3_29 C2_29 117.6(17)
C4_29 C3_29 H3_29 121.2
C2_29 C3_29 H3_29 121.2
C5_29 C4_29 C3_29 118.7(18)
C5_29 C4_29 H4_29 120.7
C3_29 C4_29 H4_29 120.7
C6_29 C5_29 C4_29 121.1(18)
C6_29 C5_29 H5_29 119.5
C4_29 C5_29 H5_29 119.5
C5_29 C6_29 N1_29 121.7(17)
C5_29 C6_29 C7_29 122(3)
N1_29 C6_29 C7_29 116(3)
N12_29 C7_29 C8_29 121.3(18)
N12_29 C7_29 C6_29 114(3)
C8_29 C7_29 C6_29 124(3)
C9_29 C8_29 C7_29 118.4(18)
C9_29 C8_29 H8_29 120.8
C7_29 C8_29 H8_29 120.8
C10_29 C9_29 C8_29 120.4(19)
C10_29 C9_29 H9_29 119.8
C8_29 C9_29 H9_29 119.8
C9_29 C10_29 C11_29 119.7(18)
C9_29 C10_29 H10_29 120.2
C11_29 C10_29 H10_29 120.2
N12_29 C11_29 C10_29 121.1(18)
N12_29 C11_29 C13_29 111(3)
C10_29 C11_29 C13_29 127(4)
C11_29 N12_29 C7_29 119.1(18)
C11_29 N12_29 Eu56_12 120(2)
C7_29 N12_29 Eu56_12 120(2)
N14_29 C13_29 O17_29 117.0(19)
N14_29 C13_29 C11_29 127(3)
O17_29 C13_29 C11_29 115(3)
C13_29 N14_29 C15_29 107.6(16)
C13_29 N14_29 Eu56_12 117(2)
C15_29 N14_29 Eu56_12 135(2)
C18_29 C15_29 N14_29 116(2)
C18_29 C15_29 C16_29 110(3)
N14_29 C15_29 C16_29 103.0(16)
C18_29 C15_29 H15_29 109.0
N14_29 C15_29 H15_29 109.0
C16_29 C15_29 H15_29 109.0
O17_29 C16_29 C15_29 102.9(15)
O17_29 C16_29 H16A_29 111.2
C15_29 C16_29 H16A_29 111.2
O17_29 C16_29 H16B_29 111.2
C15_29 C16_29 H16B_29 111.2
H16A_29 C16_29 H16B_29 109.1
C13_29 O17_29 C16_29 105.4(15)
C19_29 C18_29 C23_29 120.0
C19_29 C18_29 C15_29 120(2)
C23_29 C18_29 C15_29 120(2)
C20_29 C19_29 C18_29 120.0
C20_29 C19_29 H19_29 120.0
C18_29 C19_29 H19_29 120.0
C19_29 C20_29 C21_29 120.0
C19_29 C20_29 H20_29 120.0
C21_29 C20_29 H20_29 120.0
C22_29 C21_29 C20_29 120.0
C22_29 C21_29 H21_29 120.0
C20_29 C21_29 H21_29 120.0
C21_29 C22_29 C23_29 120.0
C21_29 C22_29 H22_29 120.0
C23_29 C22_29 H22_29 120.0
C22_29 C23_29 C18_29 120.0
C22_29 C23_29 H23_29 120.0
C18_29 C23_29 H23_29 120.0
O25_29 C24_29 O26_29 121(2)
O25_29 C24_29 C2_29 123(2)
O26_29 C24_29 C2_29 116(2)
C24_29 O25_29 Eu51_12 149.2(18)
C24_29 O26_29 Eu56_12 123.7(16)
C6_30 N1_30 C2_30 119.1(16)
C6_30 N1_30 Eu56_12 122.5(17)
C2_30 N1_30 Eu56_12 117.9(17)
N1_30 C2_30 C3_30 121.9(16)
N1_30 C2_30 C24_30 117(2)
C3_30 C2_30 C24_30 121(2)
C4_30 C3_30 C2_30 119.3(17)
C4_30 C3_30 H3_30 120.4
C2_30 C3_30 H3_30 120.4
C3_30 C4_30 C5_30 118.5(17)
C3_30 C4_30 H4_30 120.7
C5_30 C4_30 H4_30 120.7
C4_30 C5_30 C6_30 121.4(17)
C4_30 C5_30 H5_30 119.3
C6_30 C5_30 H5_30 119.3
N1_30 C6_30 C5_30 119.9(16)
N1_30 C6_30 C7_30 117(2)
C5_30 C6_30 C7_30 123(2)
N12_30 C7_30 C8_30 123.4(17)
N12_30 C7_30 C6_30 115(2)
C8_30 C7_30 C6_30 121(3)
C7_30 C8_30 C9_30 117.7(18)
C7_30 C8_30 H8_30 121.2
C9_30 C8_30 H8_30 121.2
C10_30 C9_30 C8_30 118.6(18)
C10_30 C9_30 H9_30 120.7
C8_30 C9_30 H9_30 120.7
C9_30 C10_30 C11_30 122.0(18)
C9_30 C10_30 H10_30 119.0
C11_30 C10_30 H10_30 119.0
N12_30 C11_30 C10_30 119.2(17)
N12_30 C11_30 C13_30 113(3)
C10_30 C11_30 C13_30 128(3)
C7_30 N12_30 C11_30 119.2(16)
C7_30 N12_30 Eu56_12 120.5(18)
C11_30 N12_30 Eu56_12 120.3(18)
N14_30 C13_30 O17_30 120.0(18)
N14_30 C13_30 C11_30 132(3)
O17_30 C13_30 C11_30 108(3)
C13_30 N14_30 C15_30 104.9(16)
C13_30 N14_30 Eu56_12 108(2)
C15_30 N14_30 Eu56_12 146.0(19)
C18_30 C15_30 N14_30 120(3)
C18_30 C15_30 C16_30 119(3)
N14_30 C15_30 C16_30 105.2(16)
C18_30 C15_30 H15_30 103.4
N14_30 C15_30 H15_30 103.4
C16_30 C15_30 H15_30 103.4
O17_30 C16_30 C15_30 105.3(15)
O17_30 C16_30 H16A_30 110.7
C15_30 C16_30 H16A_30 110.7
O17_30 C16_30 H16B_30 110.7
C15_30 C16_30 H16B_30 110.7
H16A_30 C16_30 H16B_30 108.8
C13_30 O17_30 C16_30 104.1(14)
C19_30 C18_30 C23_30 120.0
C19_30 C18_30 C15_30 117(2)
C23_30 C18_30 C15_30 123(2)
C18_30 C19_30 C20_30 120.0
C18_30 C19_30 H19_30 120.0
C20_30 C19_30 H19_30 120.0
C21_30 C20_30 C19_30 120.0
C21_30 C20_30 H20_30 120.0
C19_30 C20_30 H20_30 120.0
C22_30 C21_30 C20_30 120.0
C22_30 C21_30 H21_30 120.0
C20_30 C21_30 H21_30 120.0
C23_30 C22_30 C21_30 120.0
C23_30 C22_30 H22_30 120.0
C21_30 C22_30 H22_30 120.0
C22_30 C23_30 C18_30 120.0
C22_30 C23_30 H23_30 120.0
C18_30 C23_30 H23_30 120.0
O25_30 C24_30 O26_30 127(2)
O25_30 C24_30 C2_30 123(2)
O26_30 C24_30 C2_30 110(2)
C24_30 O25_30 Eu57_12 150.2(15)
C24_30 O26_30 Eu56_12 127.0(16)
C6_31 N1_31 C2_31 119.4(17)
C6_31 N1_31 Eu57_12 121(2)
C2_31 N1_31 Eu57_12 117(2)
N1_31 C2_31 C3_31 121.0(18)
N1_31 C2_31 C24_31 114(3)
C3_31 C2_31 C24_31 125(3)
C4_31 C3_31 C2_31 118.8(18)
C4_31 C3_31 H3_31 120.6
C2_31 C3_31 H3_31 120.6
C3_31 C4_31 C5_31 120.4(18)
C3_31 C4_31 H4_31 119.8
C5_31 C4_31 H4_31 119.8
C6_31 C5_31 C4_31 117.6(18)
C6_31 C5_31 H5_31 121.2
C4_31 C5_31 H5_31 121.2
N1_31 C6_31 C5_31 122.7(18)
N1_31 C6_31 C7_31 117(3)
C5_31 C6_31 C7_31 120(3)
N12_31 C7_31 C8_31 122.3(17)
N12_31 C7_31 C6_31 114(3)
C8_31 C7_31 C6_31 123(3)
C7_31 C8_31 C9_31 120.8(18)
C7_31 C8_31 H8_31 119.6
C9_31 C8_31 H8_31 119.6
C8_31 C9_31 C10_31 117.8(18)
C8_31 C9_31 H9_31 121.1
C10_31 C9_31 H9_31 121.1
C11_31 C10_31 C9_31 119.7(18)
C11_31 C10_31 H10_31 120.2
C9_31 C10_31 H10_31 120.2
N12_31 C11_31 C10_31 123.2(17)
N12_31 C11_31 C13_31 113(3)
C10_31 C11_31 C13_31 124(3)
C11_31 N12_31 C7_31 116.2(16)
C11_31 N12_31 Eu57_12 121.6(19)
C7_31 N12_31 Eu57_12 120.9(19)
N14_31 C13_31 O17_31 119.6(18)
N14_31 C13_31 C11_31 124(3)
O17_31 C13_31 C11_31 117(3)
C13_31 N14_31 C15_31 107.2(15)
C13_31 N14_31 Eu57_12 115.0(19)
C15_31 N14_31 Eu57_12 133.8(17)
C18_31 C15_31 C16_31 113(2)
C18_31 C15_31 N14_31 111.7(19)
C16_31 C15_31 N14_31 101.2(14)
C18_31 C15_31 H15_31 110.3
C16_31 C15_31 H15_31 110.3
N14_31 C15_31 H15_31 110.3
O17_31 C16_31 C15_31 107.2(14)
O17_31 C16_31 H16A_31 110.3
C15_31 C16_31 H16A_31 110.3
O17_31 C16_31 H16B_31 110.3
C15_31 C16_31 H16B_31 110.3
H16A_31 C16_31 H16B_31 108.5
C13_31 O17_31 C16_31 103.7(13)
C19_31 C18_31 C23_31 120.0
C19_31 C18_31 C15_31 117.9(16)
C23_31 C18_31 C15_31 121.9(16)
C20_31 C19_31 C18_31 120.0
C20_31 C19_31 H19_31 120.0
C18_31 C19_31 H19_31 120.0
C19_31 C20_31 C21_31 120.0
C19_31 C20_31 H20_31 120.0
C21_31 C20_31 H20_31 120.0
C22_31 C21_31 C20_31 120.0
C22_31 C21_31 H21_31 120.0
C20_31 C21_31 H21_31 120.0
C23_31 C22_31 C21_31 120.0
C23_31 C22_31 H22_31 120.0
C21_31 C22_31 H22_31 120.0
C22_31 C23_31 C18_31 120.0
C22_31 C23_31 H23_31 120.0
C18_31 C23_31 H23_31 120.0
O25_31 C24_31 O26_31 115(3)
O25_31 C24_31 C2_31 125(3)
O26_31 C24_31 C2_31 120(3)
C24_31 O25_31 Eu52_12 157(2)
C24_31 O26_31 Eu57_12 118.8(19)
C6_32 N1_32 C2_32 118.0(16)
C6_32 N1_32 Eu57_12 123.7(17)
C2_32 N1_32 Eu57_12 118.2(16)
N1_32 C2_32 C3_32 121.0(16)
N1_32 C2_32 C24_32 114(2)
C3_32 C2_32 C24_32 125(2)
C4_32 C3_32 C2_32 121.1(17)
C4_32 C3_32 H3_32 119.5
C2_32 C3_32 H3_32 119.5
C3_32 C4_32 C5_32 118.2(18)
C3_32 C4_32 H4_32 120.9
C5_32 C4_32 H4_32 120.9
C4_32 C5_32 C6_32 119.4(17)
C4_32 C5_32 H5_32 120.3
C6_32 C5_32 H5_32 120.3
N1_32 C6_32 C5_32 122.2(17)
N1_32 C6_32 C7_32 116(3)
C5_32 C6_32 C7_32 121(3)
N12_32 C7_32 C8_32 121.7(17)
N12_32 C7_32 C6_32 112(3)
C8_32 C7_32 C6_32 125(3)
C7_32 C8_32 C9_32 119.7(18)
C7_32 C8_32 H8_32 120.1
C9_32 C8_32 H8_32 120.1
C10_32 C9_32 C8_32 118.5(18)
C10_32 C9_32 H9_32 120.8
C8_32 C9_32 H9_32 120.8
C9_32 C10_32 C11_32 120.8(18)
C9_32 C10_32 H10_32 119.6
C11_32 C10_32 H10_32 119.6
N12_32 C11_32 C10_32 121.2(17)
N12_32 C11_32 C13_32 115(3)
C10_32 C11_32 C13_32 124(3)
C11_32 N12_32 C7_32 118.1(17)
C11_32 N12_32 Eu57_12 119(2)
C7_32 N12_32 Eu57_12 122(2)
N14_32 C13_32 O17_32 116.6(17)
N14_32 C13_32 C11_32 124(3)
O17_32 C13_32 C11_32 119(3)
C13_32 N14_32 C15_32 107.1(16)
C13_32 N14_32 Eu57_12 115.8(18)
C15_32 N14_32 Eu57_12 134.9(17)
C18_32 C15_32 N14_32 111(2)
C18_32 C15_32 C16_32 111(3)
N14_32 C15_32 C16_32 100.4(15)
C18_32 C15_32 H15_32 111.2
N14_32 C15_32 H15_32 111.2
C16_32 C15_32 H15_32 111.2
O17_32 C16_32 C15_32 105.4(15)
O17_32 C16_32 H16A_32 110.7
C15_32 C16_32 H16A_32 110.7
O17_32 C16_32 H16B_32 110.7
C15_32 C16_32 H16B_32 110.7
H16A_32 C16_32 H16B_32 108.8
C13_32 O17_32 C16_32 105.8(14)
C19_32 C18_32 C23_32 120.0
C19_32 C18_32 C15_32 117(2)
C23_32 C18_32 C15_32 122(2)
C20_32 C19_32 C18_32 120.0
C20_32 C19_32 H19_32 120.0
C18_32 C19_32 H19_32 120.0
C19_32 C20_32 C21_32 120.0
C19_32 C20_32 H20_32 120.0
C21_32 C20_32 H20_32 120.0
C22_32 C21_32 C20_32 120.0
C22_32 C21_32 H21_32 120.0
C20_32 C21_32 H21_32 120.0
C23_32 C22_32 C21_32 120.0
C23_32 C22_32 H22_32 120.0
C21_32 C22_32 H22_32 120.0
C22_32 C23_32 C18_32 120.0
C22_32 C23_32 H23_32 120.0
C18_32 C23_32 H23_32 120.0
O25_32 C24_32 O26_32 124(2)
O25_32 C24_32 C2_32 115(2)
O26_32 C24_32 C2_32 121(2)
O25_32 C24_32 Eu57_12 163.9(18)
O26_32 C24_32 Eu57_12 39.9(13)
C2_32 C24_32 Eu57_12 81.2(15)
C24_32 O25_32 Eu51_12 143.6(18)
C24_32 O26_32 Eu57_12 120.2(18)
O7_41 S1_41 O8_41 114.7
O7_41 S1_41 O6_41 114.7
O8_41 S1_41 O6_41 114.7
O7_41 S1_41 C2_41 103.6
O8_41 S1_41 C2_41 103.5
O6_41 S1_41 C2_41 103.5
F4_41 C2_41 F5_41 107.6
F4_41 C2_41 F3_41 107.6
F5_41 C2_41 F3_41 107.6
F4_41 C2_41 S1_41 111.3
F5_41 C2_41 S1_41 111.3
F3_41 C2_41 S1_41 111.3
S1_62 S1_42 O6_62 100(3)
S1_62 S1_42 O8_42 56(2)
O6_62 S1_42 O8_42 106(3)
S1_62 S1_42 O7_42 156(2)
O6_62 S1_42 O7_42 105(3)
O8_42 S1_42 O7_42 114.7
S1_62 S1_42 O6_42 88(2)
O6_62 S1_42 O6_42 21(3)
O8_42 S1_42 O6_42 114.7
O7_42 S1_42 O6_42 114.7
S1_62 S1_42 O7_62 63(2)
O6_62 S1_42 O7_62 128(3)
O8_42 S1_42 O7_62 22.2(19)
O7_42 S1_42 O7_62 100.7(19)
O6_42 S1_42 O7_62 136.4(19)
S1_62 S1_42 C2_42 62(2)
O6_62 S1_42 C2_42 125(3)
O8_42 S1_42 C2_42 103.5
O7_42 S1_42 C2_42 103.6
O6_42 S1_42 C2_42 103.5
O7_62 S1_42 C2_42 91.3(19)
S1_62 S1_42 C2_62 80(2)
O6_62 S1_42 C2_62 128(3)
O8_42 S1_42 C2_62 115.2(16)
O7_42 S1_42 C2_62 85.7(15)
O6_42 S1_42 C2_62 108.5(17)
O7_62 S1_42 C2_62 98.4(16)
C2_42 S1_42 C2_62 18.3(15)
S1_62 S1_42 O8_62 14.5(17)
O6_62 S1_42 O8_62 88(2)
O8_42 S1_42 O8_62 68.4(15)
O7_42 S1_42 O8_62 164.4(13)
O6_42 S1_42 O8_62 75.1(15)
O7_62 S1_42 O8_62 77.0(13)
C2_42 S1_42 O8_62 61.3(13)
C2_62 S1_42 O8_62 79.5(12)
C2_62 C2_42 F5_62 86(5)
C2_62 C2_42 F4_42 59(4)
F5_62 C2_42 F4_42 94(3)
C2_62 C2_42 F5_42 78(5)
F5_62 C2_42 F5_42 23(3)
F4_42 C2_42 F5_42 107.6
C2_62 C2_42 F3_42 166(4)
F5_62 C2_42 F3_42 95(3)
F4_42 C2_42 F3_42 107.6
F5_42 C2_42 F3_42 107.6
C2_62 C2_42 F3_62 69(4)
F5_62 C2_42 F3_62 107(2)
F4_42 C2_42 F3_62 15(3)
F5_42 C2_42 F3_62 123(3)
F3_42 C2_42 F3_62 98(3)
C2_62 C2_42 S1_62 103(4)
F5_62 C2_42 S1_62 133(4)
F4_42 C2_42 S1_62 130.2(12)
F5_42 C2_42 S1_62 113.2(12)
F3_42 C2_42 S1_62 86.3(12)
F3_62 C2_42 S1_62 119(3)
C2_62 C2_42 S1_42 77(3)
F5_62 C2_42 S1_42 135(3)
F4_42 C2_42 S1_42 111.3
F5_42 C2_42 S1_42 111.3
F3_42 C2_42 S1_42 111.3
F3_62 C2_42 S1_42 105(3)
S1_62 C2_42 S1_42 26.5(12)
C2_62 C2_42 F4_62 11(3)
F5_62 C2_42 F4_62 84(2)
F4_42 C2_42 F4_62 69.6(19)
F5_42 C2_42 F4_62 72(2)
F3_42 C2_42 F4_62 176.9(17)
F3_62 C2_42 F4_62 80(2)
S1_62 C2_42 F4_62 96.5(18)
S1_42 C2_42 F4_62 71.3(15)
C2_42 F3_42 O8_62 98.0(14)
C2_42 F3_42 C2_62 4.1(13)
O8_62 F3_42 C2_62 100.5(17)
C2_42 F3_42 S1_62 52.4(9)
O8_62 F3_42 S1_62 45.8(10)
C2_62 F3_42 S1_62 55.2(9)
C2_62 F4_42 C2_42 25(2)
C2_62 F5_42 C2_42 24.6(19)
O6_62 O6_42 S1_42 41(3)
O6_62 O6_42 S1_62 61(3)
S1_42 O6_42 S1_62 29.6(12)
S1_42 O7_42 F4_62 90.4(16)
S1_42 O7_42 S1_62 8.6(9)
F4_62 O7_42 S1_62 85.1(16)
O7_62 O8_42 S1_62 100(4)
O7_62 O8_42 S1_42 95(4)
S1_62 O8_42 S1_42 34.1(16)
S1_42 S1_62 O8_42 90(3)
S1_42 S1_62 O8_62 157(3)
O8_42 S1_62 O8_62 108(2)
S1_42 S1_62 O7_62 87(3)
O8_42 S1_62 O7_62 25(2)
O8_62 S1_62 O7_62 114.7
S1_42 S1_62 O6_62 47(2)
O8_42 S1_62 O6_62 99(3)
O8_62 S1_62 O6_62 114.7
O7_62 S1_62 O6_62 114.7
S1_42 S1_62 C2_42 92(3)
O8_42 S1_62 C2_42 132(3)
O8_62 S1_62 C2_42 86.2(16)
O7_62 S1_62 C2_42 107.8(18)
O6_62 S1_62 C2_42 115.5(18)
S1_42 S1_62 O6_42 62(2)
O8_42 S1_62 O6_42 117(2)
O8_62 S1_62 O6_42 97.0(19)
O7_62 S1_62 O6_42 135(2)
O6_62 S1_62 O6_42 21(2)
C2_42 S1_62 O6_42 105.1(19)
S1_42 S1_62 C2_62 74(2)
O8_42 S1_62 C2_62 128(2)
O8_62 S1_62 C2_62 103.5
O7_62 S1_62 C2_62 103.6
O6_62 S1_62 C2_62 103.5
C2_42 S1_62 C2_62 17.9(16)
O6_42 S1_62 C2_62 98(2)
S1_42 S1_62 F3_42 130(3)
O8_42 S1_62 F3_42 131(2)
O8_62 S1_62 F3_42 44.9(16)
O7_62 S1_62 F3_42 117(2)
O6_62 S1_62 F3_42 128(2)
C2_42 S1_62 F3_42 41.3(8)
O6_42 S1_62 F3_42 107.6(18)
C2_62 S1_62 F3_42 59.0(16)
S1_42 S1_62 O7_42 15.5(16)
O8_42 S1_62 O7_42 85.6(18)
O8_62 S1_62 O7_42 165.9(16)
O7_62 S1_62 O7_42 77.6(16)
O6_62 S1_62 O7_42 62.5(15)
C2_42 S1_62 O7_42 83.2(14)
O6_42 S1_62 O7_42 76.9(13)
C2_62 S1_62 O7_42 65.4(14)
F3_42 S1_62 O7_42 124.3(15)
C2_42 C2_62 F4_42 96(5)
C2_42 C2_62 F5_42 77(5)
F4_42 C2_62 F5_42 120(3)
C2_42 C2_62 F5_62 68(4)
F4_42 C2_62 F5_62 99(4)
F5_42 C2_62 F5_62 23(3)
C2_42 C2_62 F4_62 165(5)
F4_42 C2_62 F4_62 99(3)
F5_42 C2_62 F4_62 94(3)
F5_62 C2_62 F4_62 107.6
C2_42 C2_62 F3_62 88(5)
F4_42 C2_62 F3_62 15(3)
F5_42 C2_62 F3_62 130(3)
F5_62 C2_62 F3_62 107.6
F4_62 C2_62 F3_62 107.6
C2_42 C2_62 S1_62 59(3)
F4_42 C2_62 S1_62 127(3)
F5_42 C2_62 S1_62 101(2)
F5_62 C2_62 S1_62 111.3
F4_62 C2_62 S1_62 111.3
F3_62 C2_62 S1_62 111.3
C2_42 C2_62 S1_42 85(3)
F4_42 C2_62 S1_42 126(4)
F5_42 C2_62 S1_42 113(3)
F5_62 C2_62 S1_42 130.7(11)
F4_62 C2_62 S1_42 87.0(11)
F3_62 C2_62 S1_42 112.2(12)
S1_62 C2_62 S1_42 26.1(11)
C2_42 C2_62 F3_42 10(3)
F4_42 C2_62 F3_42 86(3)
F5_42 C2_62 F3_42 81(2)
F5_62 C2_62 F3_42 69.6(18)
F4_62 C2_62 F3_42 174(2)
F3_62 C2_62 F3_42 79(2)
S1_62 C2_62 F3_42 65.8(14)
S1_42 C2_62 F3_42 90.9(17)
C2_62 F3_62 C2_42 23.5(18)
C2_62 F4_62 O7_42 96.8(13)
C2_62 F4_62 C2_42 4.6(14)
O7_42 F4_62 C2_42 94.6(16)
C2_42 F5_62 C2_62 25(2)
O6_42 O6_62 S1_42 118(5)
O6_42 O6_62 S1_62 98(4)
S1_42 O6_62 S1_62 33.6(18)
O8_42 O7_62 S1_62 55(3)
O8_42 O7_62 S1_42 62(3)
S1_62 O7_62 S1_42 29.9(12)
F3_42 O8_62 S1_62 89.3(17)
F3_42 O8_62 S1_42 89.1(18)
S1_62 O8_62 S1_42 8.0(9)
O8_43 S1_43 O7_43 114.7
O8_43 S1_43 O6_43 114.7
O7_43 S1_43 O6_43 114.7
O8_43 S1_43 C2_43 103.5
O7_43 S1_43 C2_43 103.6
O6_43 S1_43 C2_43 103.5
F4_43 C2_43 F5_43 107.6
F4_43 C2_43 F3_43 107.6
F5_43 C2_43 F3_43 107.6
F4_43 C2_43 S1_43 111.3
F5_43 C2_43 S1_43 111.3
F3_43 C2_43 S1_43 111.3
O8_44 S1_44 O7_44 114.7
O8_44 S1_44 O6_44 114.7
O7_44 S1_44 O6_44 114.7
O8_44 S1_44 C2_44 103.5
O7_44 S1_44 C2_44 103.6
O6_44 S1_44 C2_44 103.5
F4_44 C2_44 F5_44 107.6
F4_44 C2_44 F3_44 107.6
F5_44 C2_44 F3_44 107.6
F4_44 C2_44 S1_44 111.3
F5_44 C2_44 S1_44 111.3
F3_44 C2_44 S1_44 111.3
O8_45 S1_45 O7_45 114.7
O8_45 S1_45 O6_45 114.7
O7_45 S1_45 O6_45 114.7
O8_45 S1_45 C2_45 103.5
O7_45 S1_45 C2_45 103.6
O6_45 S1_45 C2_45 103.5
F4_45 C2_45 F3_45 107.6
F4_45 C2_45 F5_45 107.6
F3_45 C2_45 F5_45 107.6
F4_45 C2_45 S1_45 111.3
F3_45 C2_45 S1_45 111.3
F5_45 C2_45 S1_45 111.3
O8_46 S1_46 O7_46 114.7
O8_46 S1_46 O6_46 114.7
O7_46 S1_46 O6_46 114.7
O8_46 S1_46 C2_46 103.5
O7_46 S1_46 C2_46 103.6
O6_46 S1_46 C2_46 103.5
F4_46 C2_46 F5_46 107.6
F4_46 C2_46 F3_46 107.6
F5_46 C2_46 F3_46 107.6
F4_46 C2_46 S1_46 111.3
F5_46 C2_46 S1_46 111.3
F3_46 C2_46 S1_46 111.3
O8_47 S1_47 O7_47 114.7
O8_47 S1_47 O6_47 114.7
O7_47 S1_47 O6_47 114.7
O8_47 S1_47 C2_47 103.5
O7_47 S1_47 C2_47 103.6
O6_47 S1_47 C2_47 103.5
F4_47 C2_47 F5_47 107.6
F4_47 C2_47 F3_47 107.6
F5_47 C2_47 F3_47 107.6
F4_47 C2_47 S1_47 111.3
F5_47 C2_47 S1_47 111.3
F3_47 C2_47 S1_47 111.3
O8_48 S1_48 O7_48 114.7
O8_48 S1_48 O6_48 114.7
O7_48 S1_48 O6_48 114.7
O8_48 S1_48 C2_48 103.5
O7_48 S1_48 C2_48 103.6
O6_48 S1_48 C2_48 103.5
F4_48 C2_48 F5_48 107.6
F4_48 C2_48 F3_48 107.6
F5_48 C2_48 F3_48 107.6
F4_48 C2_48 S1_48 111.3
F5_48 C2_48 S1_48 111.3
F3_48 C2_48 S1_48 111.3
O8_49 S1_49 O7_49 114.7
O8_49 S1_49 O6_49 114.7
O7_49 S1_49 O6_49 114.7
O8_49 S1_49 C2_49 103.5
O7_49 S1_49 C2_49 103.6
O6_49 S1_49 C2_49 103.5
F5_49 C2_49 F4_49 107.6
F5_49 C2_49 F3_49 107.6
F4_49 C2_49 F3_49 107.6
F5_49 C2_49 S1_49 111.3
F4_49 C2_49 S1_49 111.3
F3_49 C2_49 S1_49 111.3
O8_50 S1_50 O7_50 114.7
O8_50 S1_50 O6_50 114.7
O7_50 S1_50 O6_50 114.7
O8_50 S1_50 C2_50 103.5
O7_50 S1_50 C2_50 103.6
O6_50 S1_50 C2_50 103.5
F4_50 C2_50 F5_50 107.6
F4_50 C2_50 F3_50 107.6
F5_50 C2_50 F3_50 107.6
F4_50 C2_50 S1_50 111.3
F5_50 C2_50 S1_50 111.3
F3_50 C2_50 S1_50 111.3
O8_51 S1_51 O7_51 114.7
O8_51 S1_51 O6_51 114.7
O7_51 S1_51 O6_51 114.7
O8_51 S1_51 C2_51 103.5
O7_51 S1_51 C2_51 103.6
O6_51 S1_51 C2_51 103.5
F4_51 C2_51 F5_51 107.6
F4_51 C2_51 F3_51 107.6
F5_51 C2_51 F3_51 107.6
F4_51 C2_51 S1_51 111.3
F5_51 C2_51 S1_51 111.3
F3_51 C2_51 S1_51 111.3
O8_52 S1_52 O7_52 114.7
O8_52 S1_52 O6_52 114.7
O7_52 S1_52 O6_52 114.7
O8_52 S1_52 C2_52 103.5
O7_52 S1_52 C2_52 103.6
O6_52 S1_52 C2_52 103.5
F3_52 C2_52 F4_52 107.6
F3_52 C2_52 F5_52 107.6
F4_52 C2_52 F5_52 107.6
F3_52 C2_52 S1_52 111.3
F4_52 C2_52 S1_52 111.3
F5_52 C2_52 S1_52 111.3
S1_73 S1_53 O8_73 107(10)
S1_73 S1_53 O8_53 21(6)
O8_73 S1_53 O8_53 97(4)
S1_73 S1_53 O7_53 118(9)
O8_73 S1_53 O7_53 125(5)
O8_53 S1_53 O7_53 114.7
S1_73 S1_53 O6_53 123(8)
O8_73 S1_53 O6_53 18(4)
O8_53 S1_53 O6_53 114.7
O7_53 S1_53 O6_53 114.7
S1_73 S1_53 O6_73 68(7)
O8_73 S1_53 O6_73 128(7)
O8_53 S1_53 O6_73 89(2)
O7_53 S1_53 O6_73 98(3)
O6_53 S1_53 O6_73 123(3)
S1_73 S1_53 O7_73 65(7)
O8_73 S1_53 O7_73 125(5)
O8_53 S1_53 O7_73 56(3)
O7_53 S1_53 O7_73 59(3)
O6_53 S1_53 O7_73 135(4)
O6_73 S1_53 O7_73 102(5)
S1_73 S1_53 C2_53 83(7)
O8_73 S1_53 C2_53 111(5)
O8_53 S1_53 C2_53 103.5
O7_53 S1_53 C2_53 103.6
O6_53 S1_53 C2_53 103.5
O6_73 S1_53 C2_53 20(3)
O7_73 S1_53 C2_53 121(4)
O6_73 C2_53 F5_53 57(6)
O6_73 C2_53 F4_53 139(6)
F5_53 C2_53 F4_53 107.6
O6_73 C2_53 F3_53 114(6)
F5_53 C2_53 F3_53 107.6
F4_53 C2_53 F3_53 107.6
O6_73 C2_53 S1_53 56(7)
F5_53 C2_53 S1_53 111.3
F4_53 C2_53 S1_53 111.3
F3_53 C2_53 S1_53 111.3
O6_73 C2_53 S1_73 44(5)
F5_53 C2_53 S1_73 101(3)
F4_53 C2_53 S1_73 130(2)
F3_53 C2_53 S1_73 102(3)
S1_53 C2_53 S1_73 19(2)
C2_53 F3_53 O6_73 20.3(18)
O6_73 F5_53 C2_53 29(4)
S1_53 O6_53 S1_73 16(2)
S1_53 O7_53 O7_73 65(4)
S1_53 O7_53 S1_73 17(2)
O7_73 O7_53 S1_73 51(2)
S1_73 O8_53 C2_73 120(8)
S1_73 O8_53 O7_73 73(5)
C2_73 O8_53 O7_73 161(8)
S1_73 O8_53 S1_53 13(5)
C2_73 O8_53 S1_53 128(4)
O7_73 O8_53 S1_53 67(3)
S1_53 S1_73 O8_53 146(10)
S1_53 S1_73 O8_73 50(8)
O8_53 S1_73 O8_73 110(6)
S1_53 S1_73 O7_73 92(9)
O8_53 S1_73 O7_73 70(6)
O8_73 S1_73 O7_73 114.7
S1_53 S1_73 O6_73 89(7)
O8_53 S1_73 O6_73 125(5)
O8_73 S1_73 O6_73 114.7
O7_73 S1_73 O6_73 114.7
S1_53 S1_73 O6_53 41(6)
O8_53 S1_73 O6_53 120(6)
O8_73 S1_73 O6_53 10(3)
O7_73 S1_73 O6_53 117(4)
O6_73 S1_73 O6_53 106(3)
S1_53 S1_73 C2_73 153(9)
O8_53 S1_73 C2_73 34(6)
O8_73 S1_73 C2_73 103.5
O7_73 S1_73 C2_73 103.6
O6_73 S1_73 C2_73 103.5
O6_53 S1_73 C2_73 112(3)
S1_53 S1_73 O7_53 45(7)
O8_53 S1_73 O7_53 124(7)
O8_73 S1_73 O7_53 90(4)
O7_73 S1_73 O7_53 54(3)
O6_73 S1_73 O7_53 87(3)
O6_53 S1_73 O7_53 84(3)
C2_73 S1_73 O7_53 157(3)
S1_53 S1_73 C2_53 78(6)
O8_53 S1_73 C2_53 136(7)
O8_73 S1_73 C2_53 97(3)
O7_73 S1_73 C2_53 129(3)
O6_73 S1_73 C2_53 18(3)
O6_53 S1_73 C2_53 89(3)
C2_73 S1_73 C2_53 107(2)
O7_53 S1_73 C2_53 90(2)
O8_53 C2_73 F4_73 103(5)
O8_53 C2_73 F5_73 92(3)
F4_73 C2_73 F5_73 107.6
O8_53 C2_73 F3_73 136(4)
F4_73 C2_73 F3_73 107.6
F5_73 C2_73 F3_73 107.6
O8_53 C2_73 S1_73 26(3)
F4_73 C2_73 S1_73 111.3
F5_73 C2_73 S1_73 111.3
F3_73 C2_73 S1_73 111.3
C2_53 O6_73 F5_53 95(7)
C2_53 O6_73 S1_73 118(7)
F5_53 O6_73 S1_73 147(5)
C2_53 O6_73 S1_53 104(8)
F5_53 O6_73 S1_53 155(7)
S1_73 O6_73 S1_53 23(2)
C2_53 O6_73 F3_53 46(6)
F5_53 O6_73 F3_53 98(5)
S1_73 O6_73 F3_53 104(3)
S1_53 O6_73 F3_53 107(4)
O8_53 O7_73 S1_73 37(2)
O8_53 O7_73 O7_53 112(5)
S1_73 O7_73 O7_53 76(3)
O8_53 O7_73 S1_53 57(3)
S1_73 O7_73 S1_53 22(2)
O7_53 O7_73 S1_53 56(3)
S1_53 O8_73 S1_73 23(3)
O8_54 S1_54 O7_54 114.7
O8_54 S1_54 O6_54 114.7
O7_54 S1_54 O6_54 114.7
O8_54 S1_54 C2_54 103.5
O7_54 S1_54 C2_54 103.6
O6_54 S1_54 C2_54 103.5
F4_54 C2_54 F5_54 107.6
F4_54 C2_54 F3_54 107.6
F5_54 C2_54 F3_54 107.6
F4_54 C2_54 S1_54 111.3
F5_54 C2_54 S1_54 111.3
F3_54 C2_54 S1_54 111.3

loop_
_geom_bond_atom_site_label_1
_geom_bond_atom_site_label_2
_geom_bond_distance
Eu1 O25_7 2.29(2)
Eu1 O25_3 2.31(2)
Eu1 O25_6 2.31(2)
Eu1 O25_12 2.34(2)
Eu1 O25_1 2.34(2)
Eu1 O25_9 2.39(2)
Eu2 O25_11 2.28(2)
Eu2 O26_1 2.42(2)
Eu2 O26_2 2.45(2)
Eu2 N1_2 2.48(2)
Eu2 N12_2 2.56(2)
Eu2 N12_1 2.58(2)
Eu2 N14_1 2.602(19)
Eu2 N1_1 2.60(2)
Eu2 N14_2 2.71(2)
Eu3 O26_3 2.35(2)
Eu3 O25_2 2.38(2)
Eu3 O26_4 2.41(2)
Eu3 N12_3 2.52(2)
Eu3 N1_3 2.55(2)
Eu3 N1_4 2.53(2)
Eu3 N12_4 2.58(2)
Eu3 N14_3 2.57(2)
Eu3 N14_4 2.59(2)
Eu4 O25_4 2.36(2)
Eu4 O26_5 2.39(2)
Eu4 O26_6 2.433(19)
Eu4 N14_6 2.53(2)
Eu4 N1_5 2.55(2)
Eu4 N1_6 2.57(2)
Eu4 N12_5 2.58(2)
Eu4 N12_6 2.65(3)
Eu4 N14_5 2.69(3)
Eu4 C13_6 3.23(4)
Eu4 C24_6 3.25(2)
Eu5 O25_5 2.25(2)
Eu5 O26_8 2.39(2)
Eu5 O26_7 2.41(2)
Eu5 N1_8 2.49(2)
Eu5 N1_7 2.51(2)
Eu5 N12_8 2.54(2)
Eu5 N12_7 2.55(2)
Eu5 N14_7 2.61(2)
Eu5 N14_8 2.65(2)
Eu6 O25_8 2.34(2)
Eu6 O26_10 2.37(2)
Eu6 O26_9 2.41(2)
Eu6 N1_10 2.57(2)
Eu6 N1_9 2.59(2)
Eu6 N12_9 2.61(2)
Eu6 N12_10 2.61(2)
Eu6 N14_9 2.63(2)
Eu6 N14_10 2.77(2)
Eu6 C24_10 3.25(3)
Eu7 O26_12 2.365(19)
Eu7 O26_11 2.39(2)
Eu7 O25_10 2.40(2)
Eu7 N1_11 2.53(2)
Eu7 N1_12 2.54(2)
Eu7 N12_12 2.55(2)
Eu7 N12_11 2.58(3)
Eu7 N14_12 2.65(2)
Eu7 N14_11 2.73(3)
Eu7 C24_12 3.26(2)
N1_1 C2_1 1.353(16)
N1_1 C6_1 1.364(16)
C2_1 C3_1 1.382(17)
C2_1 C24_1 1.472(18)
C3_1 C4_1 1.381(17)
C3_1 H3_1 0.9500
C4_1 C5_1 1.377(17)
C4_1 H4_1 0.9500
C5_1 C6_1 1.387(17)
C5_1 H5_1 0.9500
C6_1 C7_1 1.490(17)
C7_1 N12_1 1.356(16)
C7_1 C8_1 1.392(17)
C8_1 C9_1 1.393(17)
C8_1 H8_1 0.9500
C9_1 C10_1 1.380(17)
C9_1 H9_1 0.9500
C10_1 C11_1 1.393(17)
C10_1 H10_1 0.9500
C11_1 N12_1 1.336(16)
C11_1 C13_1 1.446(17)
C13_1 N14_1 1.27(2)
C13_1 O17_1 1.354(19)
N14_1 C15_1 1.48(2)
C15_1 C18_1 1.475(16)
C15_1 C16_1 1.53(2)
C15_1 H15_1 1.0000
C16_1 O17_1 1.47(2)
C16_1 H16A_1 0.9900
C16_1 H16B_1 0.9900
C18_1 C19_1 1.3900
C18_1 C23_1 1.3900
C19_1 C20_1 1.3900
C19_1 H19_1 0.9500
C20_1 C21_1 1.3900
C20_1 H20_1 0.9500
C21_1 C22_1 1.3900
C21_1 H21_1 0.9500
C22_1 C23_1 1.3900
C22_1 H22_1 0.9500
C23_1 H23_1 0.9500
C24_1 O25_1 1.239(17)
C24_1 O26_1 1.302(17)
N1_2 C2_2 1.333(16)
N1_2 C6_2 1.371(16)
C2_2 C3_2 1.381(17)
C2_2 C24_2 1.456(18)
C3_2 C4_2 1.387(17)
C3_2 H3_2 0.9500
C4_2 C5_2 1.381(17)
C4_2 H4_2 0.9500
C5_2 C6_2 1.377(17)
C5_2 H5_2 0.9500
C6_2 C7_2 1.456(17)
C7_2 N12_2 1.363(16)
C7_2 C8_2 1.366(16)
C8_2 C9_2 1.372(17)
C8_2 H8_2 0.9500
C9_2 C10_2 1.383(17)
C9_2 H9_2 0.9500
C10_2 C11_2 1.360(17)
C10_2 H10_2 0.9500
C11_2 N12_2 1.367(16)
C11_2 C13_2 1.442(17)
C13_2 N14_2 1.28(2)
C13_2 O17_2 1.347(19)
N14_2 C15_2 1.52(2)
C15_2 C18_2 1.493(16)
C15_2 C16_2 1.52(2)
C15_2 H15_2 1.0000
C16_2 O17_2 1.450(19)
C16_2 H16A_2 0.9900
C16_2 H16B_2 0.9900
C18_2 C19_2 1.3900
C18_2 C23_2 1.3900
C19_2 C20_2 1.3900
C19_2 H19_2 0.9500
C20_2 C21_2 1.3900
C20_2 H20_2 0.9500
C21_2 C22_2 1.3900
C21_2 H21_2 0.9500
C22_2 C23_2 1.3900
C22_2 H22_2 0.9500
C23_2 H23_2 0.9500
C24_2 O25_2 1.217(17)
C24_2 O26_2 1.353(18)
N1_3 C2_3 1.332(16)
N1_3 C6_3 1.357(16)
C2_3 C3_3 1.386(17)
C2_3 C24_3 1.455(18)
C3_3 C4_3 1.392(18)
C3_3 H3_3 0.9500
C4_3 C5_3 1.373(17)
C4_3 H4_3 0.9500
C5_3 C6_3 1.378(17)
C5_3 H5_3 0.9500
C6_3 C7_3 1.466(17)
C7_3 N12_3 1.362(17)
C7_3 C8_3 1.384(17)
C8_3 C9_3 1.378(17)
C8_3 H8_3 0.9500
C9_3 C10_3 1.375(17)
C9_3 H9_3 0.9500
C10_3 C11_3 1.368(17)
C10_3 H10_3 0.9500
C11_3 N12_3 1.377(17)
C11_3 C13_3 1.468(18)
C13_3 N14_3 1.29(2)
C13_3 O17_3 1.34(2)
N14_3 C15_3 1.48(2)
C15_3 C18_3 1.483(17)
C15_3 C16_3 1.53(2)
C15_3 H15_3 1.0000
C16_3 O17_3 1.45(2)
C16_3 H16A_3 0.9900
C16_3 H16B_3 0.9900
C18_3 C19_3 1.3900
C18_3 C23_3 1.3900
C19_3 C20_3 1.3900
C19_3 H19_3 0.9500
C20_3 C21_3 1.3900
C20_3 H20_3 0.9500
C21_3 C22_3 1.3900
C21_3 H21_3 0.9500
C22_3 C23_3 1.3900
C22_3 H22_3 0.9500
C23_3 H23_3 0.9500
C24_3 O25_3 1.229(16)
C24_3 O26_3 1.341(17)
N1_4 C2_4 1.351(17)
N1_4 C6_4 1.380(16)
C2_4 C3_4 1.380(17)
C2_4 C24_4 1.485(18)
C3_4 C4_4 1.376(17)
C3_4 H3_4 0.9500
C4_4 C5_4 1.365(17)
C4_4 H4_4 0.9500
C5_4 C6_4 1.394(17)
C5_4 H5_4 0.9500
C6_4 C7_4 1.473(17)
C7_4 N12_4 1.362(16)
C7_4 C8_4 1.378(17)
C8_4 C9_4 1.374(17)
C8_4 H8_4 0.9500
C9_4 C10_4 1.379(17)
C9_4 H9_4 0.9500
C10_4 C11_4 1.382(17)
C10_4 H10_4 0.9500
C11_4 N12_4 1.363(16)
C11_4 C13_4 1.458(17)
C13_4 N14_4 1.29(2)
C13_4 O17_4 1.363(19)
N14_4 C15_4 1.49(2)
C15_4 C18_4 1.466(17)
C15_4 C16_4 1.54(2)
C15_4 H15_4 1.0000
C16_4 O17_4 1.43(2)
C16_4 H16A_4 0.9900
C16_4 H16B_4 0.9900
C18_4 C19_4 1.3900
C18_4 C23_4 1.3900
C19_4 C20_4 1.3900
C19_4 H19_4 0.9500
C20_4 C21_4 1.3900
C20_4 H20_4 0.9500
C21_4 C22_4 1.3900
C21_4 H21_4 0.9500
C22_4 C23_4 1.3900
C22_4 H22_4 0.9500
C23_4 H23_4 0.9500
C24_4 O25_4 1.226(17)
C24_4 O26_4 1.317(18)
N1_5 C2_5 1.354(16)
N1_5 C6_5 1.362(16)
C2_5 C3_5 1.379(17)
C2_5 C24_5 1.495(18)
C3_5 C4_5 1.381(17)
C3_5 H3_5 0.9500
C4_5 C5_5 1.391(17)
C4_5 H4_5 0.9500
C5_5 C6_5 1.383(17)
C5_5 H5_5 0.9500
C6_5 C7_5 1.462(17)
C7_5 N12_5 1.355(16)
C7_5 C8_5 1.377(17)
C8_5 C9_5 1.377(17)
C8_5 H8_5 0.9500
C9_5 C10_5 1.378(17)
C9_5 H9_5 0.9500
C10_5 C11_5 1.378(17)
C10_5 H10_5 0.9500
C11_5 N12_5 1.380(17)
C11_5 C13_5 1.478(18)
C13_5 N14_5 1.29(2)
C13_5 O17_5 1.33(2)
N14_5 C15_5 1.47(2)
C15_5 C18_5 1.452(17)
C15_5 C16_5 1.51(2)
C15_5 H15_5 1.0000
C16_5 O17_5 1.49(2)
C16_5 H16A_5 0.9900
C16_5 H16B_5 0.9900
C18_5 C19_5 1.3900
C18_5 C23_5 1.3900
C19_5 C20_5 1.3900
C19_5 H19_5 0.9500
C20_5 C21_5 1.3900
C20_5 H20_5 0.9500
C21_5 C22_5 1.3900
C21_5 H21_5 0.9500
C22_5 C23_5 1.3900
C22_5 H22_5 0.9500
C23_5 H23_5 0.9500
C24_5 O25_5 1.256(17)
C24_5 O26_5 1.357(17)
N1_6 C6_6 1.376(17)
N1_6 C2_6 1.380(17)
C2_6 C3_6 1.389(17)
C2_6 C24_6 1.485(18)
C3_6 C4_6 1.377(17)
C3_6 H3_6 0.9500
C4_6 C5_6 1.372(17)
C4_6 H4_6 0.9500
C5_6 C6_6 1.384(17)
C5_6 H5_6 0.9500
C6_6 C7_6 1.499(18)
C7_6 N12_6 1.348(17)
C7_6 C8_6 1.395(18)
C8_6 C9_6 1.381(18)
C8_6 H8_6 0.9500
C9_6 C10_6 1.389(18)
C9_6 H9_6 0.9500
C10_6 C11_6 1.381(18)
C10_6 H10_6 0.9500
C11_6 N12_6 1.347(17)
C11_6 C13_6 1.437(18)
C13_6 N14_6 1.28(2)
C13_6 O17_6 1.37(2)
N14_6 C15_6 1.50(2)
C15_6 C18_6 1.486(17)
C15_6 C16_6 1.53(2)
C15_6 H15_6 1.0000
C16_6 O17_6 1.46(2)
C16_6 H16A_6 0.9900
C16_6 H16B_6 0.9900
C18_6 C19_6 1.3900
C18_6 C23_6 1.3900
C19_6 C20_6 1.3900
C19_6 H19_6 0.9500
C20_6 C21_6 1.3900
C20_6 H20_6 0.9500
C21_6 C22_6 1.3900
C21_6 H21_6 0.9500
C22_6 C23_6 1.3900
C22_6 H22_6 0.9500
C23_6 H23_6 0.9500
C24_6 O25_6 1.253(17)
C24_6 O26_6 1.291(17)
N1_7 C2_7 1.350(16)
N1_7 C6_7 1.356(16)
C2_7 C3_7 1.370(16)
C2_7 C24_7 1.456(18)
C3_7 C4_7 1.403(17)
C3_7 H3_7 0.9500
C4_7 C5_7 1.367(17)
C4_7 H4_7 0.9500
C5_7 C6_7 1.372(17)
C5_7 H5_7 0.9500
C6_7 C7_7 1.450(17)
C7_7 N12_7 1.341(16)
C7_7 C8_7 1.387(17)
C8_7 C9_7 1.387(17)
C8_7 H8_7 0.9500
C9_7 C10_7 1.366(17)
C9_7 H9_7 0.9500
C10_7 C11_7 1.388(17)
C10_7 H10_7 0.9500
C11_7 N12_7 1.368(17)
C11_7 C13_7 1.451(18)
C13_7 N14_7 1.28(2)
C13_7 O17_7 1.355(19)
N14_7 C15_7 1.49(2)
C15_7 C18_7 1.459(16)
C15_7 C16_7 1.55(2)
C15_7 H15_7 1.0000
C16_7 O17_7 1.45(2)
C16_7 H16A_7 0.9900
C16_7 H16B_7 0.9900
C18_7 C19_7 1.3900
C18_7 C23_7 1.3900
C19_7 C20_7 1.3900
C19_7 H19_7 0.9500
C20_7 C21_7 1.3900
C20_7 H20_7 0.9500
C21_7 C22_7 1.3900
C21_7 H21_7 0.9500
C22_7 C23_7 1.3900
C22_7 H22_7 0.9500
C23_7 H23_7 0.9500
C24_7 O25_7 1.225(17)
C24_7 O26_7 1.300(17)
N1_8 C6_8 1.352(17)
N1_8 C2_8 1.364(17)
C2_8 C3_8 1.379(17)
C2_8 C24_8 1.475(18)
C3_8 C4_8 1.398(17)
C3_8 H3_8 0.9500
C4_8 C5_8 1.363(17)
C4_8 H4_8 0.9500
C5_8 C6_8 1.389(17)
C5_8 H5_8 0.9500
C6_8 C7_8 1.455(18)
C7_8 N12_8 1.358(17)
C7_8 C8_8 1.378(17)
C8_8 C9_8 1.381(17)
C8_8 H8_8 0.9500
C9_8 C10_8 1.375(17)
C9_8 H9_8 0.9500
C10_8 C11_8 1.376(17)
C10_8 H10_8 0.9500
C11_8 N12_8 1.384(17)
C11_8 C13_8 1.464(18)
C13_8 N14_8 1.27(2)
C13_8 O17_8 1.38(2)
N14_8 C15_8 1.49(2)
C15_8 C18_8 1.473(18)
C15_8 C16_8 1.53(2)
C15_8 H15_8 1.0000
C16_8 O17_8 1.44(2)
C16_8 H16A_8 0.9900
C16_8 H16B_8 0.9900
C18_8 C19_8 1.3900
C18_8 C23_8 1.3900
C19_8 C20_8 1.3900
C19_8 H19_8 0.9500
C20_8 C21_8 1.3900
C20_8 H20_8 0.9500
C21_8 C22_8 1.3900
C21_8 H21_8 0.9500
C22_8 C23_8 1.3900
C22_8 H22_8 0.9500
C23_8 H23_8 0.9500
C24_8 O25_8 1.251(17)
C24_8 O26_8 1.334(17)
N1_9 C2_9 1.361(16)
N1_9 C6_9 1.366(17)
C2_9 C3_9 1.357(17)
C2_9 C24_9 1.453(18)
C3_9 C4_9 1.384(17)
C3_9 H3_9 0.9500
C4_9 C5_9 1.366(17)
C4_9 H4_9 0.9500
C5_9 C6_9 1.369(17)
C5_9 H5_9 0.9500
C6_9 C7_9 1.448(17)
C7_9 N12_9 1.342(17)
C7_9 C8_9 1.390(17)
C8_9 C9_9 1.378(17)
C8_9 H8_9 0.9500
C9_9 C10_9 1.374(17)
C9_9 H9_9 0.9500
C10_9 C11_9 1.379(17)
C10_9 H10_9 0.9500
C11_9 N12_9 1.353(17)
C11_9 C13_9 1.460(18)
C13_9 N14_9 1.26(2)
C13_9 O17_9 1.379(19)
N14_9 C15_9 1.49(2)
C15_9 C18_9 1.472(16)
C15_9 C16_9 1.52(2)
C15_9 H15_9 1.0000
C16_9 O17_9 1.46(2)
C16_9 H16A_9 0.9900
C16_9 H16B_9 0.9900
C18_9 C19_9 1.3900
C18_9 C23_9 1.3900
C19_9 C20_9 1.3900
C19_9 H19_9 0.9500
C20_9 C21_9 1.3900
C20_9 H20_9 0.9500
C21_9 C22_9 1.3900
C21_9 H21_9 0.9500
C22_9 C23_9 1.3900
C22_9 H22_9 0.9500
C23_9 H23_9 0.9500
C24_9 O25_9 1.215(17)
C24_9 O26_9 1.307(17)
N1_10 C6_10 1.351(16)
N1_10 C2_10 1.356(16)
C2_10 C3_10 1.365(17)
C2_10 C24_10 1.469(18)
C3_10 C4_10 1.397(17)
C3_10 H3_10 0.9500
C4_10 C5_10 1.383(17)
C4_10 H4_10 0.9500
C5_10 C6_10 1.367(17)
C5_10 H5_10 0.9500
C6_10 C7_10 1.471(17)
C7_10 N12_10 1.334(16)
C7_10 C8_10 1.395(17)
C8_10 C9_10 1.372(17)
C8_10 H8_10 0.9500
C9_10 C10_10 1.360(17)
C9_10 H9_10 0.9500
C10_10 C11_10 1.397(17)
C10_10 H10_10 0.9500
C11_10 N12_10 1.355(17)
C11_10 C13_10 1.455(18)
C13_10 N14_10 1.27(2)
C13_10 O17_10 1.38(2)
N14_10 C15_10 1.50(2)
C15_10 C18_10 1.454(17)
C15_10 C16_10 1.53(2)
C15_10 H15_10 1.0000
C16_10 O17_10 1.43(2)
C16_10 H16A_10 0.9900
C16_10 H16B_10 0.9900
C18_10 C19_10 1.3900
C18_10 C23_10 1.3900
C19_10 C20_10 1.3900
C19_10 H19_10 0.9500
C20_10 C21_10 1.3900
C20_10 H20_10 0.9500
C21_10 C22_10 1.3900
C21_10 H21_10 0.9500
C22_10 C23_10 1.3900
C22_10 H22_10 0.9500
C23_10 H23_10 0.9500
C24_10 O25_10 1.239(17)
C24_10 O26_10 1.314(17)
N1_11 C6_11 1.359(17)
N1_11 C2_11 1.365(16)
C2_11 C3_11 1.374(17)
C2_11 C24_11 1.476(18)
C3_11 C4_11 1.369(17)
C3_11 H3_11 0.9500
C4_11 C5_11 1.376(17)
C4_11 H4_11 0.9500
C5_11 C6_11 1.383(17)
C5_11 H5_11 0.9500
C6_11 C7_11 1.465(18)
C7_11 N12_11 1.348(17)
C7_11 C8_11 1.397(18)
C8_11 C9_11 1.377(18)
C8_11 H8_11 0.9500
C9_11 C10_11 1.372(18)
C9_11 H9_11 0.9500
C10_11 C11_11 1.394(17)
C10_11 H10_11 0.9500
C11_11 N12_11 1.350(17)
C11_11 C13_11 1.459(18)
C13_11 N14_11 1.25(2)
C13_11 O17_11 1.37(2)
N14_11 C15_11 1.49(2)
C15_11 C18_11 1.487(18)
C15_11 C16_11 1.56(2)
C15_11 H15_11 1.0000
C16_11 O17_11 1.45(2)
C16_11 H16A_11 0.9900
C16_11 H16B_11 0.9900
C18_11 C19_11 1.3900
C18_11 C23_11 1.3900
C19_11 C20_11 1.3900
C19_11 H19_11 0.9500
C20_11 C21_11 1.3900
C20_11 H20_11 0.9500
C21_11 C22_11 1.3900
C21_11 H21_11 0.9500
C22_11 C23_11 1.3900
C22_11 H22_11 0.9500
C23_11 H23_11 0.9500
C24_11 O25_11 1.222(17)
C24_11 O26_11 1.338(17)
N1_12 C6_12 1.349(17)
N1_12 C2_12 1.356(17)
C2_12 C3_12 1.369(17)
C2_12 C24_12 1.437(18)
C3_12 C4_12 1.397(17)
C3_12 H3_12 0.9500
C4_12 C5_12 1.379(17)
C4_12 H4_12 0.9500
C5_12 C6_12 1.364(17)
C5_12 H5_12 0.9500
C6_12 C7_12 1.463(18)
C7_12 N12_12 1.334(17)
C7_12 C8_12 1.367(17)
C8_12 C9_12 1.382(18)
C8_12 H8_12 0.9500
C9_12 C10_12 1.391(18)
C9_12 H9_12 0.9500
C10_12 C11_12 1.367(17)
C10_12 H10_12 0.9500
C11_12 N12_12 1.369(17)
C11_12 C13_12 1.474(18)
C13_12 N14_12 1.28(2)
C13_12 O17_12 1.37(2)
N14_12 C15_12 1.49(2)
C15_12 C18_12 1.471(17)
C15_12 C16_12 1.53(2)
C15_12 H15_12 1.0000
C16_12 O17_12 1.49(2)
C16_12 H16A_12 0.9900
C16_12 H16B_12 0.9900
C18_12 C19_12 1.3900
C18_12 C23_12 1.3900
C19_12 C20_12 1.3900
C19_12 H19_12 0.9500
C20_12 C21_12 1.3900
C20_12 H20_12 0.9500
C21_12 C22_12 1.3900
C21_12 H21_12 0.9500
C22_12 C23_12 1.3900
C22_12 H22_12 0.9500
C23_12 H23_12 0.9500
C24_12 O25_12 1.248(17)
C24_12 O26_12 1.311(17)
Eu51_12 O25_21 2.26(2)
Eu51_12 O25_23 2.27(2)
Eu51_12 O25_27 2.30(2)
Eu51_12 O25_29 2.32(2)
Eu51_12 O25_32 2.34(2)
Eu51_12 O25_26 2.34(3)
Eu51_12 C24_21 3.29(2)
Eu52_12 O25_31 2.38(3)
Eu52_12 O26_22 2.38(2)
Eu52_12 O26_21 2.42(2)
Eu52_12 N1_22 2.52(2)
Eu52_12 N1_21 2.54(3)
Eu52_12 N12_22 2.55(3)
Eu52_12 N14_21 2.60(3)
Eu52_12 N12_21 2.62(3)
Eu52_12 N14_22 2.72(3)
Eu52_12 C24_22 3.26(3)
Eu53_12 O26_24 2.30(2)
Eu53_12 O25_22 2.36(3)
Eu53_12 O26_23 2.45(2)
Eu53_12 N1_24 2.50(2)
Eu53_12 N12_23 2.52(2)
Eu53_12 N1_23 2.56(2)
Eu53_12 N14_23 2.60(2)
Eu53_12 N12_24 2.63(2)
Eu53_12 N14_24 2.63(3)
Eu54_12 O26_25 2.39(2)
Eu54_12 O25_24 2.43(3)
Eu54_12 O26_26 2.46(2)
Eu54_12 N1_26 2.52(3)
Eu54_12 N1_25 2.55(2)
Eu54_12 N14_26 2.60(2)
Eu54_12 N12_25 2.61(2)
Eu54_12 N12_26 2.61(2)
Eu54_12 N14_25 2.74(2)
Eu55_12 O26_27 2.34(2)
Eu55_12 O25_25 2.35(2)
Eu55_12 O26_28 2.38(2)
Eu55_12 N1_27 2.53(2)
Eu55_12 N12_27 2.54(3)
Eu55_12 N1_28 2.55(2)
Eu55_12 N12_28 2.56(2)
Eu55_12 N14_28 2.61(3)
Eu55_12 N14_27 2.67(2)
Eu56_12 O26_30 2.36(2)
Eu56_12 O25_28 2.39(2)
Eu56_12 O26_29 2.40(2)
Eu56_12 N1_30 2.47(2)
Eu56_12 N1_29 2.50(2)
Eu56_12 N14_29 2.57(2)
Eu56_12 N12_30 2.59(2)
Eu56_12 N12_29 2.61(3)
Eu56_12 N14_30 2.77(3)
Eu57_12 O25_30 2.32(2)
Eu57_12 O26_31 2.40(2)
Eu57_12 O26_32 2.42(2)
Eu57_12 N1_32 2.50(2)
Eu57_12 N1_31 2.53(2)
Eu57_12 N12_32 2.56(3)
Eu57_12 N12_31 2.57(2)
Eu57_12 N14_32 2.62(2)
Eu57_12 N14_31 2.67(2)
Eu57_12 C24_32 3.26(3)
N1_21 C6_21 1.345(17)
N1_21 C2_21 1.359(17)
C2_21 C3_21 1.367(17)
C2_21 C24_21 1.503(18)
C3_21 C4_21 1.384(17)
C3_21 H3_21 0.9500
C4_21 C5_21 1.372(17)
C4_21 H4_21 0.9500
C5_21 C6_21 1.377(17)
C5_21 H5_21 0.9500
C6_21 C7_21 1.471(18)
C7_21 N12_21 1.336(17)
C7_21 C8_21 1.416(17)
C8_21 C9_21 1.372(18)
C8_21 H8_21 0.9500
C9_21 C10_21 1.375(18)
C9_21 H9_21 0.9500
C10_21 C11_21 1.383(18)
C10_21 H10_21 0.9500
C11_21 N12_21 1.363(17)
C11_21 C13_21 1.439(19)
C13_21 N14_21 1.28(2)
C13_21 O17_21 1.33(2)
N14_21 C15_21 1.47(2)
C15_21 C18_21 1.458(17)
C15_21 C16_21 1.53(2)
C15_21 H15_21 1.0000
C16_21 O17_21 1.44(2)
C16_21 H16A_21 0.9900
C16_21 H16B_21 0.9900
C18_21 C19_21 1.3900
C18_21 C23_21 1.3900
C19_21 C20_21 1.3900
C19_21 H19_21 0.9500
C20_21 C21_21 1.3900
C20_21 H20_21 0.9500
C21_21 C22_21 1.3900
C21_21 H21_21 0.9500
C22_21 C23_21 1.3900
C22_21 H22_21 0.9500
C23_21 H23_21 0.9500
C24_21 O25_21 1.250(17)
C24_21 O26_21 1.325(17)
N1_22 C2_22 1.363(17)
N1_22 C6_22 1.365(17)
C2_22 C3_22 1.393(17)
C2_22 C24_22 1.494(18)
C3_22 C4_22 1.388(17)
C3_22 H3_22 0.9500
C4_22 C5_22 1.366(17)
C4_22 H4_22 0.9500
C5_22 C6_22 1.368(17)
C5_22 H5_22 0.9500
C6_22 C7_22 1.479(18)
C7_22 N12_22 1.347(17)
C7_22 C8_22 1.401(17)
C8_22 C9_22 1.378(17)
C8_22 H8_22 0.9500
C9_22 C10_22 1.374(17)
C9_22 H9_22 0.9500
C10_22 C11_22 1.396(18)
C10_22 H10_22 0.9500
C11_22 N12_22 1.369(17)
C11_22 C13_22 1.461(19)
C13_22 N14_22 1.29(2)
C13_22 O17_22 1.38(2)
N14_22 C15_22 1.52(2)
C15_22 C18_22 1.478(18)
C15_22 C16_22 1.54(2)
C15_22 H15_22 1.0000
C16_22 O17_22 1.44(2)
C16_22 H16A_22 0.9900
C16_22 H16B_22 0.9900
C18_22 C19_22 1.3900
C18_22 C23_22 1.3900
C19_22 C20_22 1.3900
C19_22 H19_22 0.9500
C20_22 C21_22 1.3900
C20_22 H20_22 0.9500
C21_22 C22_22 1.3900
C21_22 H21_22 0.9500
C22_22 C23_22 1.3900
C22_22 H22_22 0.9500
C23_22 H23_22 0.9500
C24_22 O25_22 1.214(18)
C24_22 O26_22 1.340(18)
N1_23 C2_23 1.355(16)
N1_23 C6_23 1.358(17)
C2_23 C3_23 1.375(17)
C2_23 C24_23 1.449(18)
C3_23 C4_23 1.387(17)
C3_23 H3_23 0.9500
C4_23 C5_23 1.378(17)
C4_23 H4_23 0.9500
C5_23 C6_23 1.385(17)
C5_23 H5_23 0.9500
C6_23 C7_23 1.472(17)
C7_23 N12_23 1.353(17)
C7_23 C8_23 1.391(17)
C8_23 C9_23 1.384(17)
C8_23 H8_23 0.9500
C9_23 C10_23 1.363(17)
C9_23 H9_23 0.9500
C10_23 C11_23 1.379(17)
C10_23 H10_23 0.9500
C11_23 N12_23 1.362(17)
C11_23 C13_23 1.440(18)
C13_23 N14_23 1.27(2)
C13_23 O17_23 1.377(19)
N14_23 C15_23 1.52(2)
C15_23 C18_23 1.472(17)
C15_23 C16_23 1.53(2)
C15_23 H15_23 1.0000
C16_23 O17_23 1.43(2)
C16_23 H16A_23 0.9900
C16_23 H16B_23 0.9900
C18_23 C19_23 1.3900
C18_23 C23_23 1.3900
C19_23 C20_23 1.3900
C19_23 H19_23 0.9500
C20_23 C21_23 1.3900
C20_23 H20_23 0.9500
C21_23 C22_23 1.3900
C21_23 H21_23 0.9500
C22_23 C23_23 1.3900
C22_23 H22_23 0.9500
C23_23 H23_23 0.9500
C24_23 O25_23 1.240(17)
C24_23 O26_23 1.337(17)
N1_24 C6_24 1.365(17)
N1_24 C2_24 1.367(17)
C2_24 C3_24 1.384(17)
C2_24 C24_24 1.483(18)
C3_24 C4_24 1.366(17)
C3_24 H3_24 0.9500
C4_24 C5_24 1.397(17)
C4_24 H4_24 0.9500
C5_24 C6_24 1.381(17)
C5_24 H5_24 0.9500
C6_24 C7_24 1.490(18)
C7_24 N12_24 1.333(17)
C7_24 C8_24 1.386(17)
C8_24 C9_24 1.382(17)
C8_24 H8_24 0.9500
C9_24 C10_24 1.375(18)
C9_24 H9_24 0.9500
C10_24 C11_24 1.389(17)
C10_24 H10_24 0.9500
C11_24 N12_24 1.350(17)
C11_24 C13_24 1.454(18)
C13_24 N14_24 1.26(2)
C13_24 O17_24 1.37(2)
N14_24 C15_24 1.48(2)
C15_24 C18_24 1.468(17)
C15_24 C16_24 1.55(2)
C15_24 H15_24 1.0000
C16_24 O17_24 1.43(2)
C16_24 H16A_24 0.9900
C16_24 H16B_24 0.9900
C18_24 C19_24 1.3900
C18_24 C23_24 1.3900
C19_24 C20_24 1.3900
C19_24 H19_24 0.9500
C20_24 C21_24 1.3900
C20_24 H20_24 0.9500
C21_24 C22_24 1.3900
C21_24 H21_24 0.9500
C22_24 C23_24 1.3900
C22_24 H22_24 0.9500
C23_24 H23_24 0.9500
C24_24 O25_24 1.222(17)
C24_24 O26_24 1.337(17)
N1_25 C6_25 1.336(17)
N1_25 C2_25 1.368(16)
C2_25 C3_25 1.376(17)
C2_25 C24_25 1.460(18)
C3_25 C4_25 1.378(17)
C3_25 H3_25 0.9500
C4_25 C5_25 1.389(17)
C4_25 H4_25 0.9500
C5_25 C6_25 1.385(17)
C5_25 H5_25 0.9500
C6_25 C7_25 1.455(17)
C7_25 C8_25 1.374(17)
C7_25 N12_25 1.380(17)
C8_25 C9_25 1.398(17)
C8_25 H8_25 0.9500
C9_25 C10_25 1.375(17)
C9_25 H9_25 0.9500
C10_25 C11_25 1.336(17)
C10_25 H10_25 0.9500
C11_25 N12_25 1.374(17)
C11_25 C13_25 1.467(18)
C13_25 N14_25 1.28(2)
C13_25 O17_25 1.363(19)
N14_25 C15_25 1.51(2)
C15_25 C18_25 1.468(17)
C15_25 C16_25 1.56(2)
C15_25 H15_25 1.0000
C16_25 O17_25 1.44(2)
C16_25 H16A_25 0.9900
C16_25 H16B_25 0.9900
C18_25 C19_25 1.3900
C18_25 C23_25 1.3900
C19_25 C20_25 1.3900
C19_25 H19_25 0.9500
C20_25 C21_25 1.3900
C20_25 H20_25 0.9500
C21_25 C22_25 1.3900
C21_25 H21_25 0.9500
C22_25 C23_25 1.3900
C22_25 H22_25 0.9500
C23_25 H23_25 0.9500
C24_25 O25_25 1.223(17)
C24_25 O26_25 1.347(18)
N1_26 C2_26 1.359(17)
N1_26 C6_26 1.366(17)
C2_26 C3_26 1.376(17)
C2_26 C24_26 1.453(18)
C3_26 C4_26 1.376(17)
C3_26 H3_26 0.9500
C4_26 C5_26 1.381(18)
C4_26 H4_26 0.9500
C5_26 C6_26 1.389(17)
C5_26 H5_26 0.9500
C6_26 C7_26 1.459(18)
C7_26 N12_26 1.338(17)
C7_26 C8_26 1.390(17)
C8_26 C9_26 1.379(17)
C8_26 H8_26 0.9500
C9_26 C10_26 1.367(17)
C9_26 H9_26 0.9500
C10_26 C11_26 1.375(17)
C10_26 H10_26 0.9500
C11_26 N12_26 1.373(17)
C11_26 C13_26 1.470(18)
C13_26 N14_26 1.28(2)
C13_26 O17_26 1.378(19)
N14_26 C15_26 1.48(2)
C15_26 C18_26 1.472(17)
C15_26 C16_26 1.53(2)
C15_26 H15_26 1.0000
C16_26 O17_26 1.45(2)
C16_26 H16A_26 0.9900
C16_26 H16B_26 0.9900
C18_26 C19_26 1.3900
C18_26 C23_26 1.3900
C19_26 C20_26 1.3900
C19_26 H19_26 0.9500
C20_26 C21_26 1.3900
C20_26 H20_26 0.9500
C21_26 C22_26 1.3900
C21_26 H21_26 0.9500
C22_26 C23_26 1.3900
C22_26 H22_26 0.9500
C23_26 H23_26 0.9500
C24_26 O25_26 1.236(18)
C24_26 O26_26 1.292(18)
N1_27 C2_27 1.358(17)
N1_27 C6_27 1.378(17)
C2_27 C3_27 1.404(17)
C2_27 C24_27 1.497(18)
C3_27 C4_27 1.385(17)
C3_27 H3_27 0.9500
C4_27 C5_27 1.369(17)
C4_27 H4_27 0.9500
C5_27 C6_27 1.377(17)
C5_27 H5_27 0.9500
C6_27 C7_27 1.451(18)
C7_27 N12_27 1.351(17)
C7_27 C8_27 1.385(18)
C8_27 C9_27 1.385(18)
C8_27 H8_27 0.9500
C9_27 C10_27 1.383(18)
C9_27 H9_27 0.9500
C10_27 C11_27 1.375(18)
C10_27 H10_27 0.9500
C11_27 N12_27 1.359(17)
C11_27 C13_27 1.443(18)
C13_27 N14_27 1.28(2)
C13_27 O17_27 1.35(2)
N14_27 C15_27 1.49(2)
C15_27 C18_27 1.469(17)
C15_27 C16_27 1.53(2)
C15_27 H15_27 1.0000
C16_27 O17_27 1.47(2)
C16_27 H16A_27 0.9900
C16_27 H16B_27 0.9900
C18_27 C19_27 1.3900
C18_27 C23_27 1.3900
C19_27 C20_27 1.3900
C19_27 H19_27 0.9500
C20_27 C21_27 1.3900
C20_27 H20_27 0.9500
C21_27 C22_27 1.3900
C21_27 H21_27 0.9500
C22_27 C23_27 1.3900
C22_27 H22_27 0.9500
C23_27 H23_27 0.9500
C24_27 O25_27 1.220(17)
C24_27 O26_27 1.318(17)
N1_28 C2_28 1.350(16)
N1_28 C6_28 1.365(16)
C2_28 C3_28 1.378(17)
C2_28 C24_28 1.503(18)
C3_28 C4_28 1.387(17)
C3_28 H3_28 0.9500
C4_28 C5_28 1.365(17)
C4_28 H4_28 0.9500
C5_28 C6_28 1.384(17)
C5_28 H5_28 0.9500
C6_28 C7_28 1.450(18)
C7_28 N12_28 1.349(17)
C7_28 C8_28 1.389(17)
C8_28 C9_28 1.374(17)
C8_28 H8_28 0.9500
C9_28 C10_28 1.365(18)
C9_28 H9_28 0.9500
C10_28 C11_28 1.396(17)
C10_28 H10_28 0.9500
C11_28 N12_28 1.364(17)
C11_28 C13_28 1.451(18)
C13_28 N14_28 1.26(2)
C13_28 O17_28 1.34(2)
N14_28 C15_28 1.48(2)
C15_28 C18_28 1.474(18)
C15_28 C16_28 1.53(2)
C15_28 H15_28 1.0000
C16_28 O17_28 1.49(2)
C16_28 H16A_28 0.9900
C16_28 H16B_28 0.9900
C18_28 C19_28 1.3900
C18_28 C23_28 1.3900
C19_28 C20_28 1.3900
C19_28 H19_28 0.9500
C20_28 C21_28 1.3900
C20_28 H20_28 0.9500
C21_28 C22_28 1.3900
C21_28 H21_28 0.9500
C22_28 C23_28 1.3900
C22_28 H22_28 0.9500
C23_28 H23_28 0.9500
C24_28 O25_28 1.209(17)
C24_28 O26_28 1.340(18)
N1_29 C2_29 1.339(16)
N1_29 C6_29 1.377(17)
C2_29 C3_29 1.399(17)
C2_29 C24_29 1.440(18)
C3_29 C4_29 1.379(17)
C3_29 H3_29 0.9500
C4_29 C5_29 1.374(17)
C4_29 H4_29 0.9500
C5_29 C6_29 1.370(17)
C5_29 H5_29 0.9500
C6_29 C7_29 1.459(18)
C7_29 N12_29 1.375(17)
C7_29 C8_29 1.392(17)
C8_29 C9_29 1.386(18)
C8_29 H8_29 0.9500
C9_29 C10_29 1.376(18)
C9_29 H9_29 0.9500
C10_29 C11_29 1.382(17)
C10_29 H10_29 0.9500
C11_29 N12_29 1.363(17)
C11_29 C13_29 1.454(18)
C13_29 N14_29 1.26(2)
C13_29 O17_29 1.36(2)
N14_29 C15_29 1.49(2)
C15_29 C18_29 1.468(17)
C15_29 C16_29 1.53(2)
C15_29 H15_29 1.0000
C16_29 O17_29 1.46(2)
C16_29 H16A_29 0.9900
C16_29 H16B_29 0.9900
C18_29 C19_29 1.3900
C18_29 C23_29 1.3900
C19_29 C20_29 1.3900
C19_29 H19_29 0.9500
C20_29 C21_29 1.3900
C20_29 H20_29 0.9500
C21_29 C22_29 1.3900
C21_29 H21_29 0.9500
C22_29 C23_29 1.3900
C22_29 H22_29 0.9500
C23_29 H23_29 0.9500
C24_29 O25_29 1.233(17)
C24_29 O26_29 1.335(17)
N1_30 C6_30 1.355(16)
N1_30 C2_30 1.362(16)
C2_30 C3_30 1.384(17)
C2_30 C24_30 1.491(18)
C3_30 C4_30 1.372(17)
C3_30 H3_30 0.9500
C4_30 C5_30 1.376(17)
C4_30 H4_30 0.9500
C5_30 C6_30 1.382(17)
C5_30 H5_30 0.9500
C6_30 C7_30 1.467(17)
C7_30 N12_30 1.336(16)
C7_30 C8_30 1.389(17)
C8_30 C9_30 1.390(18)
C8_30 H8_30 0.9500
C9_30 C10_30 1.373(17)
C9_30 H9_30 0.9500
C10_30 C11_30 1.379(17)
C10_30 H10_30 0.9500
C11_30 N12_30 1.369(17)
C11_30 C13_30 1.467(18)
C13_30 N14_30 1.25(2)
C13_30 O17_30 1.37(2)
N14_30 C15_30 1.48(2)
C15_30 C18_30 1.460(17)
C15_30 C16_30 1.50(2)
C15_30 H15_30 1.0000
C16_30 O17_30 1.43(2)
C16_30 H16A_30 0.9900
C16_30 H16B_30 0.9900
C18_30 C19_30 1.3900
C18_30 C23_30 1.3900
C19_30 C20_30 1.3900
C19_30 H19_30 0.9500
C20_30 C21_30 1.3900
C20_30 H20_30 0.9500
C21_30 C22_30 1.3900
C21_30 H21_30 0.9500
C22_30 C23_30 1.3900
C22_30 H22_30 0.9500
C23_30 H23_30 0.9500
C24_30 O25_30 1.227(17)
C24_30 O26_30 1.328(17)
N1_31 C6_31 1.339(17)
N1_31 C2_31 1.357(17)
C2_31 C3_31 1.393(17)
C2_31 C24_31 1.452(18)
C3_31 C4_31 1.377(18)
C3_31 H3_31 0.9500
C4_31 C5_31 1.392(18)
C4_31 H4_31 0.9500
C5_31 C6_31 1.384(17)
C5_31 H5_31 0.9500
C6_31 C7_31 1.462(18)
C7_31 N12_31 1.367(17)
C7_31 C8_31 1.367(17)
C8_31 C9_31 1.373(17)
C8_31 H8_31 0.9500
C9_31 C10_31 1.382(18)
C9_31 H9_31 0.9500
C10_31 C11_31 1.371(17)
C10_31 H10_31 0.9500
C11_31 N12_31 1.364(17)
C11_31 C13_31 1.444(18)
C13_31 N14_31 1.26(2)
C13_31 O17_31 1.337(19)
N14_31 C15_31 1.51(2)
C15_31 C18_31 1.482(16)
C15_31 C16_31 1.51(2)
C15_31 H15_31 1.0000
C16_31 O17_31 1.472(19)
C16_31 H16A_31 0.9900
C16_31 H16B_31 0.9900
C18_31 C19_31 1.3900
C18_31 C23_31 1.3900
C19_31 C20_31 1.3900
C19_31 H19_31 0.9500
C20_31 C21_31 1.3900
C20_31 H20_31 0.9500
C21_31 C22_31 1.3900
C21_31 H21_31 0.9500
C22_31 C23_31 1.3900
C22_31 H22_31 0.9500
C23_31 H23_31 0.9500
C24_31 O25_31 1.254(18)
C24_31 O26_31 1.344(18)
N1_32 C6_32 1.357(17)
N1_32 C2_32 1.365(16)
C2_32 C3_32 1.380(17)
C2_32 C24_32 1.471(18)
C3_32 C4_32 1.373(17)
C3_32 H3_32 0.9500
C4_32 C5_32 1.382(17)
C4_32 H4_32 0.9500
C5_32 C6_32 1.389(17)
C5_32 H5_32 0.9500
C6_32 C7_32 1.452(18)
C7_32 N12_32 1.369(17)
C7_32 C8_32 1.378(17)
C8_32 C9_32 1.383(17)
C8_32 H8_32 0.9500
C9_32 C10_32 1.368(17)
C9_32 H9_32 0.9500
C10_32 C11_32 1.376(17)
C10_32 H10_32 0.9500
C11_32 N12_32 1.360(17)
C11_32 C13_32 1.462(18)
C13_32 N14_32 1.28(2)
C13_32 O17_32 1.37(2)
N14_32 C15_32 1.53(2)
C15_32 C18_32 1.461(17)
C15_32 C16_32 1.53(2)
C15_32 H15_32 1.0000
C16_32 O17_32 1.46(2)
C16_32 H16A_32 0.9900
C16_32 H16B_32 0.9900
C18_32 C19_32 1.3900
C18_32 C23_32 1.3900
C19_32 C20_32 1.3900
C19_32 H19_32 0.9500
C20_32 C21_32 1.3900
C20_32 H20_32 0.9500
C21_32 C22_32 1.3900
C21_32 H21_32 0.9500
C22_32 C23_32 1.3900
C22_32 H22_32 0.9500
C23_32 H23_32 0.9500
C24_32 O25_32 1.273(17)
C24_32 O26_32 1.283(17)
S1_41 O7_41 1.4302
S1_41 O8_41 1.4302
S1_41 O6_41 1.4305
S1_41 C2_41 1.7955
C2_41 F4_41 1.3210
C2_41 F5_41 1.3211
C2_41 F3_41 1.3212
S1_42 S1_62 0.80(3)
S1_42 O6_62 1.06(3)
S1_42 O8_42 1.4301
S1_42 O7_42 1.4303
S1_42 O6_42 1.4304
S1_42 O7_62 1.61(4)
S1_42 C2_42 1.7955
S1_42 C2_62 1.75(3)
S1_42 O8_62 2.19(3)
C2_42 C2_62 0.57(5)
C2_42 F5_62 1.23(4)
C2_42 F4_42 1.3211
C2_42 F5_42 1.3211
C2_42 F3_42 1.3212
C2_42 F3_62 1.42(5)
C2_42 S1_62 1.58(3)
C2_42 F4_62 1.87(5)
F3_42 O8_62 1.41(5)
F3_42 C2_62 1.88(5)
F3_42 S1_62 2.00(3)
F4_42 C2_62 1.14(4)
F5_42 C2_62 1.33(5)
O6_42 O6_62 0.58(5)
O6_42 S1_62 1.62(3)
O7_42 F4_62 1.58(5)
O7_42 S1_62 2.19(3)
O8_42 O7_62 0.61(5)
O8_42 S1_62 1.19(3)
S1_62 O8_62 1.4300
S1_62 O7_62 1.4304
S1_62 O6_62 1.4305
S1_62 C2_62 1.7955
C2_62 F5_62 1.3211
C2_62 F4_62 1.3211
C2_62 F3_62 1.3213
S1_43 O8_43 1.4301
S1_43 O7_43 1.4303
S1_43 O6_43 1.4304
S1_43 C2_43 1.7955
C2_43 F4_43 1.3211
C2_43 F5_43 1.3212
C2_43 F3_43 1.3213
S1_44 O8_44 1.4301
S1_44 O7_44 1.4303
S1_44 O6_44 1.4303
S1_44 C2_44 1.7955
C2_44 F4_44 1.3211
C2_44 F5_44 1.3212
C2_44 F3_44 1.3213
S1_45 O8_45 1.4302
S1_45 O7_45 1.4302
S1_45 O6_45 1.4304
S1_45 C2_45 1.7954
C2_45 F4_45 1.3211
C2_45 F3_45 1.3212
C2_45 F5_45 1.3212
S1_46 O8_46 1.4301
S1_46 O7_46 1.4303
S1_46 O6_46 1.4304
S1_46 C2_46 1.7955
C2_46 F4_46 1.3210
C2_46 F5_46 1.3211
C2_46 F3_46 1.3212
S1_47 O8_47 1.4301
S1_47 O7_47 1.4303
S1_47 O6_47 1.4304
S1_47 C2_47 1.7954
C2_47 F4_47 1.3211
C2_47 F5_47 1.3211
C2_47 F3_47 1.3211
S1_48 O8_48 1.4301
S1_48 O7_48 1.4303
S1_48 O6_48 1.4304
S1_48 C2_48 1.7955
C2_48 F4_48 1.3210
C2_48 F5_48 1.3212
C2_48 F3_48 1.3212
S1_49 O8_49 1.4300
S1_49 O7_49 1.4303
S1_49 O6_49 1.4304
S1_49 C2_49 1.7955
C2_49 F5_49 1.3211
C2_49 F4_49 1.3211
C2_49 F3_49 1.3212
S1_50 O8_50 1.4301
S1_50 O7_50 1.4303
S1_50 O6_50 1.4303
S1_50 C2_50 1.7955
C2_50 F4_50 1.3210
C2_50 F5_50 1.3210
C2_50 F3_50 1.3212
S1_51 O8_51 1.4303
S1_51 O7_51 1.4303
S1_51 O6_51 1.4303
S1_51 C2_51 1.7955
C2_51 F4_51 1.3211
C2_51 F5_51 1.3211
C2_51 F3_51 1.3211
S1_52 O8_52 1.4302
S1_52 O7_52 1.4302
S1_52 O6_52 1.4304
S1_52 C2_52 1.7955
C2_52 F3_52 1.3211
C2_52 F4_52 1.3211
C2_52 F5_52 1.3212
S1_53 S1_73 0.59(6)
S1_53 O8_73 1.14(9)
S1_53 O8_53 1.4301
S1_53 O7_53 1.4302
S1_53 O6_53 1.4304
S1_53 O6_73 1.54(7)
S1_53 O7_73 1.57(8)
S1_53 C2_53 1.7955
C2_53 O6_73 0.63(7)
C2_53 F5_53 1.3211
C2_53 F4_53 1.3211
C2_53 F3_53 1.3212
C2_53 S1_73 1.82(6)
F3_53 O6_73 1.68(8)
F5_53 O6_73 1.11(7)
O6_53 S1_73 1.82(8)
O7_53 O7_73 1.49(7)
O7_53 S1_73 1.79(7)
O8_53 S1_73 0.90(5)
O8_53 C2_73 1.16(8)
O8_53 O7_73 1.41(9)
S1_73 O8_73 1.4302
S1_73 O7_73 1.4302
S1_73 O6_73 1.4304
S1_73 C2_73 1.7955
C2_73 F4_73 1.3210
C2_73 F5_73 1.3211
C2_73 F3_73 1.3212
S1_54 O8_54 1.4301
S1_54 O7_54 1.4303
S1_54 O6_54 1.4304
S1_54 C2_54 1.7954
C2_54 F4_54 1.3210
C2_54 F5_54 1.3212
C2_54 F3_54 1.3213

loop_
_geom_torsion_atom_site_label_1
_geom_torsion_atom_site_label_2
_geom_torsion_atom_site_label_3
_geom_torsion_atom_site_label_4
_geom_torsion
O25_11 Eu2 N1_1 C2_1 57.2(12)
O26_1 Eu2 N1_1 C2_1 -16.7(12)
O26_2 Eu2 N1_1 C2_1 -94.4(12)
N1_2 Eu2 N1_1 C2_1 -50.5(13)
N12_2 Eu2 N1_1 C2_1 54(2)
N12_1 Eu2 N1_1 C2_1 178.9(13)
N14_1 Eu2 N1_1 C2_1 -165.6(12)
N14_2 Eu2 N1_1 C2_1 118.7(12)
O25_11 Eu2 N1_1 C6_1 -102.9(14)
O26_1 Eu2 N1_1 C6_1 -176.8(15)
O26_2 Eu2 N1_1 C6_1 105.5(14)
N1_2 Eu2 N1_1 C6_1 149.4(12)
N12_2 Eu2 N1_1 C6_1 -106(2)
N12_1 Eu2 N1_1 C6_1 18.8(12)
N14_1 Eu2 N1_1 C6_1 34.3(15)
N14_2 Eu2 N1_1 C6_1 -41.4(15)
C6_1 N1_1 C2_1 C3_1 0.1(3)
Eu2 N1_1 C2_1 C3_1 -160.8(13)
C6_1 N1_1 C2_1 C24_1 175.6(16)
Eu2 N1_1 C2_1 C24_1 14.7(15)
N1_1 C2_1 C3_1 C4_1 0.0(3)
C24_1 C2_1 C3_1 C4_1 -175.2(18)
C2_1 C3_1 C4_1 C5_1 -0.1(7)
C3_1 C4_1 C5_1 C6_1 0.0(9)
C2_1 N1_1 C6_1 C5_1 -0.1(7)
Eu2 N1_1 C6_1 C5_1 159.1(15)
C2_1 N1_1 C6_1 C7_1 179.8(19)
Eu2 N1_1 C6_1 C7_1 -20.9(19)
C4_1 C5_1 C6_1 N1_1 0.0(9)
C4_1 C5_1 C6_1 C7_1 -180(2)
N1_1 C6_1 C7_1 N12_1 7(2)
C5_1 C6_1 C7_1 N12_1 -172.7(14)
N1_1 C6_1 C7_1 C8_1 -165.8(13)
C5_1 C6_1 C7_1 C8_1 14(2)
N12_1 C7_1 C8_1 C9_1 0.0(3)
C6_1 C7_1 C8_1 C9_1 173(2)
C7_1 C8_1 C9_1 C10_1 0.0(3)
C8_1 C9_1 C10_1 C11_1 -0.1(6)
C9_1 C10_1 C11_1 N12_1 0.1(9)
C9_1 C10_1 C11_1 C13_1 -179(3)
C10_1 C11_1 N12_1 C7_1 0.0(9)
C13_1 C11_1 N12_1 C7_1 179(3)
C10_1 C11_1 N12_1 Eu2 178.0(14)
C13_1 C11_1 N12_1 Eu2 -3(3)
C8_1 C7_1 N12_1 C11_1 0.0(7)
C6_1 C7_1 N12_1 C11_1 -173(2)
C8_1 C7_1 N12_1 Eu2 -178.0(14)
C6_1 C7_1 N12_1 Eu2 9(2)
O25_11 Eu2 N12_1 C11_1 -129.6(13)
O26_1 Eu2 N12_1 C11_1 151.7(12)
O26_2 Eu2 N12_1 C11_1 88.6(13)
N1_2 Eu2 N12_1 C11_1 52.6(16)
N12_2 Eu2 N12_1 C11_1 -40.9(15)
N14_1 Eu2 N12_1 C11_1 3.1(12)
N1_1 Eu2 N12_1 C11_1 168.8(14)
N14_2 Eu2 N12_1 C11_1 -71.2(13)
O25_11 Eu2 N12_1 C7_1 48.4(13)
O26_1 Eu2 N12_1 C7_1 -30.3(15)
O26_2 Eu2 N12_1 C7_1 -93.4(12)
N1_2 Eu2 N12_1 C7_1 -129.4(13)
N12_2 Eu2 N12_1 C7_1 137.1(12)
N14_1 Eu2 N12_1 C7_1 -178.9(14)
N1_1 Eu2 N12_1 C7_1 -13.1(11)
N14_2 Eu2 N12_1 C7_1 106.8(13)
N12_1 C11_1 C13_1 N14_1 1(5)
C10_1 C11_1 C13_1 N14_1 179(3)
N12_1 C11_1 C13_1 O17_1 177(3)
C10_1 C11_1 C13_1 O17_1 -4(5)
O17_1 C13_1 N14_1 C15_1 -7(5)
C11_1 C13_1 N14_1 C15_1 169(3)
O17_1 C13_1 N14_1 Eu2 -174(3)
C11_1 C13_1 N14_1 Eu2 2(5)
O25_11 Eu2 N14_1 C13_1 90(3)
O26_1 Eu2 N14_1 C13_1 -118(3)
O26_2 Eu2 N14_1 C13_1 -87(3)
N1_2 Eu2 N14_1 C13_1 -152(3)
N12_2 Eu2 N14_1 C13_1 145(3)
N12_1 Eu2 N14_1 C13_1 -3(3)
N1_1 Eu2 N14_1 C13_1 -18(3)
N14_2 Eu2 N14_1 C13_1 79(3)
O25_11 Eu2 N14_1 C15_1 -73(3)
O26_1 Eu2 N14_1 C15_1 79(3)
O26_2 Eu2 N14_1 C15_1 111(3)
N1_2 Eu2 N14_1 C15_1 46(2)
N12_2 Eu2 N14_1 C15_1 -18(2)
N12_1 Eu2 N14_1 C15_1 -165(3)
N1_1 Eu2 N14_1 C15_1 180(2)
N14_2 Eu2 N14_1 C15_1 -84(3)
C13_1 N14_1 C15_1 C18_1 137(3)
Eu2 N14_1 C15_1 C18_1 -60(3)
C13_1 N14_1 C15_1 C16_1 16(4)
Eu2 N14_1 C15_1 C16_1 179(2)
C18_1 C15_1 C16_1 O17_1 -140(2)
N14_1 C15_1 C16_1 O17_1 -18(3)
N14_1 C13_1 O17_1 C16_1 -6(5)
C11_1 C13_1 O17_1 C16_1 178(3)
C15_1 C16_1 O17_1 C13_1 15(4)
N14_1 C15_1 C18_1 C19_1 135.9(19)
C16_1 C15_1 C18_1 C19_1 -109(2)
N14_1 C15_1 C18_1 C23_1 -48(3)
C16_1 C15_1 C18_1 C23_1 67(3)
C23_1 C18_1 C19_1 C20_1 0.0
C15_1 C18_1 C19_1 C20_1 176(2)
C18_1 C19_1 C20_1 C21_1 0.0
C19_1 C20_1 C21_1 C22_1 0.0
C20_1 C21_1 C22_1 C23_1 0.0
C21_1 C22_1 C23_1 C18_1 0.0
C19_1 C18_1 C23_1 C22_1 0.0
C15_1 C18_1 C23_1 C22_1 -176(2)
N1_1 C2_1 C24_1 O25_1 -178.9(14)
C3_1 C2_1 C24_1 O25_1 -3.5(14)
N1_1 C2_1 C24_1 O26_1 1.1(14)
C3_1 C2_1 C24_1 O26_1 176.5(14)
O26_1 C24_1 O25_1 Eu1 26(2)
C2_1 C24_1 O25_1 Eu1 -154(2)
O25_7 Eu1 O25_1 C24_1 146(32)
O25_3 Eu1 O25_1 C24_1 26(2)
O25_6 Eu1 O25_1 C24_1 118(2)
O25_12 Eu1 O25_1 C24_1 -64(2)
O25_9 Eu1 O25_1 C24_1 -154(2)
O25_1 C24_1 O26_1 Eu2 161.3(14)
C2_1 C24_1 O26_1 Eu2 -18.7(14)
O25_11 Eu2 O26_1 C24_1 -65.4(14)
O26_2 Eu2 O26_1 C24_1 101.9(15)
N1_2 Eu2 O26_1 C24_1 170.5(16)
N12_2 Eu2 O26_1 C24_1 -134.8(14)
N12_1 Eu2 O26_1 C24_1 35.3(17)
N14_1 Eu2 O26_1 C24_1 134.9(15)
N1_1 Eu2 O26_1 C24_1 18.5(12)
N14_2 Eu2 O26_1 C24_1 -69.1(18)
O25_11 Eu2 N1_2 C2_2 -122.4(12)
O26_1 Eu2 N1_2 C2_2 -65.2(12)
O26_2 Eu2 N1_2 C2_2 15.5(11)
N12_2 Eu2 N1_2 C2_2 176.9(13)
N12_1 Eu2 N1_2 C2_2 55.4(15)
N14_1 Eu2 N1_2 C2_2 98.7(12)
N1_1 Eu2 N1_2 C2_2 -32.8(14)
N14_2 Eu2 N1_2 C2_2 159.7(12)
O25_11 Eu2 N1_2 C6_2 47.6(13)
O26_1 Eu2 N1_2 C6_2 104.7(12)
O26_2 Eu2 N1_2 C6_2 -174.6(13)
N12_2 Eu2 N1_2 C6_2 -13.1(11)
N12_1 Eu2 N1_2 C6_2 -134.7(12)
N14_1 Eu2 N1_2 C6_2 -91.4(12)
N1_1 Eu2 N1_2 C6_2 137.1(12)
N14_2 Eu2 N1_2 C6_2 -30.3(14)
C6_2 N1_2 C2_2 C3_2 0.0(3)
Eu2 N1_2 C2_2 C3_2 170.3(12)
C6_2 N1_2 C2_2 C24_2 178.2(15)
Eu2 N1_2 C2_2 C24_2 -11.5(15)
N1_2 C2_2 C3_2 C4_2 0.0(3)
C24_2 C2_2 C3_2 C4_2 -178.1(16)
C2_2 C3_2 C4_2 C5_2 0.0(7)
C3_2 C4_2 C5_2 C6_2 0.0(9)
C2_2 N1_2 C6_2 C5_2 0.0(7)
Eu2 N1_2 C6_2 C5_2 -169.9(13)
C2_2 N1_2 C6_2 C7_2 -173.3(19)
Eu2 N1_2 C6_2 C7_2 16.7(18)
C4_2 C5_2 C6_2 N1_2 0.0(10)
C4_2 C5_2 C6_2 C7_2 173(2)
N1_2 C6_2 C7_2 N12_2 -8(2)
C5_2 C6_2 C7_2 N12_2 178.8(13)
N1_2 C6_2 C7_2 C8_2 172.9(13)
C5_2 C6_2 C7_2 C8_2 0(2)
N12_2 C7_2 C8_2 C9_2 0.0(3)
C6_2 C7_2 C8_2 C9_2 179(2)
C7_2 C8_2 C9_2 C10_2 -0.1(3)
C8_2 C9_2 C10_2 C11_2 0.2(7)
C9_2 C10_2 C11_2 N12_2 -0.2(9)
C9_2 C10_2 C11_2 C13_2 173(3)
C8_2 C7_2 N12_2 C11_2 0.0(7)
C6_2 C7_2 N12_2 C11_2 -179.2(19)
C8_2 C7_2 N12_2 Eu2 175.4(13)
C6_2 C7_2 N12_2 Eu2 -3.8(18)
C10_2 C11_2 N12_2 C7_2 0.1(9)
C13_2 C11_2 N12_2 C7_2 -174(2)
C10_2 C11_2 N12_2 Eu2 -175.2(13)
C13_2 C11_2 N12_2 Eu2 11(2)
O25_11 Eu2 N12_2 C7_2 -115.4(12)
O26_1 Eu2 N12_2 C7_2 -50.7(12)
O26_2 Eu2 N12_2 C7_2 29.1(14)
N1_2 Eu2 N12_2 C7_2 8.4(11)
N12_1 Eu2 N12_2 C7_2 139.9(12)
N14_1 Eu2 N12_2 C7_2 100.3(12)
N1_1 Eu2 N12_2 C7_2 -112.5(18)
N14_2 Eu2 N12_2 C7_2 172.7(14)
O25_11 Eu2 N12_2 C11_2 59.9(12)
O26_1 Eu2 N12_2 C11_2 124.6(12)
O26_2 Eu2 N12_2 C11_2 -155.7(11)
N1_2 Eu2 N12_2 C11_2 -176.3(13)
N12_1 Eu2 N12_2 C11_2 -44.8(15)
N14_1 Eu2 N12_2 C11_2 -84.5(12)
N1_1 Eu2 N12_2 C11_2 63(2)
N14_2 Eu2 N12_2 C11_2 -12.1(12)
C10_2 C11_2 C13_2 N14_2 -171(3)
N12_2 C11_2 C13_2 N14_2 2(4)
C10_2 C11_2 C13_2 O17_2 0(4)
N12_2 C11_2 C13_2 O17_2 174(2)
O17_2 C13_2 N14_2 C15_2 -3(4)
C11_2 C13_2 N14_2 C15_2 168(3)
O17_2 C13_2 N14_2 Eu2 176(2)
C11_2 C13_2 N14_2 Eu2 -13(4)
O25_11 Eu2 N14_2 C13_2 -73(3)
O26_1 Eu2 N14_2 C13_2 -70(3)
O26_2 Eu2 N14_2 C13_2 127(2)
N1_2 Eu2 N14_2 C13_2 29(3)
N12_2 Eu2 N14_2 C13_2 12(2)
N12_1 Eu2 N14_2 C13_2 166(3)
N14_1 Eu2 N14_2 C13_2 98(3)
N1_1 Eu2 N14_2 C13_2 -141(2)
O25_11 Eu2 N14_2 C15_2 105(3)
O26_1 Eu2 N14_2 C15_2 109(3)
O26_2 Eu2 N14_2 C15_2 -55(3)
N1_2 Eu2 N14_2 C15_2 -152(3)
N12_2 Eu2 N14_2 C15_2 -169(3)
N12_1 Eu2 N14_2 C15_2 -15(3)
N14_1 Eu2 N14_2 C15_2 -83(3)
N1_1 Eu2 N14_2 C15_2 38(3)
C13_2 N14_2 C15_2 C18_2 132(3)
Eu2 N14_2 C15_2 C18_2 -47(4)
C13_2 N14_2 C15_2 C16_2 9(3)
Eu2 N14_2 C15_2 C16_2 -170(2)
C18_2 C15_2 C16_2 O17_2 -133(2)
N14_2 C15_2 C16_2 O17_2 -12(3)
N14_2 C13_2 O17_2 C16_2 -5(4)
C11_2 C13_2 O17_2 C16_2 -177(3)
C15_2 C16_2 O17_2 C13_2 11(4)
N14_2 C15_2 C18_2 C19_2 144.6(18)
C16_2 C15_2 C18_2 C19_2 -102(2)
N14_2 C15_2 C18_2 C23_2 -38(3)
C16_2 C15_2 C18_2 C23_2 75(3)
C23_2 C18_2 C19_2 C20_2 0.0
C15_2 C18_2 C19_2 C20_2 177(2)
C18_2 C19_2 C20_2 C21_2 0.0
C19_2 C20_2 C21_2 C22_2 0.0
C20_2 C21_2 C22_2 C23_2 0.0
C21_2 C22_2 C23_2 C18_2 0.0
C19_2 C18_2 C23_2 C22_2 0.0
C15_2 C18_2 C23_2 C22_2 -177(2)
N1_2 C2_2 C24_2 O25_2 174.2(13)
C3_2 C2_2 C24_2 O25_2 -7.5(13)
N1_2 C2_2 C24_2 O26_2 -5.7(13)
C3_2 C2_2 C24_2 O26_2 172.5(13)
O26_2 C24_2 O25_2 Eu3 46(3)
C2_2 C24_2 O25_2 Eu3 -134(3)
O26_3 Eu3 O25_2 C24_2 57(3)
O26_4 Eu3 O25_2 C24_2 73(3)
N12_3 Eu3 O25_2 C24_2 177(3)
N1_3 Eu3 O25_2 C24_2 124(3)
N1_4 Eu3 O25_2 C24_2 -6(3)
N12_4 Eu3 O25_2 C24_2 -56(3)
N14_3 Eu3 O25_2 C24_2 -108(3)
N14_4 Eu3 O25_2 C24_2 -123(3)
O25_2 C24_2 O26_2 Eu2 -159.3(12)
C2_2 C24_2 O26_2 Eu2 20.7(12)
O25_11 Eu2 O26_2 C24_2 75.8(18)
O26_1 Eu2 O26_2 C24_2 56.6(13)
N1_2 Eu2 O26_2 C24_2 -18.9(11)
N12_2 Eu2 O26_2 C24_2 -39.3(16)
N12_1 Eu2 O26_2 C24_2 -173.1(14)
N14_1 Eu2 O26_2 C24_2 -108.3(13)
N1_1 Eu2 O26_2 C24_2 123.7(14)
N14_2 Eu2 O26_2 C24_2 -134.7(14)
O26_3 Eu3 N1_3 C2_3 9.2(11)
O25_2 Eu3 N1_3 C2_3 -66.9(11)
O26_4 Eu3 N1_3 C2_3 83.7(12)
N12_3 Eu3 N1_3 C2_3 170.5(13)
N1_4 Eu3 N1_3 C2_3 42.5(15)
N12_4 Eu3 N1_3 C2_3 -67(2)
N14_3 Eu3 N1_3 C2_3 144.7(12)
N14_4 Eu3 N1_3 C2_3 -127.9(12)
O26_3 Eu3 N1_3 C6_3 -178.1(13)
O25_2 Eu3 N1_3 C6_3 105.9(12)
O26_4 Eu3 N1_3 C6_3 -103.5(13)
N12_3 Eu3 N1_3 C6_3 -16.8(11)
N1_4 Eu3 N1_3 C6_3 -144.7(12)
N12_4 Eu3 N1_3 C6_3 105.8(19)
N14_3 Eu3 N1_3 C6_3 -42.6(15)
N14_4 Eu3 N1_3 C6_3 44.8(13)
C6_3 N1_3 C2_3 C3_3 0.1(3)
Eu3 N1_3 C2_3 C3_3 172.9(13)
C6_3 N1_3 C2_3 C24_3 177.8(16)
Eu3 N1_3 C2_3 C24_3 -9.4(15)
N1_3 C2_3 C3_3 C4_3 0.0(3)
C24_3 C2_3 C3_3 C4_3 -177.7(16)
C2_3 C3_3 C4_3 C5_3 0.0(7)
C3_3 C4_3 C5_3 C6_3 0.0(9)
C2_3 N1_3 C6_3 C5_3 -0.1(7)
Eu3 N1_3 C6_3 C5_3 -172.4(15)
C2_3 N1_3 C6_3 C7_3 -175(2)
Eu3 N1_3 C6_3 C7_3 12.4(19)
C4_3 C5_3 C6_3 N1_3 0.1(9)
C4_3 C5_3 C6_3 C7_3 174(2)
N1_3 C6_3 C7_3 N12_3 6(2)
C5_3 C6_3 C7_3 N12_3 -168.3(16)
N1_3 C6_3 C7_3 C8_3 174.5(13)
C5_3 C6_3 C7_3 C8_3 0(3)
N12_3 C7_3 C8_3 C9_3 0.0(3)
C6_3 C7_3 C8_3 C9_3 -168(2)
C7_3 C8_3 C9_3 C10_3 0.1(3)
C8_3 C9_3 C10_3 C11_3 -0.1(7)
C9_3 C10_3 C11_3 N12_3 0.1(9)
C9_3 C10_3 C11_3 C13_3 165(3)
C8_3 C7_3 N12_3 C11_3 0.0(7)
C6_3 C7_3 N12_3 C11_3 167(2)
C8_3 C7_3 N12_3 Eu3 170.5(14)
C6_3 C7_3 N12_3 Eu3 -22(2)
C10_3 C11_3 N12_3 C7_3 0.0(9)
C13_3 C11_3 N12_3 C7_3 -169(2)
C10_3 C11_3 N12_3 Eu3 -170.2(15)
C13_3 C11_3 N12_3 Eu3 21(2)
O26_3 Eu3 N12_3 C7_3 39.7(15)
O25_2 Eu3 N12_3 C7_3 -41.5(14)
O26_4 Eu3 N12_3 C7_3 101.4(13)
N1_3 Eu3 N12_3 C7_3 19.1(12)
N1_4 Eu3 N12_3 C7_3 143.2(13)
N12_4 Eu3 N12_3 C7_3 -128.9(14)
N14_3 Eu3 N12_3 C7_3 175.3(15)
N14_4 Eu3 N12_3 C7_3 -97.5(13)
O26_3 Eu3 N12_3 C11_3 -150.2(13)
O25_2 Eu3 N12_3 C11_3 128.6(13)
O26_4 Eu3 N12_3 C11_3 -88.6(14)
N1_3 Eu3 N12_3 C11_3 -170.8(15)
N1_4 Eu3 N12_3 C11_3 -46.8(17)
N12_4 Eu3 N12_3 C11_3 41.2(17)
N14_3 Eu3 N12_3 C11_3 -14.7(14)
N14_4 Eu3 N12_3 C11_3 72.6(14)
C10_3 C11_3 C13_3 N14_3 174(3)
N12_3 C11_3 C13_3 N14_3 -19(5)
C10_3 C11_3 C13_3 O17_3 0(5)
N12_3 C11_3 C13_3 O17_3 167(3)
O17_3 C13_3 N14_3 C15_3 -12(5)
C11_3 C13_3 N14_3 C15_3 175(4)
O17_3 C13_3 N14_3 Eu3 -179(3)
C11_3 C13_3 N14_3 Eu3 8(6)
O26_3 Eu3 N14_3 C13_3 118(3)
O25_2 Eu3 N14_3 C13_3 -87(3)
O26_4 Eu3 N14_3 C13_3 93(3)
N12_3 Eu3 N14_3 C13_3 3(3)
N1_3 Eu3 N14_3 C13_3 29(3)
N1_4 Eu3 N14_3 C13_3 161(3)
N12_4 Eu3 N14_3 C13_3 -136(3)
N14_4 Eu3 N14_3 C13_3 -72(3)
O26_3 Eu3 N14_3 C15_3 -43(4)
O25_2 Eu3 N14_3 C15_3 112(3)
O26_4 Eu3 N14_3 C15_3 -68(3)
N12_3 Eu3 N14_3 C15_3 -158(3)
N1_3 Eu3 N14_3 C15_3 -132(3)
N1_4 Eu3 N14_3 C15_3 0(3)
N12_4 Eu3 N14_3 C15_3 63(3)
N14_4 Eu3 N14_3 C15_3 127(3)
C13_3 N14_3 C15_3 C18_3 130(3)
Eu3 N14_3 C15_3 C18_3 -68(4)
C13_3 N14_3 C15_3 C16_3 15(4)
Eu3 N14_3 C15_3 C16_3 177(3)
N14_3 C15_3 C16_3 O17_3 -14(4)
C18_3 C15_3 C16_3 O17_3 -133(3)
N14_3 C13_3 O17_3 C16_3 2(5)
C11_3 C13_3 O17_3 C16_3 177(3)
C15_3 C16_3 O17_3 C13_3 8(5)
N14_3 C15_3 C18_3 C19_3 125(2)
C16_3 C15_3 C18_3 C19_3 -124(3)
N14_3 C15_3 C18_3 C23_3 -53(3)
C16_3 C15_3 C18_3 C23_3 58(3)
C23_3 C18_3 C19_3 C20_3 0.0
C15_3 C18_3 C19_3 C20_3 -178(3)
C18_3 C19_3 C20_3 C21_3 0.0
C19_3 C20_3 C21_3 C22_3 0.0
C20_3 C21_3 C22_3 C23_3 0.0
C21_3 C22_3 C23_3 C18_3 0.0
C19_3 C18_3 C23_3 C22_3 0.0
C15_3 C18_3 C23_3 C22_3 178(3)
N1_3 C2_3 C24_3 O25_3 -177.9(14)
C3_3 C2_3 C24_3 O25_3 -0.2(13)
N1_3 C2_3 C24_3 O26_3 2.1(14)
C3_3 C2_3 C24_3 O26_3 179.8(13)
O26_3 C24_3 O25_3 Eu1 -19.8(19)
C2_3 C24_3 O25_3 Eu1 160.2(19)
O25_7 Eu1 O25_3 C24_3 -123(2)
O25_6 Eu1 O25_3 C24_3 -35(2)
O25_12 Eu1 O25_3 C24_3 146(2)
O25_1 Eu1 O25_3 C24_3 55(2)
O25_9 Eu1 O25_3 C24_3 48(23)
O25_3 C24_3 O26_3 Eu3 -172.1(13)
C2_3 C24_3 O26_3 Eu3 8.0(13)
O25_2 Eu3 O26_3 C24_3 73.2(13)
O26_4 Eu3 O26_3 C24_3 -96.3(14)
N12_3 Eu3 O26_3 C24_3 -29.6(16)
N1_3 Eu3 O26_3 C24_3 -9.3(11)
N1_4 Eu3 O26_3 C24_3 -164.4(15)
N12_4 Eu3 O26_3 C24_3 141.3(13)
N14_3 Eu3 O26_3 C24_3 -120.9(14)
N14_4 Eu3 O26_3 C24_3 73.4(17)
O26_3 Eu3 N1_4 C2_4 60.9(11)
O25_2 Eu3 N1_4 C2_4 121.9(12)
O26_4 Eu3 N1_4 C2_4 -16.0(12)
N12_3 Eu3 N1_4 C2_4 -62.9(15)
N1_3 Eu3 N1_4 C2_4 29.8(16)
N12_4 Eu3 N1_4 C2_4 178.4(13)
N14_3 Eu3 N1_4 C2_4 -92.5(13)
N14_4 Eu3 N1_4 C2_4 -161.2(12)
O26_3 Eu3 N1_4 C6_4 -100.5(13)
O25_2 Eu3 N1_4 C6_4 -39.4(15)
O26_4 Eu3 N1_4 C6_4 -177.3(15)
N12_3 Eu3 N1_4 C6_4 135.8(13)
N1_3 Eu3 N1_4 C6_4 -131.5(14)
N12_4 Eu3 N1_4 C6_4 17.1(13)
N14_3 Eu3 N1_4 C6_4 106.1(15)
N14_4 Eu3 N1_4 C6_4 37.5(15)
C6_4 N1_4 C2_4 C3_4 -0.1(3)
Eu3 N1_4 C2_4 C3_4 -162.3(13)
C6_4 N1_4 C2_4 C24_4 178.4(17)
Eu3 N1_4 C2_4 C24_4 16.2(15)
N1_4 C2_4 C3_4 C4_4 0.1(3)
C24_4 C2_4 C3_4 C4_4 -178.4(18)
C2_4 C3_4 C4_4 C5_4 -0.2(7)
C3_4 C4_4 C5_4 C6_4 0.4(9)
C2_4 N1_4 C6_4 C5_4 0.2(7)
Eu3 N1_4 C6_4 C5_4 161.0(14)
C2_4 N1_4 C6_4 C7_4 178(2)
Eu3 N1_4 C6_4 C7_4 -22(2)
C4_4 C5_4 C6_4 N1_4 -0.4(9)
C4_4 C5_4 C6_4 C7_4 -177(2)
N1_4 C6_4 C7_4 N12_4 10(2)
C5_4 C6_4 C7_4 N12_4 -172.3(14)
N1_4 C6_4 C7_4 C8_4 -170.4(14)
C5_4 C6_4 C7_4 C8_4 7(3)
N12_4 C7_4 C8_4 C9_4 0.0(3)
C6_4 C7_4 C8_4 C9_4 -179(2)
C7_4 C8_4 C9_4 C10_4 0.0(3)
C8_4 C9_4 C10_4 C11_4 0.0(6)
C9_4 C10_4 C11_4 N12_4 0.0(9)
C9_4 C10_4 C11_4 C13_4 -175(3)
C10_4 C11_4 N12_4 C7_4 0.0(9)
C13_4 C11_4 N12_4 C7_4 176(2)
C10_4 C11_4 N12_4 Eu3 175.0(14)
C13_4 C11_4 N12_4 Eu3 -9(2)
C8_4 C7_4 N12_4 C11_4 0.0(7)
C6_4 C7_4 N12_4 C11_4 179(2)
C8_4 C7_4 N12_4 Eu3 -174.9(14)
C6_4 C7_4 N12_4 Eu3 4(2)
O26_3 Eu3 N12_4 C11_4 -122.9(12)
O25_2 Eu3 N12_4 C11_4 -57.4(12)
O26_4 Eu3 N12_4 C11_4 158.7(12)
N12_3 Eu3 N12_4 C11_4 47.4(15)
N1_3 Eu3 N12_4 C11_4 -57(2)
N1_4 Eu3 N12_4 C11_4 174.7(14)
N14_3 Eu3 N12_4 C11_4 96.4(13)
N14_4 Eu3 N12_4 C11_4 13.7(12)
O26_3 Eu3 N12_4 C7_4 52.0(13)
O25_2 Eu3 N12_4 C7_4 117.5(13)
O26_4 Eu3 N12_4 C7_4 -26.4(15)
N12_3 Eu3 N12_4 C7_4 -137.8(13)
N1_3 Eu3 N12_4 C7_4 117.5(18)
N1_4 Eu3 N12_4 C7_4 -10.5(12)
N14_3 Eu3 N12_4 C7_4 -88.8(14)
N14_4 Eu3 N12_4 C7_4 -171.4(15)
N12_4 C11_4 C13_4 N14_4 -9(4)
C10_4 C11_4 C13_4 N14_4 167(3)
N12_4 C11_4 C13_4 O17_4 167(3)
C10_4 C11_4 C13_4 O17_4 -17(4)
O17_4 C13_4 N14_4 C15_4 4(4)
C11_4 C13_4 N14_4 C15_4 -180(3)
O17_4 C13_4 N14_4 Eu3 -154(2)
C11_4 C13_4 N14_4 Eu3 21(4)
O26_3 Eu3 N14_4 C13_4 67(3)
O25_2 Eu3 N14_4 C13_4 67(2)
O26_4 Eu3 N14_4 C13_4 -132(2)
N12_3 Eu3 N14_4 C13_4 -170(3)
N1_3 Eu3 N14_4 C13_4 135(2)
N1_4 Eu3 N14_4 C13_4 -37(3)
N12_4 Eu3 N14_4 C13_4 -17(2)
N14_3 Eu3 N14_4 C13_4 -104(2)
O26_3 Eu3 N14_4 C15_4 -85(3)
O25_2 Eu3 N14_4 C15_4 -85(2)
O26_4 Eu3 N14_4 C15_4 76(3)
N12_3 Eu3 N14_4 C15_4 38(2)
N1_3 Eu3 N14_4 C15_4 -18(2)
N1_4 Eu3 N14_4 C15_4 171(2)
N12_4 Eu3 N14_4 C15_4 -169(3)
N14_3 Eu3 N14_4 C15_4 104(2)
C13_4 N14_4 C15_4 C18_4 101(3)
Eu3 N14_4 C15_4 C18_4 -105(3)
C13_4 N14_4 C15_4 C16_4 -11(3)
Eu3 N14_4 C15_4 C16_4 142(2)
C18_4 C15_4 C16_4 O17_4 -108(3)
N14_4 C15_4 C16_4 O17_4 14(4)
N14_4 C13_4 O17_4 C16_4 5(5)
C11_4 C13_4 O17_4 C16_4 -171(3)
C15_4 C16_4 O17_4 C13_4 -12(4)
N14_4 C15_4 C18_4 C19_4 151(2)
C16_4 C15_4 C18_4 C19_4 -98(3)
N14_4 C15_4 C18_4 C23_4 -31(3)
C16_4 C15_4 C18_4 C23_4 80(3)
C23_4 C18_4 C19_4 C20_4 0.0
C15_4 C18_4 C19_4 C20_4 177(3)
C18_4 C19_4 C20_4 C21_4 0.0
C19_4 C20_4 C21_4 C22_4 0.0
C20_4 C21_4 C22_4 C23_4 0.0
C21_4 C22_4 C23_4 C18_4 0.0
C19_4 C18_4 C23_4 C22_4 0.0
C15_4 C18_4 C23_4 C22_4 -178(3)
N1_4 C2_4 C24_4 O25_4 177.4(14)
C3_4 C2_4 C24_4 O25_4 -4.1(13)
N1_4 C2_4 C24_4 O26_4 -2.6(14)
C3_4 C2_4 C24_4 O26_4 175.9(13)
O26_4 C24_4 O25_4 Eu4 -34(3)
C2_4 C24_4 O25_4 Eu4 146(3)
O26_5 Eu4 O25_4 C24_4 -84(3)
O26_6 Eu4 O25_4 C24_4 -64(3)
N14_6 Eu4 O25_4 C24_4 101(3)
N1_5 Eu4 O25_4 C24_4 -6(3)
N1_6 Eu4 O25_4 C24_4 -134(3)
N12_5 Eu4 O25_4 C24_4 42(3)
N12_6 Eu4 O25_4 C24_4 174(3)
N14_5 Eu4 O25_4 C24_4 113(3)
C13_6 Eu4 O25_4 C24_4 130(3)
C24_6 Eu4 O25_4 C24_4 -85(3)
O25_4 C24_4 O26_4 Eu3 165.6(14)
C2_4 C24_4 O26_4 Eu3 -14.4(14)
O26_3 Eu3 O26_4 C24_4 -64.4(14)
O25_2 Eu3 O26_4 C24_4 -80.6(18)
N12_3 Eu3 O26_4 C24_4 165.4(15)
N1_3 Eu3 O26_4 C24_4 -130.9(15)
N1_4 Eu3 O26_4 C24_4 16.6(12)
N12_4 Eu3 O26_4 C24_4 32.2(18)
N14_3 Eu3 O26_4 C24_4 99.5(15)
N14_4 Eu3 O26_4 C24_4 128.9(16)
O25_4 Eu4 N1_5 C2_5 -125.6(11)
O26_5 Eu4 N1_5 C2_5 14.6(11)
O26_6 Eu4 N1_5 C2_5 -67.2(11)
N14_6 Eu4 N1_5 C2_5 96.2(12)
N1_6 Eu4 N1_5 C2_5 -37.3(15)
N12_5 Eu4 N1_5 C2_5 176.6(13)
N12_6 Eu4 N1_5 C2_5 53.8(17)
N14_5 Eu4 N1_5 C2_5 158.2(13)
C13_6 Eu4 N1_5 C2_5 88.3(13)
C24_6 Eu4 N1_5 C2_5 -62.6(10)
O25_4 Eu4 N1_5 C6_5 48.2(15)
O26_5 Eu4 N1_5 C6_5 -171.5(16)
O26_6 Eu4 N1_5 C6_5 106.6(14)
N14_6 Eu4 N1_5 C6_5 -90.0(15)
N1_6 Eu4 N1_5 C6_5 136.6(14)
N12_5 Eu4 N1_5 C6_5 -9.6(13)
N12_6 Eu4 N1_5 C6_5 -132.3(16)
N14_5 Eu4 N1_5 C6_5 -28.0(17)
C13_6 Eu4 N1_5 C6_5 -97.9(15)
C24_6 Eu4 N1_5 C6_5 111.2(13)
C6_5 N1_5 C2_5 C3_5 0.0(3)
Eu4 N1_5 C2_5 C3_5 174.3(13)
C6_5 N1_5 C2_5 C24_5 172.6(19)
Eu4 N1_5 C2_5 C24_5 -13.1(17)
N1_5 C2_5 C3_5 C4_5 0.0(3)
C24_5 C2_5 C3_5 C4_5 -173.2(17)
C2_5 C3_5 C4_5 C5_5 -0.1(7)
C3_5 C4_5 C5_5 C6_5 0.1(9)
C2_5 N1_5 C6_5 C5_5 0.0(7)
Eu4 N1_5 C6_5 C5_5 -173.3(15)
C2_5 N1_5 C6_5 C7_5 -177(2)
Eu4 N1_5 C6_5 C7_5 10(2)
C4_5 C5_5 C6_5 N1_5 -0.1(9)
C4_5 C5_5 C6_5 C7_5 176(2)
N1_5 C6_5 C7_5 N12_5 -1(2)
C5_5 C6_5 C7_5 N12_5 -178.0(15)
N1_5 C6_5 C7_5 C8_5 170.8(14)
C5_5 C6_5 C7_5 C8_5 -6(3)
N12_5 C7_5 C8_5 C9_5 0.0(3)
C6_5 C7_5 C8_5 C9_5 -172(2)
C7_5 C8_5 C9_5 C10_5 0.0(3)
C8_5 C9_5 C10_5 C11_5 -0.1(7)
C9_5 C10_5 C11_5 N12_5 0.0(9)
C9_5 C10_5 C11_5 C13_5 172(3)
C8_5 C7_5 N12_5 C11_5 -0.1(7)
C6_5 C7_5 N12_5 C11_5 173(2)
C8_5 C7_5 N12_5 Eu4 -179.8(15)
C6_5 C7_5 N12_5 Eu4 -7(2)
C10_5 C11_5 N12_5 C7_5 0.0(9)
C13_5 C11_5 N12_5 C7_5 -173(3)
C10_5 C11_5 N12_5 Eu4 179.8(15)
C13_5 C11_5 N12_5 Eu4 7(3)
O25_4 Eu4 N12_5 C7_5 -117.6(15)
O26_5 Eu4 N12_5 C7_5 27.9(17)
O26_6 Eu4 N12_5 C7_5 -50.3(15)
N14_6 Eu4 N12_5 C7_5 99.9(15)
N1_5 Eu4 N12_5 C7_5 8.5(13)
N1_6 Eu4 N12_5 C7_5 -110(2)
N12_6 Eu4 N12_5 C7_5 139.5(16)
N14_5 Eu4 N12_5 C7_5 172.1(17)
C13_6 Eu4 N12_5 C7_5 113.1(16)
C24_6 Eu4 N12_5 C7_5 -64.2(15)
O25_4 Eu4 N12_5 C11_5 62.7(12)
O26_5 Eu4 N12_5 C11_5 -151.8(12)
O26_6 Eu4 N12_5 C11_5 129.9(12)
N14_6 Eu4 N12_5 C11_5 -79.8(13)
N1_5 Eu4 N12_5 C11_5 -171.2(14)
N1_6 Eu4 N12_5 C11_5 71(2)
N12_6 Eu4 N12_5 C11_5 -40.2(17)
N14_5 Eu4 N12_5 C11_5 -7.6(13)
C13_6 Eu4 N12_5 C11_5 -66.7(14)
C24_6 Eu4 N12_5 C11_5 116.0(12)
N12_5 C11_5 C13_5 N14_5 1(6)
C10_5 C11_5 C13_5 N14_5 -172(4)
N12_5 C11_5 C13_5 O17_5 172(3)
C10_5 C11_5 C13_5 O17_5 -1(5)
O17_5 C13_5 N14_5 C15_5 3(6)
C11_5 C13_5 N14_5 C15_5 173(4)
O17_5 C13_5 N14_5 Eu4 -178(3)
C11_5 C13_5 N14_5 Eu4 -8(6)
O25_4 Eu4 N14_5 C13_5 -77(3)
O26_5 Eu4 N14_5 C13_5 122(3)
O26_6 Eu4 N14_5 C13_5 -73(3)
N14_6 Eu4 N14_5 C13_5 94(3)
N1_5 Eu4 N14_5 C13_5 25(3)
N1_6 Eu4 N14_5 C13_5 -143(3)
N12_5 Eu4 N14_5 C13_5 8(3)
N12_6 Eu4 N14_5 C13_5 163(3)
C13_6 Eu4 N14_5 C13_5 117(3)
C24_6 Eu4 N14_5 C13_5 -98(3)
O25_4 Eu4 N14_5 C15_5 101(4)
O26_5 Eu4 N14_5 C15_5 -61(5)
O26_6 Eu4 N14_5 C15_5 105(4)
N14_6 Eu4 N14_5 C15_5 -88(4)
N1_5 Eu4 N14_5 C15_5 -158(4)
N1_6 Eu4 N14_5 C15_5 34(4)
N12_5 Eu4 N14_5 C15_5 -175(4)
N12_6 Eu4 N14_5 C15_5 -19(4)
C13_6 Eu4 N14_5 C15_5 -65(4)
C24_6 Eu4 N14_5 C15_5 79(4)
C13_5 N14_5 C15_5 C18_5 139(4)
Eu4 N14_5 C15_5 C18_5 -39(6)
C13_5 N14_5 C15_5 C16_5 8(5)
Eu4 N14_5 C15_5 C16_5 -169(4)
C18_5 C15_5 C16_5 O17_5 -144(3)
N14_5 C15_5 C16_5 O17_5 -15(5)
N14_5 C13_5 O17_5 C16_5 -13(6)
C11_5 C13_5 O17_5 C16_5 175(4)
C15_5 C16_5 O17_5 C13_5 17(5)
N14_5 C15_5 C18_5 C19_5 138(3)
C16_5 C15_5 C18_5 C19_5 -99(4)
N14_5 C15_5 C18_5 C23_5 -48(4)
C16_5 C15_5 C18_5 C23_5 75(4)
C23_5 C18_5 C19_5 C20_5 0.0
C15_5 C18_5 C19_5 C20_5 174(3)
C18_5 C19_5 C20_5 C21_5 0.0
C19_5 C20_5 C21_5 C22_5 0.0
C20_5 C21_5 C22_5 C23_5 0.0
C21_5 C22_5 C23_5 C18_5 0.0
C19_5 C18_5 C23_5 C22_5 0.0
C15_5 C18_5 C23_5 C22_5 -174(3)
N1_5 C2_5 C24_5 O25_5 178.7(16)
C3_5 C2_5 C24_5 O25_5 -8.3(14)
N1_5 C2_5 C24_5 O26_5 -1.2(16)
C3_5 C2_5 C24_5 O26_5 171.7(14)
O26_5 C24_5 O25_5 Eu5 63(4)
C2_5 C24_5 O25_5 Eu5 -117(4)
O26_8 Eu5 O25_5 C24_5 53(4)
O26_7 Eu5 O25_5 C24_5 41(4)
N1_8 Eu5 O25_5 C24_5 -23(4)
N1_7 Eu5 O25_5 C24_5 108(4)
N12_8 Eu5 O25_5 C24_5 -73(4)
N12_7 Eu5 O25_5 C24_5 159(4)
N14_7 Eu5 O25_5 C24_5 -122(4)
N14_8 Eu5 O25_5 C24_5 -144(4)
O25_5 C24_5 O26_5 Eu4 -161.6(15)
C2_5 C24_5 O26_5 Eu4 18.4(15)
O25_4 Eu4 O26_5 C24_5 75(2)
O26_6 Eu4 O26_5 C24_5 55.3(15)
N14_6 Eu4 O26_5 C24_5 -108.9(17)
N1_5 Eu4 O26_5 C24_5 -19.2(13)
N1_6 Eu4 O26_5 C24_5 123.2(17)
N12_5 Eu4 O26_5 C24_5 -37.5(19)
N12_6 Eu4 O26_5 C24_5 -174.8(18)
N14_5 Eu4 O26_5 C24_5 -135.0(17)
C13_6 Eu4 O26_5 C24_5 -130.6(16)
C24_6 Eu4 O26_5 C24_5 75.9(15)
O25_4 Eu4 N1_6 C6_6 -101.0(14)
O26_5 Eu4 N1_6 C6_6 106.5(14)
O26_6 Eu4 N1_6 C6_6 -176.3(15)
N14_6 Eu4 N1_6 C6_6 34.8(17)
N1_5 Eu4 N1_6 C6_6 152.9(13)
N12_5 Eu4 N1_6 C6_6 -109(2)
N12_6 Eu4 N1_6 C6_6 20.6(13)
N14_5 Eu4 N1_6 C6_6 -40.2(16)
C13_6 Eu4 N1_6 C6_6 26.9(16)
C24_6 Eu4 N1_6 C6_6 -170.9(15)
O25_4 Eu4 N1_6 C2_6 64.5(12)
O26_5 Eu4 N1_6 C2_6 -88.0(13)
O26_6 Eu4 N1_6 C2_6 -10.8(12)
N14_6 Eu4 N1_6 C2_6 -159.6(13)
N1_5 Eu4 N1_6 C2_6 -41.5(15)
N12_5 Eu4 N1_6 C2_6 57(2)
N12_6 Eu4 N1_6 C2_6 -173.8(15)
N14_5 Eu4 N1_6 C2_6 125.4(14)
C13_6 Eu4 N1_6 C2_6 -167.6(14)
C24_6 Eu4 N1_6 C2_6 -5.4(9)
C6_6 N1_6 C2_6 C3_6 0.1(3)
Eu4 N1_6 C2_6 C3_6 -166.4(14)
C6_6 N1_6 C2_6 C24_6 175.8(16)
Eu4 N1_6 C2_6 C24_6 9.3(15)
N1_6 C2_6 C3_6 C4_6 0.0(3)
C24_6 C2_6 C3_6 C4_6 -175.1(18)
C2_6 C3_6 C4_6 C5_6 0.1(7)
C3_6 C4_6 C5_6 C6_6 -0.2(9)
C2_6 N1_6 C6_6 C5_6 -0.2(7)
Eu4 N1_6 C6_6 C5_6 165.3(15)
C2_6 N1_6 C6_6 C7_6 172(2)
Eu4 N1_6 C6_6 C7_6 -23(2)
C4_6 C5_6 C6_6 N1_6 0.2(9)
C4_6 C5_6 C6_6 C7_6 -171(3)
N1_6 C6_6 C7_6 N12_6 6(3)
C5_6 C6_6 C7_6 N12_6 177.6(17)
N1_6 C6_6 C7_6 C8_6 -165.2(18)
C5_6 C6_6 C7_6 C8_6 6(3)
N12_6 C7_6 C8_6 C9_6 -0.1(3)
C6_6 C7_6 C8_6 C9_6 171(3)
C7_6 C8_6 C9_6 C10_6 0.0(3)
C8_6 C9_6 C10_6 C11_6 0.0(6)
C9_6 C10_6 C11_6 N12_6 0.1(9)
C9_6 C10_6 C11_6 C13_6 168(4)
C10_6 C11_6 N12_6 C7_6 -0.1(9)
C13_6 C11_6 N12_6 C7_6 -171(3)
C10_6 C11_6 N12_6 Eu4 177.0(18)
C13_6 C11_6 N12_6 Eu4 7(3)
C8_6 C7_6 N12_6 C11_6 0.1(7)
C6_6 C7_6 N12_6 C11_6 -171(3)
C8_6 C7_6 N12_6 Eu4 -177.0(18)
C6_6 C7_6 N12_6 Eu4 12(3)
O25_4 Eu4 N12_6 C11_6 -132.6(16)
O26_5 Eu4 N12_6 C11_6 83.4(16)
O26_6 Eu4 N12_6 C11_6 148.1(15)
N14_6 Eu4 N12_6 C11_6 0.0(16)
N1_5 Eu4 N12_6 C11_6 48(2)
N1_6 Eu4 N12_6 C11_6 167.2(18)
N12_5 Eu4 N12_6 C11_6 -44(2)
N14_5 Eu4 N12_6 C11_6 -75.2(17)
C13_6 Eu4 N12_6 C11_6 -4.0(18)
C24_6 Eu4 N12_6 C11_6 158.5(14)
O25_4 Eu4 N12_6 C7_6 44.6(17)
O26_5 Eu4 N12_6 C7_6 -99.4(16)
O26_6 Eu4 N12_6 C7_6 -34.7(18)
N14_6 Eu4 N12_6 C7_6 177.2(18)
N1_5 Eu4 N12_6 C7_6 -134.9(17)
N1_6 Eu4 N12_6 C7_6 -15.6(15)
N12_5 Eu4 N12_6 C7_6 133.4(17)
N14_5 Eu4 N12_6 C7_6 102.0(17)
C13_6 Eu4 N12_6 C7_6 173(2)
C24_6 Eu4 N12_6 C7_6 -24.3(16)
N12_6 C11_6 C13_6 N14_6 -18(6)
C10_6 C11_6 C13_6 N14_6 172(4)
N12_6 C11_6 C13_6 O17_6 174(3)
C10_6 C11_6 C13_6 O17_6 4(5)
N12_6 C11_6 C13_6 Eu4 -5(2)
C10_6 C11_6 C13_6 Eu4 -174(2)
O25_4 Eu4 C13_6 N14_6 -116(3)
O26_5 Eu4 C13_6 N14_6 84(3)
O26_6 Eu4 C13_6 N14_6 98(3)
N1_5 Eu4 C13_6 N14_6 22(3)
N1_6 Eu4 C13_6 N14_6 162(3)
N12_5 Eu4 C13_6 N14_6 -38(3)
N12_6 Eu4 C13_6 N14_6 170(4)
N14_5 Eu4 C13_6 N14_6 -99(3)
C24_6 Eu4 C13_6 N14_6 138(2)
O25_4 Eu4 C13_6 O17_6 -97(11)
O26_5 Eu4 C13_6 O17_6 103(11)
O26_6 Eu4 C13_6 O17_6 117(11)
N14_6 Eu4 C13_6 O17_6 19(9)
N1_5 Eu4 C13_6 O17_6 41(11)
N1_6 Eu4 C13_6 O17_6 -179(100)
N12_5 Eu4 C13_6 O17_6 -19(11)
N12_6 Eu4 C13_6 O17_6 -171(12)
N14_5 Eu4 C13_6 O17_6 -80(11)
C24_6 Eu4 C13_6 O17_6 157(10)
O25_4 Eu4 C13_6 C11_6 78(3)
O26_5 Eu4 C13_6 C11_6 -83(2)
O26_6 Eu4 C13_6 C11_6 -69(3)
N14_6 Eu4 C13_6 C11_6 -167(5)
N1_5 Eu4 C13_6 C11_6 -145(2)
N1_6 Eu4 C13_6 C11_6 -5(3)
N12_5 Eu4 C13_6 C11_6 156(2)
N12_6 Eu4 C13_6 C11_6 3.3(15)
N14_5 Eu4 C13_6 C11_6 94(2)
C24_6 Eu4 C13_6 C11_6 -29(3)
O17_6 C13_6 N14_6 C15_6 -12(6)
C11_6 C13_6 N14_6 C15_6 -179(5)
Eu4 C13_6 N14_6 C15_6 162(4)
O17_6 C13_6 N14_6 Eu4 -174(3)
C11_6 C13_6 N14_6 Eu4 19(7)
O25_4 Eu4 N14_6 C13_6 84(3)
O26_5 Eu4 N14_6 C13_6 -93(3)
O26_6 Eu4 N14_6 C13_6 -126(3)
N1_5 Eu4 N14_6 C13_6 -159(3)
N1_6 Eu4 N14_6 C13_6 -21(3)
N12_5 Eu4 N14_6 C13_6 142(3)
N12_6 Eu4 N14_6 C13_6 -8(3)
N14_5 Eu4 N14_6 C13_6 72(3)
C24_6 Eu4 N14_6 C13_6 -80(4)
O25_4 Eu4 N14_6 C15_6 -71(3)
O26_5 Eu4 N14_6 C15_6 112(3)
O26_6 Eu4 N14_6 C15_6 79(3)
N1_5 Eu4 N14_6 C15_6 46(3)
N1_6 Eu4 N14_6 C15_6 -176(3)
N12_5 Eu4 N14_6 C15_6 -13(3)
N12_6 Eu4 N14_6 C15_6 -163(3)
N14_5 Eu4 N14_6 C15_6 -83(3)
C13_6 Eu4 N14_6 C15_6 -155(5)
C24_6 Eu4 N14_6 C15_6 125(3)
C13_6 N14_6 C15_6 C18_6 135(3)
Eu4 N14_6 C15_6 C18_6 -69(4)
C13_6 N14_6 C15_6 C16_6 17(4)
Eu4 N14_6 C15_6 C16_6 173(3)
C18_6 C15_6 C16_6 O17_6 -138(3)
N14_6 C15_6 C16_6 O17_6 -17(4)
N14_6 C13_6 O17_6 C16_6 0(6)
C11_6 C13_6 O17_6 C16_6 171(3)
Eu4 C13_6 O17_6 C16_6 -15(12)
C15_6 C16_6 O17_6 C13_6 11(5)
N14_6 C15_6 C18_6 C19_6 134(2)
C16_6 C15_6 C18_6 C19_6 -114(3)
N14_6 C15_6 C18_6 C23_6 -37(3)
C16_6 C15_6 C18_6 C23_6 75(3)
C23_6 C18_6 C19_6 C20_6 0.0
C15_6 C18_6 C19_6 C20_6 -171(3)
C18_6 C19_6 C20_6 C21_6 0.0
C19_6 C20_6 C21_6 C22_6 0.0
C20_6 C21_6 C22_6 C23_6 0.0
C21_6 C22_6 C23_6 C18_6 0.0
C19_6 C18_6 C23_6 C22_6 0.0
C15_6 C18_6 C23_6 C22_6 171(3)
N1_6 C2_6 C24_6 O25_6 -178.7(14)
C3_6 C2_6 C24_6 O25_6 -3.2(14)
N1_6 C2_6 C24_6 O26_6 1.3(14)
C3_6 C2_6 C24_6 O26_6 176.7(14)
N1_6 C2_6 C24_6 Eu4 -6.5(10)
C3_6 C2_6 C24_6 Eu4 168.9(14)
O25_4 Eu4 C24_6 O25_6 72(3)
O26_5 Eu4 C24_6 O25_6 -107(3)
O26_6 Eu4 C24_6 O25_6 -29(3)
N14_6 Eu4 C24_6 O25_6 -120(3)
N1_5 Eu4 C24_6 O25_6 -42(3)
N1_6 Eu4 C24_6 O25_6 165(3)
N12_5 Eu4 C24_6 O25_6 13(3)
N12_6 Eu4 C24_6 O25_6 176(3)
N14_5 Eu4 C24_6 O25_6 94(3)
C13_6 Eu4 C24_6 O25_6 -162(3)
O25_4 Eu4 C24_6 O26_6 101.9(13)
O26_5 Eu4 C24_6 O26_6 -77.3(12)
N14_6 Eu4 C24_6 O26_6 -90(2)
N1_5 Eu4 C24_6 O26_6 -12.5(12)
N1_6 Eu4 C24_6 O26_6 -165.6(11)
N12_5 Eu4 C24_6 O26_6 42.7(13)
N12_6 Eu4 C24_6 O26_6 -155.0(13)
N14_5 Eu4 C24_6 O26_6 123.7(14)
C13_6 Eu4 C24_6 O26_6 -132.4(18)
O25_4 Eu4 C24_6 C2_6 -88.0(10)
O26_5 Eu4 C24_6 C2_6 92.7(10)
O26_6 Eu4 C24_6 C2_6 170.1(10)
N14_6 Eu4 C24_6 C2_6 80(2)
N1_5 Eu4 C24_6 C2_6 157.6(10)
N1_6 Eu4 C24_6 C2_6 4.5(7)
N12_5 Eu4 C24_6 C2_6 -147.2(10)
N12_6 Eu4 C24_6 C2_6 15.0(10)
N14_5 Eu4 C24_6 C2_6 -66.2(12)
C13_6 Eu4 C24_6 C2_6 37.7(16)
O26_6 C24_6 O25_6 Eu1 19(2)
C2_6 C24_6 O25_6 Eu1 -161(2)
Eu4 C24_6 O25_6 Eu1 41(4)
O25_7 Eu1 O25_6 C24_6 34(2)
O25_3 Eu1 O25_6 C24_6 -57(2)
O25_12 Eu1 O25_6 C24_6 99(17)
O25_1 Eu1 O25_6 C24_6 -147(2)
O25_9 Eu1 O25_6 C24_6 125(2)
O25_6 C24_6 O26_6 Eu4 168.1(11)
C2_6 C24_6 O26_6 Eu4 -11.9(11)
O25_4 Eu4 O26_6 C24_6 -70.1(11)
O26_5 Eu4 O26_6 C24_6 97.8(12)
N14_6 Eu4 O26_6 C24_6 131.1(17)
N1_5 Eu4 O26_6 C24_6 166.7(13)
N1_6 Eu4 O26_6 C24_6 11.3(9)
N12_5 Eu4 O26_6 C24_6 -141.7(11)
N12_6 Eu4 O26_6 C24_6 29.6(15)
N14_5 Eu4 O26_6 C24_6 -73.9(16)
C13_6 Eu4 O26_6 C24_6 83.2(19)
O25_5 Eu5 N1_7 C2_7 -67.5(12)
O26_8 Eu5 N1_7 C2_7 82.4(12)
O26_7 Eu5 N1_7 C2_7 7.9(11)
N1_8 Eu5 N1_7 C2_7 39.5(15)
N12_8 Eu5 N1_7 C2_7 -70(2)
N12_7 Eu5 N1_7 C2_7 168.8(14)
N14_7 Eu5 N1_7 C2_7 144.7(12)
N14_8 Eu5 N1_7 C2_7 -131.2(12)
O25_5 Eu5 N1_7 C6_7 106.2(13)
O26_8 Eu5 N1_7 C6_7 -103.9(13)
O26_7 Eu5 N1_7 C6_7 -178.4(14)
N1_8 Eu5 N1_7 C6_7 -146.7(13)
N12_8 Eu5 N1_7 C6_7 103(2)
N12_7 Eu5 N1_7 C6_7 -17.5(12)
N14_7 Eu5 N1_7 C6_7 -41.6(15)
N14_8 Eu5 N1_7 C6_7 42.6(14)
C6_7 N1_7 C2_7 C3_7 -0.1(3)
Eu5 N1_7 C2_7 C3_7 174.2(13)
C6_7 N1_7 C2_7 C24_7 177.3(16)
Eu5 N1_7 C2_7 C24_7 -8.4(15)
N1_7 C2_7 C3_7 C4_7 0.0(3)
C24_7 C2_7 C3_7 C4_7 -177.3(16)
C2_7 C3_7 C4_7 C5_7 -0.1(7)
C3_7 C4_7 C5_7 C6_7 0.2(9)
C2_7 N1_7 C6_7 C5_7 0.2(7)
Eu5 N1_7 C6_7 C5_7 -173.5(15)
C2_7 N1_7 C6_7 C7_7 -174(2)
Eu5 N1_7 C6_7 C7_7 12(2)
C4_7 C5_7 C6_7 N1_7 -0.3(10)
C4_7 C5_7 C6_7 C7_7 173(2)
N1_7 C6_7 C7_7 N12_7 8(2)
C5_7 C6_7 C7_7 N12_7 -165.9(15)
N1_7 C6_7 C7_7 C8_7 178.1(15)
C5_7 C6_7 C7_7 C8_7 4(3)
N12_7 C7_7 C8_7 C9_7 0.1(3)
C6_7 C7_7 C8_7 C9_7 -169(2)
C7_7 C8_7 C9_7 C10_7 0.0(3)
C8_7 C9_7 C10_7 C11_7 0.0(6)
C9_7 C10_7 C11_7 N12_7 -0.1(9)
C9_7 C10_7 C11_7 C13_7 171(3)
C8_7 C7_7 N12_7 C11_7 -0.1(7)
C6_7 C7_7 N12_7 C11_7 170(2)
C8_7 C7_7 N12_7 Eu5 164.5(16)
C6_7 C7_7 N12_7 Eu5 -25(2)
C10_7 C11_7 N12_7 C7_7 0.1(9)
C13_7 C11_7 N12_7 C7_7 -171(3)
C10_7 C11_7 N12_7 Eu5 -165.5(15)
C13_7 C11_7 N12_7 Eu5 23(2)
O25_5 Eu5 N12_7 C7_7 -38.6(16)
O26_8 Eu5 N12_7 C7_7 105.5(15)
O26_7 Eu5 N12_7 C7_7 42.5(16)
N1_8 Eu5 N12_7 C7_7 143.4(14)
N1_7 Eu5 N12_7 C7_7 22.1(13)
N12_8 Eu5 N12_7 C7_7 -123.4(16)
N14_7 Eu5 N12_7 C7_7 180.0(17)
N14_8 Eu5 N12_7 C7_7 -94.1(15)
O25_5 Eu5 N12_7 C11_7 126.5(13)
O26_8 Eu5 N12_7 C11_7 -89.4(13)
O26_7 Eu5 N12_7 C11_7 -152.4(12)
N1_8 Eu5 N12_7 C11_7 -51.5(17)
N1_7 Eu5 N12_7 C11_7 -172.8(15)
N12_8 Eu5 N12_7 C11_7 41.8(17)
N14_7 Eu5 N12_7 C11_7 -14.9(13)
N14_8 Eu5 N12_7 C11_7 71.0(13)
N12_7 C11_7 C13_7 N14_7 -21(5)
C10_7 C11_7 C13_7 N14_7 168(3)
N12_7 C11_7 C13_7 O17_7 155(3)
C10_7 C11_7 C13_7 O17_7 -16(4)
O17_7 C13_7 N14_7 C15_7 -12(5)
C11_7 C13_7 N14_7 C15_7 164(3)
O17_7 C13_7 N14_7 Eu5 -170(3)
C11_7 C13_7 N14_7 Eu5 6(5)
O25_5 Eu5 N14_7 C13_7 -90(3)
O26_8 Eu5 N14_7 C13_7 93(3)
O26_7 Eu5 N14_7 C13_7 116(3)
N1_8 Eu5 N14_7 C13_7 161(3)
N1_7 Eu5 N14_7 C13_7 27(3)
N12_8 Eu5 N14_7 C13_7 -136(3)
N12_7 Eu5 N14_7 C13_7 5(3)
N14_8 Eu5 N14_7 C13_7 -70(3)
O25_5 Eu5 N14_7 C15_7 122(3)
O26_8 Eu5 N14_7 C15_7 -55(3)
O26_7 Eu5 N14_7 C15_7 -32(3)
N1_8 Eu5 N14_7 C15_7 12(3)
N1_7 Eu5 N14_7 C15_7 -121(3)
N12_8 Eu5 N14_7 C15_7 76(3)
N12_7 Eu5 N14_7 C15_7 -144(3)
N14_8 Eu5 N14_7 C15_7 142(3)
C13_7 N14_7 C15_7 C18_7 146(3)
Eu5 N14_7 C15_7 C18_7 -64(4)
C13_7 N14_7 C15_7 C16_7 22(4)
Eu5 N14_7 C15_7 C16_7 171(3)
C18_7 C15_7 C16_7 O17_7 -146(3)
N14_7 C15_7 C16_7 O17_7 -23(3)
N14_7 C13_7 O17_7 C16_7 -4(5)
C11_7 C13_7 O17_7 C16_7 180(3)
C15_7 C16_7 O17_7 C13_7 18(4)
N14_7 C15_7 C18_7 C19_7 135(2)
C16_7 C15_7 C18_7 C19_7 -109(3)
N14_7 C15_7 C18_7 C23_7 -51(3)
C16_7 C15_7 C18_7 C23_7 65(3)
C23_7 C18_7 C19_7 C20_7 0.0
C15_7 C18_7 C19_7 C20_7 173(3)
C18_7 C19_7 C20_7 C21_7 0.0
C19_7 C20_7 C21_7 C22_7 0.0
C20_7 C21_7 C22_7 C23_7 0.0
C21_7 C22_7 C23_7 C18_7 0.0
C19_7 C18_7 C23_7 C22_7 0.0
C15_7 C18_7 C23_7 C22_7 -173(2)
N1_7 C2_7 C24_7 O25_7 -178.2(14)
C3_7 C2_7 C24_7 O25_7 -0.7(13)
N1_7 C2_7 C24_7 O26_7 1.9(14)
C3_7 C2_7 C24_7 O26_7 179.3(13)
O26_7 C24_7 O25_7 Eu1 -25(3)
C2_7 C24_7 O25_7 Eu1 155(2)
O25_3 Eu1 O25_7 C24_7 151(3)
O25_6 Eu1 O25_7 C24_7 59(3)
O25_12 Eu1 O25_7 C24_7 -119(3)
O25_1 Eu1 O25_7 C24_7 31(34)
O25_9 Eu1 O25_7 C24_7 -29(3)
O25_7 C24_7 O26_7 Eu5 -173.5(13)
C2_7 C24_7 O26_7 Eu5 6.5(13)
O25_5 Eu5 O26_7 C24_7 77.0(14)
O26_8 Eu5 O26_7 C24_7 -95.3(14)
N1_8 Eu5 O26_7 C24_7 -164.1(15)
N1_7 Eu5 O26_7 C24_7 -7.8(11)
N12_8 Eu5 O26_7 C24_7 141.8(13)
N12_7 Eu5 O26_7 C24_7 -27.2(16)
N14_7 Eu5 O26_7 C24_7 -118.5(15)
N14_8 Eu5 O26_7 C24_7 70.4(18)
O25_5 Eu5 N1_8 C6_8 -43.0(15)
O26_8 Eu5 N1_8 C6_8 177.0(15)
O26_7 Eu5 N1_8 C6_8 -105.7(13)
N1_7 Eu5 N1_8 C6_8 -135.4(14)
N12_8 Eu5 N1_8 C6_8 12.8(13)
N12_7 Eu5 N1_8 C6_8 135.0(14)
N14_7 Eu5 N1_8 C6_8 101.1(15)
N14_8 Eu5 N1_8 C6_8 33.4(16)
O25_5 Eu5 N1_8 C2_8 122.6(13)
O26_8 Eu5 N1_8 C2_8 -17.4(12)
O26_7 Eu5 N1_8 C2_8 59.8(12)
N1_7 Eu5 N1_8 C2_8 30.1(16)
N12_8 Eu5 N1_8 C2_8 178.4(14)
N12_7 Eu5 N1_8 C2_8 -59.4(16)
N14_7 Eu5 N1_8 C2_8 -93.3(14)
N14_8 Eu5 N1_8 C2_8 -161.1(12)
C6_8 N1_8 C2_8 C3_8 0.0(3)
Eu5 N1_8 C2_8 C3_8 -166.1(14)
C6_8 N1_8 C2_8 C24_8 -174.7(16)
Eu5 N1_8 C2_8 C24_8 19.2(15)
N1_8 C2_8 C3_8 C4_8 0.0(3)
C24_8 C2_8 C3_8 C4_8 174.3(18)
C2_8 C3_8 C4_8 C5_8 -0.1(7)
C3_8 C4_8 C5_8 C6_8 0.1(10)
C2_8 N1_8 C6_8 C5_8 0.0(7)
Eu5 N1_8 C6_8 C5_8 165.6(15)
C2_8 N1_8 C6_8 C7_8 -179(2)
Eu5 N1_8 C6_8 C7_8 -13(2)
C4_8 C5_8 C6_8 N1_8 -0.1(10)
C4_8 C5_8 C6_8 C7_8 178(2)
N1_8 C6_8 C7_8 N12_8 1(2)
C5_8 C6_8 C7_8 N12_8 -177.4(15)
N1_8 C6_8 C7_8 C8_8 -177.5(15)
C5_8 C6_8 C7_8 C8_8 4(3)
N12_8 C7_8 C8_8 C9_8 0.0(3)
C6_8 C7_8 C8_8 C9_8 178(3)
C7_8 C8_8 C9_8 C10_8 0.1(3)
C8_8 C9_8 C10_8 C11_8 -0.1(7)
C9_8 C10_8 C11_8 N12_8 0.2(9)
C9_8 C10_8 C11_8 C13_8 -173(3)
C8_8 C7_8 N12_8 C11_8 0.0(7)
C6_8 C7_8 N12_8 C11_8 -179(2)
C8_8 C7_8 N12_8 Eu5 -170.2(16)
C6_8 C7_8 N12_8 Eu5 11(2)
C10_8 C11_8 N12_8 C7_8 -0.1(9)
C13_8 C11_8 N12_8 C7_8 173(3)
C10_8 C11_8 N12_8 Eu5 170.7(15)
C13_8 C11_8 N12_8 Eu5 -16(3)
O25_5 Eu5 N12_8 C7_8 113.0(15)
O26_8 Eu5 N12_8 C7_8 -30.4(17)
O26_7 Eu5 N12_8 C7_8 48.6(15)
N1_8 Eu5 N12_8 C7_8 -12.7(13)
N1_7 Eu5 N12_8 C7_8 116(2)
N12_7 Eu5 N12_8 C7_8 -144.0(14)
N14_7 Eu5 N12_8 C7_8 -93.5(15)
N14_8 Eu5 N12_8 C7_8 -174.4(17)
O25_5 Eu5 N12_8 C11_8 -57.4(14)
O26_8 Eu5 N12_8 C11_8 159.3(13)
O26_7 Eu5 N12_8 C11_8 -121.8(14)
N1_8 Eu5 N12_8 C11_8 176.9(16)
N1_7 Eu5 N12_8 C11_8 -54(2)
N12_7 Eu5 N12_8 C11_8 45.7(17)
N14_7 Eu5 N12_8 C11_8 96.2(14)
N14_8 Eu5 N12_8 C11_8 15.2(14)
C10_8 C11_8 C13_8 N14_8 175(3)
N12_8 C11_8 C13_8 N14_8 2(5)
C10_8 C11_8 C13_8 O17_8 -25(4)
N12_8 C11_8 C13_8 O17_8 162(3)
O17_8 C13_8 N14_8 C15_8 19(5)
C11_8 C13_8 N14_8 C15_8 178(3)
O17_8 C13_8 N14_8 Eu5 -147(3)
C11_8 C13_8 N14_8 Eu5 12(5)
O25_5 Eu5 N14_8 C13_8 67(3)
O26_8 Eu5 N14_8 C13_8 -132(2)
O26_7 Eu5 N14_8 C13_8 73(3)
N1_8 Eu5 N14_8 C13_8 -33(3)
N1_7 Eu5 N14_8 C13_8 138(3)
N12_8 Eu5 N14_8 C13_8 -13(2)
N12_7 Eu5 N14_8 C13_8 -170(3)
N14_7 Eu5 N14_8 C13_8 -101(3)
O25_5 Eu5 N14_8 C15_8 -93(3)
O26_8 Eu5 N14_8 C15_8 68(3)
O26_7 Eu5 N14_8 C15_8 -86(3)
N1_8 Eu5 N14_8 C15_8 167(3)
N1_7 Eu5 N14_8 C15_8 -21(3)
N12_8 Eu5 N14_8 C15_8 -173(3)
N12_7 Eu5 N14_8 C15_8 31(3)
N14_7 Eu5 N14_8 C15_8 99(3)
C13_8 N14_8 C15_8 C18_8 95(3)
Eu5 N14_8 C15_8 C18_8 -105(3)
C13_8 N14_8 C15_8 C16_8 -22(4)
Eu5 N14_8 C15_8 C16_8 139(3)
C18_8 C15_8 C16_8 O17_8 -100(3)
N14_8 C15_8 C16_8 O17_8 17(4)
N14_8 C13_8 O17_8 C16_8 -7(5)
C11_8 C13_8 O17_8 C16_8 -169(3)
C15_8 C16_8 O17_8 C13_8 -8(4)
N14_8 C15_8 C18_8 C19_8 157(2)
C16_8 C15_8 C18_8 C19_8 -91(3)
N14_8 C15_8 C18_8 C23_8 -17(4)
C16_8 C15_8 C18_8 C23_8 95(3)
C23_8 C18_8 C19_8 C20_8 0.0
C15_8 C18_8 C19_8 C20_8 -174(4)
C18_8 C19_8 C20_8 C21_8 0.0
C19_8 C20_8 C21_8 C22_8 0.0
C20_8 C21_8 C22_8 C23_8 0.0
C21_8 C22_8 C23_8 C18_8 0.0
C19_8 C18_8 C23_8 C22_8 0.0
C15_8 C18_8 C23_8 C22_8 174(4)
N1_8 C2_8 C24_8 O25_8 173.0(14)
C3_8 C2_8 C24_8 O25_8 -1.9(14)
N1_8 C2_8 C24_8 O26_8 -7.0(14)
C3_8 C2_8 C24_8 O26_8 178.1(13)
O26_8 C24_8 O25_8 Eu6 -32(3)
C2_8 C24_8 O25_8 Eu6 148(3)
O26_10 Eu6 O25_8 C24_8 -88(3)
O26_9 Eu6 O25_8 C24_8 -67(3)
N1_10 Eu6 O25_8 C24_8 -8(3)
N1_9 Eu6 O25_8 C24_8 -134(3)
N12_9 Eu6 O25_8 C24_8 175(2)
N12_10 Eu6 O25_8 C24_8 42(3)
N14_9 Eu6 O25_8 C24_8 106(3)
N14_10 Eu6 O25_8 C24_8 109(3)
C24_10 Eu6 O25_8 C24_8 -60(3)
O25_8 C24_8 O26_8 Eu5 170.6(13)
C2_8 C24_8 O26_8 Eu5 -9.3(13)
O25_5 Eu5 O26_8 C24_8 -78.4(17)
O26_7 Eu5 O26_8 C24_8 -66.3(12)
N1_8 Eu5 O26_8 C24_8 13.6(10)
N1_7 Eu5 O26_8 C24_8 -132.9(13)
N12_8 Eu5 O26_8 C24_8 30.8(16)
N12_7 Eu5 O26_8 C24_8 166.8(14)
N14_7 Eu5 O26_8 C24_8 98.9(13)
N14_8 Eu5 O26_8 C24_8 131.0(16)
O25_8 Eu6 N1_9 C2_9 60.1(11)
O26_10 Eu6 N1_9 C2_9 -92.4(12)
O26_9 Eu6 N1_9 C2_9 -16.6(12)
N1_10 Eu6 N1_9 C2_9 -48.5(14)
N12_9 Eu6 N1_9 C2_9 -177.9(14)
N12_10 Eu6 N1_9 C2_9 51(2)
N14_9 Eu6 N1_9 C2_9 -163.6(12)
N14_10 Eu6 N1_9 C2_9 118.9(13)
C24_10 Eu6 N1_9 C2_9 -76.0(11)
O25_8 Eu6 N1_9 C6_9 -98.9(13)
O26_10 Eu6 N1_9 C6_9 108.6(14)
O26_9 Eu6 N1_9 C6_9 -175.6(15)
N1_10 Eu6 N1_9 C6_9 152.5(12)
N12_9 Eu6 N1_9 C6_9 23.2(13)
N12_10 Eu6 N1_9 C6_9 -108(2)
N14_9 Eu6 N1_9 C6_9 37.4(16)
N14_10 Eu6 N1_9 C6_9 -40.1(16)
C24_10 Eu6 N1_9 C6_9 125.0(13)
C6_9 N1_9 C2_9 C3_9 0.1(3)
Eu6 N1_9 C2_9 C3_9 -160.2(13)
C6_9 N1_9 C2_9 C24_9 174.9(16)
Eu6 N1_9 C2_9 C24_9 14.6(14)
N1_9 C2_9 C3_9 C4_9 0.1(3)
C24_9 C2_9 C3_9 C4_9 -174.4(17)
C2_9 C3_9 C4_9 C5_9 -0.3(7)
C3_9 C4_9 C5_9 C6_9 0.2(9)
C2_9 N1_9 C6_9 C5_9 -0.1(7)
Eu6 N1_9 C6_9 C5_9 158.6(15)
C2_9 N1_9 C6_9 C7_9 175(2)
Eu6 N1_9 C6_9 C7_9 -26.1(19)
C4_9 C5_9 C6_9 N1_9 0.0(10)
C4_9 C5_9 C6_9 C7_9 -174(2)
N1_9 C6_9 C7_9 N12_9 9(2)
C5_9 C6_9 C7_9 N12_9 -176.0(15)
N1_9 C6_9 C7_9 C8_9 -173.0(14)
C5_9 C6_9 C7_9 C8_9 2(3)
N12_9 C7_9 C8_9 C9_9 0.0(3)
C6_9 C7_9 C8_9 C9_9 -178(2)
C7_9 C8_9 C9_9 C10_9 -0.1(3)
C8_9 C9_9 C10_9 C11_9 0.2(6)
C9_9 C10_9 C11_9 N12_9 -0.3(9)
C9_9 C10_9 C11_9 C13_9 177(3)
C8_9 C7_9 N12_9 C11_9 -0.2(7)
C6_9 C7_9 N12_9 C11_9 178(2)
C8_9 C7_9 N12_9 Eu6 -167.2(16)
C6_9 C7_9 N12_9 Eu6 11(2)
C10_9 C11_9 N12_9 C7_9 0.3(9)
C13_9 C11_9 N12_9 C7_9 -177(3)
C10_9 C11_9 N12_9 Eu6 167.5(16)
C13_9 C11_9 N12_9 Eu6 -10(3)
O25_8 Eu6 N12_9 C7_9 43.2(15)
O26_10 Eu6 N12_9 C7_9 -97.3(14)
O26_9 Eu6 N12_9 C7_9 -35.7(16)
N1_10 Eu6 N12_9 C7_9 -132.0(14)
N1_9 Eu6 N12_9 C7_9 -16.1(13)
N12_10 Eu6 N12_9 C7_9 134.9(15)
N14_9 Eu6 N12_9 C7_9 177.4(17)
N14_10 Eu6 N12_9 C7_9 102.7(15)
C24_10 Eu6 N12_9 C7_9 -100.0(13)
O25_8 Eu6 N12_9 C11_9 -124.2(13)
O26_10 Eu6 N12_9 C11_9 95.3(14)
O26_9 Eu6 N12_9 C11_9 156.9(13)
N1_10 Eu6 N12_9 C11_9 60.5(17)
N1_9 Eu6 N12_9 C11_9 176.5(15)
N12_10 Eu6 N12_9 C11_9 -32.5(18)
N14_9 Eu6 N12_9 C11_9 10.0(14)
N14_10 Eu6 N12_9 C11_9 -64.7(14)
C24_10 Eu6 N12_9 C11_9 92.6(13)
N12_9 C11_9 C13_9 N14_9 0(5)
C10_9 C11_9 C13_9 N14_9 -177(3)
N12_9 C11_9 C13_9 O17_9 -174(3)
C10_9 C11_9 C13_9 O17_9 8(5)
O17_9 C13_9 N14_9 C15_9 -8(5)
C11_9 C13_9 N14_9 C15_9 177(3)
O17_9 C13_9 N14_9 Eu6 -176(2)
C11_9 C13_9 N14_9 Eu6 9(5)
O25_8 Eu6 N14_9 C13_9 78(3)
O26_10 Eu6 N14_9 C13_9 -93(3)
O26_9 Eu6 N14_9 C13_9 -116(3)
N1_10 Eu6 N14_9 C13_9 -159(3)
N1_9 Eu6 N14_9 C13_9 -24(3)
N12_9 Eu6 N14_9 C13_9 -10(3)
N12_10 Eu6 N14_9 C13_9 141(3)
N14_10 Eu6 N14_9 C13_9 75(3)
C24_10 Eu6 N14_9 C13_9 -112(3)
O25_8 Eu6 N14_9 C15_9 -86(3)
O26_10 Eu6 N14_9 C15_9 103(3)
O26_9 Eu6 N14_9 C15_9 79(4)
N1_10 Eu6 N14_9 C15_9 37(3)
N1_9 Eu6 N14_9 C15_9 172(3)
N12_9 Eu6 N14_9 C15_9 -174(3)
N12_10 Eu6 N14_9 C15_9 -24(3)
N14_10 Eu6 N14_9 C15_9 -90(3)
C24_10 Eu6 N14_9 C15_9 83(3)
C13_9 N14_9 C15_9 C18_9 141(3)
Eu6 N14_9 C15_9 C18_9 -53(4)
C13_9 N14_9 C15_9 C16_9 14(4)
Eu6 N14_9 C15_9 C16_9 179(3)
C18_9 C15_9 C16_9 O17_9 -144(3)
N14_9 C15_9 C16_9 O17_9 -14(4)
N14_9 C13_9 O17_9 C16_9 -2(5)
C11_9 C13_9 O17_9 C16_9 173(3)
C15_9 C16_9 O17_9 C13_9 11(4)
N14_9 C15_9 C18_9 C19_9 131(2)
C16_9 C15_9 C18_9 C19_9 -107(3)
N14_9 C15_9 C18_9 C23_9 -49(3)
C16_9 C15_9 C18_9 C23_9 72(3)
C23_9 C18_9 C19_9 C20_9 0.0
C15_9 C18_9 C19_9 C20_9 179(3)
C18_9 C19_9 C20_9 C21_9 0.0
C19_9 C20_9 C21_9 C22_9 0.0
C20_9 C21_9 C22_9 C23_9 0.0
C21_9 C22_9 C23_9 C18_9 0.0
C19_9 C18_9 C23_9 C22_9 0.0
C15_9 C18_9 C23_9 C22_9 -179(3)
C3_9 C2_9 C24_9 O25_9 -4.0(14)
N1_9 C2_9 C24_9 O25_9 -178.8(13)
C3_9 C2_9 C24_9 O26_9 176.0(14)
N1_9 C2_9 C24_9 O26_9 1.2(13)
O26_9 C24_9 O25_9 Eu1 21(2)
C2_9 C24_9 O25_9 Eu1 -159(2)
O25_7 Eu1 O25_9 C24_9 -62(2)
O25_3 Eu1 O25_9 C24_9 127(21)
O25_6 Eu1 O25_9 C24_9 -150(2)
O25_12 Eu1 O25_9 C24_9 29(2)
O25_1 Eu1 O25_9 C24_9 119(2)
O25_9 C24_9 O26_9 Eu6 161.0(14)
C2_9 C24_9 O26_9 Eu6 -18.9(15)
O25_8 Eu6 O26_9 C24_9 -62.7(15)
O26_10 Eu6 O26_9 C24_9 103.5(16)
N1_10 Eu6 O26_9 C24_9 172.9(17)
N1_9 Eu6 O26_9 C24_9 18.8(12)
N12_9 Eu6 O26_9 C24_9 37.8(18)
N12_10 Eu6 O26_9 C24_9 -135.3(15)
N14_9 Eu6 O26_9 C24_9 127.7(18)
N14_10 Eu6 O26_9 C24_9 -68(2)
C24_10 Eu6 O26_9 C24_9 123.4(17)
O25_8 Eu6 N1_10 C6_10 48.3(14)
O26_10 Eu6 N1_10 C6_10 -174.8(14)
O26_9 Eu6 N1_10 C6_10 107.3(13)
N1_9 Eu6 N1_10 C6_10 137.2(13)
N12_9 Eu6 N1_10 C6_10 -136.6(14)
N12_10 Eu6 N1_10 C6_10 -11.6(12)
N14_9 Eu6 N1_10 C6_10 -93.0(14)
N14_10 Eu6 N1_10 C6_10 -28.4(15)
C24_10 Eu6 N1_10 C6_10 177.0(13)
O25_8 Eu6 N1_10 C2_10 -120.0(12)
O26_10 Eu6 N1_10 C2_10 16.9(11)
O26_9 Eu6 N1_10 C2_10 -61.0(12)
N1_9 Eu6 N1_10 C2_10 -31.1(15)
N12_9 Eu6 N1_10 C2_10 55.1(16)
N12_10 Eu6 N1_10 C2_10 -179.9(13)
N14_9 Eu6 N1_10 C2_10 98.7(13)
N14_10 Eu6 N1_10 C2_10 163.3(13)
C24_10 Eu6 N1_10 C2_10 8.7(8)
C6_10 N1_10 C2_10 C3_10 0.0(3)
Eu6 N1_10 C2_10 C3_10 168.7(13)
C6_10 N1_10 C2_10 C24_10 176.0(15)
Eu6 N1_10 C2_10 C24_10 -15.3(14)
N1_10 C2_10 C3_10 C4_10 0.0(3)
C24_10 C2_10 C3_10 C4_10 -175.5(18)
C2_10 C3_10 C4_10 C5_10 0.0(7)
C3_10 C4_10 C5_10 C6_10 0.0(9)
C2_10 N1_10 C6_10 C5_10 0.0(7)
Eu6 N1_10 C6_10 C5_10 -167.8(14)
C2_10 N1_10 C6_10 C7_10 -178(2)
Eu6 N1_10 C6_10 C7_10 14(2)
C4_10 C5_10 C6_10 N1_10 0.0(9)
C4_10 C5_10 C6_10 C7_10 178(2)
N1_10 C6_10 C7_10 N12_10 -5(2)
C5_10 C6_10 C7_10 N12_10 176.9(14)
N1_10 C6_10 C7_10 C8_10 169.7(14)
C5_10 C6_10 C7_10 C8_10 -9(2)
N12_10 C7_10 C8_10 C9_10 0.0(3)
C6_10 C7_10 C8_10 C9_10 -174(2)
C7_10 C8_10 C9_10 C10_10 0.0(3)
C8_10 C9_10 C10_10 C11_10 -0.1(6)
C9_10 C10_10 C11_10 N12_10 0.0(9)
C9_10 C10_10 C11_10 C13_10 173(3)
C8_10 C7_10 N12_10 C11_10 0.0(7)
C6_10 C7_10 N12_10 C11_10 175(2)
C8_10 C7_10 N12_10 Eu6 179.0(15)
C6_10 C7_10 N12_10 Eu6 -6(2)
C10_10 C11_10 N12_10 C7_10 0.0(9)
C13_10 C11_10 N12_10 C7_10 -172(3)
C10_10 C11_10 N12_10 Eu6 -179.1(14)
C13_10 C11_10 N12_10 Eu6 9(3)
O25_8 Eu6 N12_10 C7_10 -117.1(14)
O26_10 Eu6 N12_10 C7_10 27.6(16)
O26_9 Eu6 N12_10 C7_10 -49.7(14)
N1_10 Eu6 N12_10 C7_10 9.1(12)
N1_9 Eu6 N12_10 C7_10 -108(2)
N12_9 Eu6 N12_10 C7_10 138.6(14)
N14_9 Eu6 N12_10 C7_10 101.0(14)
N14_10 Eu6 N12_10 C7_10 173.6(16)
C24_10 Eu6 N12_10 C7_10 15.7(14)
O25_8 Eu6 N12_10 C11_10 62.0(12)
O26_10 Eu6 N12_10 C11_10 -153.3(11)
O26_9 Eu6 N12_10 C11_10 129.4(12)
N1_10 Eu6 N12_10 C11_10 -171.8(13)
N1_9 Eu6 N12_10 C11_10 71(2)
N12_9 Eu6 N12_10 C11_10 -42.3(16)
N14_9 Eu6 N12_10 C11_10 -80.0(13)
N14_10 Eu6 N12_10 C11_10 -7.3(13)
C24_10 Eu6 N12_10 C11_10 -165.3(10)
N12_10 C11_10 C13_10 N14_10 -2(6)
C10_10 C11_10 C13_10 N14_10 -175(4)
N12_10 C11_10 C13_10 O17_10 -180(3)
C10_10 C11_10 C13_10 O17_10 7(5)
O17_10 C13_10 N14_10 C15_10 -10(5)
C11_10 C13_10 N14_10 C15_10 172(3)
O17_10 C13_10 N14_10 Eu6 172(3)
C11_10 C13_10 N14_10 Eu6 -5(6)
O25_8 Eu6 N14_10 C13_10 -82(3)
O26_10 Eu6 N14_10 C13_10 120(3)
O26_9 Eu6 N14_10 C13_10 -76(4)
N1_10 Eu6 N14_10 C13_10 23(4)
N1_9 Eu6 N14_10 C13_10 -146(3)
N12_9 Eu6 N14_10 C13_10 162(3)
N12_10 Eu6 N14_10 C13_10 7(3)
N14_9 Eu6 N14_10 C13_10 96(3)
C24_10 Eu6 N14_10 C13_10 77(4)
O25_8 Eu6 N14_10 C15_10 102(3)
O26_10 Eu6 N14_10 C15_10 -56(4)
O26_9 Eu6 N14_10 C15_10 107(3)
N1_10 Eu6 N14_10 C15_10 -154(3)
N1_9 Eu6 N14_10 C15_10 38(4)
N12_9 Eu6 N14_10 C15_10 -15(3)
N12_10 Eu6 N14_10 C15_10 -170(4)
N14_9 Eu6 N14_10 C15_10 -81(3)
C24_10 Eu6 N14_10 C15_10 -99(4)
C13_10 N14_10 C15_10 C18_10 136(4)
Eu6 N14_10 C15_10 C18_10 -48(5)
C13_10 N14_10 C15_10 C16_10 10(4)
Eu6 N14_10 C15_10 C16_10 -173(3)
C18_10 C15_10 C16_10 O17_10 -135(3)
N14_10 C15_10 C16_10 O17_10 -7(4)
N14_10 C13_10 O17_10 C16_10 5(6)
C11_10 C13_10 O17_10 C16_10 -177(4)
C15_10 C16_10 O17_10 C13_10 2(4)
N14_10 C15_10 C18_10 C19_10 141(2)
C16_10 C15_10 C18_10 C19_10 -101(3)
N14_10 C15_10 C18_10 C23_10 -36(4)
C16_10 C15_10 C18_10 C23_10 82(3)
C23_10 C18_10 C19_10 C20_10 0.0
C15_10 C18_10 C19_10 C20_10 -177(3)
C18_10 C19_10 C20_10 C21_10 0.0
C19_10 C20_10 C21_10 C22_10 0.0
C20_10 C21_10 C22_10 C23_10 0.0
C21_10 C22_10 C23_10 C18_10 0.0
C19_10 C18_10 C23_10 C22_10 0.0
C15_10 C18_10 C23_10 C22_10 177(3)
N1_10 C2_10 C24_10 O25_10 -179.7(14)
C3_10 C2_10 C24_10 O25_10 -3.9(14)
N1_10 C2_10 C24_10 O26_10 0.3(14)
C3_10 C2_10 C24_10 O26_10 176.1(14)
N1_10 C2_10 C24_10 Eu6 11.0(10)
C3_10 C2_10 C24_10 Eu6 -173.3(13)
O25_8 Eu6 C24_10 O25_10 -76(4)
O26_10 Eu6 C24_10 O25_10 44(4)
O26_9 Eu6 C24_10 O25_10 -68(4)
N1_10 Eu6 C24_10 O25_10 -158(4)
N1_9 Eu6 C24_10 O25_10 -8(4)
N12_9 Eu6 C24_10 O25_10 52(4)
N12_10 Eu6 C24_10 O25_10 -166(4)
N14_9 Eu6 C24_10 O25_10 114(4)
N14_10 Eu6 C24_10 O25_10 132(3)
O25_8 Eu6 C24_10 O26_10 -120.0(14)
O26_9 Eu6 C24_10 O26_10 -112.1(14)
N1_10 Eu6 C24_10 O26_10 158.1(13)
N1_9 Eu6 C24_10 O26_10 -52.1(14)
N12_9 Eu6 C24_10 O26_10 7.7(14)
N12_10 Eu6 C24_10 O26_10 150.2(13)
N14_9 Eu6 C24_10 O26_10 70.1(14)
N14_10 Eu6 C24_10 O26_10 88(2)
O25_8 Eu6 C24_10 C2_10 74.6(12)
O26_10 Eu6 C24_10 C2_10 -165.4(12)
O26_9 Eu6 C24_10 C2_10 82.6(10)
N1_10 Eu6 C24_10 C2_10 -7.3(7)
N1_9 Eu6 C24_10 C2_10 142.6(10)
N12_9 Eu6 C24_10 C2_10 -157.7(10)
N12_10 Eu6 C24_10 C2_10 -15.2(9)
N14_9 Eu6 C24_10 C2_10 -95.3(10)
N14_10 Eu6 C24_10 C2_10 -78(2)
O26_10 C24_10 O25_10 Eu7 45(3)
C2_10 C24_10 O25_10 Eu7 -135(3)
Eu6 C24_10 O25_10 Eu7 12(6)
O26_12 Eu7 O25_10 C24_10 58(3)
O26_11 Eu7 O25_10 C24_10 73(3)
N1_11 Eu7 O25_10 C24_10 -3(3)
N1_12 Eu7 O25_10 C24_10 126(3)
N12_12 Eu7 O25_10 C24_10 176(3)
N12_11 Eu7 O25_10 C24_10 -56(3)
N14_12 Eu7 O25_10 C24_10 -108(3)
N14_11 Eu7 O25_10 C24_10 -120(3)
C24_12 Eu7 O25_10 C24_10 79(3)
O25_10 C24_10 O26_10 Eu6 -163.1(13)
C2_10 C24_10 O26_10 Eu6 16.9(13)
O25_8 Eu6 O26_10 C24_10 81.3(16)
O26_9 Eu6 O26_10 C24_10 60.2(12)
N1_10 Eu6 O26_10 C24_10 -17.2(10)
N1_9 Eu6 O26_10 C24_10 126.1(14)
N12_9 Eu6 O26_10 C24_10 -172.3(14)
N12_10 Eu6 O26_10 C24_10 -34.9(15)
N14_9 Eu6 O26_10 C24_10 -108.1(13)
N14_10 Eu6 O26_10 C24_10 -131.4(15)
O26_12 Eu7 N1_11 C6_11 -101.5(13)
O26_11 Eu7 N1_11 C6_11 179.9(15)
O25_10 Eu7 N1_11 C6_11 -42.5(15)
N1_12 Eu7 N1_11 C6_11 -131.9(14)
N12_12 Eu7 N1_11 C6_11 139.3(14)
N12_11 Eu7 N1_11 C6_11 18.4(13)
N14_12 Eu7 N1_11 C6_11 105.0(14)
N14_11 Eu7 N1_11 C6_11 38.3(16)
C24_12 Eu7 N1_11 C6_11 -108.2(12)
O26_12 Eu7 N1_11 C2_11 65.1(12)
O26_11 Eu7 N1_11 C2_11 -13.5(12)
O25_10 Eu7 N1_11 C2_11 124.1(13)
N1_12 Eu7 N1_11 C2_11 34.7(17)
N12_12 Eu7 N1_11 C2_11 -54.1(18)
N12_11 Eu7 N1_11 C2_11 -175.0(15)
N14_12 Eu7 N1_11 C2_11 -88.4(14)
N14_11 Eu7 N1_11 C2_11 -155.0(13)
C24_12 Eu7 N1_11 C2_11 58.4(12)
C6_11 N1_11 C2_11 C3_11 0.1(3)
Eu7 N1_11 C2_11 C3_11 -166.6(15)
C6_11 N1_11 C2_11 C24_11 179.1(16)
Eu7 N1_11 C2_11 C24_11 12.4(15)
N1_11 C2_11 C3_11 C4_11 0.0(3)
C24_11 C2_11 C3_11 C4_11 -178.9(18)
C2_11 C3_11 C4_11 C5_11 0.0(7)
C3_11 C4_11 C5_11 C6_11 0.0(9)
C2_11 N1_11 C6_11 C5_11 -0.1(7)
Eu7 N1_11 C6_11 C5_11 166.5(15)
C2_11 N1_11 C6_11 C7_11 170(2)
Eu7 N1_11 C6_11 C7_11 -23(2)
C4_11 C5_11 C6_11 N1_11 0.1(9)
C4_11 C5_11 C6_11 C7_11 -170(3)
N1_11 C6_11 C7_11 N12_11 10(3)
C5_11 C6_11 C7_11 N12_11 -179.5(17)
N1_11 C6_11 C7_11 C8_11 -178.0(16)
C5_11 C6_11 C7_11 C8_11 -8(3)
N12_11 C7_11 C8_11 C9_11 0.0(3)
C6_11 C7_11 C8_11 C9_11 -171(3)
C7_11 C8_11 C9_11 C10_11 0.0(3)
C8_11 C9_11 C10_11 C11_11 0.0(6)
C9_11 C10_11 C11_11 N12_11 0.0(9)
C9_11 C10_11 C11_11 C13_11 180(3)
C8_11 C7_11 N12_11 C11_11 0.0(7)
C6_11 C7_11 N12_11 C11_11 172(3)
C8_11 C7_11 N12_11 Eu7 -165.3(18)
C6_11 C7_11 N12_11 Eu7 7(3)
C10_11 C11_11 N12_11 C7_11 0.0(9)
C13_11 C11_11 N12_11 C7_11 -180(3)
C10_11 C11_11 N12_11 Eu7 165.7(18)
C13_11 C11_11 N12_11 Eu7 -14(3)
O26_12 Eu7 N12_11 C7_11 47.8(17)
O26_11 Eu7 N12_11 C7_11 -32.6(19)
O25_10 Eu7 N12_11 C7_11 112.2(17)
N1_11 Eu7 N12_11 C7_11 -12.7(16)
N1_12 Eu7 N12_11 C7_11 117(2)
N12_12 Eu7 N12_11 C7_11 -141.2(16)
N14_12 Eu7 N12_11 C7_11 -93.8(18)
N14_11 Eu7 N12_11 C7_11 -174(2)
C24_12 Eu7 N12_11 C7_11 60.9(19)
O26_12 Eu7 N12_11 C11_11 -118.1(16)
O26_11 Eu7 N12_11 C11_11 161.5(15)
O25_10 Eu7 N12_11 C11_11 -53.7(15)
N1_11 Eu7 N12_11 C11_11 -178.6(18)
N1_12 Eu7 N12_11 C11_11 -49(3)
N12_12 Eu7 N12_11 C11_11 52.9(19)
N14_12 Eu7 N12_11 C11_11 100.4(17)
N14_11 Eu7 N12_11 C11_11 20.5(16)
C24_12 Eu7 N12_11 C11_11 -104.9(17)
N12_11 C11_11 C13_11 N14_11 -15(6)
C10_11 C11_11 C13_11 N14_11 165(3)
N12_11 C11_11 C13_11 O17_11 179(3)
C10_11 C11_11 C13_11 O17_11 -1(5)
O17_11 C13_11 N14_11 C15_11 -7(6)
C11_11 C13_11 N14_11 C15_11 -173(3)
O17_11 C13_11 N14_11 Eu7 -160(3)
C11_11 C13_11 N14_11 Eu7 34(5)
O26_12 Eu7 N14_11 C13_11 55(4)
O26_11 Eu7 N14_11 C13_11 -137(3)
O25_10 Eu7 N14_11 C13_11 58(3)
N1_11 Eu7 N14_11 C13_11 -48(3)
N1_12 Eu7 N14_11 C13_11 124(3)
N12_12 Eu7 N14_11 C13_11 177(3)
N12_11 Eu7 N14_11 C13_11 -28(3)
N14_12 Eu7 N14_11 C13_11 -115(3)
C24_12 Eu7 N14_11 C13_11 83(3)
O26_12 Eu7 N14_11 C15_11 -90(3)
O26_11 Eu7 N14_11 C15_11 78(3)
O25_10 Eu7 N14_11 C15_11 -87(3)
N1_11 Eu7 N14_11 C15_11 167(2)
N1_12 Eu7 N14_11 C15_11 -21(3)
N12_12 Eu7 N14_11 C15_11 32(3)
N12_11 Eu7 N14_11 C15_11 -173(3)
N14_12 Eu7 N14_11 C15_11 100(3)
C24_12 Eu7 N14_11 C15_11 -62(3)
C13_11 N14_11 C15_11 C18_11 111(4)
Eu7 N14_11 C15_11 C18_11 -103(3)
C13_11 N14_11 C15_11 C16_11 -9(4)
Eu7 N14_11 C15_11 C16_11 137(3)
C18_11 C15_11 C16_11 O17_11 -99(3)
N14_11 C15_11 C16_11 O17_11 20(4)
N14_11 C13_11 O17_11 C16_11 20(5)
C11_11 C13_11 O17_11 C16_11 -173(4)
C15_11 C16_11 O17_11 C13_11 -23(4)
N14_11 C15_11 C18_11 C19_11 -25(4)
C16_11 C15_11 C18_11 C19_11 87(3)
N14_11 C15_11 C18_11 C23_11 156(2)
C16_11 C15_11 C18_11 C23_11 -91(3)
C23_11 C18_11 C19_11 C20_11 0.0
C15_11 C18_11 C19_11 C20_11 -178(3)
C18_11 C19_11 C20_11 C21_11 0.0
C19_11 C20_11 C21_11 C22_11 0.0
C20_11 C21_11 C22_11 C23_11 0.0
C21_11 C22_11 C23_11 C18_11 0.0
C19_11 C18_11 C23_11 C22_11 0.0
C15_11 C18_11 C23_11 C22_11 178(3)
N1_11 C2_11 C24_11 O25_11 179.8(14)
C3_11 C2_11 C24_11 O25_11 -1.2(15)
N1_11 C2_11 C24_11 O26_11 -0.2(14)
C3_11 C2_11 C24_11 O26_11 178.8(15)
O26_11 C24_11 O25_11 Eu2 -31(4)
C2_11 C24_11 O25_11 Eu2 149(4)
O26_1 Eu2 O25_11 C24_11 -66(4)
O26_2 Eu2 O25_11 C24_11 -85(4)
N1_2 Eu2 O25_11 C24_11 -8(4)
N12_2 Eu2 O25_11 C24_11 45(4)
N12_1 Eu2 O25_11 C24_11 174(4)
N14_1 Eu2 O25_11 C24_11 101(4)
N1_1 Eu2 O25_11 C24_11 -133(4)
N14_2 Eu2 O25_11 C24_11 112(4)
O25_11 C24_11 O26_11 Eu7 166.1(16)
C2_11 C24_11 O26_11 Eu7 -13.8(16)
O26_12 Eu7 O26_11 C24_11 -65.0(15)
O25_10 Eu7 O26_11 C24_11 -80(2)
N1_11 Eu7 O26_11 C24_11 14.7(13)
N1_12 Eu7 O26_11 C24_11 -131.1(17)
N12_12 Eu7 O26_11 C24_11 167.3(17)
N12_11 Eu7 O26_11 C24_11 34.6(19)
N14_12 Eu7 O26_11 C24_11 100.8(17)
N14_11 Eu7 O26_11 C24_11 123.3(19)
C24_12 Eu7 O26_11 C24_11 -85.6(15)
O26_12 Eu7 N1_12 C6_12 -175.3(14)
O26_11 Eu7 N1_12 C6_12 -100.6(13)
O25_10 Eu7 N1_12 C6_12 109.4(13)
N1_11 Eu7 N1_12 C6_12 -142.9(13)
N12_12 Eu7 N1_12 C6_12 -16.0(12)
N12_11 Eu7 N1_12 C6_12 105(2)
N14_12 Eu7 N1_12 C6_12 -38.9(16)
N14_11 Eu7 N1_12 C6_12 45.7(14)
C24_12 Eu7 N1_12 C6_12 -177.6(14)
O26_12 Eu7 N1_12 C2_12 6.7(11)
O26_11 Eu7 N1_12 C2_12 81.5(12)
O25_10 Eu7 N1_12 C2_12 -68.6(12)
N1_11 Eu7 N1_12 C2_12 39.2(15)
N12_12 Eu7 N1_12 C2_12 166.0(14)
N12_11 Eu7 N1_12 C2_12 -73(2)
N14_12 Eu7 N1_12 C2_12 143.2(13)
N14_11 Eu7 N1_12 C2_12 -132.3(12)
C24_12 Eu7 N1_12 C2_12 4.5(8)
C6_12 N1_12 C2_12 C3_12 0.0(3)
Eu7 N1_12 C2_12 C3_12 178.0(14)
C6_12 N1_12 C2_12 C24_12 174.2(16)
Eu7 N1_12 C2_12 C24_12 -7.8(14)
N1_12 C2_12 C3_12 C4_12 0.0(3)
C24_12 C2_12 C3_12 C4_12 -173.6(17)
C2_12 C3_12 C4_12 C5_12 0.1(7)
C3_12 C4_12 C5_12 C6_12 0.0(10)
C2_12 N1_12 C6_12 C5_12 0.1(7)
Eu7 N1_12 C6_12 C5_12 -177.9(15)
C2_12 N1_12 C6_12 C7_12 -169(2)
Eu7 N1_12 C6_12 C7_12 13(2)
C4_12 C5_12 C6_12 N1_12 -0.1(10)
C4_12 C5_12 C6_12 C7_12 168(2)
N1_12 C6_12 C7_12 N12_12 4(2)
C5_12 C6_12 C7_12 N12_12 -164.5(16)
N1_12 C6_12 C7_12 C8_12 -175.6(15)
C5_12 C6_12 C7_12 C8_12 16(3)
N12_12 C7_12 C8_12 C9_12 0.1(3)
C6_12 C7_12 C8_12 C9_12 180(2)
C7_12 C8_12 C9_12 C10_12 0.0(3)
C8_12 C9_12 C10_12 C11_12 0.0(7)
C9_12 C10_12 C11_12 N12_12 -0.2(9)
C9_12 C10_12 C11_12 C13_12 165(3)
C8_12 C7_12 N12_12 C11_12 -0.2(7)
C6_12 C7_12 N12_12 C11_12 -180(2)
C8_12 C7_12 N12_12 Eu7 159.9(17)
C6_12 C7_12 N12_12 Eu7 -20(2)
C10_12 C11_12 N12_12 C7_12 0.3(9)
C13_12 C11_12 N12_12 C7_12 -167(3)
C10_12 C11_12 N12_12 Eu7 -161.0(16)
C13_12 C11_12 N12_12 Eu7 32(3)
O26_12 Eu7 N12_12 C7_12 41.1(17)
O26_11 Eu7 N12_12 C7_12 104.2(17)
O25_10 Eu7 N12_12 C7_12 -38.1(18)
N1_11 Eu7 N12_12 C7_12 140.2(15)
N1_12 Eu7 N12_12 C7_12 18.9(15)
N12_11 Eu7 N12_12 C7_12 -128.8(18)
N14_12 Eu7 N12_12 C7_12 177.6(19)
N14_11 Eu7 N12_12 C7_12 -99.4(17)
C24_12 Eu7 N12_12 C7_12 32.2(16)
O26_12 Eu7 N12_12 C11_12 -158.9(13)
O26_11 Eu7 N12_12 C11_12 -95.8(15)
O25_10 Eu7 N12_12 C11_12 121.9(15)
N1_11 Eu7 N12_12 C11_12 -59.8(17)
N1_12 Eu7 N12_12 C11_12 178.9(17)
N12_11 Eu7 N12_12 C11_12 31(2)
N14_12 Eu7 N12_12 C11_12 -22.3(15)
N14_11 Eu7 N12_12 C11_12 60.6(15)
C24_12 Eu7 N12_12 C11_12 -167.7(13)
N12_12 C11_12 C13_12 N14_12 -26(6)
C10_12 C11_12 C13_12 N14_12 168(4)
N12_12 C11_12 C13_12 O17_12 151(3)
C10_12 C11_12 C13_12 O17_12 -15(5)
O17_12 C13_12 N14_12 C15_12 -5(5)
C11_12 C13_12 N14_12 C15_12 172(4)
O17_12 C13_12 N14_12 Eu7 -171(3)
C11_12 C13_12 N14_12 Eu7 6(6)
O26_12 Eu7 N14_12 C13_12 119(3)
O26_11 Eu7 N14_12 C13_12 97(3)
O25_10 Eu7 N14_12 C13_12 -82(3)
N1_11 Eu7 N14_12 C13_12 162(3)
N1_12 Eu7 N14_12 C13_12 30(4)
N12_12 Eu7 N14_12 C13_12 8(3)
N12_11 Eu7 N14_12 C13_12 -133(3)
N14_11 Eu7 N14_12 C13_12 -70(3)
C24_12 Eu7 N14_12 C13_12 86(3)
O26_12 Eu7 N14_12 C15_12 -41(4)
O26_11 Eu7 N14_12 C15_12 -63(3)
O25_10 Eu7 N14_12 C15_12 118(3)
N1_11 Eu7 N14_12 C15_12 2(3)
N1_12 Eu7 N14_12 C15_12 -130(3)
N12_12 Eu7 N14_12 C15_12 -152(4)
N12_11 Eu7 N14_12 C15_12 67(3)
N14_11 Eu7 N14_12 C15_12 130(3)
C24_12 Eu7 N14_12 C15_12 -74(4)
C13_12 N14_12 C15_12 C18_12 141(3)
Eu7 N14_12 C15_12 C18_12 -59(4)
C13_12 N14_12 C15_12 C16_12 20(4)
Eu7 N14_12 C15_12 C16_12 -179(3)
C18_12 C15_12 C16_12 O17_12 -146(3)
N14_12 C15_12 C16_12 O17_12 -26(4)
N14_12 C13_12 O17_12 C16_12 -13(5)
C11_12 C13_12 O17_12 C16_12 170(4)
C15_12 C16_12 O17_12 C13_12 24(4)
N14_12 C15_12 C18_12 C19_12 122(3)
C16_12 C15_12 C18_12 C19_12 -124(3)
N14_12 C15_12 C18_12 C23_12 -56(3)
C16_12 C15_12 C18_12 C23_12 57(3)
C23_12 C18_12 C19_12 C20_12 0.0
C15_12 C18_12 C19_12 C20_12 -178(3)
C18_12 C19_12 C20_12 C21_12 0.0
C19_12 C20_12 C21_12 C22_12 0.0
C20_12 C21_12 C22_12 C23_12 0.0
C21_12 C22_12 C23_12 C18_12 0.0
C19_12 C18_12 C23_12 C22_12 0.0
C15_12 C18_12 C23_12 C22_12 179(3)
N1_12 C2_12 C24_12 O25_12 -176.3(13)
C3_12 C2_12 C24_12 O25_12 -2.0(14)
N1_12 C2_12 C24_12 O26_12 3.7(13)
C3_12 C2_12 C24_12 O26_12 178.0(13)
N1_12 C2_12 C24_12 Eu7 5.3(10)
C3_12 C2_12 C24_12 Eu7 179.6(13)
O26_12 Eu7 C24_12 O25_12 6(3)
O26_11 Eu7 C24_12 O25_12 87(2)
O25_10 Eu7 C24_12 O25_12 -89(2)
N1_11 Eu7 C24_12 O25_12 25(2)
N1_12 Eu7 C24_12 O25_12 -180(100)
N12_12 Eu7 C24_12 O25_12 164(2)
N12_11 Eu7 C24_12 O25_12 -34(2)
N14_12 Eu7 C24_12 O25_12 98(2)
N14_11 Eu7 C24_12 O25_12 -115(2)
O26_11 Eu7 C24_12 O26_12 80.7(12)
O25_10 Eu7 C24_12 O26_12 -95.7(12)
N1_11 Eu7 C24_12 O26_12 19.2(13)
N1_12 Eu7 C24_12 O26_12 174.0(11)
N12_12 Eu7 C24_12 O26_12 157.5(12)
N12_11 Eu7 C24_12 O26_12 -39.9(14)
N14_12 Eu7 C24_12 O26_12 91.4(17)
N14_11 Eu7 C24_12 O26_12 -120.9(15)
O26_12 Eu7 C24_12 C2_12 -177.7(10)
O26_11 Eu7 C24_12 C2_12 -97.0(9)
O25_10 Eu7 C24_12 C2_12 86.6(9)
N1_11 Eu7 C24_12 C2_12 -158.5(10)
N1_12 Eu7 C24_12 C2_12 -3.7(7)
N12_12 Eu7 C24_12 C2_12 -20.3(9)
N12_11 Eu7 C24_12 C2_12 142.4(12)
N14_12 Eu7 C24_12 C2_12 -86.3(15)
N14_11 Eu7 C24_12 C2_12 61.4(13)
O26_12 C24_12 O25_12 Eu1 -17(2)
C2_12 C24_12 O25_12 Eu1 163(2)
Eu7 C24_12 O25_12 Eu1 -22(4)
O25_7 Eu1 O25_12 C24_12 142(2)
O25_3 Eu1 O25_12 C24_12 -127(2)
O25_6 Eu1 O25_12 C24_12 77(17)
O25_1 Eu1 O25_12 C24_12 -37(2)
O25_9 Eu1 O25_12 C24_12 51(2)
O25_12 C24_12 O26_12 Eu7 -177.4(11)
C2_12 C24_12 O26_12 Eu7 2.6(12)
O26_11 Eu7 O26_12 C24_12 -93.5(12)
O25_10 Eu7 O26_12 C24_12 76.6(11)
N1_11 Eu7 O26_12 C24_12 -159.9(13)
N1_12 Eu7 O26_12 C24_12 -4.7(9)
N12_12 Eu7 O26_12 C24_12 -26.1(14)
N12_11 Eu7 O26_12 C24_12 145.8(12)
N14_12 Eu7 O26_12 C24_12 -115.4(14)
N14_11 Eu7 O26_12 C24_12 79.2(17)
O25_31 Eu52_12 N1_21 C6_21 -110.1(15)
O26_22 Eu52_12 N1_21 C6_21 97.8(15)
O26_21 Eu52_12 N1_21 C6_21 175.4(17)
N1_22 Eu52_12 N1_21 C6_21 145.0(14)
N12_22 Eu52_12 N1_21 C6_21 -108(3)
N14_21 Eu52_12 N1_21 C6_21 26.0(19)
N12_21 Eu52_12 N1_21 C6_21 15.2(15)
N14_22 Eu52_12 N1_21 C6_21 -49.5(19)
C24_22 Eu52_12 N1_21 C6_21 115.6(14)
O25_31 Eu52_12 N1_21 C2_21 61.3(13)
O26_22 Eu52_12 N1_21 C2_21 -90.8(13)
O26_21 Eu52_12 N1_21 C2_21 -13.2(12)
N1_22 Eu52_12 N1_21 C2_21 -43.6(16)
N12_22 Eu52_12 N1_21 C2_21 64(3)
N14_21 Eu52_12 N1_21 C2_21 -162.6(15)
N12_21 Eu52_12 N1_21 C2_21 -173.4(15)
N14_22 Eu52_12 N1_21 C2_21 121.9(16)
C24_22 Eu52_12 N1_21 C2_21 -73.0(12)
C6_21 N1_21 C2_21 C3_21 0.0(3)
Eu52_12 N1_21 C2_21 C3_21 -172.0(15)
C6_21 N1_21 C2_21 C24_21 -178.7(19)
Eu52_12 N1_21 C2_21 C24_21 9.4(17)
N1_21 C2_21 C3_21 C4_21 0.0(3)
C24_21 C2_21 C3_21 C4_21 178.7(18)
C2_21 C3_21 C4_21 C5_21 -0.1(7)
C3_21 C4_21 C5_21 C6_21 0.1(9)
C2_21 N1_21 C6_21 C5_21 0.1(7)
Eu52_12 N1_21 C6_21 C5_21 171.1(17)
C2_21 N1_21 C6_21 C7_21 170(2)
Eu52_12 N1_21 C6_21 C7_21 -19(2)
C4_21 C5_21 C6_21 N1_21 -0.1(9)
C4_21 C5_21 C6_21 C7_21 -169(3)
N1_21 C6_21 C7_21 N12_21 9(3)
C5_21 C6_21 C7_21 N12_21 178.4(18)
N1_21 C6_21 C7_21 C8_21 -169.7(16)
C5_21 C6_21 C7_21 C8_21 0(3)
N12_21 C7_21 C8_21 C9_21 0.0(3)
C6_21 C7_21 C8_21 C9_21 179(3)
C7_21 C8_21 C9_21 C10_21 0.0(3)
C8_21 C9_21 C10_21 C11_21 0.0(6)
C9_21 C10_21 C11_21 N12_21 0.0(9)
C9_21 C10_21 C11_21 C13_21 179(4)
C8_21 C7_21 N12_21 C11_21 0.0(7)
C6_21 C7_21 N12_21 C11_21 -179(3)
C8_21 C7_21 N12_21 Eu52_12 -178.0(17)
C6_21 C7_21 N12_21 Eu52_12 3(3)
C10_21 C11_21 N12_21 C7_21 0.0(9)
C13_21 C11_21 N12_21 C7_21 -179(4)
C10_21 C11_21 N12_21 Eu52_12 178.0(18)
C13_21 C11_21 N12_21 Eu52_12 -1(3)
O25_31 Eu52_12 N12_21 C7_21 49.9(18)
O26_22 Eu52_12 N12_21 C7_21 -94.0(17)
O26_21 Eu52_12 N12_21 C7_21 -29.8(19)
N1_22 Eu52_12 N12_21 C7_21 -129.9(18)
N1_21 Eu52_12 N12_21 C7_21 -8.5(16)
N12_22 Eu52_12 N12_21 C7_21 141.9(18)
N14_21 Eu52_12 N12_21 C7_21 -178(2)
N14_22 Eu52_12 N12_21 C7_21 104.2(19)
C24_22 Eu52_12 N12_21 C7_21 -95.4(16)
O25_31 Eu52_12 N12_21 C11_21 -128.1(16)
O26_22 Eu52_12 N12_21 C11_21 87.9(16)
O26_21 Eu52_12 N12_21 C11_21 152.1(15)
N1_22 Eu52_12 N12_21 C11_21 52(2)
N1_21 Eu52_12 N12_21 C11_21 173.5(17)
N12_22 Eu52_12 N12_21 C11_21 -36(2)
N14_21 Eu52_12 N12_21 C11_21 3.5(17)
N14_22 Eu52_12 N12_21 C11_21 -73.8(18)
C24_22 Eu52_12 N12_21 C11_21 86.5(15)
N12_21 C11_21 C13_21 N14_21 -6(7)
C10_21 C11_21 C13_21 N14_21 175(4)
N12_21 C11_21 C13_21 O17_21 -173(4)
C10_21 C11_21 C13_21 O17_21 9(6)
O17_21 C13_21 N14_21 C15_21 -10(7)
C11_21 C13_21 N14_21 C15_21 -176(5)
O17_21 C13_21 N14_21 Eu52_12 176(4)
C11_21 C13_21 N14_21 Eu52_12 9(7)
O25_31 Eu52_12 N14_21 C13_21 88(4)
O26_22 Eu52_12 N14_21 C13_21 -89(4)
O26_21 Eu52_12 N14_21 C13_21 -116(4)
N1_22 Eu52_12 N14_21 C13_21 -156(4)
N1_21 Eu52_12 N14_21 C13_21 -17(5)
N12_22 Eu52_12 N14_21 C13_21 143(4)
N12_21 Eu52_12 N14_21 C13_21 -6(4)
N14_22 Eu52_12 N14_21 C13_21 75(4)
C24_22 Eu52_12 N14_21 C13_21 -108(4)
O25_31 Eu52_12 N14_21 C15_21 -84(4)
O26_22 Eu52_12 N14_21 C15_21 98(4)
O26_21 Eu52_12 N14_21 C15_21 72(5)
N1_22 Eu52_12 N14_21 C15_21 32(4)
N1_21 Eu52_12 N14_21 C15_21 171(4)
N12_22 Eu52_12 N14_21 C15_21 -29(4)
N12_21 Eu52_12 N14_21 C15_21 -179(4)
N14_22 Eu52_12 N14_21 C15_21 -98(4)
C24_22 Eu52_12 N14_21 C15_21 79(4)
C13_21 N14_21 C15_21 C18_21 143(4)
Eu52_12 N14_21 C15_21 C18_21 -44(5)
C13_21 N14_21 C15_21 C16_21 14(5)
Eu52_12 N14_21 C15_21 C16_21 -173(4)
C18_21 C15_21 C16_21 O17_21 -143(4)
N14_21 C15_21 C16_21 O17_21 -14(5)
N14_21 C13_21 O17_21 C16_21 0(7)
C11_21 C13_21 O17_21 C16_21 168(4)
C15_21 C16_21 O17_21 C13_21 9(6)
N14_21 C15_21 C18_21 C19_21 134(3)
C16_21 C15_21 C18_21 C19_21 -104(3)
N14_21 C15_21 C18_21 C23_21 -54(4)
C16_21 C15_21 C18_21 C23_21 69(4)
C23_21 C18_21 C19_21 C20_21 0.0
C15_21 C18_21 C19_21 C20_21 172(3)
C18_21 C19_21 C20_21 C21_21 0.0
C19_21 C20_21 C21_21 C22_21 0.0
C20_21 C21_21 C22_21 C23_21 0.0
C21_21 C22_21 C23_21 C18_21 0.0
C19_21 C18_21 C23_21 C22_21 0.0
C15_21 C18_21 C23_21 C22_21 -172(3)
N1_21 C2_21 C24_21 O25_21 -174.1(15)
C3_21 C2_21 C24_21 O25_21 7.2(15)
N1_21 C2_21 C24_21 O26_21 5.8(15)
C3_21 C2_21 C24_21 O26_21 -172.8(15)
N1_21 C2_21 C24_21 Eu51_12 172.1(14)
C3_21 C2_21 C24_21 Eu51_12 -7(2)
O25_23 Eu51_12 C24_21 O25_21 -146.4(18)
O25_27 Eu51_12 C24_21 O25_21 -157(4)
O25_29 Eu51_12 C24_21 O25_21 34.6(18)
O25_32 Eu51_12 C24_21 O25_21 122.8(18)
O25_26 Eu51_12 C24_21 O25_21 -55.1(18)
O25_21 Eu51_12 C24_21 O26_21 -167.9(15)
O25_23 Eu51_12 C24_21 O26_21 45.7(10)
O25_27 Eu51_12 C24_21 O26_21 35(3)
O25_29 Eu51_12 C24_21 O26_21 -133.3(10)
O25_32 Eu51_12 C24_21 O26_21 -45.1(10)
O25_26 Eu51_12 C24_21 O26_21 137.0(10)
O25_21 Eu51_12 C24_21 C2_21 26(3)
O25_23 Eu51_12 C24_21 C2_21 -120.9(18)
O25_27 Eu51_12 C24_21 C2_21 -132(4)
O25_29 Eu51_12 C24_21 C2_21 60.1(18)
O25_32 Eu51_12 C24_21 C2_21 148.3(18)
O25_26 Eu51_12 C24_21 C2_21 -29.6(18)
O26_21 C24_21 O25_21 Eu51_12 15.5(17)
C2_21 C24_21 O25_21 Eu51_12 -164.6(17)
O25_23 Eu51_12 O25_21 C24_21 32.9(17)
O25_27 Eu51_12 O25_21 C24_21 143(6)
O25_29 Eu51_12 O25_21 C24_21 -145.7(17)
O25_32 Eu51_12 O25_21 C24_21 -57.9(17)
O25_26 Eu51_12 O25_21 C24_21 124.3(18)
O25_21 C24_21 O26_21 Eu52_12 158.6(14)
C2_21 C24_21 O26_21 Eu52_12 -21.4(15)
Eu51_12 C24_21 O26_21 Eu52_12 166.0(12)
O25_31 Eu52_12 O26_21 C24_21 -62.8(16)
O26_22 Eu52_12 O26_21 C24_21 107.4(17)
N1_22 Eu52_12 O26_21 C24_21 176.8(18)
N1_21 Eu52_12 O26_21 C24_21 20.3(14)
N12_22 Eu52_12 O26_21 C24_21 -132.2(17)
N14_21 Eu52_12 O26_21 C24_21 135(2)
N12_21 Eu52_12 O26_21 C24_21 41.1(19)
N14_22 Eu52_12 O26_21 C24_21 -60(2)
C24_22 Eu52_12 O26_21 C24_21 126.5(18)
O25_31 Eu52_12 N1_22 C2_22 -123.5(13)
O26_22 Eu52_12 N1_22 C2_22 17.2(12)
O26_21 Eu52_12 N1_22 C2_22 -63.6(13)
N1_21 Eu52_12 N1_22 C2_22 -35.1(17)
N12_22 Eu52_12 N1_22 C2_22 174.6(16)
N14_21 Eu52_12 N1_22 C2_22 98.3(15)
N12_21 Eu52_12 N1_22 C2_22 56.3(19)
N14_22 Eu52_12 N1_22 C2_22 162.5(17)
C24_22 Eu52_12 N1_22 C2_22 6.9(9)
O25_31 Eu52_12 N1_22 C6_22 46.5(16)
O26_22 Eu52_12 N1_22 C6_22 -172.7(16)
O26_21 Eu52_12 N1_22 C6_22 106.5(14)
N1_21 Eu52_12 N1_22 C6_22 135.0(15)
N12_22 Eu52_12 N1_22 C6_22 -15.4(14)
N14_21 Eu52_12 N1_22 C6_22 -91.6(16)
N12_21 Eu52_12 N1_22 C6_22 -133.6(16)
N14_22 Eu52_12 N1_22 C6_22 -27(2)
C24_22 Eu52_12 N1_22 C6_22 176.9(16)
C6_22 N1_22 C2_22 C3_22 -0.1(3)
Eu52_12 N1_22 C2_22 C3_22 170.9(15)
C6_22 N1_22 C2_22 C24_22 176.8(17)
Eu52_12 N1_22 C2_22 C24_22 -12.3(16)
N1_22 C2_22 C3_22 C4_22 0.0(3)
C24_22 C2_22 C3_22 C4_22 -176.7(19)
C2_22 C3_22 C4_22 C5_22 0.0(7)
C3_22 C4_22 C5_22 C6_22 0.1(9)
C2_22 N1_22 C6_22 C5_22 0.2(7)
Eu52_12 N1_22 C6_22 C5_22 -169.8(17)
C2_22 N1_22 C6_22 C7_22 -171(2)
Eu52_12 N1_22 C6_22 C7_22 19(2)
C4_22 C5_22 C6_22 N1_22 -0.2(9)
C4_22 C5_22 C6_22 C7_22 170(3)
N1_22 C6_22 C7_22 N12_22 -9(2)
C5_22 C6_22 C7_22 N12_22 -179.9(17)
N1_22 C6_22 C7_22 C8_22 171.6(16)
C5_22 C6_22 C7_22 C8_22 1(3)
N12_22 C7_22 C8_22 C9_22 0.1(3)
C6_22 C7_22 C8_22 C9_22 179(3)
C7_22 C8_22 C9_22 C10_22 -0.1(3)
C8_22 C9_22 C10_22 C11_22 0.2(6)
C9_22 C10_22 C11_22 N12_22 -0.3(9)
C9_22 C10_22 C11_22 C13_22 172(4)
C8_22 C7_22 N12_22 C11_22 -0.2(7)
C6_22 C7_22 N12_22 C11_22 -179(3)
C8_22 C7_22 N12_22 Eu52_12 175.8(19)
C6_22 C7_22 N12_22 Eu52_12 -3(2)
C10_22 C11_22 N12_22 C7_22 0.3(9)
C13_22 C11_22 N12_22 C7_22 -173(4)
C10_22 C11_22 N12_22 Eu52_12 -175.9(18)
C13_22 C11_22 N12_22 Eu52_12 11(4)
O25_31 Eu52_12 N12_22 C7_22 -113.5(17)
O26_22 Eu52_12 N12_22 C7_22 34(2)
O26_21 Eu52_12 N12_22 C7_22 -49.2(18)
N1_22 Eu52_12 N12_22 C7_22 8.8(15)
N1_21 Eu52_12 N12_22 C7_22 -116(3)
N14_21 Eu52_12 N12_22 C7_22 102.2(18)
N12_21 Eu52_12 N12_22 C7_22 138.1(16)
N14_22 Eu52_12 N12_22 C7_22 178(2)
C24_22 Eu52_12 N12_22 C7_22 18.3(17)
O25_31 Eu52_12 N12_22 C11_22 62.6(15)
O26_22 Eu52_12 N12_22 C11_22 -150.2(14)
O26_21 Eu52_12 N12_22 C11_22 126.8(15)
N1_22 Eu52_12 N12_22 C11_22 -175.1(17)
N1_21 Eu52_12 N12_22 C11_22 60(3)
N14_21 Eu52_12 N12_22 C11_22 -81.7(16)
N12_21 Eu52_12 N12_22 C11_22 -45.8(19)
N14_22 Eu52_12 N12_22 C11_22 -5.8(18)
C24_22 Eu52_12 N12_22 C11_22 -165.6(13)
N12_22 C11_22 C13_22 N14_22 -12(8)
C10_22 C11_22 C13_22 N14_22 175(5)
N12_22 C11_22 C13_22 O17_22 -172(4)
C10_22 C11_22 C13_22 O17_22 15(6)
O17_22 C13_22 N14_22 C15_22 -16(7)
C11_22 C13_22 N14_22 C15_22 -176(4)
O17_22 C13_22 N14_22 Eu52_12 167(4)
C11_22 C13_22 N14_22 Eu52_12 6(7)
O25_31 Eu52_12 N14_22 C13_22 -87(5)
O26_22 Eu52_12 N14_22 C13_22 114(4)
O26_21 Eu52_12 N14_22 C13_22 -90(5)
N1_22 Eu52_12 N14_22 C13_22 12(5)
N1_21 Eu52_12 N14_22 C13_22 -155(4)
N12_22 Eu52_12 N14_22 C13_22 0(4)
N14_21 Eu52_12 N14_22 C13_22 83(5)
N12_21 Eu52_12 N14_22 C13_22 149(5)
C24_22 Eu52_12 N14_22 C13_22 74(6)
O25_31 Eu52_12 N14_22 C15_22 96(5)
O26_22 Eu52_12 N14_22 C15_22 -63(6)
O26_21 Eu52_12 N14_22 C15_22 93(5)
N1_22 Eu52_12 N14_22 C15_22 -165(4)
N1_21 Eu52_12 N14_22 C15_22 28(5)
N12_22 Eu52_12 N14_22 C15_22 -177(6)
N14_21 Eu52_12 N14_22 C15_22 -94(5)
N12_21 Eu52_12 N14_22 C15_22 -28(5)
C24_22 Eu52_12 N14_22 C15_22 -103(5)
C13_22 N14_22 C15_22 C18_22 145(5)
Eu52_12 N14_22 C15_22 C18_22 -39(6)
C13_22 N14_22 C15_22 C16_22 24(6)
Eu52_12 N14_22 C15_22 C16_22 -159(4)
C18_22 C15_22 C16_22 O17_22 -148(4)
N14_22 C15_22 C16_22 O17_22 -24(5)
N14_22 C13_22 O17_22 C16_22 -1(7)
C11_22 C13_22 O17_22 C16_22 160(5)
C15_22 C16_22 O17_22 C13_22 17(6)
N14_22 C15_22 C18_22 C19_22 129(4)
C16_22 C15_22 C18_22 C19_22 -118(4)
N14_22 C15_22 C18_22 C23_22 -54(5)
C16_22 C15_22 C18_22 C23_22 60(5)
C23_22 C18_22 C19_22 C20_22 0.0
C15_22 C18_22 C19_22 C20_22 177(4)
C18_22 C19_22 C20_22 C21_22 0.0
C19_22 C20_22 C21_22 C22_22 0.0
C20_22 C21_22 C22_22 C23_22 0.0
C21_22 C22_22 C23_22 C18_22 0.0
C19_22 C18_22 C23_22 C22_22 0.0
C15_22 C18_22 C23_22 C22_22 -177(4)
N1_22 C2_22 C24_22 O25_22 173.4(15)
C3_22 C2_22 C24_22 O25_22 -9.8(15)
N1_22 C2_22 C24_22 O26_22 -6.6(15)
C3_22 C2_22 C24_22 O26_22 170.2(15)
N1_22 C2_22 C24_22 Eu52_12 8.6(11)
C3_22 C2_22 C24_22 Eu52_12 -174.5(14)
O25_31 Eu52_12 C24_22 O25_22 -74(4)
O26_22 Eu52_12 C24_22 O25_22 56(4)
O26_21 Eu52_12 C24_22 O25_22 -62(4)
N1_22 Eu52_12 C24_22 O25_22 -152(4)
N1_21 Eu52_12 C24_22 O25_22 -2(4)
N12_22 Eu52_12 C24_22 O25_22 -163(4)
N14_21 Eu52_12 C24_22 O25_22 122(4)
N12_21 Eu52_12 C24_22 O25_22 60(4)
N14_22 Eu52_12 C24_22 O25_22 131(4)
O25_31 Eu52_12 C24_22 O26_22 -129.7(17)
O26_21 Eu52_12 C24_22 O26_22 -117.7(17)
N1_22 Eu52_12 C24_22 O26_22 152.5(16)
N1_21 Eu52_12 C24_22 O26_22 -57.7(17)
N12_22 Eu52_12 C24_22 O26_22 141.2(17)
N14_21 Eu52_12 C24_22 O26_22 66.2(17)
N12_21 Eu52_12 C24_22 O26_22 4.0(18)
N14_22 Eu52_12 C24_22 O26_22 75(4)
O25_31 Eu52_12 C24_22 C2_22 72.2(13)
O26_22 Eu52_12 C24_22 C2_22 -158.2(16)
O26_21 Eu52_12 C24_22 C2_22 84.1(11)
N1_22 Eu52_12 C24_22 C2_22 -5.7(8)
N1_21 Eu52_12 C24_22 C2_22 144.1(12)
N12_22 Eu52_12 C24_22 C2_22 -17.0(12)
N14_21 Eu52_12 C24_22 C2_22 -92.0(12)
N12_21 Eu52_12 C24_22 C2_22 -154.2(12)
N14_22 Eu52_12 C24_22 C2_22 -83(3)
O26_22 C24_22 O25_22 Eu53_12 52(4)
C2_22 C24_22 O25_22 Eu53_12 -128(4)
Eu52_12 C24_22 O25_22 Eu53_12 12(7)
O26_24 Eu53_12 O25_22 C24_22 64(5)
O26_23 Eu53_12 O25_22 C24_22 53(4)
N1_24 Eu53_12 O25_22 C24_22 -9(4)
N12_23 Eu53_12 O25_22 C24_22 171(4)
N1_23 Eu53_12 O25_22 C24_22 121(4)
N14_23 Eu53_12 O25_22 C24_22 -110(4)
N12_24 Eu53_12 O25_22 C24_22 -61(4)
N14_24 Eu53_12 O25_22 C24_22 -130(4)
O25_22 C24_22 O26_22 Eu52_12 -155.8(15)
C2_22 C24_22 O26_22 Eu52_12 24.2(15)
O25_31 Eu52_12 O26_22 C24_22 71(2)
O26_21 Eu52_12 O26_22 C24_22 55.5(15)
N1_22 Eu52_12 O26_22 C24_22 -21.8(13)
N1_21 Eu52_12 O26_22 C24_22 121.2(17)
N12_22 Eu52_12 O26_22 C24_22 -45.4(19)
N14_21 Eu52_12 O26_22 C24_22 -111.9(17)
N12_21 Eu52_12 O26_22 C24_22 -176.0(18)
N14_22 Eu52_12 O26_22 C24_22 -141.7(19)
O26_24 Eu53_12 N1_23 C2_23 86.5(13)
O25_22 Eu53_12 N1_23 C2_23 -64.0(13)
O26_23 Eu53_12 N1_23 C2_23 10.4(12)
N1_24 Eu53_12 N1_23 C2_23 42.0(16)
N12_23 Eu53_12 N1_23 C2_23 170.7(15)
N14_23 Eu53_12 N1_23 C2_23 147.9(13)
N12_24 Eu53_12 N1_23 C2_23 -68(2)
N14_24 Eu53_12 N1_23 C2_23 -127.1(13)
O26_24 Eu53_12 N1_23 C6_23 -99.6(14)
O25_22 Eu53_12 N1_23 C6_23 109.8(14)
O26_23 Eu53_12 N1_23 C6_23 -175.8(15)
N1_24 Eu53_12 N1_23 C6_23 -144.2(13)
N12_23 Eu53_12 N1_23 C6_23 -15.5(13)
N14_23 Eu53_12 N1_23 C6_23 -38.2(17)
N12_24 Eu53_12 N1_23 C6_23 106(2)
N14_24 Eu53_12 N1_23 C6_23 46.8(15)
C6_23 N1_23 C2_23 C3_23 0.0(3)
Eu53_12 N1_23 C2_23 C3_23 174.0(15)
C6_23 N1_23 C2_23 C24_23 173.9(17)
Eu53_12 N1_23 C2_23 C24_23 -12.1(16)
N1_23 C2_23 C3_23 C4_23 -0.1(3)
C24_23 C2_23 C3_23 C4_23 -173.6(18)
C2_23 C3_23 C4_23 C5_23 0.2(7)
C3_23 C4_23 C5_23 C6_23 -0.3(9)
C2_23 N1_23 C6_23 C5_23 -0.1(7)
Eu53_12 N1_23 C6_23 C5_23 -173.8(16)
C2_23 N1_23 C6_23 C7_23 -179(2)
Eu53_12 N1_23 C6_23 C7_23 7(2)
C4_23 C5_23 C6_23 N1_23 0.3(9)
C4_23 C5_23 C6_23 C7_23 179(2)
N1_23 C6_23 C7_23 N12_23 14(2)
C5_23 C6_23 C7_23 N12_23 -165.3(16)
N1_23 C6_23 C7_23 C8_23 176.3(16)
C5_23 C6_23 C7_23 C8_23 -3(3)
N12_23 C7_23 C8_23 C9_23 0.0(3)
C6_23 C7_23 C8_23 C9_23 -161(3)
C7_23 C8_23 C9_23 C10_23 -0.1(3)
C8_23 C9_23 C10_23 C11_23 0.2(6)
C9_23 C10_23 C11_23 N12_23 -0.2(9)
C9_23 C10_23 C11_23 C13_23 174(3)
C8_23 C7_23 N12_23 C11_23 -0.1(6)
C6_23 C7_23 N12_23 C11_23 163(2)
C8_23 C7_23 N12_23 Eu53_12 166.2(16)
C6_23 C7_23 N12_23 Eu53_12 -30(2)
C10_23 C11_23 N12_23 C7_23 0.2(9)
C13_23 C11_23 N12_23 C7_23 -175(3)
C10_23 C11_23 N12_23 Eu53_12 -167.0(15)
C13_23 C11_23 N12_23 Eu53_12 18(3)
O26_24 Eu53_12 N12_23 C7_23 111.3(15)
O25_22 Eu53_12 N12_23 C7_23 -34.1(17)
O26_23 Eu53_12 N12_23 C7_23 46.1(17)
N1_24 Eu53_12 N12_23 C7_23 145.6(14)
N1_23 Eu53_12 N12_23 C7_23 25.0(14)
N14_23 Eu53_12 N12_23 C7_23 -175.8(18)
N12_24 Eu53_12 N12_23 C7_23 -121.3(17)
N14_24 Eu53_12 N12_23 C7_23 -90.1(16)
O26_24 Eu53_12 N12_23 C11_23 -82.4(14)
O25_22 Eu53_12 N12_23 C11_23 132.2(14)
O26_23 Eu53_12 N12_23 C11_23 -147.5(13)
N1_24 Eu53_12 N12_23 C11_23 -48.0(17)
N1_23 Eu53_12 N12_23 C11_23 -168.6(16)
N14_23 Eu53_12 N12_23 C11_23 -9.5(14)
N12_24 Eu53_12 N12_23 C11_23 45.1(18)
N14_24 Eu53_12 N12_23 C11_23 76.2(15)
N12_23 C11_23 C13_23 N14_23 -21(5)
C10_23 C11_23 C13_23 N14_23 165(3)
N12_23 C11_23 C13_23 O17_23 170(3)
C10_23 C11_23 C13_23 O17_23 -5(4)
O17_23 C13_23 N14_23 C15_23 -16(5)
C11_23 C13_23 N14_23 C15_23 174(3)
O17_23 C13_23 N14_23 Eu53_12 -179(3)
C11_23 C13_23 N14_23 Eu53_12 11(5)
O26_24 Eu53_12 N14_23 C13_23 88(3)
O25_22 Eu53_12 N14_23 C13_23 -96(3)
O26_23 Eu53_12 N14_23 C13_23 111(3)
N1_24 Eu53_12 N14_23 C13_23 154(3)
N12_23 Eu53_12 N14_23 C13_23 -1(3)
N1_23 Eu53_12 N14_23 C13_23 21(3)
N12_24 Eu53_12 N14_23 C13_23 -142(3)
N14_24 Eu53_12 N14_23 C13_23 -77(3)
O26_24 Eu53_12 N14_23 C15_23 -67(3)
O25_22 Eu53_12 N14_23 C15_23 109(3)
O26_23 Eu53_12 N14_23 C15_23 -44(4)
N1_24 Eu53_12 N14_23 C15_23 -1(3)
N12_23 Eu53_12 N14_23 C15_23 -156(3)
N1_23 Eu53_12 N14_23 C15_23 -134(3)
N12_24 Eu53_12 N14_23 C15_23 62(3)
N14_24 Eu53_12 N14_23 C15_23 128(3)
C13_23 N14_23 C15_23 C18_23 138(3)
Eu53_12 N14_23 C15_23 C18_23 -65(4)
C13_23 N14_23 C15_23 C16_23 18(4)
Eu53_12 N14_23 C15_23 C16_23 174(3)
C18_23 C15_23 C16_23 O17_23 -135(3)
N14_23 C15_23 C16_23 O17_23 -14(4)
N14_23 C13_23 O17_23 C16_23 7(5)
C11_23 C13_23 O17_23 C16_23 177(3)
C15_23 C16_23 O17_23 C13_23 6(4)
N14_23 C15_23 C18_23 C19_23 123(3)
C16_23 C15_23 C18_23 C19_23 -123(3)
N14_23 C15_23 C18_23 C23_23 -56(3)
C16_23 C15_23 C18_23 C23_23 59(3)
C23_23 C18_23 C19_23 C20_23 0.0
C15_23 C18_23 C19_23 C20_23 -178(3)
C18_23 C19_23 C20_23 C21_23 0.0
C19_23 C20_23 C21_23 C22_23 0.0
C20_23 C21_23 C22_23 C23_23 0.0
C21_23 C22_23 C23_23 C18_23 0.0
C19_23 C18_23 C23_23 C22_23 0.0
C15_23 C18_23 C23_23 C22_23 178(3)
N1_23 C2_23 C24_23 O25_23 -174.9(15)
C3_23 C2_23 C24_23 O25_23 -1.0(15)
N1_23 C2_23 C24_23 O26_23 5.1(15)
C3_23 C2_23 C24_23 O26_23 179.0(15)
O26_23 C24_23 O25_23 Eu51_12 -22(3)
C2_23 C24_23 O25_23 Eu51_12 158(3)
O25_21 Eu51_12 O25_23 C24_23 54(3)
O25_27 Eu51_12 O25_23 C24_23 -120(3)
O25_29 Eu51_12 O25_23 C24_23 82(16)
O25_32 Eu51_12 O25_23 C24_23 151(3)
O25_26 Eu51_12 O25_23 C24_23 -29(3)
C24_21 Eu51_12 O25_23 C24_23 62(3)
O25_23 C24_23 O26_23 Eu53_12 -174.9(13)
C2_23 C24_23 O26_23 Eu53_12 5.1(13)
O26_24 Eu53_12 O26_23 C24_23 -96.9(13)
O25_22 Eu53_12 O26_23 C24_23 76.4(13)
N1_24 Eu53_12 O26_23 C24_23 -163.8(15)
N12_23 Eu53_12 O26_23 C24_23 -28.2(17)
N1_23 Eu53_12 O26_23 C24_23 -7.9(11)
N14_23 Eu53_12 O26_23 C24_23 -119.7(15)
N12_24 Eu53_12 O26_23 C24_23 141.9(13)
N14_24 Eu53_12 O26_23 C24_23 72.0(18)
O26_24 Eu53_12 N1_24 C6_24 174.8(16)
O25_22 Eu53_12 N1_24 C6_24 -43.8(15)
O26_23 Eu53_12 N1_24 C6_24 -104.6(14)
N12_23 Eu53_12 N1_24 C6_24 136.4(15)
N1_23 Eu53_12 N1_24 C6_24 -134.4(15)
N14_23 Eu53_12 N1_24 C6_24 101.0(15)
N12_24 Eu53_12 N1_24 C6_24 14.4(14)
N14_24 Eu53_12 N1_24 C6_24 32.4(17)
O26_24 Eu53_12 N1_24 C2_24 -17.8(12)
O25_22 Eu53_12 N1_24 C2_24 123.6(13)
O26_23 Eu53_12 N1_24 C2_24 62.8(12)
N12_23 Eu53_12 N1_24 C2_24 -56.2(17)
N1_23 Eu53_12 N1_24 C2_24 33.0(17)
N14_23 Eu53_12 N1_24 C2_24 -91.6(14)
N12_24 Eu53_12 N1_24 C2_24 -178.2(14)
N14_24 Eu53_12 N1_24 C2_24 -160.2(14)
C6_24 N1_24 C2_24 C3_24 0.0(3)
Eu53_12 N1_24 C2_24 C3_24 -168.0(14)
C6_24 N1_24 C2_24 C24_24 -175.0(18)
Eu53_12 N1_24 C2_24 C24_24 17.0(16)
N1_24 C2_24 C3_24 C4_24 0.0(3)
C24_24 C2_24 C3_24 C4_24 174(2)
C2_24 C3_24 C4_24 C5_24 -0.1(7)
C3_24 C4_24 C5_24 C6_24 0.2(9)
C2_24 N1_24 C6_24 C5_24 0.1(7)
Eu53_12 N1_24 C6_24 C5_24 167.6(15)
C2_24 N1_24 C6_24 C7_24 176(2)
Eu53_12 N1_24 C6_24 C7_24 -17(2)
C4_24 C5_24 C6_24 N1_24 -0.2(9)
C4_24 C5_24 C6_24 C7_24 -176(2)
N1_24 C6_24 C7_24 N12_24 6(3)
C5_24 C6_24 C7_24 N12_24 -178.7(15)
N1_24 C6_24 C7_24 C8_24 -178.5(15)
C5_24 C6_24 C7_24 C8_24 -3(3)
N12_24 C7_24 C8_24 C9_24 0.1(3)
C6_24 C7_24 C8_24 C9_24 -176(3)
C7_24 C8_24 C9_24 C10_24 0.0(3)
C8_24 C9_24 C10_24 C11_24 0.2(6)
C9_24 C10_24 C11_24 N12_24 -0.3(9)
C9_24 C10_24 C11_24 C13_24 -177(3)
C8_24 C7_24 N12_24 C11_24 -0.3(7)
C6_24 C7_24 N12_24 C11_24 176(2)
C8_24 C7_24 N12_24 Eu53_12 -168.9(15)
C6_24 C7_24 N12_24 Eu53_12 7(2)
C10_24 C11_24 N12_24 C7_24 0.4(9)
C13_24 C11_24 N12_24 C7_24 177(3)
C10_24 C11_24 N12_24 Eu53_12 169.1(15)
C13_24 C11_24 N12_24 Eu53_12 -14(3)
O26_24 Eu53_12 N12_24 C7_24 -31.9(16)
O25_22 Eu53_12 N12_24 C7_24 113.2(15)
O26_23 Eu53_12 N12_24 C7_24 49.7(15)
N1_24 Eu53_12 N12_24 C7_24 -10.7(14)
N12_23 Eu53_12 N12_24 C7_24 -141.3(15)
N1_23 Eu53_12 N12_24 C7_24 117(2)
N14_23 Eu53_12 N12_24 C7_24 -92.6(16)
N14_24 Eu53_12 N12_24 C7_24 -174.5(17)
O26_24 Eu53_12 N12_24 C11_24 159.1(13)
O25_22 Eu53_12 N12_24 C11_24 -55.8(14)
O26_23 Eu53_12 N12_24 C11_24 -119.2(14)
N1_24 Eu53_12 N12_24 C11_24 -179.7(16)
N12_23 Eu53_12 N12_24 C11_24 49.7(17)
N1_23 Eu53_12 N12_24 C11_24 -52(2)
N14_23 Eu53_12 N12_24 C11_24 98.4(15)
N14_24 Eu53_12 N12_24 C11_24 16.5(15)
N12_24 C11_24 C13_24 N14_24 -5(6)
C10_24 C11_24 C13_24 N14_24 172(4)
N12_24 C11_24 C13_24 O17_24 173(3)
C10_24 C11_24 C13_24 O17_24 -10(5)
O17_24 C13_24 N14_24 C15_24 9(5)
C11_24 C13_24 N14_24 C15_24 -172(4)
O17_24 C13_24 N14_24 Eu53_12 -159(3)
C11_24 C13_24 N14_24 Eu53_12 20(6)
O26_24 Eu53_12 N14_24 C13_24 -129(3)
O25_22 Eu53_12 N14_24 C13_24 66(3)
O26_23 Eu53_12 N14_24 C13_24 71(3)
N1_24 Eu53_12 N14_24 C13_24 -34(3)
N12_23 Eu53_12 N14_24 C13_24 -170(3)
N1_23 Eu53_12 N14_24 C13_24 136(3)
N14_23 Eu53_12 N14_24 C13_24 -102(3)
N12_24 Eu53_12 N14_24 C13_24 -16(3)
O26_24 Eu53_12 N14_24 C15_24 69(4)
O25_22 Eu53_12 N14_24 C15_24 -96(4)
O26_23 Eu53_12 N14_24 C15_24 -91(4)
N1_24 Eu53_12 N14_24 C15_24 165(3)
N12_23 Eu53_12 N14_24 C15_24 28(3)
N1_23 Eu53_12 N14_24 C15_24 -26(4)
N14_23 Eu53_12 N14_24 C15_24 96(4)
N12_24 Eu53_12 N14_24 C15_24 -178(4)
C13_24 N14_24 C15_24 C18_24 105(4)
Eu53_12 N14_24 C15_24 C18_24 -93(4)
C13_24 N14_24 C15_24 C16_24 -20(4)
Eu53_12 N14_24 C15_24 C16_24 142(3)
C18_24 C15_24 C16_24 O17_24 -106(3)
N14_24 C15_24 C16_24 O17_24 23(4)
N14_24 C13_24 O17_24 C16_24 7(5)
C11_24 C13_24 O17_24 C16_24 -172(3)
C15_24 C16_24 O17_24 C13_24 -19(4)
N14_24 C15_24 C18_24 C19_24 144(3)
C16_24 C15_24 C18_24 C19_24 -98(3)
N14_24 C15_24 C18_24 C23_24 -29(4)
C16_24 C15_24 C18_24 C23_24 89(3)
C23_24 C18_24 C19_24 C20_24 0.0
C15_24 C18_24 C19_24 C20_24 -174(3)
C18_24 C19_24 C20_24 C21_24 0.0
C19_24 C20_24 C21_24 C22_24 0.0
C20_24 C21_24 C22_24 C23_24 0.0
C21_24 C22_24 C23_24 C18_24 0.0
C19_24 C18_24 C23_24 C22_24 0.0
C15_24 C18_24 C23_24 C22_24 173(3)
N1_24 C2_24 C24_24 O25_24 177.6(15)
C3_24 C2_24 C24_24 O25_24 2.9(15)
N1_24 C2_24 C24_24 O26_24 -2.4(15)
C3_24 C2_24 C24_24 O26_24 -177.2(15)
O26_24 C24_24 O25_24 Eu54_12 -30(3)
C2_24 C24_24 O25_24 Eu54_12 150(3)
O26_25 Eu54_12 O25_24 C24_24 -92(3)
O26_26 Eu54_12 O25_24 C24_24 -70(3)
N1_26 Eu54_12 O25_24 C24_24 -138(3)
N1_25 Eu54_12 O25_24 C24_24 -12(3)
N14_26 Eu54_12 O25_24 C24_24 96(3)
N12_25 Eu54_12 O25_24 C24_24 39(3)
N12_26 Eu54_12 O25_24 C24_24 169(3)
N14_25 Eu54_12 O25_24 C24_24 103(3)
O25_24 C24_24 O26_24 Eu53_12 163.9(14)
C2_24 C24_24 O26_24 Eu53_12 -16.1(14)
O25_22 Eu53_12 O26_24 C24_24 -71(2)
O26_23 Eu53_12 O26_24 C24_24 -60.0(14)
N1_24 Eu53_12 O26_24 C24_24 18.3(12)
N12_23 Eu53_12 O26_24 C24_24 173.1(15)
N1_23 Eu53_12 O26_24 C24_24 -126.0(15)
N14_23 Eu53_12 O26_24 C24_24 105.4(15)
N12_24 Eu53_12 O26_24 C24_24 39.3(17)
N14_24 Eu53_12 O26_24 C24_24 133.7(18)
O26_25 Eu54_12 N1_25 C6_25 -172.0(16)
O25_24 Eu54_12 N1_25 C6_25 50.0(15)
O26_26 Eu54_12 N1_25 C6_25 107.9(14)
N1_26 Eu54_12 N1_25 C6_25 140.5(15)
N14_26 Eu54_12 N1_25 C6_25 -86.0(15)
N12_25 Eu54_12 N1_25 C6_25 -11.8(13)
N12_26 Eu54_12 N1_25 C6_25 -132.5(14)
N14_25 Eu54_12 N1_25 C6_25 -30.4(16)
O26_25 Eu54_12 N1_25 C2_25 16.4(12)
O25_24 Eu54_12 N1_25 C2_25 -121.7(13)
O26_26 Eu54_12 N1_25 C2_25 -63.7(12)
N1_26 Eu54_12 N1_25 C2_25 -31.2(16)
N14_26 Eu54_12 N1_25 C2_25 102.4(13)
N12_25 Eu54_12 N1_25 C2_25 176.5(14)
N12_26 Eu54_12 N1_25 C2_25 55.8(16)
N14_25 Eu54_12 N1_25 C2_25 157.9(12)
C6_25 N1_25 C2_25 C3_25 -0.1(3)
Eu54_12 N1_25 C2_25 C3_25 172.1(14)
C6_25 N1_25 C2_25 C24_25 171.3(18)
Eu54_12 N1_25 C2_25 C24_25 -16.5(16)
N1_25 C2_25 C3_25 C4_25 0.0(3)
C24_25 C2_25 C3_25 C4_25 -171.4(18)
C2_25 C3_25 C4_25 C5_25 -0.1(7)
C3_25 C4_25 C5_25 C6_25 0.3(9)
C2_25 N1_25 C6_25 C5_25 0.2(7)
Eu54_12 N1_25 C6_25 C5_25 -171.0(16)
C2_25 N1_25 C6_25 C7_25 -175(2)
Eu54_12 N1_25 C6_25 C7_25 14(2)
C4_25 C5_25 C6_25 N1_25 -0.3(9)
C4_25 C5_25 C6_25 C7_25 174(2)
N1_25 C6_25 C7_25 C8_25 175.0(14)
C5_25 C6_25 C7_25 C8_25 0(3)
N1_25 C6_25 C7_25 N12_25 -5(2)
C5_25 C6_25 C7_25 N12_25 -180.0(15)
N12_25 C7_25 C8_25 C9_25 0.0(3)
C6_25 C7_25 C8_25 C9_25 180(2)
C7_25 C8_25 C9_25 C10_25 -0.1(3)
C8_25 C9_25 C10_25 C11_25 0.2(7)
C9_25 C10_25 C11_25 N12_25 -0.3(9)
C9_25 C10_25 C11_25 C13_25 173(3)
C10_25 C11_25 N12_25 C7_25 0.1(9)
C13_25 C11_25 N12_25 C7_25 -174(2)
C10_25 C11_25 N12_25 Eu54_12 -174.7(15)
C13_25 C11_25 N12_25 Eu54_12 12(2)
C8_25 C7_25 N12_25 C11_25 0.0(6)
C6_25 C7_25 N12_25 C11_25 -180(2)
C8_25 C7_25 N12_25 Eu54_12 174.7(15)
C6_25 C7_25 N12_25 Eu54_12 -5(2)
O26_25 Eu54_12 N12_25 C11_25 -156.0(13)
O25_24 Eu54_12 N12_25 C11_25 57.7(13)
O26_26 Eu54_12 N12_25 C11_25 124.8(13)
N1_26 Eu54_12 N12_25 C11_25 66(3)
N1_25 Eu54_12 N12_25 C11_25 -177.4(15)
N14_26 Eu54_12 N12_25 C11_25 -82.8(14)
N12_26 Eu54_12 N12_25 C11_25 -49.5(16)
N14_25 Eu54_12 N12_25 C11_25 -15.3(13)
O26_25 Eu54_12 N12_25 C7_25 29.6(16)
O25_24 Eu54_12 N12_25 C7_25 -116.7(14)
O26_26 Eu54_12 N12_25 C7_25 -49.6(14)
N1_26 Eu54_12 N12_25 C7_25 -109(2)
N1_25 Eu54_12 N12_25 C7_25 8.2(13)
N14_26 Eu54_12 N12_25 C7_25 102.8(14)
N12_26 Eu54_12 N12_25 C7_25 136.2(13)
N14_25 Eu54_12 N12_25 C7_25 170.3(16)
C10_25 C11_25 C13_25 N14_25 -165(3)
N12_25 C11_25 C13_25 N14_25 9(5)
C10_25 C11_25 C13_25 O17_25 10(4)
N12_25 C11_25 C13_25 O17_25 -176(3)
O17_25 C13_25 N14_25 C15_25 -1(4)
C11_25 C13_25 N14_25 C15_25 174(3)
O17_25 C13_25 N14_25 Eu54_12 163(2)
C11_25 C13_25 N14_25 Eu54_12 -22(5)
O26_25 Eu54_12 N14_25 C13_25 126(2)
O25_24 Eu54_12 N14_25 C13_25 -71(2)
O26_26 Eu54_12 N14_25 C13_25 -62(3)
N1_26 Eu54_12 N14_25 C13_25 -137(2)
N1_25 Eu54_12 N14_25 C13_25 35(3)
N14_26 Eu54_12 N14_25 C13_25 103(3)
N12_25 Eu54_12 N14_25 C13_25 17(2)
N12_26 Eu54_12 N14_25 C13_25 172(3)
O26_25 Eu54_12 N14_25 C15_25 -76(3)
O25_24 Eu54_12 N14_25 C15_25 87(3)
O26_26 Eu54_12 N14_25 C15_25 96(3)
N1_26 Eu54_12 N14_25 C15_25 21(3)
N1_25 Eu54_12 N14_25 C15_25 -167(3)
N14_26 Eu54_12 N14_25 C15_25 -99(3)
N12_25 Eu54_12 N14_25 C15_25 175(3)
N12_26 Eu54_12 N14_25 C15_25 -30(3)
C13_25 N14_25 C15_25 C18_25 136(3)
Eu54_12 N14_25 C15_25 C18_25 -22(4)
C13_25 N14_25 C15_25 C16_25 16(4)
Eu54_12 N14_25 C15_25 C16_25 -142(3)
C18_25 C15_25 C16_25 O17_25 -148(3)
N14_25 C15_25 C16_25 O17_25 -25(3)
N14_25 C13_25 O17_25 C16_25 -16(4)
C11_25 C13_25 O17_25 C16_25 168(3)
C15_25 C16_25 O17_25 C13_25 26(4)
N14_25 C15_25 C18_25 C19_25 131(2)
C16_25 C15_25 C18_25 C19_25 -116(3)
N14_25 C15_25 C18_25 C23_25 -53(3)
C16_25 C15_25 C18_25 C23_25 60(3)
C23_25 C18_25 C19_25 C20_25 0.0
C15_25 C18_25 C19_25 C20_25 176(3)
C18_25 C19_25 C20_25 C21_25 0.0
C19_25 C20_25 C21_25 C22_25 0.0
C20_25 C21_25 C22_25 C23_25 0.0
C21_25 C22_25 C23_25 C18_25 0.0
C19_25 C18_25 C23_25 C22_25 0.0
C15_25 C18_25 C23_25 C22_25 -176(3)
N1_25 C2_25 C24_25 O25_25 -177.4(15)
C3_25 C2_25 C24_25 O25_25 -5.7(14)
N1_25 C2_25 C24_25 O26_25 2.6(15)
C3_25 C2_25 C24_25 O26_25 174.3(14)
O26_25 C24_25 O25_25 Eu55_12 59(4)
C2_25 C24_25 O25_25 Eu55_12 -121(4)
O26_27 Eu55_12 O25_25 C24_25 42(4)
O26_28 Eu55_12 O25_25 C24_25 59(4)
N1_27 Eu55_12 O25_25 C24_25 108(4)
N12_27 Eu55_12 O25_25 C24_25 161(4)
N1_28 Eu55_12 O25_25 C24_25 -22(4)
N12_28 Eu55_12 O25_25 C24_25 -70(4)
N14_28 Eu55_12 O25_25 C24_25 -137(4)
N14_27 Eu55_12 O25_25 C24_25 -126(4)
O25_25 C24_25 O26_25 Eu54_12 -164.9(14)
C2_25 C24_25 O26_25 Eu54_12 15.1(14)
O25_24 Eu54_12 O26_25 C24_25 80.3(19)
O26_26 Eu54_12 O26_25 C24_25 58.9(14)
N1_26 Eu54_12 O26_25 C24_25 126.1(16)
N1_25 Eu54_12 O26_25 C24_25 -17.2(12)
N14_26 Eu54_12 O26_25 C24_25 -105.4(15)
N12_25 Eu54_12 O26_25 C24_25 -37.6(17)
N12_26 Eu54_12 O26_25 C24_25 -170.9(16)
N14_25 Eu54_12 O26_25 C24_25 -126.1(15)
O26_25 Eu54_12 N1_26 C2_26 -95.1(14)
O25_24 Eu54_12 N1_26 C2_26 57.8(13)
O26_26 Eu54_12 N1_26 C2_26 -17.4(13)
N1_25 Eu54_12 N1_26 C2_26 -51.6(16)
N14_26 Eu54_12 N1_26 C2_26 -168.6(13)
N12_25 Eu54_12 N1_26 C2_26 50(3)
N12_26 Eu54_12 N1_26 C2_26 179.5(15)
N14_25 Eu54_12 N1_26 C2_26 120.0(14)
O26_25 Eu54_12 N1_26 C6_26 100.2(16)
O25_24 Eu54_12 N1_26 C6_26 -106.9(15)
O26_26 Eu54_12 N1_26 C6_26 177.9(17)
N1_25 Eu54_12 N1_26 C6_26 143.7(14)
N14_26 Eu54_12 N1_26 C6_26 26.7(18)
N12_25 Eu54_12 N1_26 C6_26 -115(3)
N12_26 Eu54_12 N1_26 C6_26 14.8(14)
N14_25 Eu54_12 N1_26 C6_26 -44.6(17)
C6_26 N1_26 C2_26 C3_26 0.0(3)
Eu54_12 N1_26 C2_26 C3_26 -165.5(15)
C6_26 N1_26 C2_26 C24_26 -178.4(18)
Eu54_12 N1_26 C2_26 C24_26 16.1(16)
N1_26 C2_26 C3_26 C4_26 0.0(3)
C24_26 C2_26 C3_26 C4_26 178.3(19)
C2_26 C3_26 C4_26 C5_26 0.0(7)
C3_26 C4_26 C5_26 C6_26 0.0(9)
C2_26 N1_26 C6_26 C5_26 -0.1(7)
Eu54_12 N1_26 C6_26 C5_26 164.3(17)
C2_26 N1_26 C6_26 C7_26 -178(2)
Eu54_12 N1_26 C6_26 C7_26 -13(2)
C4_26 C5_26 C6_26 N1_26 0.1(9)
C4_26 C5_26 C6_26 C7_26 178(3)
N1_26 C6_26 C7_26 N12_26 -2(3)
C5_26 C6_26 C7_26 N12_26 -179.5(15)
N1_26 C6_26 C7_26 C8_26 -171.6(14)
C5_26 C6_26 C7_26 C8_26 11(3)
N12_26 C7_26 C8_26 C9_26 0.0(3)
C6_26 C7_26 C8_26 C9_26 169(2)
C7_26 C8_26 C9_26 C10_26 0.0(3)
C8_26 C9_26 C10_26 C11_26 0.0(7)
C9_26 C10_26 C11_26 N12_26 0.0(9)
C9_26 C10_26 C11_26 C13_26 178(3)
C8_26 C7_26 N12_26 C11_26 0.1(7)
C6_26 C7_26 N12_26 C11_26 -169(2)
C8_26 C7_26 N12_26 Eu54_12 -175.3(14)
C6_26 C7_26 N12_26 Eu54_12 15(2)
C10_26 C11_26 N12_26 C7_26 -0.1(9)
C13_26 C11_26 N12_26 C7_26 -179(2)
C10_26 C11_26 N12_26 Eu54_12 175.3(14)
C13_26 C11_26 N12_26 Eu54_12 -3(2)
O26_25 Eu54_12 N12_26 C7_26 -95.8(13)
O25_24 Eu54_12 N12_26 C7_26 45.9(14)
O26_26 Eu54_12 N12_26 C7_26 -33.8(14)
N1_26 Eu54_12 N12_26 C7_26 -15.3(12)
N1_25 Eu54_12 N12_26 C7_26 -131.7(14)
N14_26 Eu54_12 N12_26 C7_26 175.3(14)
N12_25 Eu54_12 N12_26 C7_26 139.5(13)
N14_25 Eu54_12 N12_26 C7_26 108.5(13)
O26_25 Eu54_12 N12_26 C11_26 88.9(13)
O25_24 Eu54_12 N12_26 C11_26 -129.4(13)
O26_26 Eu54_12 N12_26 C11_26 150.9(12)
N1_26 Eu54_12 N12_26 C11_26 169.3(15)
N1_25 Eu54_12 N12_26 C11_26 53.0(17)
N14_26 Eu54_12 N12_26 C11_26 0.0(13)
N12_25 Eu54_12 N12_26 C11_26 -35.8(16)
N14_25 Eu54_12 N12_26 C11_26 -66.8(13)
N12_26 C11_26 C13_26 N14_26 9(5)
C10_26 C11_26 C13_26 N14_26 -170(3)
N12_26 C11_26 C13_26 O17_26 172(2)
C10_26 C11_26 C13_26 O17_26 -7(4)
O17_26 C13_26 N14_26 C15_26 10(4)
C11_26 C13_26 N14_26 C15_26 173(3)
O17_26 C13_26 N14_26 Eu54_12 -171(2)
C11_26 C13_26 N14_26 Eu54_12 -9(5)
O26_25 Eu54_12 N14_26 C13_26 -77(3)
O25_24 Eu54_12 N14_26 C13_26 98(3)
O26_26 Eu54_12 N14_26 C13_26 -112(3)
N1_26 Eu54_12 N14_26 C13_26 -7(3)
N1_25 Eu54_12 N14_26 C13_26 -143(3)
N12_25 Eu54_12 N14_26 C13_26 157(3)
N12_26 Eu54_12 N14_26 C13_26 4(3)
N14_25 Eu54_12 N14_26 C13_26 90(3)
O26_25 Eu54_12 N14_26 C15_26 101(3)
O25_24 Eu54_12 N14_26 C15_26 -84(3)
O26_26 Eu54_12 N14_26 C15_26 65(4)
N1_26 Eu54_12 N14_26 C15_26 170(3)
N1_25 Eu54_12 N14_26 C15_26 35(3)
N12_25 Eu54_12 N14_26 C15_26 -25(3)
N12_26 Eu54_12 N14_26 C15_26 -178(3)
N14_25 Eu54_12 N14_26 C15_26 -92(3)
C13_26 N14_26 C15_26 C18_26 123(3)
Eu54_12 N14_26 C15_26 C18_26 -55(4)
C13_26 N14_26 C15_26 C16_26 3(4)
Eu54_12 N14_26 C15_26 C16_26 -175(2)
C18_26 C15_26 C16_26 O17_26 -139(3)
N14_26 C15_26 C16_26 O17_26 -13(3)
N14_26 C13_26 O17_26 C16_26 -19(4)
C11_26 C13_26 O17_26 C16_26 176(3)
C15_26 C16_26 O17_26 C13_26 19(4)
N14_26 C15_26 C18_26 C19_26 128(2)
C16_26 C15_26 C18_26 C19_26 -115(2)
N14_26 C15_26 C18_26 C23_26 -43(3)
C16_26 C15_26 C18_26 C23_26 74(3)
C23_26 C18_26 C19_26 C20_26 0.0
C15_26 C18_26 C19_26 C20_26 -172(2)
C18_26 C19_26 C20_26 C21_26 0.0
C19_26 C20_26 C21_26 C22_26 0.0
C20_26 C21_26 C22_26 C23_26 0.0
C21_26 C22_26 C23_26 C18_26 0.0
C19_26 C18_26 C23_26 C22_26 0.0
C15_26 C18_26 C23_26 C22_26 171(3)
N1_26 C2_26 C24_26 O25_26 -179.4(15)
C3_26 C2_26 C24_26 O25_26 2.1(15)
N1_26 C2_26 C24_26 O26_26 0.6(15)
C3_26 C2_26 C24_26 O26_26 -177.9(15)
O26_26 C24_26 O25_26 Eu51_12 26(2)
C2_26 C24_26 O25_26 Eu51_12 -154(2)
O25_21 Eu51_12 O25_26 C24_26 -157(2)
O25_23 Eu51_12 O25_26 C24_26 -66(2)
O25_27 Eu51_12 O25_26 C24_26 25(2)
O25_29 Eu51_12 O25_26 C24_26 117(2)
O25_32 Eu51_12 O25_26 C24_26 105(22)
C24_21 Eu51_12 O25_26 C24_26 -145(2)
O25_26 C24_26 O26_26 Eu54_12 162.0(14)
C2_26 C24_26 O26_26 Eu54_12 -18.0(14)
O26_25 Eu54_12 O26_26 C24_26 101.4(15)
O25_24 Eu54_12 O26_26 C24_26 -64.8(14)
N1_26 Eu54_12 O26_26 C24_26 18.5(12)
N1_25 Eu54_12 O26_26 C24_26 170.5(16)
N14_26 Eu54_12 O26_26 C24_26 138.2(17)
N12_25 Eu54_12 O26_26 C24_26 -138.4(14)
N12_26 Eu54_12 O26_26 C24_26 36.4(17)
N14_25 Eu54_12 O26_26 C24_26 -74.1(18)
O26_27 Eu55_12 N1_27 C2_27 8.2(12)
O25_25 Eu55_12 N1_27 C2_27 -67.5(12)
O26_28 Eu55_12 N1_27 C2_27 86.2(13)
N12_27 Eu55_12 N1_27 C2_27 169.3(15)
N1_28 Eu55_12 N1_27 C2_27 42.7(15)
N12_28 Eu55_12 N1_27 C2_27 -65(2)
N14_28 Eu55_12 N1_27 C2_27 -130.0(13)
N14_27 Eu55_12 N1_27 C2_27 143.9(14)
O26_27 Eu55_12 N1_27 C6_27 -178.2(15)
O25_25 Eu55_12 N1_27 C6_27 106.1(13)
O26_28 Eu55_12 N1_27 C6_27 -100.2(14)
N12_27 Eu55_12 N1_27 C6_27 -17.1(13)
N1_28 Eu55_12 N1_27 C6_27 -143.7(12)
N12_28 Eu55_12 N1_27 C6_27 109(2)
N14_28 Eu55_12 N1_27 C6_27 43.6(15)
N14_27 Eu55_12 N1_27 C6_27 -42.5(16)
C6_27 N1_27 C2_27 C3_27 0.0(3)
Eu55_12 N1_27 C2_27 C3_27 173.7(14)
C6_27 N1_27 C2_27 C24_27 178.1(18)
Eu55_12 N1_27 C2_27 C24_27 -8.2(16)
N1_27 C2_27 C3_27 C4_27 0.0(3)
C24_27 C2_27 C3_27 C4_27 -177.9(19)
C2_27 C3_27 C4_27 C5_27 0.0(7)
C3_27 C4_27 C5_27 C6_27 0.0(9)
C2_27 N1_27 C6_27 C5_27 0.0(7)
Eu55_12 N1_27 C6_27 C5_27 -173.5(15)
C2_27 N1_27 C6_27 C7_27 -173(2)
Eu55_12 N1_27 C6_27 C7_27 13(2)
C4_27 C5_27 C6_27 N1_27 0.0(9)
C4_27 C5_27 C6_27 C7_27 173(3)
N1_27 C6_27 C7_27 N12_27 6(3)
C5_27 C6_27 C7_27 N12_27 -167.3(17)
N1_27 C6_27 C7_27 C8_27 175.9(17)
C5_27 C6_27 C7_27 C8_27 3(3)
N12_27 C7_27 C8_27 C9_27 0.0(3)
C6_27 C7_27 C8_27 C9_27 -169(3)
C7_27 C8_27 C9_27 C10_27 0.0(3)
C8_27 C9_27 C10_27 C11_27 -0.1(6)
C9_27 C10_27 C11_27 N12_27 0.1(9)
C9_27 C10_27 C11_27 C13_27 165(4)
C8_27 C7_27 N12_27 C11_27 0.0(7)
C6_27 C7_27 N12_27 C11_27 170(3)
C8_27 C7_27 N12_27 Eu55_12 167.1(19)
C6_27 C7_27 N12_27 Eu55_12 -23(3)
C10_27 C11_27 N12_27 C7_27 -0.1(9)
C13_27 C11_27 N12_27 C7_27 -166(3)
C10_27 C11_27 N12_27 Eu55_12 -167.6(18)
C13_27 C11_27 N12_27 Eu55_12 27(3)
O26_27 Eu55_12 N12_27 C7_27 41.3(19)
O25_25 Eu55_12 N12_27 C7_27 -40.5(19)
O26_28 Eu55_12 N12_27 C7_27 104.8(18)
N1_27 Eu55_12 N12_27 C7_27 21.1(17)
N1_28 Eu55_12 N12_27 C7_27 143.4(16)
N12_28 Eu55_12 N12_27 C7_27 -128.1(19)
N14_28 Eu55_12 N12_27 C7_27 -99.1(19)
N14_27 Eu55_12 N12_27 C7_27 176(2)
O26_27 Eu55_12 N12_27 C11_27 -151.8(15)
O25_25 Eu55_12 N12_27 C11_27 126.5(17)
O26_28 Eu55_12 N12_27 C11_27 -88.3(17)
N1_27 Eu55_12 N12_27 C11_27 -171.9(18)
N1_28 Eu55_12 N12_27 C11_27 -50(2)
N12_28 Eu55_12 N12_27 C11_27 39(2)
N14_28 Eu55_12 N12_27 C11_27 67.9(17)
N14_27 Eu55_12 N12_27 C11_27 -16.7(17)
N12_27 C11_27 C13_27 N14_27 -22(6)
C10_27 C11_27 C13_27 N14_27 172(4)
N12_27 C11_27 C13_27 O17_27 165(4)
C10_27 C11_27 C13_27 O17_27 -1(6)
O17_27 C13_27 N14_27 C15_27 -7(6)
C11_27 C13_27 N14_27 C15_27 179(4)
O17_27 C13_27 N14_27 Eu55_12 180(3)
C11_27 C13_27 N14_27 Eu55_12 6(6)
O26_27 Eu55_12 N14_27 C13_27 114(3)
O25_25 Eu55_12 N14_27 C13_27 -84(4)
O26_28 Eu55_12 N14_27 C13_27 93(4)
N1_27 Eu55_12 N14_27 C13_27 30(4)
N12_27 Eu55_12 N14_27 C13_27 5(3)
N1_28 Eu55_12 N14_27 C13_27 162(4)
N12_28 Eu55_12 N14_27 C13_27 -137(4)
N14_28 Eu55_12 N14_27 C13_27 -73(4)
O26_27 Eu55_12 N14_27 C15_27 -57(4)
O25_25 Eu55_12 N14_27 C15_27 105(4)
O26_28 Eu55_12 N14_27 C15_27 -78(3)
N1_27 Eu55_12 N14_27 C15_27 -141(3)
N12_27 Eu55_12 N14_27 C15_27 -166(4)
N1_28 Eu55_12 N14_27 C15_27 -9(3)
N12_28 Eu55_12 N14_27 C15_27 52(3)
N14_28 Eu55_12 N14_27 C15_27 116(4)
C13_27 N14_27 C15_27 C18_27 137(4)
Eu55_12 N14_27 C15_27 C18_27 -51(4)
C13_27 N14_27 C15_27 C16_27 13(4)
Eu55_12 N14_27 C15_27 C16_27 -175(3)
C18_27 C15_27 C16_27 O17_27 -139(3)
N14_27 C15_27 C16_27 O17_27 -15(4)
N14_27 C13_27 O17_27 C16_27 -4(6)
C11_27 C13_27 O17_27 C16_27 170(4)
C15_27 C16_27 O17_27 C13_27 12(5)
N14_27 C15_27 C18_27 C19_27 125(3)
C16_27 C15_27 C18_27 C19_27 -117(3)
N14_27 C15_27 C18_27 C23_27 -61(4)
C16_27 C15_27 C18_27 C23_27 57(4)
C23_27 C18_27 C19_27 C20_27 0.0
C15_27 C18_27 C19_27 C20_27 174(3)
C18_27 C19_27 C20_27 C21_27 0.0
C19_27 C20_27 C21_27 C22_27 0.0
C20_27 C21_27 C22_27 C23_27 0.0
C21_27 C22_27 C23_27 C18_27 0.0
C19_27 C18_27 C23_27 C22_27 0.0
C15_27 C18_27 C23_27 C22_27 -174(3)
N1_27 C2_27 C24_27 O25_27 -178.5(14)
C3_27 C2_27 C24_27 O25_27 -0.5(15)
N1_27 C2_27 C24_27 O26_27 1.5(14)
C3_27 C2_27 C24_27 O26_27 179.5(15)
O26_27 C24_27 O25_27 Eu51_12 -22(2)
C2_27 C24_27 O25_27 Eu51_12 158(2)
O25_21 Eu51_12 O25_27 C24_27 35(7)
O25_23 Eu51_12 O25_27 C24_27 145.2(19)
O25_29 Eu51_12 O25_27 C24_27 -35.9(19)
O25_32 Eu51_12 O25_27 C24_27 -124.2(19)
O25_26 Eu51_12 O25_27 C24_27 54(2)
C24_21 Eu51_12 O25_27 C24_27 156(2)
O25_27 C24_27 O26_27 Eu55_12 -172.7(14)
C2_27 C24_27 O26_27 Eu55_12 7.3(14)
O25_25 Eu55_12 O26_27 C24_27 76.5(15)
O26_28 Eu55_12 O26_27 C24_27 -93.8(15)
N1_27 Eu55_12 O26_27 C24_27 -8.5(12)
N12_27 Eu55_12 O26_27 C24_27 -28.2(18)
N1_28 Eu55_12 O26_27 C24_27 -162.7(16)
N12_28 Eu55_12 O26_27 C24_27 143.6(14)
N14_28 Eu55_12 O26_27 C24_27 77(2)
N14_27 Eu55_12 O26_27 C24_27 -114.2(16)
O26_27 Eu55_12 N1_28 C2_28 60.8(12)
O25_25 Eu55_12 N1_28 C2_28 123.3(12)
O26_28 Eu55_12 N1_28 C2_28 -18.6(12)
N1_27 Eu55_12 N1_28 C2_28 29.0(16)
N12_27 Eu55_12 N1_28 C2_28 -60.6(16)
N12_28 Eu55_12 N1_28 C2_28 178.1(14)
N14_28 Eu55_12 N1_28 C2_28 -159.1(13)
N14_27 Eu55_12 N1_28 C2_28 -90.4(13)
O26_27 Eu55_12 N1_28 C6_28 -105.6(14)
O25_25 Eu55_12 N1_28 C6_28 -43.1(15)
O26_28 Eu55_12 N1_28 C6_28 175.0(15)
N1_27 Eu55_12 N1_28 C6_28 -137.4(15)
N12_27 Eu55_12 N1_28 C6_28 133.0(15)
N12_28 Eu55_12 N1_28 C6_28 11.8(13)
N14_28 Eu55_12 N1_28 C6_28 34.6(16)
N14_27 Eu55_12 N1_28 C6_28 103.3(15)
C6_28 N1_28 C2_28 C3_28 0.1(3)
Eu55_12 N1_28 C2_28 C3_28 -166.8(13)
C6_28 N1_28 C2_28 C24_28 -175.4(17)
Eu55_12 N1_28 C2_28 C24_28 17.7(15)
N1_28 C2_28 C3_28 C4_28 0.1(3)
C24_28 C2_28 C3_28 C4_28 175.3(18)
C2_28 C3_28 C4_28 C5_28 -0.2(7)
C3_28 C4_28 C5_28 C6_28 0.1(9)
C2_28 N1_28 C6_28 C5_28 -0.1(7)
Eu55_12 N1_28 C6_28 C5_28 165.5(14)
C2_28 N1_28 C6_28 C7_28 -178(2)
Eu55_12 N1_28 C6_28 C7_28 -13(2)
C4_28 C5_28 C6_28 N1_28 0.0(9)
C4_28 C5_28 C6_28 C7_28 178(2)
N1_28 C6_28 C7_28 N12_28 3(2)
C5_28 C6_28 C7_28 N12_28 -175.0(15)
N1_28 C6_28 C7_28 C8_28 -176.1(15)
C5_28 C6_28 C7_28 C8_28 6(3)
N12_28 C7_28 C8_28 C9_28 0.0(3)
C6_28 C7_28 C8_28 C9_28 179(2)
C7_28 C8_28 C9_28 C10_28 0.0(3)
C8_28 C9_28 C10_28 C11_28 0.0(6)
C9_28 C10_28 C11_28 N12_28 0.0(9)
C9_28 C10_28 C11_28 C13_28 -168(3)
C8_28 C7_28 N12_28 C11_28 0.0(7)
C6_28 C7_28 N12_28 C11_28 -179(2)
C8_28 C7_28 N12_28 Eu55_12 -173.1(16)
C6_28 C7_28 N12_28 Eu55_12 8(2)
C10_28 C11_28 N12_28 C7_28 0.0(9)
C13_28 C11_28 N12_28 C7_28 168(3)
C10_28 C11_28 N12_28 Eu55_12 173.5(15)
C13_28 C11_28 N12_28 Eu55_12 -19(3)
O26_27 Eu55_12 N12_28 C7_28 53.2(15)
O25_25 Eu55_12 N12_28 C7_28 118.8(15)
O26_28 Eu55_12 N12_28 C7_28 -28.5(17)
N1_27 Eu55_12 N12_28 C7_28 116(2)
N12_27 Eu55_12 N12_28 C7_28 -136.1(15)
N1_28 Eu55_12 N12_28 C7_28 -9.8(13)
N14_28 Eu55_12 N12_28 C7_28 -167.7(17)
N14_27 Eu55_12 N12_28 C7_28 -88.6(16)
O26_27 Eu55_12 N12_28 C11_28 -120.0(13)
O25_25 Eu55_12 N12_28 C11_28 -54.5(13)
O26_28 Eu55_12 N12_28 C11_28 158.3(13)
N1_27 Eu55_12 N12_28 C11_28 -57(2)
N12_27 Eu55_12 N12_28 C11_28 50.7(17)
N1_28 Eu55_12 N12_28 C11_28 177.0(15)
N14_28 Eu55_12 N12_28 C11_28 19.0(14)
N14_27 Eu55_12 N12_28 C11_28 98.1(14)
N12_28 C11_28 C13_28 N14_28 0(5)
C10_28 C11_28 C13_28 N14_28 168(4)
N12_28 C11_28 C13_28 O17_28 165(3)
C10_28 C11_28 C13_28 O17_28 -27(5)
O17_28 C13_28 N14_28 C15_28 9(6)
C11_28 C13_28 N14_28 C15_28 173(4)
O17_28 C13_28 N14_28 Eu55_12 -146(3)
C11_28 C13_28 N14_28 Eu55_12 19(5)
O26_27 Eu55_12 N14_28 C13_28 62(4)
O25_25 Eu55_12 N14_28 C13_28 63(3)
O26_28 Eu55_12 N14_28 C13_28 -133(3)
N1_27 Eu55_12 N14_28 C13_28 132(3)
N12_27 Eu55_12 N14_28 C13_28 -176(3)
N1_28 Eu55_12 N14_28 C13_28 -42(3)
N12_28 Eu55_12 N14_28 C13_28 -20(3)
N14_27 Eu55_12 N14_28 C13_28 -111(3)
O26_27 Eu55_12 N14_28 C15_28 -85(3)
O25_25 Eu55_12 N14_28 C15_28 -84(3)
O26_28 Eu55_12 N14_28 C15_28 80(3)
N1_27 Eu55_12 N14_28 C15_28 -15(3)
N12_27 Eu55_12 N14_28 C15_28 37(3)
N1_28 Eu55_12 N14_28 C15_28 171(3)
N12_28 Eu55_12 N14_28 C15_28 -167(3)
N14_27 Eu55_12 N14_28 C15_28 102(3)
C13_28 N14_28 C15_28 C18_28 112(4)
Eu55_12 N14_28 C15_28 C18_28 -98(4)
C13_28 N14_28 C15_28 C16_28 -20(4)
Eu55_12 N14_28 C15_28 C16_28 129(3)
C18_28 C15_28 C16_28 O17_28 -105(3)
N14_28 C15_28 C16_28 O17_28 24(4)
N14_28 C13_28 O17_28 C16_28 7(6)
C11_28 C13_28 O17_28 C16_28 -158(4)
C15_28 C16_28 O17_28 C13_28 -19(4)
N14_28 C15_28 C18_28 C19_28 157(3)
C16_28 C15_28 C18_28 C19_28 -80(4)
N14_28 C15_28 C18_28 C23_28 -40(4)
C16_28 C15_28 C18_28 C23_28 83(4)
C23_28 C18_28 C19_28 C20_28 0.0
C15_28 C18_28 C19_28 C20_28 163(4)
C18_28 C19_28 C20_28 C21_28 0.0
C19_28 C20_28 C21_28 C22_28 0.0
C20_28 C21_28 C22_28 C23_28 0.0
C21_28 C22_28 C23_28 C18_28 0.0
C19_28 C18_28 C23_28 C22_28 0.0
C15_28 C18_28 C23_28 C22_28 -163(4)
N1_28 C2_28 C24_28 O25_28 178.2(15)
C3_28 C2_28 C24_28 O25_28 2.8(14)
N1_28 C2_28 C24_28 O26_28 -1.8(15)
C3_28 C2_28 C24_28 O26_28 -177.3(14)
O26_28 C24_28 O25_28 Eu56_12 -24(3)
C2_28 C24_28 O25_28 Eu56_12 156(3)
O26_30 Eu56_12 O25_28 C24_28 -95(3)
O26_29 Eu56_12 O25_28 C24_28 -74(3)
N1_30 Eu56_12 O25_28 C24_28 -17(3)
N1_29 Eu56_12 O25_28 C24_28 -142(3)
N14_29 Eu56_12 O25_28 C24_28 95(3)
N12_30 Eu56_12 O25_28 C24_28 36(3)
N12_29 Eu56_12 O25_28 C24_28 166(3)
N14_30 Eu56_12 O25_28 C24_28 103(3)
O25_28 C24_28 O26_28 Eu55_12 162.6(14)
C2_28 C24_28 O26_28 Eu55_12 -17.3(14)
O26_27 Eu55_12 O26_28 C24_28 -61.4(14)
O25_25 Eu55_12 O26_28 C24_28 -78(2)
N1_27 Eu55_12 O26_28 C24_28 -127.1(16)
N12_27 Eu55_12 O26_28 C24_28 170.2(17)
N1_28 Eu55_12 O26_28 C24_28 19.0(12)
N12_28 Eu55_12 O26_28 C24_28 36.9(18)
N14_28 Eu55_12 O26_28 C24_28 128.2(17)
N14_27 Eu55_12 O26_28 C24_28 105.0(16)
O26_30 Eu56_12 N1_29 C2_29 -89.9(14)
O25_28 Eu56_12 N1_29 C2_29 62.2(13)
O26_29 Eu56_12 N1_29 C2_29 -10.4(13)
N1_30 Eu56_12 N1_29 C2_29 -45.1(16)
N14_29 Eu56_12 N1_29 C2_29 -163.0(14)
N12_30 Eu56_12 N1_29 C2_29 60(2)
N12_29 Eu56_12 N1_29 C2_29 -175.6(16)
N14_30 Eu56_12 N1_29 C2_29 123.1(14)
O26_30 Eu56_12 N1_29 C6_29 101.8(14)
O25_28 Eu56_12 N1_29 C6_29 -106.2(14)
O26_29 Eu56_12 N1_29 C6_29 -178.7(16)
N1_30 Eu56_12 N1_29 C6_29 146.6(14)
N14_29 Eu56_12 N1_29 C6_29 28.6(17)
N12_30 Eu56_12 N1_29 C6_29 -109(2)
N12_29 Eu56_12 N1_29 C6_29 16.0(14)
N14_30 Eu56_12 N1_29 C6_29 -45.2(16)
C6_29 N1_29 C2_29 C3_29 0.0(3)
Eu56_12 N1_29 C2_29 C3_29 -169.1(14)
C6_29 N1_29 C2_29 C24_29 -179.3(18)
Eu56_12 N1_29 C2_29 C24_29 11.6(17)
N1_29 C2_29 C3_29 C4_29 0.0(3)
C24_29 C2_29 C3_29 C4_29 179.2(18)
C2_29 C3_29 C4_29 C5_29 0.1(7)
C3_29 C4_29 C5_29 C6_29 -0.1(10)
C4_29 C5_29 C6_29 N1_29 0.1(10)
C4_29 C5_29 C6_29 C7_29 -178(3)
C2_29 N1_29 C6_29 C5_29 0.0(7)
Eu56_12 N1_29 C6_29 C5_29 168.7(16)
C2_29 N1_29 C6_29 C7_29 178(3)
Eu56_12 N1_29 C6_29 C7_29 -13(3)
C5_29 C6_29 C7_29 N12_29 173.4(17)
N1_29 C6_29 C7_29 N12_29 -5(3)
C5_29 C6_29 C7_29 C8_29 2(3)
N1_29 C6_29 C7_29 C8_29 -176.2(17)
N12_29 C7_29 C8_29 C9_29 0.0(3)
C6_29 C7_29 C8_29 C9_29 171(3)
C7_29 C8_29 C9_29 C10_29 0.0(3)
C8_29 C9_29 C10_29 C11_29 0.0(6)
C9_29 C10_29 C11_29 N12_29 0.0(9)
C9_29 C10_29 C11_29 C13_29 174(4)
C10_29 C11_29 N12_29 C7_29 0.0(9)
C13_29 C11_29 N12_29 C7_29 -175(3)
C10_29 C11_29 N12_29 Eu56_12 168.9(19)
C13_29 C11_29 N12_29 Eu56_12 -6(3)
C8_29 C7_29 N12_29 C11_29 0.0(6)
C6_29 C7_29 N12_29 C11_29 -171(3)
C8_29 C7_29 N12_29 Eu56_12 -168.9(19)
C6_29 C7_29 N12_29 Eu56_12 20(3)
O26_30 Eu56_12 N12_29 C11_29 89.7(16)
O25_28 Eu56_12 N12_29 C11_29 -129.1(16)
O26_29 Eu56_12 N12_29 C11_29 156.7(14)
N1_30 Eu56_12 N12_29 C11_29 54(2)
N1_29 Eu56_12 N12_29 C11_29 172.7(19)
N14_29 Eu56_12 N12_29 C11_29 4.3(16)
N12_30 Eu56_12 N12_29 C11_29 -39(2)
N14_30 Eu56_12 N12_29 C11_29 -69.9(16)
O26_30 Eu56_12 N12_29 C7_29 -101.5(17)
O25_28 Eu56_12 N12_29 C7_29 39.7(18)
O26_29 Eu56_12 N12_29 C7_29 -34.5(19)
N1_30 Eu56_12 N12_29 C7_29 -136.7(16)
N1_29 Eu56_12 N12_29 C7_29 -18.5(15)
N14_29 Eu56_12 N12_29 C7_29 173(2)
N12_30 Eu56_12 N12_29 C7_29 129.6(17)
N14_30 Eu56_12 N12_29 C7_29 98.9(18)
N12_29 C11_29 C13_29 N14_29 4(6)
C10_29 C11_29 C13_29 N14_29 -170(4)
N12_29 C11_29 C13_29 O17_29 173(3)
C10_29 C11_29 C13_29 O17_29 -2(6)
O17_29 C13_29 N14_29 C15_29 4(6)
C11_29 C13_29 N14_29 C15_29 172(4)
O17_29 C13_29 N14_29 Eu56_12 -169(3)
C11_29 C13_29 N14_29 Eu56_12 -1(6)
O26_30 Eu56_12 N14_29 C13_29 -86(3)
O25_28 Eu56_12 N14_29 C13_29 87(4)
O26_29 Eu56_12 N14_29 C13_29 -117(3)
N1_30 Eu56_12 N14_29 C13_29 -151(4)
N1_29 Eu56_12 N14_29 C13_29 -14(4)
N12_30 Eu56_12 N14_29 C13_29 146(4)
N12_29 Eu56_12 N14_29 C13_29 -2(3)
N14_30 Eu56_12 N14_29 C13_29 79(3)
O26_30 Eu56_12 N14_29 C15_29 104(3)
O25_28 Eu56_12 N14_29 C15_29 -82(3)
O26_29 Eu56_12 N14_29 C15_29 74(4)
N1_30 Eu56_12 N14_29 C15_29 40(3)
N1_29 Eu56_12 N14_29 C15_29 176(3)
N12_30 Eu56_12 N14_29 C15_29 -23(3)
N12_29 Eu56_12 N14_29 C15_29 -171(4)
N14_30 Eu56_12 N14_29 C15_29 -90(3)
C13_29 N14_29 C15_29 C18_29 130(4)
Eu56_12 N14_29 C15_29 C18_29 -59(4)
C13_29 N14_29 C15_29 C16_29 10(4)
Eu56_12 N14_29 C15_29 C16_29 180(3)
C18_29 C15_29 C16_29 O17_29 -142(3)
N14_29 C15_29 C16_29 O17_29 -18(4)
N14_29 C13_29 O17_29 C16_29 -16(6)
C11_29 C13_29 O17_29 C16_29 175(4)
C15_29 C16_29 O17_29 C13_29 20(5)
N14_29 C15_29 C18_29 C19_29 137(2)
C16_29 C15_29 C18_29 C19_29 -106(3)
N14_29 C15_29 C18_29 C23_29 -41(4)
C16_29 C15_29 C18_29 C23_29 76(3)
C23_29 C18_29 C19_29 C20_29 0.0
C15_29 C18_29 C19_29 C20_29 -178(3)
C18_29 C19_29 C20_29 C21_29 0.0
C19_29 C20_29 C21_29 C22_29 0.0
C20_29 C21_29 C22_29 C23_29 0.0
C21_29 C22_29 C23_29 C18_29 0.0
C19_29 C18_29 C23_29 C22_29 0.0
C15_29 C18_29 C23_29 C22_29 178(3)
N1_29 C2_29 C24_29 O25_29 175.8(15)
C3_29 C2_29 C24_29 O25_29 -3.5(14)
N1_29 C2_29 C24_29 O26_29 -4.1(15)
C3_29 C2_29 C24_29 O26_29 176.6(14)
O26_29 C24_29 O25_29 Eu51_12 15(2)
C2_29 C24_29 O25_29 Eu51_12 -165(2)
O25_21 Eu51_12 O25_29 C24_29 135(2)
O25_23 Eu51_12 O25_29 C24_29 107(15)
O25_27 Eu51_12 O25_29 C24_29 -51(2)
O25_32 Eu51_12 O25_29 C24_29 38(2)
O25_26 Eu51_12 O25_29 C24_29 -142(2)
C24_21 Eu51_12 O25_29 C24_29 127(2)
O25_29 C24_29 O26_29 Eu56_12 174.2(13)
C2_29 C24_29 O26_29 Eu56_12 -5.8(14)
O26_30 Eu56_12 O26_29 C24_29 93.6(13)
O25_28 Eu56_12 O26_29 C24_29 -72.9(13)
N1_30 Eu56_12 O26_29 C24_29 160.6(15)
N1_29 Eu56_12 O26_29 C24_29 8.3(11)
N14_29 Eu56_12 O26_29 C24_29 125(2)
N12_30 Eu56_12 O26_29 C24_29 -143.7(13)
N12_29 Eu56_12 O26_29 C24_29 24.0(18)
N14_30 Eu56_12 O26_29 C24_29 -76.3(17)
O26_30 Eu56_12 N1_30 C6_30 -174.0(14)
O25_28 Eu56_12 N1_30 C6_30 49.0(14)
O26_29 Eu56_12 N1_30 C6_30 103.2(13)
N1_29 Eu56_12 N1_30 C6_30 135.7(13)
N14_29 Eu56_12 N1_30 C6_30 -91.1(14)
N12_30 Eu56_12 N1_30 C6_30 -12.6(12)
N12_29 Eu56_12 N1_30 C6_30 -134.7(16)
N14_30 Eu56_12 N1_30 C6_30 -30.2(16)
O26_30 Eu56_12 N1_30 C2_30 14.2(10)
O25_28 Eu56_12 N1_30 C2_30 -122.8(12)
O26_29 Eu56_12 N1_30 C2_30 -68.5(11)
N1_29 Eu56_12 N1_30 C2_30 -36.1(15)
N14_29 Eu56_12 N1_30 C2_30 97.1(13)
N12_30 Eu56_12 N1_30 C2_30 175.7(13)
N12_29 Eu56_12 N1_30 C2_30 53.5(18)
N14_30 Eu56_12 N1_30 C2_30 158.0(12)
C6_30 N1_30 C2_30 C3_30 0.0(3)
Eu56_12 N1_30 C2_30 C3_30 172.1(13)
C6_30 N1_30 C2_30 C24_30 175.5(16)
Eu56_12 N1_30 C2_30 C24_30 -12.5(14)
N1_30 C2_30 C3_30 C4_30 0.0(3)
C24_30 C2_30 C3_30 C4_30 -175.3(16)
C2_30 C3_30 C4_30 C5_30 0.0(7)
C3_30 C4_30 C5_30 C6_30 0.0(9)
C2_30 N1_30 C6_30 C5_30 0.1(7)
Eu56_12 N1_30 C6_30 C5_30 -171.6(14)
C2_30 N1_30 C6_30 C7_30 -174(2)
Eu56_12 N1_30 C6_30 C7_30 15(2)
C4_30 C5_30 C6_30 N1_30 -0.1(9)
C4_30 C5_30 C6_30 C7_30 173(2)
N1_30 C6_30 C7_30 N12_30 -5(2)
C5_30 C6_30 C7_30 N12_30 -178.1(14)
N1_30 C6_30 C7_30 C8_30 169.0(14)
C5_30 C6_30 C7_30 C8_30 -5(2)
N12_30 C7_30 C8_30 C9_30 -0.1(3)
C6_30 C7_30 C8_30 C9_30 -173(2)
C7_30 C8_30 C9_30 C10_30 0.0(3)
C8_30 C9_30 C10_30 C11_30 0.0(7)
C9_30 C10_30 C11_30 N12_30 0.1(9)
C9_30 C10_30 C11_30 C13_30 178(3)
C8_30 C7_30 N12_30 C11_30 0.2(7)
C6_30 C7_30 N12_30 C11_30 174(2)
C8_30 C7_30 N12_30 Eu56_12 179.8(14)
C6_30 C7_30 N12_30 Eu56_12 -7(2)
C10_30 C11_30 N12_30 C7_30 -0.2(8)
C13_30 C11_30 N12_30 C7_30 -179(3)
C10_30 C11_30 N12_30 Eu56_12 -179.9(15)
C13_30 C11_30 N12_30 Eu56_12 2(3)
O26_30 Eu56_12 N12_30 C7_30 30.2(15)
O25_28 Eu56_12 N12_30 C7_30 -115.0(14)
O26_29 Eu56_12 N12_30 C7_30 -52.3(14)
N1_30 Eu56_12 N12_30 C7_30 9.8(12)
N1_29 Eu56_12 N12_30 C7_30 -112.6(19)
N14_29 Eu56_12 N12_30 C7_30 102.2(14)
N12_29 Eu56_12 N12_30 C7_30 141.2(15)
N14_30 Eu56_12 N12_30 C7_30 173.9(16)
O26_30 Eu56_12 N12_30 C11_30 -150.2(12)
O25_28 Eu56_12 N12_30 C11_30 64.6(13)
O26_29 Eu56_12 N12_30 C11_30 127.3(13)
N1_30 Eu56_12 N12_30 C11_30 -170.5(14)
N1_29 Eu56_12 N12_30 C11_30 67(2)
N14_29 Eu56_12 N12_30 C11_30 -78.2(14)
N12_29 Eu56_12 N12_30 C11_30 -39.2(18)
N14_30 Eu56_12 N12_30 C11_30 -6.4(14)
N12_30 C11_30 C13_30 N14_30 13(6)
C10_30 C11_30 C13_30 N14_30 -166(4)
N12_30 C11_30 C13_30 O17_30 -173(3)
C10_30 C11_30 C13_30 O17_30 9(5)
O17_30 C13_30 N14_30 C15_30 -3(6)
C11_30 C13_30 N14_30 C15_30 171(4)
O17_30 C13_30 N14_30 Eu56_12 168(3)
C11_30 C13_30 N14_30 Eu56_12 -18(6)
O26_30 Eu56_12 N14_30 C13_30 126(3)
O25_28 Eu56_12 N14_30 C13_30 -76(3)
O26_29 Eu56_12 N14_30 C13_30 -73(3)
N1_30 Eu56_12 N14_30 C13_30 28(3)
N1_29 Eu56_12 N14_30 C13_30 -140(3)
N14_29 Eu56_12 N14_30 C13_30 98(3)
N12_30 Eu56_12 N14_30 C13_30 11(3)
N12_29 Eu56_12 N14_30 C13_30 166(3)
O26_30 Eu56_12 N14_30 C15_30 -69(5)
O25_28 Eu56_12 N14_30 C15_30 89(5)
O26_29 Eu56_12 N14_30 C15_30 92(5)
N1_30 Eu56_12 N14_30 C15_30 -166(5)
N1_29 Eu56_12 N14_30 C15_30 25(5)
N14_29 Eu56_12 N14_30 C15_30 -97(5)
N12_30 Eu56_12 N14_30 C15_30 176(5)
N12_29 Eu56_12 N14_30 C15_30 -29(5)
C13_30 N14_30 C15_30 C18_30 144(4)
Eu56_12 N14_30 C15_30 C18_30 -21(7)
C13_30 N14_30 C15_30 C16_30 7(5)
Eu56_12 N14_30 C15_30 C16_30 -159(4)
C18_30 C15_30 C16_30 O17_30 -145(3)
N14_30 C15_30 C16_30 O17_30 -8(5)
N14_30 C13_30 O17_30 C16_30 -2(6)
C11_30 C13_30 O17_30 C16_30 -177(3)
C15_30 C16_30 O17_30 C13_30 6(5)
N14_30 C15_30 C18_30 C19_30 126(3)
C16_30 C15_30 C18_30 C19_30 -102(4)
N14_30 C15_30 C18_30 C23_30 -53(5)
C16_30 C15_30 C18_30 C23_30 79(4)
C23_30 C18_30 C19_30 C20_30 0.0
C15_30 C18_30 C19_30 C20_30 -179(3)
C18_30 C19_30 C20_30 C21_30 0.0
C19_30 C20_30 C21_30 C22_30 0.0
C20_30 C21_30 C22_30 C23_30 0.0
C21_30 C22_30 C23_30 C18_30 0.0
C19_30 C18_30 C23_30 C22_30 0.0
C15_30 C18_30 C23_30 C22_30 179(3)
N1_30 C2_30 C24_30 O25_30 178.9(13)
C3_30 C2_30 C24_30 O25_30 -5.6(13)
N1_30 C2_30 C24_30 O26_30 -1.1(13)
C3_30 C2_30 C24_30 O26_30 174.4(13)
O26_30 C24_30 O25_30 Eu57_12 55(3)
C2_30 C24_30 O25_30 Eu57_12 -125(3)
O26_31 Eu57_12 O25_30 C24_30 58(4)
O26_32 Eu57_12 O25_30 C24_30 45(3)
N1_32 Eu57_12 O25_30 C24_30 114(3)
N1_31 Eu57_12 O25_30 C24_30 -16(4)
N12_32 Eu57_12 O25_30 C24_30 165(3)
N12_31 Eu57_12 O25_30 C24_30 -68(3)
N14_32 Eu57_12 O25_30 C24_30 -119(3)
N14_31 Eu57_12 O25_30 C24_30 -134(4)
C24_32 Eu57_12 O25_30 C24_30 66(3)
O25_30 C24_30 O26_30 Eu56_12 -163.5(13)
C2_30 C24_30 O26_30 Eu56_12 16.4(13)
O25_28 Eu56_12 O26_30 C24_30 79.9(18)
O26_29 Eu56_12 O26_30 C24_30 59.9(13)
N1_30 Eu56_12 O26_30 C24_30 -17.2(12)
N1_29 Eu56_12 O26_30 C24_30 125.4(15)
N14_29 Eu56_12 O26_30 C24_30 -107.3(15)
N12_30 Eu56_12 O26_30 C24_30 -37.3(16)
N12_29 Eu56_12 O26_30 C24_30 -171.7(16)
N14_30 Eu56_12 O26_30 C24_30 -133.4(16)
O25_30 Eu57_12 N1_31 C6_31 -40.0(16)
O26_31 Eu57_12 N1_31 C6_31 179.5(17)
O26_32 Eu57_12 N1_31 C6_31 -99.7(15)
N1_32 Eu57_12 N1_31 C6_31 -129.2(16)
N12_32 Eu57_12 N1_31 C6_31 137.4(16)
N12_31 Eu57_12 N1_31 C6_31 17.2(15)
N14_32 Eu57_12 N1_31 C6_31 106.1(16)
N14_31 Eu57_12 N1_31 C6_31 36.4(17)
C24_32 Eu57_12 N1_31 C6_31 -106.9(14)
O25_30 Eu57_12 N1_31 C2_31 124.1(15)
O26_31 Eu57_12 N1_31 C2_31 -16.4(15)
O26_32 Eu57_12 N1_31 C2_31 64.3(15)
N1_32 Eu57_12 N1_31 C2_31 34.8(19)
N12_32 Eu57_12 N1_31 C2_31 -58.6(19)
N12_31 Eu57_12 N1_31 C2_31 -178.8(17)
N14_32 Eu57_12 N1_31 C2_31 -89.9(16)
N14_31 Eu57_12 N1_31 C2_31 -159.5(14)
C24_32 Eu57_12 N1_31 C2_31 57.2(15)
C6_31 N1_31 C2_31 C3_31 0.0(3)
Eu57_12 N1_31 C2_31 C3_31 -164.4(15)
C6_31 N1_31 C2_31 C24_31 179.3(19)
Eu57_12 N1_31 C2_31 C24_31 14.9(19)
N1_31 C2_31 C3_31 C4_31 0.1(3)
C24_31 C2_31 C3_31 C4_31 -179(2)
C2_31 C3_31 C4_31 C5_31 -0.2(7)
C3_31 C4_31 C5_31 C6_31 0.3(9)
C2_31 N1_31 C6_31 C5_31 0.1(7)
Eu57_12 N1_31 C6_31 C5_31 163.9(16)
C2_31 N1_31 C6_31 C7_31 179(3)
Eu57_12 N1_31 C6_31 C7_31 -18(3)
C4_31 C5_31 C6_31 N1_31 -0.3(9)
C4_31 C5_31 C6_31 C7_31 -179(3)
N1_31 C6_31 C7_31 N12_31 2(3)
C5_31 C6_31 C7_31 N12_31 -179.1(15)
N1_31 C6_31 C7_31 C8_31 -176.7(16)
C5_31 C6_31 C7_31 C8_31 2(3)
N12_31 C7_31 C8_31 C9_31 0.0(3)
C6_31 C7_31 C8_31 C9_31 179(3)
C7_31 C8_31 C9_31 C10_31 0.0(3)
C8_31 C9_31 C10_31 C11_31 -0.1(7)
C9_31 C10_31 C11_31 N12_31 0.1(10)
C9_31 C10_31 C11_31 C13_31 180(3)
C10_31 C11_31 N12_31 C7_31 -0.1(9)
C13_31 C11_31 N12_31 C7_31 -180(3)
C10_31 C11_31 N12_31 Eu57_12 167.1(17)
C13_31 C11_31 N12_31 Eu57_12 -13(3)
C8_31 C7_31 N12_31 C11_31 0.0(7)
C6_31 C7_31 N12_31 C11_31 -179(3)
C8_31 C7_31 N12_31 Eu57_12 -167.2(16)
C6_31 C7_31 N12_31 Eu57_12 14(2)
O25_30 Eu57_12 N12_31 C11_31 -58.7(15)
O26_31 Eu57_12 N12_31 C11_31 157.9(14)
O26_32 Eu57_12 N12_31 C11_31 -121.5(15)
N1_32 Eu57_12 N12_31 C11_31 -55(2)
N1_31 Eu57_12 N12_31 C11_31 177.7(17)
N12_32 Eu57_12 N12_31 C11_31 45.0(18)
N14_32 Eu57_12 N12_31 C11_31 95.2(16)
N14_31 Eu57_12 N12_31 C11_31 16.4(15)
C24_32 Eu57_12 N12_31 C11_31 -109.1(15)
O25_30 Eu57_12 N12_31 C7_31 107.9(15)
O26_31 Eu57_12 N12_31 C7_31 -35.6(17)
O26_32 Eu57_12 N12_31 C7_31 45.1(15)
N1_32 Eu57_12 N12_31 C7_31 112(2)
N1_31 Eu57_12 N12_31 C7_31 -15.7(14)
N12_32 Eu57_12 N12_31 C7_31 -148.4(14)
N14_32 Eu57_12 N12_31 C7_31 -98.2(15)
N14_31 Eu57_12 N12_31 C7_31 -177.1(17)
C24_32 Eu57_12 N12_31 C7_31 57.4(16)
N12_31 C11_31 C13_31 N14_31 -8(5)
C10_31 C11_31 C13_31 N14_31 172(3)
N12_31 C11_31 C13_31 O17_31 166(3)
C10_31 C11_31 C13_31 O17_31 -13(5)
O17_31 C13_31 N14_31 C15_31 9(5)
C11_31 C13_31 N14_31 C15_31 -176(3)
O17_31 C13_31 N14_31 Eu57_12 -151(3)
C11_31 C13_31 N14_31 Eu57_12 23(5)
O25_30 Eu57_12 N14_31 C13_31 62(3)
O26_31 Eu57_12 N14_31 C13_31 -131(3)
O26_32 Eu57_12 N14_31 C13_31 59(3)
N1_32 Eu57_12 N14_31 C13_31 130(3)
N1_31 Eu57_12 N14_31 C13_31 -39(3)
N12_32 Eu57_12 N14_31 C13_31 -177(3)
N12_31 Eu57_12 N14_31 C13_31 -19(3)
N14_32 Eu57_12 N14_31 C13_31 -110(3)
C24_32 Eu57_12 N14_31 C13_31 87(3)
O25_30 Eu57_12 N14_31 C15_31 -93(2)
O26_31 Eu57_12 N14_31 C15_31 74(3)
O26_32 Eu57_12 N14_31 C15_31 -95(2)
N1_32 Eu57_12 N14_31 C15_31 -24(2)
N1_31 Eu57_12 N14_31 C15_31 167(2)
N12_32 Eu57_12 N14_31 C15_31 29(2)
N12_31 Eu57_12 N14_31 C15_31 -173(3)
N14_32 Eu57_12 N14_31 C15_31 96(2)
C24_32 Eu57_12 N14_31 C15_31 -67(2)
C13_31 N14_31 C15_31 C18_31 110(3)
Eu57_12 N14_31 C15_31 C18_31 -95(3)
C13_31 N14_31 C15_31 C16_31 -10(3)
Eu57_12 N14_31 C15_31 C16_31 145(2)
C18_31 C15_31 C16_31 O17_31 -111(2)
N14_31 C15_31 C16_31 O17_31 8(3)
N14_31 C13_31 O17_31 C16_31 -3(5)
C11_31 C13_31 O17_31 C16_31 -178(3)
C15_31 C16_31 O17_31 C13_31 -4(3)
C16_31 C15_31 C18_31 C19_31 -97(2)
N14_31 C15_31 C18_31 C19_31 150.1(16)
C16_31 C15_31 C18_31 C23_31 77(2)
N14_31 C15_31 C18_31 C23_31 -36(3)
C23_31 C18_31 C19_31 C20_31 0.0
C15_31 C18_31 C19_31 C20_31 174(2)
C18_31 C19_31 C20_31 C21_31 0.0
C19_31 C20_31 C21_31 C22_31 0.0
C20_31 C21_31 C22_31 C23_31 0.0
C21_31 C22_31 C23_31 C18_31 0.0
C19_31 C18_31 C23_31 C22_31 0.0
C15_31 C18_31 C23_31 C22_31 -174(2)
N1_31 C2_31 C24_31 O25_31 179.9(18)
C3_31 C2_31 C24_31 O25_31 -0.8(16)
N1_31 C2_31 C24_31 O26_31 -0.1(18)
C3_31 C2_31 C24_31 O26_31 179.2(16)
O26_31 C24_31 O25_31 Eu52_12 -27(4)
C2_31 C24_31 O25_31 Eu52_12 153(4)
O26_22 Eu52_12 O25_31 C24_31 -93(5)
O26_21 Eu52_12 O25_31 C24_31 -77(4)
N1_22 Eu52_12 O25_31 C24_31 -16(5)
N1_21 Eu52_12 O25_31 C24_31 -145(4)
N12_22 Eu52_12 O25_31 C24_31 37(4)
N14_21 Eu52_12 O25_31 C24_31 91(4)
N12_21 Eu52_12 O25_31 C24_31 164(4)
N14_22 Eu52_12 O25_31 C24_31 105(5)
C24_22 Eu52_12 O25_31 C24_31 -66(5)
O25_31 C24_31 O26_31 Eu57_12 164.2(15)
C2_31 C24_31 O26_31 Eu57_12 -15.8(15)
O25_30 Eu57_12 O26_31 C24_31 -74(2)
O26_32 Eu57_12 O26_31 C24_31 -60.7(14)
N1_32 Eu57_12 O26_31 C24_31 -128.3(15)
N1_31 Eu57_12 O26_31 C24_31 16.2(12)
N12_32 Eu57_12 O26_31 C24_31 170.0(16)
N12_31 Eu57_12 O26_31 C24_31 35.4(18)
N14_32 Eu57_12 O26_31 C24_31 104.5(15)
N14_31 Eu57_12 O26_31 C24_31 126.7(16)
C24_32 Eu57_12 O26_31 C24_31 -81.3(14)
O25_30 Eu57_12 N1_32 C6_32 108.6(13)
O26_31 Eu57_12 N1_32 C6_32 -101.6(13)
O26_32 Eu57_12 N1_32 C6_32 -178.3(14)
N1_31 Eu57_12 N1_32 C6_32 -147.5(13)
N12_32 Eu57_12 N1_32 C6_32 -15.5(12)
N12_31 Eu57_12 N1_32 C6_32 105(2)
N14_32 Eu57_12 N1_32 C6_32 -39.5(15)
N14_31 Eu57_12 N1_32 C6_32 45.2(13)
C24_32 Eu57_12 N1_32 C6_32 -179.2(13)
O25_30 Eu57_12 N1_32 C2_32 -68.5(11)
O26_31 Eu57_12 N1_32 C2_32 81.2(12)
O26_32 Eu57_12 N1_32 C2_32 4.5(11)
N1_31 Eu57_12 N1_32 C2_32 35.3(15)
N12_32 Eu57_12 N1_32 C2_32 167.3(14)
N12_31 Eu57_12 N1_32 C2_32 -72(2)
N14_32 Eu57_12 N1_32 C2_32 143.3(12)
N14_31 Eu57_12 N1_32 C2_32 -132.0(12)
C24_32 Eu57_12 N1_32 C2_32 3.6(8)
C6_32 N1_32 C2_32 C3_32 0.0(3)
Eu57_12 N1_32 C2_32 C3_32 177.3(13)
C6_32 N1_32 C2_32 C24_32 176.3(15)
Eu57_12 N1_32 C2_32 C24_32 -6.3(14)
N1_32 C2_32 C3_32 C4_32 0.0(3)
C24_32 C2_32 C3_32 C4_32 -175.9(17)
C2_32 C3_32 C4_32 C5_32 0.0(7)
C3_32 C4_32 C5_32 C6_32 0.0(9)
C2_32 N1_32 C6_32 C5_32 0.0(7)
Eu57_12 N1_32 C6_32 C5_32 -177.2(14)
C2_32 N1_32 C6_32 C7_32 -172(2)
Eu57_12 N1_32 C6_32 C7_32 11(2)
C4_32 C5_32 C6_32 N1_32 0.0(9)
C4_32 C5_32 C6_32 C7_32 172(2)
N1_32 C6_32 C7_32 N12_32 8(2)
C5_32 C6_32 C7_32 N12_32 -164.3(15)
N1_32 C6_32 C7_32 C8_32 173.5(15)
C5_32 C6_32 C7_32 C8_32 1(3)
N12_32 C7_32 C8_32 C9_32 0.1(3)
C6_32 C7_32 C8_32 C9_32 -164(2)
C7_32 C8_32 C9_32 C10_32 0.0(3)
C8_32 C9_32 C10_32 C11_32 0.1(7)
C9_32 C10_32 C11_32 N12_32 -0.3(9)
C9_32 C10_32 C11_32 C13_32 171(3)
C10_32 C11_32 N12_32 C7_32 0.3(9)
C13_32 C11_32 N12_32 C7_32 -172(3)
C10_32 C11_32 N12_32 Eu57_12 -171.1(16)
C13_32 C11_32 N12_32 Eu57_12 17(3)
C8_32 C7_32 N12_32 C11_32 -0.2(7)
C6_32 C7_32 N12_32 C11_32 166(2)
C8_32 C7_32 N12_32 Eu57_12 171.0(16)
C6_32 C7_32 N12_32 Eu57_12 -23(2)
O25_30 Eu57_12 N12_32 C11_32 131.6(14)
O26_31 Eu57_12 N12_32 C11_32 -83.9(14)
O26_32 Eu57_12 N12_32 C11_32 -149.2(13)
N1_32 Eu57_12 N12_32 C11_32 -168.5(15)
N1_31 Eu57_12 N12_32 C11_32 -45.8(19)
N12_31 Eu57_12 N12_32 C11_32 46.9(18)
N14_32 Eu57_12 N12_32 C11_32 -11.1(14)
N14_31 Eu57_12 N12_32 C11_32 73.0(14)
C24_32 Eu57_12 N12_32 C11_32 -156.3(12)
O25_30 Eu57_12 N12_32 C7_32 -39.5(16)
O26_31 Eu57_12 N12_32 C7_32 105.1(15)
O26_32 Eu57_12 N12_32 C7_32 39.8(17)
N1_32 Eu57_12 N12_32 C7_32 20.5(13)
N1_31 Eu57_12 N12_32 C7_32 143.2(15)
N12_31 Eu57_12 N12_32 C7_32 -124.2(16)
N14_32 Eu57_12 N12_32 C7_32 177.8(17)
N14_31 Eu57_12 N12_32 C7_32 -98.0(15)
C24_32 Eu57_12 N12_32 C7_32 32.7(14)
N12_32 C11_32 C13_32 N14_32 -13(6)
C10_32 C11_32 C13_32 N14_32 175(3)
N12_32 C11_32 C13_32 O17_32 170(3)
C10_32 C11_32 C13_32 O17_32 -2(6)
O17_32 C13_32 N14_32 C15_32 -15(5)
C11_32 C13_32 N14_32 C15_32 168(4)
O17_32 C13_32 N14_32 Eu57_12 180(3)
C11_32 C13_32 N14_32 Eu57_12 3(6)
O25_30 Eu57_12 N14_32 C13_32 -87(4)
O26_31 Eu57_12 N14_32 C13_32 95(3)
O26_32 Eu57_12 N14_32 C13_32 119(3)
N1_32 Eu57_12 N14_32 C13_32 27(4)
N1_31 Eu57_12 N14_32 C13_32 162(3)
N12_32 Eu57_12 N14_32 C13_32 4(3)
N12_31 Eu57_12 N14_32 C13_32 -135(3)
N14_31 Eu57_12 N14_32 C13_32 -73(3)
C24_32 Eu57_12 N14_32 C13_32 85(4)
O25_30 Eu57_12 N14_32 C15_32 112(3)
O26_31 Eu57_12 N14_32 C15_32 -66(3)
O26_32 Eu57_12 N14_32 C15_32 -42(3)
N1_32 Eu57_12 N14_32 C15_32 -133(3)
N1_31 Eu57_12 N14_32 C15_32 2(3)
N12_32 Eu57_12 N14_32 C15_32 -156(3)
N12_31 Eu57_12 N14_32 C15_32 64(3)
N14_31 Eu57_12 N14_32 C15_32 127(3)
C24_32 Eu57_12 N14_32 C15_32 -76(3)
C13_32 N14_32 C15_32 C18_32 139(3)
Eu57_12 N14_32 C15_32 C18_32 -60(4)
C13_32 N14_32 C15_32 C16_32 21(4)
Eu57_12 N14_32 C15_32 C16_32 -178(3)
C18_32 C15_32 C16_32 O17_32 -138(3)
N14_32 C15_32 C16_32 O17_32 -20(4)
N14_32 C13_32 O17_32 C16_32 1(6)
C11_32 C13_32 O17_32 C16_32 178(4)
C15_32 C16_32 O17_32 C13_32 13(5)
N14_32 C15_32 C18_32 C19_32 127(2)
C16_32 C15_32 C18_32 C19_32 -122(3)
N14_32 C15_32 C18_32 C23_32 -50(3)
C16_32 C15_32 C18_32 C23_32 61(3)
C23_32 C18_32 C19_32 C20_32 0.0
C15_32 C18_32 C19_32 C20_32 -177(3)
C18_32 C19_32 C20_32 C21_32 0.0
C19_32 C20_32 C21_32 C22_32 0.0
C20_32 C21_32 C22_32 C23_32 0.0
C21_32 C22_32 C23_32 C18_32 0.0
C19_32 C18_32 C23_32 C22_32 0.0
C15_32 C18_32 C23_32 C22_32 177(3)
N1_32 C2_32 C24_32 O25_32 -175.3(13)
C3_32 C2_32 C24_32 O25_32 0.8(14)
N1_32 C2_32 C24_32 O26_32 4.7(13)
C3_32 C2_32 C24_32 O26_32 -179.2(14)
N1_32 C2_32 C24_32 Eu57_12 4.3(10)
C3_32 C2_32 C24_32 Eu57_12 -179.5(12)
O25_30 Eu57_12 C24_32 O25_32 -92(3)
O26_31 Eu57_12 C24_32 O25_32 83(3)
O26_32 Eu57_12 C24_32 O25_32 -2(4)
N1_32 Eu57_12 C24_32 O25_32 176(3)
N1_31 Eu57_12 C24_32 O25_32 19(3)
N12_32 Eu57_12 C24_32 O25_32 161(3)
N12_31 Eu57_12 C24_32 O25_32 -39(3)
N14_32 Eu57_12 C24_32 O25_32 93(3)
N14_31 Eu57_12 C24_32 O25_32 -117(3)
O25_30 Eu57_12 C24_32 O26_32 -90.1(13)
O26_31 Eu57_12 C24_32 O26_32 85.0(14)
N1_32 Eu57_12 C24_32 O26_32 177.5(12)
N1_31 Eu57_12 C24_32 O26_32 20.3(14)
N12_32 Eu57_12 C24_32 O26_32 162.7(14)
N12_31 Eu57_12 C24_32 O26_32 -37.7(14)
N14_32 Eu57_12 C24_32 O26_32 94.9(17)
N14_31 Eu57_12 C24_32 O26_32 -115.5(15)
O25_30 Eu57_12 C24_32 C2_32 89.4(9)
O26_31 Eu57_12 C24_32 C2_32 -95.5(10)
O26_32 Eu57_12 C24_32 C2_32 179.5(11)
N1_32 Eu57_12 C24_32 C2_32 -3.0(7)
N1_31 Eu57_12 C24_32 C2_32 -160.2(10)
N12_32 Eu57_12 C24_32 C2_32 -17.8(9)
N12_31 Eu57_12 C24_32 C2_32 141.8(11)
N14_32 Eu57_12 C24_32 C2_32 -85.6(14)
N14_31 Eu57_12 C24_32 C2_32 64.0(11)
O26_32 C24_32 O25_32 Eu51_12 -19(2)
C2_32 C24_32 O25_32 Eu51_12 161(2)
Eu57_12 C24_32 O25_32 Eu51_12 -18(5)
O25_21 Eu51_12 O25_32 C24_32 -36(2)
O25_23 Eu51_12 O25_32 C24_32 -127(2)
O25_27 Eu51_12 O25_32 C24_32 142(2)
O25_29 Eu51_12 O25_32 C24_32 50(2)
O25_26 Eu51_12 O25_32 C24_32 62(23)
C24_21 Eu51_12 O25_32 C24_32 -48(2)
O25_32 C24_32 O26_32 Eu57_12 179.5(13)
C2_32 C24_32 O26_32 Eu57_12 -0.5(13)
O25_30 Eu57_12 O26_32 C24_32 82.1(12)
O26_31 Eu57_12 O26_32 C24_32 -89.6(13)
N1_32 Eu57_12 O26_32 C24_32 -2.0(10)
N1_31 Eu57_12 O26_32 C24_32 -158.7(14)
N12_32 Eu57_12 O26_32 C24_32 -20.4(16)
N12_31 Eu57_12 O26_32 C24_32 147.0(12)
N14_32 Eu57_12 O26_32 C24_32 -113.2(15)
N14_31 Eu57_12 O26_32 C24_32 84.3(16)
O7_41 S1_41 C2_41 F4_41 -60.3
O8_41 S1_41 C2_41 F4_41 179.7
O6_41 S1_41 C2_41 F4_41 59.7
O7_41 S1_41 C2_41 F5_41 59.7
O8_41 S1_41 C2_41 F5_41 -60.3
O6_41 S1_41 C2_41 F5_41 179.7
O7_41 S1_41 C2_41 F3_41 179.7
O8_41 S1_41 C2_41 F3_41 59.7
O6_41 S1_41 C2_41 F3_41 -60.3
S1_62 S1_42 C2_42 C2_62 -171(7)
O6_62 S1_42 C2_42 C2_62 107(5)
O8_42 S1_42 C2_42 C2_62 -132(5)
O7_42 S1_42 C2_42 C2_62 -12(5)
O6_42 S1_42 C2_42 C2_62 108(5)
O7_62 S1_42 C2_42 C2_62 -113(5)
O8_62 S1_42 C2_42 C2_62 172(6)
S1_62 S1_42 C2_42 F5_62 -100(5)
O6_62 S1_42 C2_42 F5_62 178(5)
O8_42 S1_42 C2_42 F5_62 -61(4)
O7_42 S1_42 C2_42 F5_62 59(4)
O6_42 S1_42 C2_42 F5_62 179(4)
O7_62 S1_42 C2_42 F5_62 -42(4)
C2_62 S1_42 C2_42 F5_62 71(5)
O8_62 S1_42 C2_42 F5_62 -117(5)
S1_62 S1_42 C2_42 F4_42 140(3)
O6_62 S1_42 C2_42 F4_42 59(3)
O8_42 S1_42 C2_42 F4_42 179.7
O7_42 S1_42 C2_42 F4_42 -60.3
O6_42 S1_42 C2_42 F4_42 59.7
O7_62 S1_42 C2_42 F4_42 -161.6(19)
C2_62 S1_42 C2_42 F4_42 -48(5)
O8_62 S1_42 C2_42 F4_42 124.0(18)
S1_62 S1_42 C2_42 F5_42 -100(3)
O6_62 S1_42 C2_42 F5_42 179(3)
O8_42 S1_42 C2_42 F5_42 -60.3
O7_42 S1_42 C2_42 F5_42 59.7
O6_42 S1_42 C2_42 F5_42 179.7
O7_62 S1_42 C2_42 F5_42 -41.6(19)
C2_62 S1_42 C2_42 F5_42 72(5)
O8_62 S1_42 C2_42 F5_42 -116.0(18)
S1_62 S1_42 C2_42 F3_42 20(3)
O6_62 S1_42 C2_42 F3_42 -61(3)
O8_42 S1_42 C2_42 F3_42 59.7
O7_42 S1_42 C2_42 F3_42 179.7
O6_42 S1_42 C2_42 F3_42 -60.3
O7_62 S1_42 C2_42 F3_42 78.4(19)
C2_62 S1_42 C2_42 F3_42 -168(5)
O8_62 S1_42 C2_42 F3_42 4.0(18)
S1_62 S1_42 C2_42 F3_62 126(4)
O6_62 S1_42 C2_42 F3_62 44(3)
O8_42 S1_42 C2_42 F3_62 165(3)
O7_42 S1_42 C2_42 F3_62 -75(3)
O6_42 S1_42 C2_42 F3_62 45(3)
O7_62 S1_42 C2_42 F3_62 -176(3)
C2_62 S1_42 C2_42 F3_62 -63(4)
O8_62 S1_42 C2_42 F3_62 109(3)
O6_62 S1_42 C2_42 S1_62 -82(4)
O8_42 S1_42 C2_42 S1_62 39(3)
O7_42 S1_42 C2_42 S1_62 159(3)
O6_42 S1_42 C2_42 S1_62 -81(3)
O7_62 S1_42 C2_42 S1_62 58(2)
C2_62 S1_42 C2_42 S1_62 171(7)
O8_62 S1_42 C2_42 S1_62 -16.4(19)
S1_62 S1_42 C2_42 F4_62 -161(4)
O6_62 S1_42 C2_42 F4_62 117(3)
O8_42 S1_42 C2_42 F4_62 -122(2)
O7_42 S1_42 C2_42 F4_62 -2(2)
O6_42 S1_42 C2_42 F4_62 118(2)
O7_62 S1_42 C2_42 F4_62 -103.4(19)
C2_62 S1_42 C2_42 F4_62 10(4)
O8_62 S1_42 C2_42 F4_62 -178(2)
C2_62 C2_42 F3_42 O8_62 -129(19)
F5_62 C2_42 F3_42 O8_62 137(5)
F4_42 C2_42 F3_42 O8_62 -128(3)
F5_42 C2_42 F3_42 O8_62 117(3)
F3_62 C2_42 F3_42 O8_62 -115(4)
S1_62 C2_42 F3_42 O8_62 3.5(18)
S1_42 C2_42 F3_42 O8_62 -6(2)
F4_62 C2_42 F3_42 O8_62 -153(40)
F5_62 C2_42 F3_42 C2_62 -95(17)
F4_42 C2_42 F3_42 C2_62 1(19)
F5_42 C2_42 F3_42 C2_62 -115(19)
F3_62 C2_42 F3_42 C2_62 13(16)
S1_62 C2_42 F3_42 C2_62 132(19)
S1_42 C2_42 F3_42 C2_62 123(19)
F4_62 C2_42 F3_42 C2_62 -24(27)
C2_62 C2_42 F3_42 S1_62 -132(19)
F5_62 C2_42 F3_42 S1_62 133(4)
F4_42 C2_42 F3_42 S1_62 -131.1(12)
F5_42 C2_42 F3_42 S1_62 113.2(12)
F3_62 C2_42 F3_42 S1_62 -119(3)
S1_42 C2_42 F3_42 S1_62 -9.0(12)
F4_62 C2_42 F3_42 S1_62 -157(40)
F5_62 C2_42 F4_42 C2_62 -83(6)
F5_42 C2_42 F4_42 C2_62 -64(5)
F3_42 C2_42 F4_42 C2_62 -180(100)
F3_62 C2_42 F4_42 C2_62 127(14)
S1_62 C2_42 F4_42 C2_62 80(5)
S1_42 C2_42 F4_42 C2_62 58(5)
F4_62 C2_42 F4_42 C2_62 -1(4)
F5_62 C2_42 F5_42 C2_62 108(9)
F4_42 C2_42 F5_42 C2_62 52(4)
F3_42 C2_42 F5_42 C2_62 167(4)
F3_62 C2_42 F5_42 C2_62 55(4)
S1_62 C2_42 F5_42 C2_62 -99(4)
S1_42 C2_42 F5_42 C2_62 -70(4)
F4_62 C2_42 F5_42 C2_62 -9(2)
S1_62 S1_42 O6_42 O6_62 122(9)
O8_42 S1_42 O6_42 O6_62 71(8)
O7_42 S1_42 O6_42 O6_62 -65(8)
O7_62 S1_42 O6_42 O6_62 76(7)
C2_42 S1_42 O6_42 O6_62 -177(8)
C2_62 S1_42 O6_42 O6_62 -159(8)
O8_62 S1_42 O6_42 O6_62 128(8)
O6_62 S1_42 O6_42 S1_62 -122(9)
O8_42 S1_42 O6_42 S1_62 -52(2)
O7_42 S1_42 O6_42 S1_62 173(2)
O7_62 S1_42 O6_42 S1_62 -46(3)
C2_42 S1_42 O6_42 S1_62 61(2)
C2_62 S1_42 O6_42 S1_62 79(2)
O8_62 S1_42 O6_42 S1_62 5.7(15)
S1_62 S1_42 O7_42 F4_62 52(6)
O6_62 S1_42 O7_42 F4_62 -130(4)
O8_42 S1_42 O7_42 F4_62 114(2)
O6_42 S1_42 O7_42 F4_62 -110(2)
O7_62 S1_42 O7_42 F4_62 96(2)
C2_42 S1_42 O7_42 F4_62 2(2)
C2_62 S1_42 O7_42 F4_62 -1.4(14)
O8_62 S1_42 O7_42 F4_62 16(7)
O6_62 S1_42 O7_42 S1_62 178(100)
O8_42 S1_42 O7_42 S1_62 62(6)
O6_42 S1_42 O7_42 S1_62 -162(6)
O7_62 S1_42 O7_42 S1_62 44(6)
C2_42 S1_42 O7_42 S1_62 -50(6)
C2_62 S1_42 O7_42 S1_62 -53(6)
O8_62 S1_42 O7_42 S1_62 -36(5)
S1_62 S1_42 O8_42 O7_62 100(6)
O6_62 S1_42 O8_42 O7_62 -169(6)
O7_42 S1_42 O8_42 O7_62 -54(5)
O6_42 S1_42 O8_42 O7_62 170(5)
C2_42 S1_42 O8_42 O7_62 58(5)
C2_62 S1_42 O8_42 O7_62 43(5)
O8_62 S1_42 O8_42 O7_62 109(5)
O6_62 S1_42 O8_42 S1_62 91(4)
O7_42 S1_42 O8_42 S1_62 -154(3)
O6_42 S1_42 O8_42 S1_62 70(3)
O7_62 S1_42 O8_42 S1_62 -100(6)
C2_42 S1_42 O8_42 S1_62 -42(3)
C2_62 S1_42 O8_42 S1_62 -57(3)
O8_62 S1_42 O8_42 S1_62 9.1(19)
O6_62 S1_42 S1_62 O8_42 -103(4)
O7_42 S1_42 S1_62 O8_42 75(6)
O6_42 S1_42 S1_62 O8_42 -121.4(16)
O7_62 S1_42 S1_62 O8_42 25(2)
C2_42 S1_42 S1_62 O8_42 132(3)
C2_62 S1_42 S1_62 O8_42 130(2)
O8_62 S1_42 S1_62 O8_42 -144(7)
O6_62 S1_42 S1_62 O8_62 40(8)
O8_42 S1_42 S1_62 O8_62 144(7)
O7_42 S1_42 S1_62 O8_62 -141(5)
O6_42 S1_42 S1_62 O8_62 22(6)
O7_62 S1_42 S1_62 O8_62 168(6)
C2_42 S1_42 S1_62 O8_62 -84(6)
C2_62 S1_42 S1_62 O8_62 -87(6)
O6_62 S1_42 S1_62 O7_62 -128(2)
O8_42 S1_42 S1_62 O7_62 -25(2)
O7_42 S1_42 S1_62 O7_62 50(6)
O6_42 S1_42 S1_62 O7_62 -146.0(16)
C2_42 S1_42 S1_62 O7_62 107.7(18)
C2_62 S1_42 S1_62 O7_62 104.9(8)
O8_62 S1_42 S1_62 O7_62 -168(6)
O8_42 S1_42 S1_62 O6_62 103(4)
O7_42 S1_42 S1_62 O6_62 178(100)
O6_42 S1_42 S1_62 O6_62 -18(3)
O7_62 S1_42 S1_62 O6_62 128(2)
C2_42 S1_42 S1_62 O6_62 -124(3)
C2_62 S1_42 S1_62 O6_62 -127(3)
O8_62 S1_42 S1_62 O6_62 -40(8)
O6_62 S1_42 S1_62 C2_42 124(3)
O8_42 S1_42 S1_62 C2_42 -132(3)
O7_42 S1_42 S1_62 C2_42 -57(6)
O6_42 S1_42 S1_62 C2_42 106.3(13)
O7_62 S1_42 S1_62 C2_42 -107.7(18)
C2_62 S1_42 S1_62 C2_42 -3(2)
O8_62 S1_42 S1_62 C2_42 84(6)
O6_62 S1_42 S1_62 O6_42 18(3)
O8_42 S1_42 S1_62 O6_42 121.4(16)
O7_42 S1_42 S1_62 O6_42 -163(5)
O7_62 S1_42 S1_62 O6_42 146.0(16)
C2_42 S1_42 S1_62 O6_42 -106.3(13)
C2_62 S1_42 S1_62 O6_42 -109.1(16)
O8_62 S1_42 S1_62 O6_42 -22(6)
O6_62 S1_42 S1_62 C2_62 127(3)
O8_42 S1_42 S1_62 C2_62 -130(2)
O7_42 S1_42 S1_62 C2_62 -54(6)
O6_42 S1_42 S1_62 C2_62 109.1(16)
O7_62 S1_42 S1_62 C2_62 -104.9(8)
C2_42 S1_42 S1_62 C2_62 3(2)
O8_62 S1_42 S1_62 C2_62 87(6)
O6_62 S1_42 S1_62 F3_42 108(4)
O8_42 S1_42 S1_62 F3_42 -149(5)
O7_42 S1_42 S1_62 F3_42 -74(7)
O6_42 S1_42 S1_62 F3_42 90(3)
O7_62 S1_42 S1_62 F3_42 -124(3)
C2_42 S1_42 S1_62 F3_42 -16(2)
C2_62 S1_42 S1_62 F3_42 -19(4)
O8_62 S1_42 S1_62 F3_42 67(6)
O6_62 S1_42 S1_62 O7_42 -178(100)
O8_42 S1_42 S1_62 O7_42 -75(6)
O6_42 S1_42 S1_62 O7_42 163(5)
O7_62 S1_42 S1_62 O7_42 -50(6)
C2_42 S1_42 S1_62 O7_42 57(6)
C2_62 S1_42 S1_62 O7_42 54(6)
O8_62 S1_42 S1_62 O7_42 141(5)
O7_62 O8_42 S1_62 S1_42 -85(6)
O7_62 O8_42 S1_62 O8_62 109(5)
S1_42 O8_42 S1_62 O8_62 -166(3)
S1_42 O8_42 S1_62 O7_62 85(6)
O7_62 O8_42 S1_62 O6_62 -131(5)
S1_42 O8_42 S1_62 O6_62 -46(2)
O7_62 O8_42 S1_62 C2_42 7(8)
S1_42 O8_42 S1_62 C2_42 92(4)
O7_62 O8_42 S1_62 O6_42 -142(5)
S1_42 O8_42 S1_62 O6_42 -58(2)
O7_62 O8_42 S1_62 C2_62 -15(7)
S1_42 O8_42 S1_62 C2_62 69(3)
O7_62 O8_42 S1_62 F3_42 64(7)
S1_42 O8_42 S1_62 F3_42 148(5)
O7_62 O8_42 S1_62 O7_42 -70(6)
S1_42 O8_42 S1_62 O7_42 15.0(16)
C2_62 C2_42 S1_62 S1_42 9(7)
F5_62 C2_42 S1_62 S1_42 106(4)
F4_42 C2_42 S1_62 S1_42 -51(3)
F5_42 C2_42 S1_62 S1_42 91(3)
F3_42 C2_42 S1_62 S1_42 -161(3)
F3_62 C2_42 S1_62 S1_42 -64(4)
F4_62 C2_42 S1_62 S1_42 18(3)
C2_62 C2_42 S1_62 O8_42 -82(6)
F5_62 C2_42 S1_62 O8_42 15(7)
F4_42 C2_42 S1_62 O8_42 -142(3)
F5_42 C2_42 S1_62 O8_42 1(4)
F3_42 C2_42 S1_62 O8_42 108(3)
F3_62 C2_42 S1_62 O8_42 -155(3)
S1_42 C2_42 S1_62 O8_42 -91(4)
F4_62 C2_42 S1_62 O8_42 -73(4)
C2_62 C2_42 S1_62 O8_62 166(6)
F5_62 C2_42 S1_62 O8_62 -97(4)
F4_42 C2_42 S1_62 O8_62 107(2)
F5_42 C2_42 S1_62 O8_62 -111.0(18)
F3_42 C2_42 S1_62 O8_62 -3.4(17)
F3_62 C2_42 S1_62 O8_62 94(3)
S1_42 C2_42 S1_62 O8_62 158(3)
F4_62 C2_42 S1_62 O8_62 175.3(19)
C2_62 C2_42 S1_62 O7_62 -79(6)
F5_62 C2_42 S1_62 O7_62 18(5)
F4_42 C2_42 S1_62 O7_62 -139(2)
F5_42 C2_42 S1_62 O7_62 4(2)
F3_42 C2_42 S1_62 O7_62 111.3(18)
F3_62 C2_42 S1_62 O7_62 -152(3)
S1_42 C2_42 S1_62 O7_62 -88(3)
F4_62 C2_42 S1_62 O7_62 -70(2)
C2_62 C2_42 S1_62 O6_62 51(6)
F5_62 C2_42 S1_62 O6_62 148(4)
F4_42 C2_42 S1_62 O6_62 -9(3)
F5_42 C2_42 S1_62 O6_62 133.4(19)
F3_42 C2_42 S1_62 O6_62 -119(2)
F3_62 C2_42 S1_62 O6_62 -22(4)
S1_42 C2_42 S1_62 O6_62 42(2)
F4_62 C2_42 S1_62 O6_62 60(2)
C2_62 C2_42 S1_62 O6_42 70(6)
F5_62 C2_42 S1_62 O6_42 167(4)
F4_42 C2_42 S1_62 O6_42 10(3)
F5_42 C2_42 S1_62 O6_42 152.8(12)
F3_42 C2_42 S1_62 O6_42 -99.7(16)
F3_62 C2_42 S1_62 O6_42 -3(4)
S1_42 C2_42 S1_62 O6_42 61(2)
F4_62 C2_42 S1_62 O6_42 79(3)
F5_62 C2_42 S1_62 C2_62 97(7)
F4_42 C2_42 S1_62 C2_62 -60(5)
F5_42 C2_42 S1_62 C2_62 83(5)
F3_42 C2_42 S1_62 C2_62 -170(5)
F3_62 C2_42 S1_62 C2_62 -73(5)
S1_42 C2_42 S1_62 C2_62 -9(7)
F4_62 C2_42 S1_62 C2_62 9(4)
C2_62 C2_42 S1_62 F3_42 170(5)
F5_62 C2_42 S1_62 F3_42 -93(5)
F4_42 C2_42 S1_62 F3_42 110.0(10)
F5_42 C2_42 S1_62 F3_42 -107.6(5)
F3_62 C2_42 S1_62 F3_42 97(3)
S1_42 C2_42 S1_62 F3_42 161(3)
F4_62 C2_42 S1_62 F3_42 179(2)
C2_62 C2_42 S1_62 O7_42 -4(6)
F5_62 C2_42 S1_62 O7_42 93(5)
F4_42 C2_42 S1_62 O7_42 -64.1(16)
F5_42 C2_42 S1_62 O7_42 78.4(10)
F3_42 C2_42 S1_62 O7_42 -174.1(8)
F3_62 C2_42 S1_62 O7_42 -77(3)
S1_42 C2_42 S1_62 O7_42 -13.1(18)
F4_62 C2_42 S1_62 O7_42 5(2)
O6_62 O6_42 S1_62 S1_42 -39(6)
O6_62 O6_42 S1_62 O8_42 34(7)
S1_42 O6_42 S1_62 O8_42 74(3)
O6_62 O6_42 S1_62 O8_62 149(5)
S1_42 O6_42 S1_62 O8_62 -172(2)
O6_62 O6_42 S1_62 O7_62 13(7)
S1_42 O6_42 S1_62 O7_62 52(2)
S1_42 O6_42 S1_62 O6_62 39(6)
O6_62 O6_42 S1_62 C2_42 -123(5)
S1_42 O6_42 S1_62 C2_42 -84(2)
O6_62 O6_42 S1_62 C2_62 -106(5)
S1_42 O6_42 S1_62 C2_62 -67(2)
O6_62 O6_42 S1_62 F3_42 -166(5)
S1_42 O6_42 S1_62 F3_42 -127(3)
O6_62 O6_42 S1_62 O7_42 -44(6)
S1_42 O6_42 S1_62 O7_42 -4.5(14)
C2_42 F3_42 S1_62 S1_42 25(3)
O8_62 F3_42 S1_62 S1_42 -150(3)
C2_62 F3_42 S1_62 S1_42 22(4)
C2_42 F3_42 S1_62 O8_42 -111(3)
O8_62 F3_42 S1_62 O8_42 74(5)
C2_62 F3_42 S1_62 O8_42 -115(3)
C2_42 F3_42 S1_62 O8_62 175(2)
C2_62 F3_42 S1_62 O8_62 172(3)
C2_42 F3_42 S1_62 O7_62 -86.2(17)
O8_62 F3_42 S1_62 O7_62 99(2)
C2_62 F3_42 S1_62 O7_62 -89.9(15)
C2_42 F3_42 S1_62 O6_62 86.8(19)
O8_62 F3_42 S1_62 O6_62 -88(2)
C2_62 F3_42 S1_62 O6_62 83.1(18)
O8_62 F3_42 S1_62 C2_42 -175(2)
C2_62 F3_42 S1_62 C2_42 -3.7(19)
C2_42 F3_42 S1_62 O6_42 93.0(17)
O8_62 F3_42 S1_62 O6_42 -82(3)
C2_62 F3_42 S1_62 O6_42 89(2)
C2_42 F3_42 S1_62 C2_62 3.7(19)
O8_62 F3_42 S1_62 C2_62 -172(3)
C2_42 F3_42 S1_62 O7_42 7.1(10)
O8_62 F3_42 S1_62 O7_42 -168(2)
C2_62 F3_42 S1_62 O7_42 3(2)
F4_62 O7_42 S1_62 S1_42 -128(6)
S1_42 O7_42 S1_62 O8_42 -104(6)
F4_62 O7_42 S1_62 O8_42 128(3)
S1_42 O7_42 S1_62 O8_62 81(8)
F4_62 O7_42 S1_62 O8_62 -47(7)
S1_42 O7_42 S1_62 O7_62 -128(6)
F4_62 O7_42 S1_62 O7_62 104(2)
S1_42 O7_42 S1_62 O6_62 -1(7)
F4_62 O7_42 S1_62 O6_62 -129(3)
S1_42 O7_42 S1_62 C2_42 122(7)
F4_62 O7_42 S1_62 C2_42 -6(3)
S1_42 O7_42 S1_62 O6_42 15(5)
F4_62 O7_42 S1_62 O6_42 -113(3)
S1_42 O7_42 S1_62 C2_62 121(6)
F4_62 O7_42 S1_62 C2_62 -7.0(14)
S1_42 O7_42 S1_62 F3_42 117(7)
F4_62 O7_42 S1_62 F3_42 -10(3)
F5_62 C2_42 C2_62 F4_42 97(5)
F5_42 C2_42 C2_62 F4_42 119(3)
F3_42 C2_42 C2_62 F4_42 1(21)
F3_62 C2_42 C2_62 F4_42 -13(4)
S1_62 C2_42 C2_62 F4_42 -130(2)
S1_42 C2_42 C2_62 F4_42 -126(4)
F4_62 C2_42 C2_62 F4_42 174(17)
F5_62 C2_42 C2_62 F5_42 -22(4)
F4_42 C2_42 C2_62 F5_42 -119(3)
F3_42 C2_42 C2_62 F5_42 -118(18)
F3_62 C2_42 C2_62 F5_42 -132(2)
S1_62 C2_42 C2_62 F5_42 111.5(18)
S1_42 C2_42 C2_62 F5_42 115.5(18)
F4_62 C2_42 C2_62 F5_42 55(15)
F4_42 C2_42 C2_62 F5_62 -97(5)
F5_42 C2_42 C2_62 F5_62 22(4)
F3_42 C2_42 C2_62 F5_62 -96(17)
F3_62 C2_42 C2_62 F5_62 -109.9(16)
S1_62 C2_42 C2_62 F5_62 134(4)
S1_42 C2_42 C2_62 F5_62 138(2)
F4_62 C2_42 C2_62 F5_62 77(13)
F5_62 C2_42 C2_62 F4_62 -77(13)
F4_42 C2_42 C2_62 F4_62 -174(17)
F5_42 C2_42 C2_62 F4_62 -55(15)
F3_42 C2_42 C2_62 F4_62 -173(7)
F3_62 C2_42 C2_62 F4_62 173(14)
S1_62 C2_42 C2_62 F4_62 56(16)
S1_42 C2_42 C2_62 F4_62 60(14)
F5_62 C2_42 C2_62 F3_62 109.9(16)
F4_42 C2_42 C2_62 F3_62 13(4)
F5_42 C2_42 C2_62 F3_62 132(2)
F3_42 C2_42 C2_62 F3_62 14(17)
S1_62 C2_42 C2_62 F3_62 -116(3)
S1_42 C2_42 C2_62 F3_62 -112.5(12)
F4_62 C2_42 C2_62 F3_62 -173(14)
F5_62 C2_42 C2_62 S1_62 -134(4)
F4_42 C2_42 C2_62 S1_62 130(2)
F5_42 C2_42 C2_62 S1_62 -111.5(18)
F3_42 C2_42 C2_62 S1_62 131(20)
F3_62 C2_42 C2_62 S1_62 116(3)
S1_42 C2_42 C2_62 S1_62 4(3)
F4_62 C2_42 C2_62 S1_62 -56(16)
F5_62 C2_42 C2_62 S1_42 -138(2)
F4_42 C2_42 C2_62 S1_42 126(4)
F5_42 C2_42 C2_62 S1_42 -115.5(18)
F3_42 C2_42 C2_62 S1_42 127(17)
F3_62 C2_42 C2_62 S1_42 112.5(12)
S1_62 C2_42 C2_62 S1_42 -4(3)
F4_62 C2_42 C2_62 S1_42 -60(14)
F5_62 C2_42 C2_62 F3_42 96(17)
F4_42 C2_42 C2_62 F3_42 -1(21)
F5_42 C2_42 C2_62 F3_42 118(18)
F3_62 C2_42 C2_62 F3_42 -14(17)
S1_62 C2_42 C2_62 F3_42 -131(20)
S1_42 C2_42 C2_62 F3_42 -127(17)
F4_62 C2_42 C2_62 F3_42 173(7)
C2_42 F4_42 C2_62 F5_42 78(6)
C2_42 F4_42 C2_62 F5_62 69(4)
C2_42 F4_42 C2_62 F4_62 178(5)
C2_42 F4_42 C2_62 F3_62 -58(16)
C2_42 F4_42 C2_62 S1_62 -56(4)
C2_42 F4_42 C2_62 S1_42 -88(5)
C2_42 F4_42 C2_62 F3_42 0(3)
C2_42 F5_42 C2_62 F4_42 -90(6)
C2_42 F5_42 C2_62 F5_62 -65(7)
C2_42 F5_42 C2_62 F4_62 167(3)
C2_42 F5_42 C2_62 F3_62 -76(3)
C2_42 F5_42 C2_62 S1_62 55(3)
C2_42 F5_42 C2_62 S1_42 79(3)
C2_42 F5_42 C2_62 F3_42 -9(3)
S1_42 S1_62 C2_62 C2_42 -171(7)
O8_42 S1_62 C2_62 C2_42 113(6)
O8_62 S1_62 C2_62 C2_42 -14(6)
O7_62 S1_62 C2_62 C2_42 106(6)
O6_62 S1_62 C2_62 C2_42 -134(6)
O6_42 S1_62 C2_62 C2_42 -113(6)
F3_42 S1_62 C2_62 C2_42 -8(4)
O7_42 S1_62 C2_62 C2_42 175(6)
S1_42 S1_62 C2_62 F4_42 -98(5)
O8_42 S1_62 C2_62 F4_42 -174(4)
O8_62 S1_62 C2_62 F4_42 59(4)
O7_62 S1_62 C2_62 F4_42 179(4)
O6_62 S1_62 C2_62 F4_42 -61(4)
C2_42 S1_62 C2_62 F4_42 73(5)
O6_42 S1_62 C2_62 F4_42 -40(4)
F3_42 S1_62 C2_62 F4_42 65(4)
O7_42 S1_62 C2_62 F4_42 -112(4)
S1_42 S1_62 C2_62 F5_42 122(4)
O8_42 S1_62 C2_62 F5_42 45(3)
O8_62 S1_62 C2_62 F5_42 -82(3)
O7_62 S1_62 C2_62 F5_42 39(3)
O6_62 S1_62 C2_62 F5_42 158(3)
C2_42 S1_62 C2_62 F5_42 -67(5)
O6_42 S1_62 C2_62 F5_42 179(3)
F3_42 S1_62 C2_62 F5_42 -75(2)
O7_42 S1_62 C2_62 F5_42 108(3)
S1_42 S1_62 C2_62 F5_62 143(3)
O8_42 S1_62 C2_62 F5_62 66(3)
O8_62 S1_62 C2_62 F5_62 -60.3
O7_62 S1_62 C2_62 F5_62 59.7
O6_62 S1_62 C2_62 F5_62 179.7
C2_42 S1_62 C2_62 F5_62 -46(6)
O6_42 S1_62 C2_62 F5_62 -160(2)
F3_42 S1_62 C2_62 F5_62 -54(2)
O7_42 S1_62 C2_62 F5_62 129.0(17)
S1_42 S1_62 C2_62 F4_62 23(3)
O8_42 S1_62 C2_62 F4_62 -54(3)
O8_62 S1_62 C2_62 F4_62 179.7
O7_62 S1_62 C2_62 F4_62 -60.3
O6_62 S1_62 C2_62 F4_62 59.7
C2_42 S1_62 C2_62 F4_62 -166(6)
O6_42 S1_62 C2_62 F4_62 80(2)
F3_42 S1_62 C2_62 F4_62 -174(2)
O7_42 S1_62 C2_62 F4_62 9.0(17)
S1_42 S1_62 C2_62 F3_62 -97(3)
O8_42 S1_62 C2_62 F3_62 -174(3)
O8_62 S1_62 C2_62 F3_62 59.7
O7_62 S1_62 C2_62 F3_62 179.7
O6_62 S1_62 C2_62 F3_62 -60.3
C2_42 S1_62 C2_62 F3_62 74(6)
O6_42 S1_62 C2_62 F3_62 -40(2)
F3_42 S1_62 C2_62 F3_62 66(2)
O7_42 S1_62 C2_62 F3_62 -111.0(17)
O8_42 S1_62 C2_62 S1_42 -77(3)
O8_62 S1_62 C2_62 S1_42 157(3)
O7_62 S1_62 C2_62 S1_42 -83(3)
O6_62 S1_62 C2_62 S1_42 37(3)
C2_42 S1_62 C2_62 S1_42 171(7)
O6_42 S1_62 C2_62 S1_42 57(2)
F3_42 S1_62 C2_62 S1_42 163(3)
O7_42 S1_62 C2_62 S1_42 -13.9(17)
S1_42 S1_62 C2_62 F3_42 -163(3)
O8_42 S1_62 C2_62 F3_42 120(3)
O8_62 S1_62 C2_62 F3_42 -6(2)
O7_62 S1_62 C2_62 F3_42 114(2)
O6_62 S1_62 C2_62 F3_42 -126(2)
C2_42 S1_62 C2_62 F3_42 8(4)
O6_42 S1_62 C2_62 F3_42 -106(2)
O7_42 S1_62 C2_62 F3_42 -177(2)
S1_62 S1_42 C2_62 C2_42 8(6)
O6_62 S1_42 C2_62 C2_42 -86(6)
O8_42 S1_42 C2_62 C2_42 53(6)
O7_42 S1_42 C2_62 C2_42 168(5)
O6_42 S1_42 C2_62 C2_42 -77(5)
O7_62 S1_42 C2_62 C2_42 68(5)
O8_62 S1_42 C2_62 C2_42 -7(5)
S1_62 S1_42 C2_62 F4_42 102(4)
O6_62 S1_42 C2_62 F4_42 7(7)
O8_42 S1_42 C2_62 F4_42 147(3)
O7_42 S1_42 C2_62 F4_42 -98(4)
O6_42 S1_42 C2_62 F4_42 17(4)
O7_62 S1_42 C2_62 F4_42 162(4)
C2_42 S1_42 C2_62 F4_42 94(7)
O8_62 S1_42 C2_62 F4_42 87(4)
S1_62 S1_42 C2_62 F5_42 -66(4)
O6_62 S1_42 C2_62 F5_42 -160(3)
O8_42 S1_42 C2_62 F5_42 -20(4)
O7_42 S1_42 C2_62 F5_42 95(3)
O6_42 S1_42 C2_62 F5_42 -151(2)
O7_62 S1_42 C2_62 F5_42 -5(4)
C2_42 S1_42 C2_62 F5_42 -73(5)
O8_62 S1_42 C2_62 F5_42 -80(3)
S1_62 S1_42 C2_62 F5_62 -48(3)
O6_62 S1_42 C2_62 F5_62 -142(2)
O8_42 S1_42 C2_62 F5_62 -3(3)
O7_42 S1_42 C2_62 F5_62 113(2)
O6_42 S1_42 C2_62 F5_62 -133(2)
O7_62 S1_42 C2_62 F5_62 12(2)
C2_42 S1_42 C2_62 F5_62 -56(5)
O8_62 S1_42 C2_62 F5_62 -62.7(15)
S1_62 S1_42 C2_62 F4_62 -159(2)
O6_62 S1_42 C2_62 F4_62 107(3)
O8_42 S1_42 C2_62 F4_62 -114(2)
O7_42 S1_42 C2_62 F4_62 1.7(17)
O6_42 S1_42 C2_62 F4_62 116.3(17)
O7_62 S1_42 C2_62 F4_62 -98.5(14)
C2_42 S1_42 C2_62 F4_62 -167(5)
O8_62 S1_42 C2_62 F4_62 -173.5(8)
S1_62 S1_42 C2_62 F3_62 93(2)
O6_62 S1_42 C2_62 F3_62 -1(4)
O8_42 S1_42 C2_62 F3_62 138.6(19)
O7_42 S1_42 C2_62 F3_62 -106.1(17)
O6_42 S1_42 C2_62 F3_62 8.5(18)
O7_62 S1_42 C2_62 F3_62 153.7(10)
C2_42 S1_42 C2_62 F3_62 86(5)
O8_62 S1_42 C2_62 F3_62 78.7(9)
O6_62 S1_42 C2_62 S1_62 -94(4)
O8_42 S1_42 C2_62 S1_62 45(2)
O7_42 S1_42 C2_62 S1_62 160(2)
O6_42 S1_42 C2_62 S1_62 -85(3)
O7_62 S1_42 C2_62 S1_62 60(2)
C2_42 S1_42 C2_62 S1_62 -8(6)
O8_62 S1_42 C2_62 S1_62 -14.7(17)
S1_62 S1_42 C2_62 F3_42 15(3)
O6_62 S1_42 C2_62 F3_42 -79(4)
O8_42 S1_42 C2_62 F3_42 61(2)
O7_42 S1_42 C2_62 F3_42 176.0(17)
O6_42 S1_42 C2_62 F3_42 -69.5(18)
O7_62 S1_42 C2_62 F3_42 76(3)
C2_42 S1_42 C2_62 F3_42 8(3)
O8_62 S1_42 C2_62 F3_42 1(2)
O8_62 F3_42 C2_62 C2_42 52(19)
S1_62 F3_42 C2_62 C2_42 46(18)
C2_42 F3_42 C2_62 F4_42 -179(100)
O8_62 F3_42 C2_62 F4_42 -127(3)
S1_62 F3_42 C2_62 F4_42 -133(3)
C2_42 F3_42 C2_62 F5_42 61(19)
O8_62 F3_42 C2_62 F5_42 112(3)
S1_62 F3_42 C2_62 F5_42 106(2)
C2_42 F3_42 C2_62 F5_62 81(17)
O8_62 F3_42 C2_62 F5_62 132(4)
S1_62 F3_42 C2_62 F5_62 126.3(15)
C2_42 F3_42 C2_62 F4_62 17(16)
O8_62 F3_42 C2_62 F4_62 69(16)
S1_62 F3_42 C2_62 F4_62 63(15)
C2_42 F3_42 C2_62 F3_62 -165(17)
O8_62 F3_42 C2_62 F3_62 -114(3)
S1_62 F3_42 C2_62 F3_62 -119.8(12)
C2_42 F3_42 C2_62 S1_62 -46(18)
O8_62 F3_42 C2_62 S1_62 6(2)
C2_42 F3_42 C2_62 S1_42 -53(17)
O8_62 F3_42 C2_62 S1_42 -1(3)
S1_62 F3_42 C2_62 S1_42 -7.4(15)
F4_42 C2_62 F3_62 C2_42 122(15)
F5_42 C2_62 F3_62 C2_42 71(5)
F5_62 C2_62 F3_62 C2_42 66(4)
F4_62 C2_62 F3_62 C2_42 -178(4)
S1_62 C2_62 F3_62 C2_42 -56(4)
S1_42 C2_62 F3_62 C2_42 -84(4)
F3_42 C2_62 F3_62 C2_42 2(3)
F5_62 C2_42 F3_62 C2_62 -79(4)
F4_42 C2_42 F3_62 C2_62 -47(12)
F5_42 C2_42 F3_62 C2_62 -60(3)
F3_42 C2_42 F3_62 C2_62 -177(4)
S1_62 C2_42 F3_62 C2_62 93(4)
S1_42 C2_42 F3_62 C2_62 69(3)
F4_62 C2_42 F3_62 C2_62 1(2)
C2_42 C2_62 F4_62 O7_42 -61(15)
F4_42 C2_62 F4_62 O7_42 124(4)
F5_42 C2_62 F4_62 O7_42 -115(3)
F5_62 C2_62 F4_62 O7_42 -134(2)
F3_62 C2_62 F4_62 O7_42 111(2)
S1_62 C2_62 F4_62 O7_42 -11(2)
S1_42 C2_62 F4_62 O7_42 -1.6(16)
F3_42 C2_62 F4_62 O7_42 -72(15)
F4_42 C2_62 F4_62 C2_42 -174(17)
F5_42 C2_62 F4_62 C2_42 -53(15)
F5_62 C2_62 F4_62 C2_42 -72(14)
F3_62 C2_62 F4_62 C2_42 172(14)
S1_62 C2_62 F4_62 C2_42 50(14)
S1_42 C2_62 F4_62 C2_42 60(14)
F3_42 C2_62 F4_62 C2_42 -11(10)
S1_42 O7_42 F4_62 C2_62 1.9(19)
S1_62 O7_42 F4_62 C2_62 8.7(17)
S1_42 O7_42 F4_62 C2_42 -2(2)
S1_62 O7_42 F4_62 C2_42 5(2)
F5_62 C2_42 F4_62 C2_62 102(14)
F4_42 C2_42 F4_62 C2_62 5(16)
F5_42 C2_42 F4_62 C2_62 122(15)
F3_42 C2_42 F4_62 C2_62 31(33)
F3_62 C2_42 F4_62 C2_62 -7(13)
S1_62 C2_42 F4_62 C2_62 -125(16)
S1_42 C2_42 F4_62 C2_62 -117(15)
C2_62 C2_42 F4_62 O7_42 119(14)
F5_62 C2_42 F4_62 O7_42 -139(3)
F4_42 C2_42 F4_62 O7_42 124(3)
F5_42 C2_42 F4_62 O7_42 -119(3)
F3_42 C2_42 F4_62 O7_42 150(38)
F3_62 C2_42 F4_62 O7_42 112(3)
S1_62 C2_42 F4_62 O7_42 -6(3)
S1_42 C2_42 F4_62 O7_42 1.8(19)
F4_42 C2_42 F5_62 C2_62 58(4)
F5_42 C2_42 F5_62 C2_62 -69(9)
F3_42 C2_42 F5_62 C2_62 166(4)
F3_62 C2_42 F5_62 C2_62 66(4)
S1_62 C2_42 F5_62 C2_62 -104(6)
S1_42 C2_42 F5_62 C2_62 -67(4)
F4_62 C2_42 F5_62 C2_62 -11(3)
F4_42 C2_62 F5_62 C2_42 -93(6)
F5_42 C2_62 F5_62 C2_42 109(9)
F4_62 C2_62 F5_62 C2_42 164(4)
F3_62 C2_62 F5_62 C2_42 -80(4)
S1_62 C2_62 F5_62 C2_42 42(4)
S1_42 C2_62 F5_62 C2_42 63(4)
F3_42 C2_62 F5_62 C2_42 -10(3)
S1_62 O6_42 O6_62 S1_42 29(4)
S1_42 O6_42 O6_62 S1_62 -29(4)
S1_62 S1_42 O6_62 O6_42 -59(9)
O8_42 S1_42 O6_62 O6_42 -117(7)
O7_42 S1_42 O6_62 O6_42 121(7)
O7_62 S1_42 O6_62 O6_42 -122(6)
C2_42 S1_42 O6_62 O6_42 3(9)
C2_62 S1_42 O6_62 O6_42 25(9)
O8_62 S1_42 O6_62 O6_42 -50(8)
O8_42 S1_42 O6_62 S1_62 -58(3)
O7_42 S1_42 O6_62 S1_62 -179(100)
O6_42 S1_42 O6_62 S1_62 59(9)
O7_62 S1_42 O6_62 S1_62 -63(3)
C2_42 S1_42 O6_62 S1_62 62(3)
C2_62 S1_42 O6_62 S1_62 85(4)
O8_62 S1_42 O6_62 S1_62 9(2)
S1_42 S1_62 O6_62 O6_42 130(8)
O8_42 S1_62 O6_62 O6_42 -149(6)
O8_62 S1_62 O6_62 O6_42 -34(6)
O7_62 S1_62 O6_62 O6_42 -170(6)
C2_42 S1_62 O6_62 O6_42 64(5)
C2_62 S1_62 O6_62 O6_42 78(6)
F3_42 S1_62 O6_62 O6_42 17(6)
O7_42 S1_62 O6_62 O6_42 131(6)
O8_42 S1_62 O6_62 S1_42 80(4)
O8_62 S1_62 O6_62 S1_42 -164(3)
O7_62 S1_62 O6_62 S1_42 60(3)
C2_42 S1_62 O6_62 S1_42 -66(4)
O6_42 S1_62 O6_62 S1_42 -130(8)
C2_62 S1_62 O6_62 S1_42 -52(3)
F3_42 S1_62 O6_62 S1_42 -113(4)
O7_42 S1_62 O6_62 S1_42 0(2)
S1_42 O8_42 O7_62 S1_62 -34(2)
S1_62 O8_42 O7_62 S1_42 34(2)
S1_42 S1_62 O7_62 O8_42 95(6)
O8_62 S1_62 O7_62 O8_42 -80(6)
O6_62 S1_62 O7_62 O8_42 55(6)
C2_42 S1_62 O7_62 O8_42 -174(6)
O6_42 S1_62 O7_62 O8_42 50(6)
C2_62 S1_62 O7_62 O8_42 168(6)
F3_42 S1_62 O7_62 O8_42 -131(6)
O7_42 S1_62 O7_62 O8_42 107(6)
O8_42 S1_62 O7_62 S1_42 -95(6)
O8_62 S1_62 O7_62 S1_42 -175(2)
O6_62 S1_62 O7_62 S1_42 -39(2)
C2_42 S1_62 O7_62 S1_42 91(3)
O6_42 S1_62 O7_62 S1_42 -44(2)
C2_62 S1_62 O7_62 S1_42 73(2)
F3_42 S1_62 O7_62 S1_42 135(3)
O7_42 S1_62 O7_62 S1_42 12.2(15)
S1_62 S1_42 O7_62 O8_42 -67(5)
O6_62 S1_42 O7_62 O8_42 13(7)
O7_42 S1_42 O7_62 O8_42 132(5)
O6_42 S1_42 O7_62 O8_42 -13(7)
C2_42 S1_42 O7_62 O8_42 -124(5)
C2_62 S1_42 O7_62 O8_42 -141(5)
O8_62 S1_42 O7_62 O8_42 -64(5)
O6_62 S1_42 O7_62 S1_62 80(4)
O8_42 S1_42 O7_62 S1_62 67(5)
O7_42 S1_42 O7_62 S1_62 -161(2)
O6_42 S1_42 O7_62 S1_62 54(3)
C2_42 S1_42 O7_62 S1_62 -57(2)
C2_62 S1_42 O7_62 S1_62 -74(2)
O8_62 S1_42 O7_62 S1_62 2.9(14)
C2_42 F3_42 O8_62 S1_62 -4(2)
C2_62 F3_42 O8_62 S1_62 -7(3)
C2_42 F3_42 O8_62 S1_42 4.2(19)
C2_62 F3_42 O8_62 S1_42 1(3)
S1_62 F3_42 O8_62 S1_42 8.0(9)
S1_42 S1_62 O8_62 F3_42 88(7)
O8_42 S1_62 O8_62 F3_42 -130(3)
O7_62 S1_62 O8_62 F3_42 -105(3)
O6_62 S1_62 O8_62 F3_42 120(3)
C2_42 S1_62 O8_62 F3_42 3.2(16)
O6_42 S1_62 O8_62 F3_42 108(3)
C2_62 S1_62 O8_62 F3_42 7(3)
O7_42 S1_62 O8_62 F3_42 44(7)
O8_42 S1_62 O8_62 S1_42 141(7)
O7_62 S1_62 O8_62 S1_42 167(6)
O6_62 S1_62 O8_62 S1_42 31(6)
C2_42 S1_62 O8_62 S1_42 -85(6)
O6_42 S1_62 O8_62 S1_42 20(5)
C2_62 S1_62 O8_62 S1_42 -81(6)
F3_42 S1_62 O8_62 S1_42 -88(7)
O7_42 S1_62 O8_62 S1_42 -44(6)
S1_62 S1_42 O8_62 F3_42 -92(6)
O6_62 S1_42 O8_62 F3_42 128(4)
O8_42 S1_42 O8_62 F3_42 -124(3)
O7_42 S1_42 O8_62 F3_42 -19(8)
O6_42 S1_42 O8_62 F3_42 111(3)
O7_62 S1_42 O8_62 F3_42 -102(3)
C2_42 S1_42 O8_62 F3_42 -3.5(16)
C2_62 S1_42 O8_62 F3_42 -1(3)
O6_62 S1_42 O8_62 S1_62 -140(8)
O8_42 S1_42 O8_62 S1_62 -32(6)
O7_42 S1_42 O8_62 S1_62 73(8)
O6_42 S1_42 O8_62 S1_62 -157(6)
O7_62 S1_42 O8_62 S1_62 -11(5)
C2_42 S1_42 O8_62 S1_62 88(6)
C2_62 S1_42 O8_62 S1_62 91(6)
O8_43 S1_43 C2_43 F4_43 179.7
O7_43 S1_43 C2_43 F4_43 -60.3
O6_43 S1_43 C2_43 F4_43 59.7
O8_43 S1_43 C2_43 F5_43 -60.3
O7_43 S1_43 C2_43 F5_43 59.7
O6_43 S1_43 C2_43 F5_43 179.7
O8_43 S1_43 C2_43 F3_43 59.7
O7_43 S1_43 C2_43 F3_43 179.7
O6_43 S1_43 C2_43 F3_43 -60.3
O8_44 S1_44 C2_44 F4_44 179.7
O7_44 S1_44 C2_44 F4_44 -60.3
O6_44 S1_44 C2_44 F4_44 59.7
O8_44 S1_44 C2_44 F5_44 -60.3
O7_44 S1_44 C2_44 F5_44 59.7
O6_44 S1_44 C2_44 F5_44 179.7
O8_44 S1_44 C2_44 F3_44 59.7
O7_44 S1_44 C2_44 F3_44 179.7
O6_44 S1_44 C2_44 F3_44 -60.3
O8_45 S1_45 C2_45 F4_45 179.7
O7_45 S1_45 C2_45 F4_45 -60.3
O6_45 S1_45 C2_45 F4_45 59.7
O8_45 S1_45 C2_45 F3_45 59.7
O7_45 S1_45 C2_45 F3_45 179.7
O6_45 S1_45 C2_45 F3_45 -60.3
O8_45 S1_45 C2_45 F5_45 -60.3
O7_45 S1_45 C2_45 F5_45 59.7
O6_45 S1_45 C2_45 F5_45 179.7
O8_46 S1_46 C2_46 F4_46 179.7
O7_46 S1_46 C2_46 F4_46 -60.3
O6_46 S1_46 C2_46 F4_46 59.7
O8_46 S1_46 C2_46 F5_46 -60.3
O7_46 S1_46 C2_46 F5_46 59.7
O6_46 S1_46 C2_46 F5_46 179.7
O8_46 S1_46 C2_46 F3_46 59.7
O7_46 S1_46 C2_46 F3_46 179.7
O6_46 S1_46 C2_46 F3_46 -60.3
O8_47 S1_47 C2_47 F4_47 179.7
O7_47 S1_47 C2_47 F4_47 -60.3
O6_47 S1_47 C2_47 F4_47 59.7
O8_47 S1_47 C2_47 F5_47 -60.3
O7_47 S1_47 C2_47 F5_47 59.7
O6_47 S1_47 C2_47 F5_47 179.7
O8_47 S1_47 C2_47 F3_47 59.7
O7_47 S1_47 C2_47 F3_47 179.7
O6_47 S1_47 C2_47 F3_47 -60.3
O8_48 S1_48 C2_48 F4_48 179.7
O7_48 S1_48 C2_48 F4_48 -60.3
O6_48 S1_48 C2_48 F4_48 59.7
O8_48 S1_48 C2_48 F5_48 -60.3
O7_48 S1_48 C2_48 F5_48 59.7
O6_48 S1_48 C2_48 F5_48 179.7
O8_48 S1_48 C2_48 F3_48 59.7
O7_48 S1_48 C2_48 F3_48 179.7
O6_48 S1_48 C2_48 F3_48 -60.3
O8_49 S1_49 C2_49 F5_49 -60.3
O7_49 S1_49 C2_49 F5_49 59.7
O6_49 S1_49 C2_49 F5_49 179.7
O8_49 S1_49 C2_49 F4_49 179.7
O7_49 S1_49 C2_49 F4_49 -60.3
O6_49 S1_49 C2_49 F4_49 59.7
O8_49 S1_49 C2_49 F3_49 59.7
O7_49 S1_49 C2_49 F3_49 179.7
O6_49 S1_49 C2_49 F3_49 -60.3
O8_50 S1_50 C2_50 F4_50 179.7
O7_50 S1_50 C2_50 F4_50 -60.3
O6_50 S1_50 C2_50 F4_50 59.7
O8_50 S1_50 C2_50 F5_50 -60.3
O7_50 S1_50 C2_50 F5_50 59.7
O6_50 S1_50 C2_50 F5_50 179.7
O8_50 S1_50 C2_50 F3_50 59.7
O7_50 S1_50 C2_50 F3_50 179.7
O6_50 S1_50 C2_50 F3_50 -60.3
O8_51 S1_51 C2_51 F4_51 179.7
O7_51 S1_51 C2_51 F4_51 -60.3
O6_51 S1_51 C2_51 F4_51 59.7
O8_51 S1_51 C2_51 F5_51 -60.3
O7_51 S1_51 C2_51 F5_51 59.7
O6_51 S1_51 C2_51 F5_51 179.7
O8_51 S1_51 C2_51 F3_51 59.7
O7_51 S1_51 C2_51 F3_51 179.7
O6_51 S1_51 C2_51 F3_51 -60.3
O8_52 S1_52 C2_52 F3_52 59.7
O7_52 S1_52 C2_52 F3_52 179.7
O6_52 S1_52 C2_52 F3_52 -60.3
O8_52 S1_52 C2_52 F4_52 179.7
O7_52 S1_52 C2_52 F4_52 -60.3
O6_52 S1_52 C2_52 F4_52 59.7
O8_52 S1_52 C2_52 F5_52 -60.3
O7_52 S1_52 C2_52 F5_52 59.7
O6_52 S1_52 C2_52 F5_52 179.7
S1_73 S1_53 C2_53 O6_73 -43(7)
O8_73 S1_53 C2_53 O6_73 -148(9)
O8_53 S1_53 C2_53 O6_73 -45(7)
O7_53 S1_53 C2_53 O6_73 75(7)
O6_53 S1_53 C2_53 O6_73 -165(7)
O7_73 S1_53 C2_53 O6_73 13(6)
S1_73 S1_53 C2_53 F5_53 -58(9)
O8_73 S1_53 C2_53 F5_53 -163(4)
O8_53 S1_53 C2_53 F5_53 -60.3
O7_53 S1_53 C2_53 F5_53 59.7
O6_53 S1_53 C2_53 F5_53 179.7
O6_73 S1_53 C2_53 F5_53 -15(7)
O7_73 S1_53 C2_53 F5_53 -2(4)
S1_73 S1_53 C2_53 F4_53 -178(9)
O8_73 S1_53 C2_53 F4_53 77(4)
O8_53 S1_53 C2_53 F4_53 179.7
O7_53 S1_53 C2_53 F4_53 -60.3
O6_53 S1_53 C2_53 F4_53 59.7
O6_73 S1_53 C2_53 F4_53 -135(7)
O7_73 S1_53 C2_53 F4_53 -122(4)
S1_73 S1_53 C2_53 F3_53 62(9)
O8_73 S1_53 C2_53 F3_53 -43(4)
O8_53 S1_53 C2_53 F3_53 59.7
O7_53 S1_53 C2_53 F3_53 179.7
O6_53 S1_53 C2_53 F3_53 -60.3
O6_73 S1_53 C2_53 F3_53 105(7)
O7_73 S1_53 C2_53 F3_53 118(4)
O8_73 S1_53 C2_53 S1_73 -106(10)
O8_53 S1_53 C2_53 S1_73 -3(9)
O7_53 S1_53 C2_53 S1_73 117(9)
O6_53 S1_53 C2_53 S1_73 -123(9)
O6_73 S1_53 C2_53 S1_73 43(7)
O7_73 S1_53 C2_53 S1_73 56(7)
F5_53 C2_53 F3_53 O6_73 61(7)
F4_53 C2_53 F3_53 O6_73 176(7)
S1_53 C2_53 F3_53 O6_73 -61(7)
S1_73 C2_53 F3_53 O6_73 -44(5)
F4_53 C2_53 F5_53 O6_73 137(8)
F3_53 C2_53 F5_53 O6_73 -107(8)
S1_53 C2_53 F5_53 O6_73 15(8)
S1_73 C2_53 F5_53 O6_73 -1(6)
O8_73 S1_53 O6_53 S1_73 -27(12)
O8_53 S1_53 O6_53 S1_73 -22(8)
O7_53 S1_53 O6_53 S1_73 -158(8)
O6_73 S1_53 O6_53 S1_73 84(9)
O7_73 S1_53 O6_53 S1_73 -87(8)
C2_53 S1_53 O6_53 S1_73 90(8)
S1_73 S1_53 O7_53 O7_73 -29(5)
O8_73 S1_53 O7_53 O7_73 113(6)
O8_53 S1_53 O7_53 O7_73 -6(4)
O6_53 S1_53 O7_53 O7_73 129(4)
O6_73 S1_53 O7_53 O7_73 -99(5)
C2_53 S1_53 O7_53 O7_73 -118(4)
O8_73 S1_53 O7_53 S1_73 142(10)
O8_53 S1_53 O7_53 S1_73 23(7)
O6_53 S1_53 O7_53 S1_73 159(7)
O6_73 S1_53 O7_53 S1_73 -70(7)
O7_73 S1_53 O7_53 S1_73 29(5)
C2_53 S1_53 O7_53 S1_73 -89(7)
O8_73 S1_53 O8_53 S1_73 121(28)
O7_53 S1_53 O8_53 S1_73 -105(24)
O6_53 S1_53 O8_53 S1_73 119(24)
O6_73 S1_53 O8_53 S1_73 -7(22)
O7_73 S1_53 O8_53 S1_73 -112(27)
C2_53 S1_53 O8_53 S1_73 7(24)
S1_73 S1_53 O8_53 C2_73 -56(23)
O8_73 S1_53 O8_53 C2_73 64(7)
O7_53 S1_53 O8_53 C2_73 -161(6)
O6_53 S1_53 O8_53 C2_73 63(6)
O6_73 S1_53 O8_53 C2_73 -63(6)
O7_73 S1_53 O8_53 C2_73 -168(9)
C2_53 S1_53 O8_53 C2_73 -49(6)
S1_73 S1_53 O8_53 O7_73 112(27)
O8_73 S1_53 O8_53 O7_73 -128(6)
O7_53 S1_53 O8_53 O7_73 7(5)
O6_53 S1_53 O8_53 O7_73 -129(5)
O6_73 S1_53 O8_53 O7_73 105(5)
C2_53 S1_53 O8_53 O7_73 119(5)
O8_73 S1_53 S1_73 O8_53 -63(28)
O7_53 S1_53 S1_73 O8_53 85(23)
O6_53 S1_53 S1_73 O8_53 -71(25)
O6_73 S1_53 S1_73 O8_53 173(24)
O7_73 S1_53 S1_73 O8_53 58(24)
C2_53 S1_53 S1_73 O8_53 -173(24)
O8_53 S1_53 S1_73 O8_73 63(28)
O7_53 S1_53 S1_73 O8_73 148(10)
O6_53 S1_53 S1_73 O8_73 -8(4)
O6_73 S1_53 S1_73 O8_73 -124(6)
O7_73 S1_53 S1_73 O8_73 121(6)
C2_53 S1_53 S1_73 O8_73 -110(6)
O8_73 S1_53 S1_73 O7_73 -121(6)
O8_53 S1_53 S1_73 O7_73 -58(24)
O7_53 S1_53 S1_73 O7_73 28(4)
O6_53 S1_53 S1_73 O7_73 -129(5)
O6_73 S1_53 S1_73 O7_73 114.6(3)
C2_53 S1_53 S1_73 O7_73 129.1(18)
O8_73 S1_53 S1_73 O6_73 124(6)
O8_53 S1_53 S1_73 O6_73 -173(24)
O7_53 S1_53 S1_73 O6_73 -87(4)
O6_53 S1_53 S1_73 O6_73 116(5)
O7_73 S1_53 S1_73 O6_73 -114.6(3)
C2_53 S1_53 S1_73 O6_73 14.5(18)
O8_73 S1_53 S1_73 O6_53 8(4)
O8_53 S1_53 S1_73 O6_53 71(25)
O7_53 S1_53 S1_73 O6_53 157(8)
O6_73 S1_53 S1_73 O6_53 -116(5)
O7_73 S1_53 S1_73 O6_53 129(5)
C2_53 S1_53 S1_73 O6_53 -102(4)
O8_73 S1_53 S1_73 C2_73 6(20)
O8_53 S1_53 S1_73 C2_73 69(21)
O7_53 S1_53 S1_73 C2_73 154(11)
O6_53 S1_53 S1_73 C2_73 -2(18)
O6_73 S1_53 S1_73 C2_73 -118(14)
O7_73 S1_53 S1_73 C2_73 127(14)
C2_53 S1_53 S1_73 C2_73 -104(15)
O8_73 S1_53 S1_73 O7_53 -148(10)
O8_53 S1_53 S1_73 O7_53 -85(23)
O6_53 S1_53 S1_73 O7_53 -157(8)
O6_73 S1_53 S1_73 O7_53 87(4)
O7_73 S1_53 S1_73 O7_53 -28(4)
C2_53 S1_53 S1_73 O7_53 102(4)
O8_73 S1_53 S1_73 C2_53 110(6)
O8_53 S1_53 S1_73 C2_53 173(24)
O7_53 S1_53 S1_73 C2_53 -102(4)
O6_53 S1_53 S1_73 C2_53 102(4)
O6_73 S1_53 S1_73 C2_53 -14.5(18)
O7_73 S1_53 S1_73 C2_53 -129.1(18)
C2_73 O8_53 S1_73 S1_53 131(20)
O7_73 O8_53 S1_73 S1_53 -64(26)
C2_73 O8_53 S1_73 O8_73 85(9)
O7_73 O8_53 S1_73 O8_73 -110(3)
S1_53 O8_53 S1_73 O8_73 -46(23)
C2_73 O8_53 S1_73 O7_73 -165(10)
S1_53 O8_53 S1_73 O7_73 64(26)
C2_73 O8_53 S1_73 O6_73 -58(12)
O7_73 O8_53 S1_73 O6_73 107(4)
S1_53 O8_53 S1_73 O6_73 171(29)
C2_73 O8_53 S1_73 O6_53 85(10)
O7_73 O8_53 S1_73 O6_53 -110(7)
S1_53 O8_53 S1_73 O6_53 -46(20)
O7_73 O8_53 S1_73 C2_73 165(10)
S1_53 O8_53 S1_73 C2_73 -131(20)
C2_73 O8_53 S1_73 O7_53 -172(4)
O7_73 O8_53 S1_73 O7_53 -6(9)
S1_53 O8_53 S1_73 O7_53 58(21)
C2_73 O8_53 S1_73 C2_53 -39(16)
O7_73 O8_53 S1_73 C2_53 126(8)
S1_53 O8_53 S1_73 C2_53 -170(33)
S1_53 O6_53 S1_73 O8_53 142(15)
S1_53 O6_53 S1_73 O8_73 142(17)
S1_53 O6_53 S1_73 O7_73 60(8)
S1_53 O6_53 S1_73 O6_73 -69(8)
S1_53 O6_53 S1_73 C2_73 179(100)
S1_53 O6_53 S1_73 O7_53 16(6)
S1_53 O6_53 S1_73 C2_53 -74(7)
O7_73 O7_53 S1_73 S1_53 145(6)
S1_53 O7_53 S1_73 O8_53 -138(13)
O7_73 O7_53 S1_73 O8_53 7(11)
S1_53 O7_53 S1_73 O8_73 -23(7)
O7_73 O7_53 S1_73 O8_73 121(3)
S1_53 O7_53 S1_73 O7_73 -145(6)
S1_53 O7_53 S1_73 O6_73 91(7)
O7_73 O7_53 S1_73 O6_73 -124(3)
S1_53 O7_53 S1_73 O6_53 -15(5)
O7_73 O7_53 S1_73 O6_53 130(4)
S1_53 O7_53 S1_73 C2_73 -150(13)
O7_73 O7_53 S1_73 C2_73 -5(11)
S1_53 O7_53 S1_73 C2_53 74(6)
O7_73 O7_53 S1_73 C2_53 -141(3)
O6_73 C2_53 S1_73 S1_53 125(9)
F5_53 C2_53 S1_73 S1_53 127(8)
F4_53 C2_53 S1_73 S1_53 3(10)
F3_53 C2_53 S1_73 S1_53 -123(8)
O6_73 C2_53 S1_73 O8_53 -60(15)
F5_53 C2_53 S1_73 O8_53 -59(11)
F4_53 C2_53 S1_73 O8_53 177(8)
F3_53 C2_53 S1_73 O8_53 52(11)
S1_53 C2_53 S1_73 O8_53 174(19)
O6_73 C2_53 S1_73 O8_73 171(7)
F5_53 C2_53 S1_73 O8_73 173(2)
F4_53 C2_53 S1_73 O8_73 49(3)
F3_53 C2_53 S1_73 O8_73 -76(3)
S1_53 C2_53 S1_73 O8_73 46(9)
O6_73 C2_53 S1_73 O7_73 42(8)
F5_53 C2_53 S1_73 O7_73 43(3)
F4_53 C2_53 S1_73 O7_73 -81(4)
F3_53 C2_53 S1_73 O7_73 154(3)
S1_53 C2_53 S1_73 O7_73 -84(9)
F5_53 C2_53 S1_73 O6_73 1(7)
F4_53 C2_53 S1_73 O6_73 -123(9)
F3_53 C2_53 S1_73 O6_73 112(7)
S1_53 C2_53 S1_73 O6_73 -125(9)
O6_73 C2_53 S1_73 O6_53 165(6)
F5_53 C2_53 S1_73 O6_53 166.7(19)
F4_53 C2_53 S1_73 O6_53 43(4)
F3_53 C2_53 S1_73 O6_53 -83(2)
S1_53 C2_53 S1_73 O6_53 40(6)
O6_73 C2_53 S1_73 C2_73 -82(7)
F5_53 C2_53 S1_73 C2_73 -81(3)
F4_53 C2_53 S1_73 C2_73 155(3)
F3_53 C2_53 S1_73 C2_73 30(3)
S1_53 C2_53 S1_73 C2_73 153(9)
O6_73 C2_53 S1_73 O7_53 82(8)
F5_53 C2_53 S1_73 O7_53 83(3)
F4_53 C2_53 S1_73 O7_53 -41(5)
F3_53 C2_53 S1_73 O7_53 -166(2)
S1_53 C2_53 S1_73 O7_53 -44(6)
S1_73 O8_53 C2_73 F4_73 113(9)
O7_73 O8_53 C2_73 F4_73 -17(19)
S1_53 O8_53 C2_73 F4_73 126(5)
S1_73 O8_53 C2_73 F5_73 -138(9)
O7_73 O8_53 C2_73 F5_73 92(18)
S1_53 O8_53 C2_73 F5_73 -125(5)
S1_73 O8_53 C2_73 F3_73 -20(13)
O7_73 O8_53 C2_73 F3_73 -150(15)
S1_53 O8_53 C2_73 F3_73 -7(9)
O7_73 O8_53 C2_73 S1_73 -130(25)
S1_53 O8_53 C2_73 S1_73 13(5)
S1_53 S1_73 C2_73 O8_53 -110(20)
O8_73 S1_73 C2_73 O8_53 -106(10)
O7_73 S1_73 C2_73 O8_53 14(10)
O6_73 S1_73 C2_73 O8_53 134(10)
O6_53 S1_73 C2_73 O8_53 -112(10)
O7_53 S1_73 C2_73 O8_53 18(9)
C2_53 S1_73 C2_73 O8_53 153(12)
S1_53 S1_73 C2_73 F4_73 175(16)
O8_53 S1_73 C2_73 F4_73 -75(10)
O8_73 S1_73 C2_73 F4_73 179.7
O7_73 S1_73 C2_73 F4_73 -60.3
O6_73 S1_73 C2_73 F4_73 59.7
O6_53 S1_73 C2_73 F4_73 173(3)
O7_53 S1_73 C2_73 F4_73 -56(9)
C2_53 S1_73 C2_73 F4_73 78(3)
S1_53 S1_73 C2_73 F5_73 -65(16)
O8_53 S1_73 C2_73 F5_73 45(10)
O8_73 S1_73 C2_73 F5_73 -60.3
O7_73 S1_73 C2_73 F5_73 59.7
O6_73 S1_73 C2_73 F5_73 179.7
O6_53 S1_73 C2_73 F5_73 -67(3)
O7_53 S1_73 C2_73 F5_73 64(9)
C2_53 S1_73 C2_73 F5_73 -162(3)
S1_53 S1_73 C2_73 F3_73 55(16)
O8_53 S1_73 C2_73 F3_73 165(10)
O8_73 S1_73 C2_73 F3_73 59.7
O7_73 S1_73 C2_73 F3_73 179.7
O6_73 S1_73 C2_73 F3_73 -60.3
O6_53 S1_73 C2_73 F3_73 53(3)
O7_53 S1_73 C2_73 F3_73 -176(9)
C2_53 S1_73 C2_73 F3_73 -42(3)
F4_53 C2_53 O6_73 F5_53 -79(10)
F3_53 C2_53 O6_73 F5_53 96(4)
S1_53 C2_53 O6_73 F5_53 -163(8)
S1_73 C2_53 O6_73 F5_53 178(8)
F5_53 C2_53 O6_73 S1_73 -178(8)
F4_53 C2_53 O6_73 S1_73 103(7)
F3_53 C2_53 O6_73 S1_73 -82(6)
S1_53 C2_53 O6_73 S1_73 18(3)
F5_53 C2_53 O6_73 S1_53 163(8)
F4_53 C2_53 O6_73 S1_53 84(8)
F3_53 C2_53 O6_73 S1_53 -101(5)
S1_73 C2_53 O6_73 S1_53 -18(3)
F5_53 C2_53 O6_73 F3_53 -96(4)
F4_53 C2_53 O6_73 F3_53 -175(10)
S1_53 C2_53 O6_73 F3_53 101(5)
S1_73 C2_53 O6_73 F3_53 82(6)
C2_53 F5_53 O6_73 S1_73 177(14)
C2_53 F5_53 O6_73 S1_53 -137(16)
C2_53 F5_53 O6_73 F3_53 46(6)
S1_53 S1_73 O6_73 C2_53 -53(8)
O8_53 S1_73 O6_73 C2_53 132(13)
O8_73 S1_73 O6_73 C2_53 -9(7)
O7_73 S1_73 O6_73 C2_53 -145(7)
O6_53 S1_73 O6_73 C2_53 -15(6)
C2_73 S1_73 O6_73 C2_53 103(7)
O7_53 S1_73 O6_73 C2_53 -98(8)
S1_53 S1_73 O6_73 F5_53 130(14)
O8_53 S1_73 O6_73 F5_53 -45(9)
O8_73 S1_73 O6_73 F5_53 174(9)
O7_73 S1_73 O6_73 F5_53 38(9)
O6_53 S1_73 O6_73 F5_53 168(9)
C2_73 S1_73 O6_73 F5_53 -74(9)
O7_53 S1_73 O6_73 F5_53 85(9)
C2_53 S1_73 O6_73 F5_53 -177(15)
O8_53 S1_73 O6_73 S1_53 -175(16)
O8_73 S1_73 O6_73 S1_53 44(9)
O7_73 S1_73 O6_73 S1_53 -92(9)
O6_53 S1_73 O6_73 S1_53 38(6)
C2_73 S1_73 O6_73 S1_53 156(9)
O7_53 S1_73 O6_73 S1_53 -45(7)
C2_53 S1_73 O6_73 S1_53 53(8)
S1_53 S1_73 O6_73 F3_53 -100(9)
O8_53 S1_73 O6_73 F3_53 85(8)
O8_73 S1_73 O6_73 F3_53 -57(3)
O7_73 S1_73 O6_73 F3_53 167(3)
O6_53 S1_73 O6_73 F3_53 -63(4)
C2_73 S1_73 O6_73 F3_53 55(3)
O7_53 S1_73 O6_73 F3_53 -145(4)
C2_53 S1_73 O6_73 F3_53 -47(7)
S1_73 S1_53 O6_73 C2_53 134(6)
O8_73 S1_53 O6_73 C2_53 38(10)
O8_53 S1_53 O6_73 C2_53 136(7)
O7_53 S1_53 O6_73 C2_53 -109(7)
O6_53 S1_53 O6_73 C2_53 17(8)
O7_73 S1_53 O6_73 C2_53 -169(5)
S1_73 S1_53 O6_73 F5_53 -90(14)
O8_73 S1_53 O6_73 F5_53 174(10)
O8_53 S1_53 O6_73 F5_53 -88(11)
O7_53 S1_53 O6_73 F5_53 27(11)
O6_53 S1_53 O6_73 F5_53 153(10)
O7_73 S1_53 O6_73 F5_53 -33(13)
C2_53 S1_53 O6_73 F5_53 136(16)
O8_73 S1_53 O6_73 S1_73 -95(10)
O8_53 S1_53 O6_73 S1_73 3(8)
O7_53 S1_53 O6_73 S1_73 117(8)
O6_53 S1_53 O6_73 S1_73 -117(9)
O7_73 S1_53 O6_73 S1_73 58(7)
C2_53 S1_53 O6_73 S1_73 -134(6)
S1_73 S1_53 O6_73 F3_53 86(9)
O8_73 S1_53 O6_73 F3_53 -9(7)
O8_53 S1_53 O6_73 F3_53 89(3)
O7_53 S1_53 O6_73 F3_53 -157(2)
O6_53 S1_53 O6_73 F3_53 -31(4)
O7_73 S1_53 O6_73 F3_53 143(3)
C2_53 S1_53 O6_73 F3_53 -48(6)
C2_53 F3_53 O6_73 F5_53 -89(6)
C2_53 F3_53 O6_73 S1_73 116(7)
C2_53 F3_53 O6_73 S1_53 93(8)
C2_73 O8_53 O7_73 S1_73 136(22)
S1_53 O8_53 O7_73 S1_73 -13(5)
S1_73 O8_53 O7_73 O7_53 7(10)
C2_73 O8_53 O7_73 O7_53 143(15)
S1_53 O8_53 O7_73 O7_53 -6(4)
S1_73 O8_53 O7_73 S1_53 13(5)
C2_73 O8_53 O7_73 S1_53 149(18)
S1_53 S1_73 O7_73 O8_53 150(12)
O8_73 S1_73 O7_73 O8_53 104(6)
O6_73 S1_73 O7_73 O8_53 -121(6)
O6_53 S1_73 O7_73 O8_53 115(6)
C2_73 S1_73 O7_73 O8_53 -8(6)
O7_53 S1_73 O7_73 O8_53 173(9)
C2_53 S1_73 O7_73 O8_53 -134(7)
S1_53 S1_73 O7_73 O7_53 -24(4)
O8_53 S1_73 O7_73 O7_53 -173(9)
O8_73 S1_73 O7_73 O7_53 -70(4)
O6_73 S1_73 O7_73 O7_53 66(4)
O6_53 S1_73 O7_73 O7_53 -58(3)
C2_73 S1_73 O7_73 O7_53 178(4)
C2_53 S1_73 O7_73 O7_53 53(4)
O8_53 S1_73 O7_73 S1_53 -150(12)
O8_73 S1_73 O7_73 S1_53 -46(7)
O6_73 S1_73 O7_73 S1_53 90(7)
O6_53 S1_73 O7_73 S1_53 -35(6)
C2_73 S1_73 O7_73 S1_53 -158(7)
O7_53 S1_73 O7_73 S1_53 24(4)
C2_53 S1_73 O7_73 S1_53 77(6)
S1_53 O7_53 O7_73 O8_53 6(5)
S1_73 O7_53 O7_73 O8_53 -4(6)
S1_53 O7_53 O7_73 S1_73 11(2)
S1_73 O7_53 O7_73 S1_53 -11(2)
S1_73 S1_53 O7_73 O8_53 -21(8)
O8_73 S1_53 O7_73 O8_53 73(7)
O7_53 S1_53 O7_73 O8_53 -173(5)
O6_53 S1_53 O7_73 O8_53 92(4)
O6_73 S1_53 O7_73 O8_53 -81(4)
C2_53 S1_53 O7_73 O8_53 -85(3)
O8_73 S1_53 O7_73 S1_73 94(9)
O8_53 S1_53 O7_73 S1_73 21(8)
O7_53 S1_53 O7_73 S1_73 -152(5)
O6_53 S1_53 O7_73 S1_73 113(7)
O6_73 S1_53 O7_73 S1_73 -60(6)
C2_53 S1_53 O7_73 S1_73 -64(6)
S1_73 S1_53 O7_73 O7_53 152(5)
O8_73 S1_53 O7_73 O7_53 -114(7)
O8_53 S1_53 O7_73 O7_53 173(5)
O6_53 S1_53 O7_73 O7_53 -95(4)
O6_73 S1_53 O7_73 O7_53 92(4)
C2_53 S1_53 O7_73 O7_53 88(3)
O8_53 S1_53 O8_73 S1_73 -19(8)
O7_53 S1_53 O8_73 S1_73 -146(11)
O6_53 S1_53 O8_73 S1_73 156(10)
O6_73 S1_53 O8_73 S1_73 76(10)
O7_73 S1_53 O8_73 S1_73 -72(7)
C2_53 S1_53 O8_73 S1_73 89(9)
O8_53 S1_73 O8_73 S1_53 148(15)
O7_73 S1_73 O8_73 S1_53 71(10)
O6_73 S1_73 O8_73 S1_53 -65(10)
O6_53 S1_73 O8_73 S1_53 -32(14)
C2_73 S1_73 O8_73 S1_53 -177(10)
O7_53 S1_73 O8_73 S1_53 22(8)
C2_53 S1_73 O8_73 S1_53 -68(8)
O8_54 S1_54 C2_54 F4_54 179.7
O7_54 S1_54 C2_54 F4_54 -60.3
O6_54 S1_54 C2_54 F4_54 59.7
O8_54 S1_54 C2_54 F5_54 -60.3
O7_54 S1_54 C2_54 F5_54 59.7
O6_54 S1_54 C2_54 F5_54 179.7
O8_54 S1_54 C2_54 F3_54 59.7
O7_54 S1_54 C2_54 F3_54 179.7
O6_54 S1_54 C2_54 F3_54 -60.3
